data_4338368
loop_
_publ_author_name
'Uehara, Kazuhiro'
'Miyachi, Takuya'
'Mizuno, Noritaka'

_publ_section_title
;
 Amphiprotic Properties of a Bis(\m-hydroxo)divanadium(IV)-Substituted
 \g-Keggin-Type Silicodecatungstate Containing Two Different Kinds of
 Hydroxyl Moieties.
;
_journal_issue 10
_journal_name_full 'Inorganic chemistry'
_journal_page_first 5341
_journal_page_last 5347
_journal_paper_doi 10.1021/ic500642v
_journal_volume 53
_journal_year 2014
_chemical_absolute_configuration unk
_chemical_formula_moiety 'C160 N10 O80 Si2 V4 W20'
_chemical_formula_sum 'C80 N5 O40 Si V2 W10'
_chemical_formula_weight 3639.32
_space_group_IT_number 4
_symmetry_cell_setting monoclinic
_symmetry_space_group_name_Hall 'P 2yb'
_symmetry_space_group_name_H-M 'P 1 21 1'
_audit_creation_date 2013-06-14T12:56:20-00:00
_audit_creation_method 'WinGX routine CIF_UPDATE'
_cell_angle_alpha 90
_cell_angle_beta 109.0320(10)
_cell_angle_gamma 90
_cell_formula_units_Z 4
_cell_length_a 29.5573(6)
_cell_length_b 15.5841(3)
_cell_length_c 29.7037(7)
_cell_measurement_reflns_used 0
_cell_measurement_temperature 123(2)
_cell_measurement_theta_max 0
_cell_measurement_theta_min 0
_cell_volume 12934.3(5)
_computing_molecular_graphics 'Ortep-3 for Windows (Farrugia, 1997)'
_computing_publication_material 'WinGX publication routines (Farrugia, 1999)'
_computing_structure_refinement 'SHELXL-97 (Sheldrick, 1997)'
_computing_structure_solution 'SHELXS-86 (Sheldrick, 1986)'
_diffrn_ambient_temperature 123
_diffrn_measured_fraction_theta_full 0.957
_diffrn_measured_fraction_theta_max 0.957
_diffrn_radiation_probe x-ray
_diffrn_radiation_type MoK\a
_diffrn_radiation_wavelength 0.71069
_diffrn_reflns_av_R_equivalents 0
_diffrn_reflns_limit_h_max 40
_diffrn_reflns_limit_h_min 0
_diffrn_reflns_limit_k_max 21
_diffrn_reflns_limit_k_min 0
_diffrn_reflns_limit_l_max 38
_diffrn_reflns_limit_l_min -41
_diffrn_reflns_number 35475
_diffrn_reflns_theta_full 29.43
_diffrn_reflns_theta_max 29.43
_diffrn_reflns_theta_min 2.19
_exptl_absorpt_coefficient_mu 9.062
_exptl_absorpt_correction_type none
_exptl_crystal_colour 'dark brown'
_exptl_crystal_density_diffrn 1.869
_exptl_crystal_density_method 'not measured'
_exptl_crystal_description prism
_exptl_crystal_F_000 6540
_exptl_crystal_size_max 0.2
_exptl_crystal_size_mid 0.2
_exptl_crystal_size_min 0.1
_platon_squeeze_details
;
;
_refine_diff_density_max 2.477
_refine_diff_density_min -1.819
_refine_ls_abs_structure_details 'Flack H D (1983), Acta Cryst. A39, 876-881'
_refine_ls_abs_structure_Flack 0.098(16)
_refine_ls_extinction_method none
_refine_ls_goodness_of_fit_ref 1.066
_refine_ls_hydrogen_treatment noref
_refine_ls_matrix_type full
_refine_ls_number_parameters 624
_refine_ls_number_reflns 35475
_refine_ls_number_restraints 52
_refine_ls_restrained_S_all 1.065
_refine_ls_R_factor_gt 0.0874
_refine_ls_shift/su_max 0.001
_refine_ls_structure_factor_coef Fsqd
_refine_ls_weighting_details 'calc w=1/[\s^2^(Fo^2^)+(0.0358P)^2^+360.2931P] where P=(Fo^2^+2Fc^2^)/3'
_refine_ls_weighting_scheme calc
_refine_ls_wR_factor_ref 0.1788
_reflns_number_gt 25079
_reflns_number_total 35475
_reflns_threshold_expression >2sigma(I)
_cod_data_source_file ic500642v_si_001.cif
_cod_data_source_block 4TBA
_cod_depositor_comments 'Adding full bibliography for 4338363--4338368.cif.'
_cod_database_code 4338368

loop_
_symmetry_equiv_pos_as_xyz
'x, y, z'
'-x, y+1/2, -z'

loop_
_atom_site_label
_atom_site_type_symbol
_atom_site_fract_x
_atom_site_fract_y
_atom_site_fract_z
_atom_site_U_iso_or_equiv
_atom_site_adp_type
_atom_site_occupancy
_atom_site_calc_flag
_atom_site_refinement_flags
N001 N 0.0335 0.3495 0.1286 0.054 Uiso 0.23 d P
N051 N 0.0339 0.3862 0.1095 0.054 Uiso 0.34 d P
N071 N 0.0406 0.3446 0.1086 0.054 Uiso 0.43 d P
C001 C 0.0484 0.286 0.0929 0.112 Uiso 0.75 d P
C002 C 0.1003 0.2814 0.0927 0.112 Uiso 0.75 d PD
C003 C 0.1074 0.2104 0.0607 0.112 Uiso 0.75 d PD
C004 C 0.1669 0.2029 0.0767 0.112 Uiso 0.75 d P
C051 C 0.0496 0.295 0.0797 0.112 Uiso 0.25 d P
C052 C 0.0847 0.2631 0.0928 0.112 Uiso 0.25 d PD
C053 C 0.0911 0.3124 0.0492 0.112 Uiso 0.25 d PD
C054 C 0.1324 0.2487 0.0248 0.112 Uiso 0.25 d P
C005 C 0.0433 0.4568 0.0905 0.094 Uiso 0.6 d PD
C006 C 0.0188 0.4735 0.033 0.094 Uiso 0.6 d PD
C007 C 0.0262 0.579 0.0313 0.094 Uiso 0.6 d PD
C008 C 0.0206 0.593 -0.0102 0.094 Uiso 0.6 d P
C055 C 0.0325 0.3811 0.085 0.094 Uiso 0.4 d PD
C056 C 0.0277 0.4433 0.0387 0.094 Uiso 0.4 d PD
C057 C 0.0442 0.5261 0.0123 0.094 Uiso 0.4 d PD
C058 C 0.0088 0.5309 -0.0389 0.094 Uiso 0.4 d P
C009 C 0.0576 0.3904 0.1676 0.116 Uiso 0.63 d P
C010 C 0.0494 0.3001 0.1874 0.116 Uiso 0.63 d P
C011 C 0.0802 0.2897 0.2438 0.116 Uiso 0.63 d P
C012 C 0.0738 0.1905 0.2612 0.116 Uiso 0.63 d P
C059 C 0.0625 0.3612 0.155 0.116 Uiso 0.37 d P
C060 C 0.0229 0.4161 0.1983 0.116 Uiso 0.37 d P
C061 C 0.0592 0.3391 0.2536 0.116 Uiso 0.37 d P
C062 C 0.0381 0.3916 0.2709 0.116 Uiso 0.37 d P
C013 C -0.0168 0.3602 0.0947 0.101 Uiso 0.67 d P
C014 C -0.0395 0.4326 0.1218 0.101 Uiso 0.67 d PD
C015 C -0.1001 0.4332 0.0912 0.101 Uiso 0.67 d PD
C016 C -0.1166 0.4585 0.0578 0.101 Uiso 0.67 d P
C063 C -0.0301 0.3688 0.0914 0.101 Uiso 0.33 d P
C064 C -0.0699 0.3957 0.0442 0.101 Uiso 0.33 d PD
C065 C -0.1124 0.4766 0.0332 0.101 Uiso 0.33 d PD
C066 C -0.125 0.5094 0.0087 0.101 Uiso 0.33 d P
N101 N 0.5023 0.7732 0.2446 0.049 Uiso 1 d .
C101 C 0.5178 0.8624 0.2387 0.04 Uiso 1 d .
C102 C 0.4838 0.9302 0.2342 0.082 Uiso 1 d .
C103 C 0.5116 1.0123 0.229 0.082 Uiso 0.72 d P
C104 C 0.4779 1.0937 0.213 0.082 Uiso 0.72 d P
C153 C 0.5091 1.02 0.2486 0.082 Uiso 0.28 d P
C154 C 0.4702 1.0946 0.2718 0.082 Uiso 0.28 d P
C105 C 0.4807 0.771 0.2861 0.059 Uiso 1 d .
C106 C 0.5192 0.7793 0.3357 0.08 Uiso 1 d .
C107 C 0.498 0.7553 0.3764 0.089 Uiso 0.67 d P
C108 C 0.4596 0.8458 0.3653 0.089 Uiso 0.67 d P
C157 C 0.4835 0.791 0.3693 0.089 Uiso 0.33 d P
C158 C 0.5175 0.8048 0.4394 0.089 Uiso 0.33 d P
C109 C 0.5431 0.7155 0.249 0.045 Uiso 1 d .
C110 C 0.5385 0.6215 0.2609 0.105 Uiso 1 d .
C111 C 0.5849 0.5747 0.2593 0.101 Uiso 0.59 d P
C112 C 0.6141 0.6019 0.3115 0.101 Uiso 0.59 d P
C161 C 0.5872 0.5636 0.2791 0.101 Uiso 0.41 d P
C162 C 0.5727 0.6057 0.2171 0.101 Uiso 0.41 d P
C113 C 0.4602 0.7461 0.2016 0.067 Uiso 1 d .
C114 C 0.4691 0.756 0.1523 0.075 Uiso 1 d .
C115 C 0.4258 0.7105 0.116 0.08 Uiso 1 d .
C116 C 0.4334 0.7135 0.069 0.103 Uiso 0.51 d P
C166 C 0.4288 0.7712 0.0652 0.103 Uiso 0.49 d P
N201 N 0.7024 0.9436 0.4885 0.056 Uiso 1 d .
C201 C 0.7026 0.8742 0.4567 0.061 Uiso 1 d .
C202 C 0.6796 0.7913 0.4674 0.075 Uiso 1 d .
C203 C 0.6779 0.7146 0.4304 0.096 Uiso 0.54 d P
C204 C 0.6447 0.6435 0.4357 0.096 Uiso 0.54 d P
C253 C 0.6993 0.7217 0.4519 0.096 Uiso 0.46 d P
C254 C 0.6726 0.6528 0.4475 0.096 Uiso 0.46 d P
C205 C 0.7236 1.0211 0.4692 0.07 Uiso 1 d .
C206 C 0.7203 1.1083 0.4943 0.067 Uiso 1 d .
C207 C 0.7345 1.1873 0.4766 0.075 Uiso 0.42 d P
C208 C 0.7619 1.258 0.5019 0.075 Uiso 0.42 d P
C257 C 0.7537 1.1784 0.4767 0.075 Uiso 0.58 d P
C258 C 0.7935 1.1711 0.4954 0.075 Uiso 0.58 d P
C209 C 0.7282 0.9424 0.5425 0.086 Uiso 1 d .
C210 C 0.787 0.9076 0.5518 0.127 Uiso 0.68 d P
C211 C 0.807 0.9028 0.6074 0.127 Uiso 0.68 d P
C212 C 0.8439 0.8763 0.6144 0.127 Uiso 0.68 d P
C260 C 0.7605 0.9065 0.5512 0.127 Uiso 0.32 d P
C261 C 0.7831 0.8721 0.6073 0.127 Uiso 0.32 d P
C262 C 0.7693 0.8133 0.6526 0.127 Uiso 0.32 d P
C213 C 0.6546 0.9464 0.4873 0.122 Uiso 0.53 d P
C214 C 0.6141 0.9941 0.4357 0.122 Uiso 0.53 d P
C215 C 0.5567 1.004 0.4198 0.122 Uiso 0.53 d P
C216 C 0.5411 0.9722 0.454 0.122 Uiso 0.53 d P
C263 C 0.6535 0.9737 0.4921 0.122 Uiso 0.47 d P
C264 C 0.6218 0.9786 0.456 0.122 Uiso 0.47 d P
C265 C 0.5741 1.005 0.4639 0.122 Uiso 0.47 d P
C266 C 0.5333 1.0119 0.4182 0.122 Uiso 0.47 d P
N301 N 0.9435 0.6572 0.4771 0.083 Uiso 0.51 d P
N351 N 0.9211 0.6527 0.4788 0.083 Uiso 0.49 d P
C301 C 0.9361 0.6355 0.5328 0.083 Uiso 0.51 d P
C302 C 0.9196 0.7059 0.5481 0.083 Uiso 0.51 d PD
C303 C 0.9588 0.7035 0.6154 0.083 Uiso 0.51 d PD
C304 C 0.9874 0.8034 0.6504 0.083 Uiso 0.51 d P
C351 C 0.9647 0.6451 0.5339 0.083 Uiso 0.49 d P
C352 C 0.9569 0.7232 0.5545 0.083 Uiso 0.49 d PD
C353 C 0.9946 0.7206 0.6221 0.083 Uiso 0.49 d PD
C354 C 1.0416 0.6811 0.6471 0.083 Uiso 0.49 d P
C305 C 0.8826 0.6297 0.4653 0.134 Uiso 0.51 d P
C306 C 0.8504 0.5549 0.4632 0.134 Uiso 0.51 d P
C307 C 0.7944 0.5817 0.4559 0.134 Uiso 0.51 d P
C308 C 0.7722 0.6393 0.4859 0.134 Uiso 0.51 d P
C355 C 0.8758 0.6691 0.463 0.134 Uiso 0.49 d P
C356 C 0.8616 0.5782 0.4815 0.134 Uiso 0.49 d P
C357 C 0.8056 0.6038 0.4713 0.134 Uiso 0.49 d P
C358 C 0.7491 0.5549 0.4517 0.134 Uiso 0.49 d P
C309 C 0.9439 0.7336 0.4672 0.073 Uiso 0.77 d P
C310 C 0.9987 0.7551 0.4761 0.073 Uiso 0.77 d P
C311 C 1.0101 0.8382 0.4597 0.073 Uiso 0.77 d P
C312 C 1.0672 0.8528 0.4701 0.073 Uiso 0.77 d P
C359 C 0.9803 0.7384 0.4779 0.073 Uiso 0.23 d P
C360 C 0.9599 0.8465 0.4494 0.073 Uiso 0.23 d P
C361 C 1.0113 0.878 0.4571 0.073 Uiso 0.23 d P
C362 C 1.0698 0.9129 0.4489 0.073 Uiso 0.23 d P
C313 C 0.9503 0.5666 0.4606 0.132 Uiso 1 d .
C314 C 0.9353 0.5693 0.4081 0.109 Uiso 1 d .
C315 C 0.9556 0.4688 0.3888 0.077 Uiso 0.7 d P
C316 C 0.9342 0.4667 0.3331 0.077 Uiso 0.7 d P
C365 C 0.9472 0.5111 0.3891 0.077 Uiso 0.3 d P
C366 C 0.9754 0.5132 0.3758 0.077 Uiso 0.3 d P
N401 N 1.007 0.7575 0.2562 0.063 Uiso 1 d .
C401 C 1.0324 0.7528 0.2237 0.084 Uiso 0.66 d PD
C402 C 0.9945 0.8059 0.1695 0.084 Uiso 0.66 d PD
C403 C 1.0553 0.7552 0.1371 0.084 Uiso 0.66 d P
C404 C 1.0074 0.696 0.1057 0.084 Uiso 0.66 d P
C451 C 1.0253 0.7528 0.2104 0.084 Uiso 0.34 d PD
C452 C 1.0206 0.7869 0.15 0.084 Uiso 0.34 d PD
C453 C 1.0212 0.8112 0.1214 0.084 Uiso 0.34 d P
C454 C 1.0266 0.6962 0.1187 0.084 Uiso 0.34 d P
C405 C 0.9617 0.706 0.2423 0.096 Uiso 1 d .
C406 C 0.9617 0.6139 0.2277 0.098 Uiso 1 d .
C407 C 0.9084 0.584 0.2075 0.101 Uiso 1 d .
C408 C 0.8772 0.6192 0.1652 0.095 Uiso 0.84 d P
C458 C 0.8859 0.567 0.1357 0.095 Uiso 0.16 d P
C409 C 0.995 0.8443 0.2681 0.072 Uiso 1 d .
C410 C 1.036 0.9119 0.2852 0.068 Uiso 1 d .
C411 C 1.012 0.9994 0.2968 0.102 Uiso 1 d .
C412 C 0.9948 0.9942 0.3363 0.106 Uiso 1 d .
C413 C 1.0469 0.7164 0.2936 0.072 Uiso 1 d .
C414 C 1.0327 0.7089 0.3389 0.098 Uiso 1 d .
C415 C 1.0745 0.6464 0.379 0.115 Uiso 1 d .
C416 C 1.0817 0.5575 0.3669 0.1 Uiso 1 d .
C501 C 0.7486 0.9631 -0.04 0.093 Uiso 0.66 d P
C502 C 0.7287 0.8457 -0.0353 0.093 Uiso 0.66 d P
C503 C 0.7117 0.8395 -0.1012 0.093 Uiso 0.66 d P
C504 C 0.6877 0.8756 -0.1219 0.093 Uiso 0.66 d P
C551 C 0.7635 0.9806 -0.0319 0.093 Uiso 0.34 d P
C552 C 0.7539 0.8904 -0.0364 0.093 Uiso 0.34 d P
C553 C 0.7383 0.8325 -0.082 0.093 Uiso 0.34 d P
C554 C 0.7718 0.7843 -0.1096 0.093 Uiso 0.34 d P
C505 C 0.8112 0.9854 0.0478 0.086 Uiso 0.65 d P
C506 C 0.8552 0.9838 0.0281 0.086 Uiso 0.65 d P
C507 C 0.8939 0.8929 0.059 0.086 Uiso 0.65 d P
C508 C 0.8823 0.7924 0.0645 0.086 Uiso 0.65 d P
C555 C 0.813 0.9577 0.0401 0.086 Uiso 0.35 d P
C556 C 0.8565 0.9271 0.0225 0.086 Uiso 0.35 d P
C557 C 0.8706 0.841 0.0109 0.086 Uiso 0.35 d P
C558 C 0.8545 0.7981 0.0624 0.086 Uiso 0.35 d P
C509 C 0.7405 1.0134 0.0341 0.084 Uiso 0.56 d P
C510 C 0.6936 1.079 0.0038 0.084 Uiso 0.56 d P
C511 C 0.6501 1.0668 0.0308 0.084 Uiso 0.56 d P
C512 C 0.6333 1.1205 0.0644 0.084 Uiso 0.56 d P
C559 C 0.724 1.0086 0.0283 0.084 Uiso 0.44 d P
C560 C 0.6802 1.0394 -0.0041 0.084 Uiso 0.44 d P
C561 C 0.6415 1.005 0.0182 0.084 Uiso 0.44 d P
C562 C 0.6126 1.0759 0.0033 0.084 Uiso 0.44 d P
N501 N 0.7809 0.9805 0.0041 0.075 Uiso 0.21 d PD
N551 N 0.7708 1.011 0.0119 0.075 Uiso 0.79 d P
C513 C 0.7604 1.0953 -0.0048 0.075 Uiso 0.21 d PD
C514 C 0.7868 1.1449 0.0479 0.075 Uiso 0.21 d PD
C515 C 0.7912 1.263 0.0211 0.075 Uiso 0.21 d PD
C516 C 0.8063 1.2283 -0.0101 0.075 Uiso 0.21 d P
C563 C 0.7782 1.101 0.0024 0.075 Uiso 0.79 d PD
C564 C 0.8251 1.1263 0.0426 0.075 Uiso 0.79 d PD
C565 C 0.8396 1.2383 0.0153 0.075 Uiso 0.79 d PD
C566 C 0.8982 1.2191 0.0202 0.075 Uiso 0.79 d P
C601 C 0.6062 0.6205 0.0751 0.105 Uiso 0.46 d P
C602 C 0.5623 0.5785 0.0835 0.105 Uiso 0.46 d P
C603 C 0.5595 0.5321 0.1326 0.105 Uiso 0.46 d P
C604 C 0.486 0.6106 0.1013 0.105 Uiso 0.46 d P
C651 C 0.6178 0.6146 0.0768 0.105 Uiso 0.54 d P
C652 C 0.5583 0.6113 0.063 0.105 Uiso 0.54 d P
C653 C 0.5499 0.6075 0.1064 0.105 Uiso 0.54 d P
C654 C 0.5002 0.5414 0.1081 0.105 Uiso 0.54 d P
C605 C 0.683 0.6216 0.0463 0.112 Uiso 0.58 d P
C606 C 0.6942 0.609 0.001 0.112 Uiso 0.58 d PD
C607 C 0.7599 0.6075 0.0243 0.112 Uiso 0.58 d PD
C608 C 0.7919 0.6003 0.0881 0.112 Uiso 0.58 d P
C655 C 0.6871 0.5825 0.0527 0.112 Uiso 0.42 d P
C656 C 0.7167 0.587 0.0213 0.112 Uiso 0.42 d PD
C657 C 0.78 0.617 0.0477 0.112 Uiso 0.42 d PD
C658 C 0.7896 0.5652 0.0032 0.112 Uiso 0.42 d P
C609 C 0.6031 0.6206 -0.0206 0.104 Uiso 0.66 d P
C610 C 0.6035 0.7441 -0.0017 0.104 Uiso 0.66 d P
C611 C 0.6382 0.7959 -0.0178 0.104 Uiso 0.66 d P
C612 C 0.5838 0.8655 -0.0479 0.104 Uiso 0.66 d P
C659 C 0.5999 0.6355 -0.0024 0.104 Uiso 0.34 d P
C660 C 0.6069 0.7262 -0.0147 0.104 Uiso 0.34 d P
C661 C 0.5884 0.7979 -0.0542 0.104 Uiso 0.34 d P
C662 C 0.6208 0.8297 -0.0863 0.104 Uiso 0.34 d P
N601 N 0.6242 0.6011 0.0342 0.123 Uiso 0.67 d P
N651 N 0.6264 0.5733 0.0286 0.123 Uiso 0.33 d P
C613 C 0.6101 0.4881 0.0168 0.123 Uiso 0.67 d P
C614 C 0.6518 0.4415 0.0586 0.123 Uiso 0.67 d P
C615 C 0.6407 0.3315 0.0349 0.123 Uiso 0.67 d P
C616 C 0.6634 0.2882 0.0706 0.123 Uiso 0.67 d P
C663 C 0.6342 0.4752 0.035 0.123 Uiso 0.33 d P
C664 C 0.6403 0.4096 0.0752 0.123 Uiso 0.33 d P
C665 C 0.6167 0.3299 0.0591 0.123 Uiso 0.33 d P
C666 C 0.6423 0.2789 0.0983 0.123 Uiso 0.33 d P
N701 N 0.7516 1.3263 0.2653 0.081 Uiso 0.57 d PD
N751 N 0.7314 1.3415 0.2631 0.081 Uiso 0.43 d PD
C701 C 0.7327 1.4074 0.2907 0.081 Uiso 0.57 d P
C702 C 0.7062 1.3705 0.3329 0.081 Uiso 0.57 d P
C703 C 0.7048 1.411 0.3591 0.081 Uiso 0.57 d P
C704 C 0.683 1.4007 0.4038 0.081 Uiso 0.57 d P
C751 C 0.7365 1.3852 0.3081 0.081 Uiso 0.43 d P
C752 C 0.7729 1.3999 0.3683 0.081 Uiso 0.43 d P
C753 C 0.7217 1.4499 0.3722 0.081 Uiso 0.43 d P
C754 C 0.6912 1.4486 0.4099 0.081 Uiso 0.43 d P
C705 C 0.6861 1.2922 0.2401 0.094 Uiso 0.53 d PD
C706 C 0.65 1.3577 0.2056 0.094 Uiso 0.53 d PD
C707 C 0.6051 1.3661 0.183 0.094 Uiso 0.53 d P
C708 C 0.5832 1.2841 0.1707 0.094 Uiso 0.53 d P
C755 C 0.7035 1.2668 0.2102 0.094 Uiso 0.47 d PD
C756 C 0.6531 1.3078 0.1813 0.094 Uiso 0.47 d PD
C757 C 0.6089 1.3097 0.1892 0.094 Uiso 0.47 d P
C758 C 0.5876 1.2848 0.2223 0.094 Uiso 0.47 d P
C709 C 0.7793 1.2673 0.2894 0.092 Uiso 0.57 d P
C710 C 0.8291 1.2918 0.3179 0.092 Uiso 0.57 d P
C711 C 0.8477 1.2477 0.3678 0.092 Uiso 0.57 d P
C712 C 0.8764 1.2954 0.3805 0.092 Uiso 0.57 d P
C759 C 0.765 1.266 0.3001 0.092 Uiso 0.43 d P
C760 C 0.8179 1.2987 0.3326 0.092 Uiso 0.43 d P
C761 C 0.8338 1.298 0.3948 0.092 Uiso 0.43 d P
C762 C 0.8364 1.2759 0.4149 0.092 Uiso 0.43 d P
C713 C 0.7768 1.3781 0.2425 0.115 Uiso 0.59 d P
C714 C 0.7791 1.3208 0.1949 0.115 Uiso 0.59 d P
C715 C 0.7884 1.3568 0.1527 0.115 Uiso 0.59 d P
C716 C 0.7658 1.4357 0.1374 0.115 Uiso 0.59 d P
C763 C 0.7598 1.3812 0.2299 0.115 Uiso 0.41 d P
C764 C 0.8071 1.3796 0.2296 0.115 Uiso 0.41 d P
C765 C 0.8311 1.3945 0.2027 0.115 Uiso 0.41 d P
C766 C 0.8118 1.4179 0.1734 0.115 Uiso 0.41 d P
N801 N 0.2479 0.0771 0.2475 0.111 Uiso 0.67 d P
N851 N 0.2725 0.0747 0.2666 0.111 Uiso 0.33 d P
C801 C 0.2966 0.0114 0.2802 0.111 Uiso 0.67 d P
C802 C 0.3436 0.0695 0.3343 0.111 Uiso 0.67 d P
C803 C 0.3798 0.0063 0.3327 0.111 Uiso 0.67 d P
C804 C 0.4197 0.049 0.3468 0.111 Uiso 0.67 d P
C851 C 0.3234 0.052 0.2793 0.111 Uiso 0.33 d P
C852 C 0.3623 0.0634 0.3036 0.111 Uiso 0.33 d P
C853 C 0.4118 0.0746 0.2941 0.111 Uiso 0.33 d P
C854 C 0.4305 0.0292 0.2487 0.111 Uiso 0.33 d P
C805 C 0.2776 0.1388 0.2291 0.112 Uiso 0.45 d P
C806 C 0.2781 0.1828 0.1764 0.112 Uiso 0.45 d P
C807 C 0.3211 0.1722 0.1632 0.112 Uiso 0.45 d P
C808 C 0.3523 0.188 0.1881 0.112 Uiso 0.45 d P
C855 C 0.2598 0.1144 0.2077 0.112 Uiso 0.55 d P
C856 C 0.2742 0.0703 0.1704 0.112 Uiso 0.55 d P
C857 C 0.319 0.075 0.1907 0.112 Uiso 0.55 d P
C858 C 0.3474 0.1032 0.1661 0.112 Uiso 0.55 d P
C809 C 0.242 0.1467 0.2802 0.113 Uiso 0.53 d P
C810 C 0.2263 0.1124 0.3032 0.113 Uiso 0.53 d P
C811 C 0.2356 0.0839 0.3282 0.113 Uiso 0.53 d P
C812 C 0.2116 0.1525 0.3583 0.113 Uiso 0.53 d P
C859 C 0.2625 0.1164 0.2967 0.113 Uiso 0.47 d P
C860 C 0.2902 0.0765 0.3534 0.113 Uiso 0.47 d P
C861 C 0.281 0.1537 0.38 0.113 Uiso 0.47 d P
C862 C 0.2624 0.1923 0.3998 0.113 Uiso 0.47 d P
C813 C 0.2215 0.0174 0.2218 0.134 Uiso 0.58 d P
C814 C 0.16 0.0661 0.203 0.134 Uiso 0.58 d P
C815 C 0.1254 0.0096 0.1824 0.134 Uiso 0.58 d P
C816 C 0.0858 0.0348 0.1441 0.134 Uiso 0.58 d P
C863 C 0.2082 0.0307 0.2206 0.134 Uiso 0.42 d P
C864 C 0.1772 0.0515 0.1823 0.134 Uiso 0.42 d P
C865 C 0.156 0.079 0.1272 0.134 Uiso 0.42 d P
C866 C 0.1538 0.0943 0.0793 0.134 Uiso 0.42 d P
C901 C 0.4766 0.2679 0.3819 0.115 Uiso 0.54 d P
C902 C 0.4289 0.2776 0.4007 0.115 Uiso 0.54 d P
C903 C 0.4325 0.2366 0.4297 0.115 Uiso 0.54 d P
C904 C 0.4617 0.2167 0.4794 0.115 Uiso 0.54 d P
C951 C 0.4759 0.307 0.3656 0.115 Uiso 0.46 d P
C952 C 0.4399 0.3222 0.3887 0.115 Uiso 0.46 d P
C953 C 0.4072 0.2801 0.4366 0.115 Uiso 0.46 d P
C954 C 0.3823 0.2675 0.4406 0.115 Uiso 0.46 d P
C905 C 0.4533 0.3125 0.3006 0.112 Uiso 0.45 d P
C906 C 0.4691 0.3544 0.266 0.112 Uiso 0.45 d P
C907 C 0.4793 0.3335 0.213 0.112 Uiso 0.45 d P
C908 C 0.4279 0.4042 0.2079 0.112 Uiso 0.45 d P
C955 C 0.4552 0.3369 0.2885 0.112 Uiso 0.55 d P
C956 C 0.4661 0.3794 0.2443 0.112 Uiso 0.55 d P
C957 C 0.4277 0.3328 0.2067 0.112 Uiso 0.55 d P
C958 C 0.4452 0.3849 0.1867 0.112 Uiso 0.55 d P
N901 N 0.5 0.3364 0.3302 0.085 Uiso 0.49 d P
N951 N 0.4907 0.3477 0.3512 0.085 Uiso 0.51 d P
C909 C 0.4838 0.4366 0.3555 0.085 Uiso 0.49 d P
C910 C 0.4971 0.4583 0.4133 0.085 Uiso 0.49 d P
C911 C 0.5112 0.5563 0.4093 0.085 Uiso 0.49 d P
C912 C 0.5287 0.5635 0.4716 0.085 Uiso 0.49 d P
C959 C 0.5118 0.4386 0.356 0.085 Uiso 0.51 d P
C960 C 0.5369 0.436 0.4076 0.085 Uiso 0.51 d P
C961 C 0.5412 0.5211 0.421 0.085 Uiso 0.51 d P
C962 C 0.4959 0.5474 0.432 0.085 Uiso 0.51 d P
C913 C 0.5425 0.3346 0.353 0.081 Uiso 0.52 d P
C914 C 0.5486 0.2327 0.3437 0.081 Uiso 0.52 d P
C915 C 0.5644 0.1542 0.3468 0.081 Uiso 0.52 d P
C916 C 0.6116 0.1277 0.3312 0.081 Uiso 0.52 d P
C963 C 0.5422 0.2931 0.3297 0.081 Uiso 0.48 d P
C964 C 0.543 0.222 0.3091 0.081 Uiso 0.48 d P
C965 C 0.5973 0.1813 0.3032 0.081 Uiso 0.48 d P
C966 C 0.6259 0.1445 0.3444 0.081 Uiso 0.48 d P
O101 O 0.8102(7) 0.5402(14) 0.3133(7) 0.062(5) Uiso 1 d .
O102 O 0.7035(7) 0.5439(15) 0.1804(7) 0.069(6) Uiso 1 d .
O103 O 0.9323(6) 0.7990(13) 0.3439(6) 0.049(4) Uiso 1 d .
O104 O 0.7172(6) 0.8134(13) 0.0748(7) 0.055(5) Uiso 1 d .
O105 O 0.5798(8) 0.8061(16) 0.1594(8) 0.072(6) Uiso 1 d .
O106 O 0.7949(5) 0.7934(12) 0.4307(6) 0.042(4) Uiso 1 d .
O107 O 0.8862(7) 0.8660(14) 0.1717(7) 0.060(5) Uiso 1 d .
O108 O 0.6249(6) 0.8472(12) 0.3343(6) 0.048(4) Uiso 1 d .
O109 O 0.8875(7) 1.1095(13) 0.3094(7) 0.056(5) Uiso 1 d .
O110 O 0.7476(7) 1.1199(14) 0.1326(7) 0.062(5) Uiso 1 d .
O111 O 0.6229(8) 1.1059(15) 0.2042(8) 0.071(6) Uiso 1 d .
O112 O 0.7637(6) 1.1036(13) 0.3823(7) 0.052(5) Uiso 1 d .
O113 O 0.7875(7) 0.6498(13) 0.2313(7) 0.055(5) Uiso 1 d .
O114 O 0.7267(6) 0.6376(13) 0.2689(6) 0.050(4) Uiso 1 d .
O115 O 0.8584(6) 0.6939(12) 0.3147(6) 0.046(4) Uiso 1 d .
O116 O 0.7250(7) 0.6976(13) 0.1451(7) 0.051(5) Uiso 1 d .
O117 O 0.6562(6) 0.6960(12) 0.1879(6) 0.047(4) Uiso 1 d .
O118 O 0.7887(6) 0.6899(12) 0.3560(6) 0.044(4) Uiso 1 d .
O119 O 0.8631(6) 0.8148(12) 0.2523(6) 0.044(4) Uiso 1 d .
O120 O 0.7909(5) 0.8197(11) 0.1637(5) 0.035(3) Uiso 1 d .
O121 O 0.6573(5) 0.8249(11) 0.1262(5) 0.037(4) Uiso 1 d .
O122 O 0.6493(6) 0.8123(12) 0.2512(6) 0.045(4) Uiso 1 d .
O123 O 0.7190(6) 0.8069(12) 0.3415(6) 0.046(4) Uiso 1 d .
O124 O 0.8542(5) 0.8111(11) 0.3768(5) 0.039(4) Uiso 1 d .
O125 O 0.8649(6) 0.9339(12) 0.3197(6) 0.046(4) Uiso 1 d .
O126 O 0.7234(6) 0.9427(11) 0.1400(6) 0.040(4) Uiso 1 d .
O127 O 0.6465(6) 0.9315(11) 0.1890(6) 0.040(4) Uiso 1 d .
O128 O 0.7866(5) 0.9282(10) 0.3669(5) 0.028(3) Uiso 1 d .
O129 O 0.8756(6) 0.9811(13) 0.2415(6) 0.049(4) Uiso 1 d .
O130 O 0.8115(6) 0.9856(12) 0.1573(6) 0.045(4) Uiso 1 d .
O131 O 0.6338(6) 0.9742(11) 0.2686(6) 0.039(4) Uiso 1 d .
O132 O 0.6992(6) 0.9673(11) 0.3513(6) 0.039(4) Uiso 1 d .
O133 O 0.8087(7) 1.0988(14) 0.2253(7) 0.061(5) Uiso 1 d .
O134 O 0.7140(7) 1.0622(14) 0.2018(7) 0.056(5) Uiso 1 d .
O135 O 0.7036(7) 1.0909(14) 0.2884(7) 0.057(5) Uiso 1 d .
O136 O 0.7984(6) 1.0548(13) 0.3099(6) 0.048(4) Uiso 1 d .
O137 O 0.7907(5) 0.8141(10) 0.2946(5) 0.028(3) Uiso 1 d .
O138 O 0.7218(6) 0.8144(12) 0.2094(6) 0.047(4) Uiso 1 d .
O139 O 0.7895(6) 0.9407(11) 0.2322(6) 0.039(4) Uiso 1 d .
O140 O 0.7217(5) 0.9344(10) 0.2740(5) 0.029(3) Uiso 1 d .
O501 O 0.3282(9) 0.302(2) 0.2975(9) 0.097(8) Uiso 1 d .
O502 O 0.1911(10) 0.291(2) 0.2050(10) 0.107(9) Uiso 1 d .
O503 O 0.4328(7) 0.5641(16) 0.2708(7) 0.069(6) Uiso 1 d .
O504 O 0.1523(9) 0.5500(19) 0.0821(9) 0.092(8) Uiso 1 d .
O505 O 0.0822(7) 0.5528(14) 0.2322(7) 0.061(5) Uiso 1 d .
O506 O 0.3645(7) 0.5688(15) 0.4248(7) 0.068(6) Uiso 1 d .
O507 O 0.3219(8) 0.6032(16) 0.1091(8) 0.074(6) Uiso 1 d .
O508 O 0.1942(7) 0.6122(14) 0.3935(7) 0.062(5) Uiso 1 d .
O509 O 0.3762(6) 0.8678(13) 0.2425(7) 0.053(5) Uiso 1 d .
O510 O 0.1921(9) 0.8585(18) 0.1180(9) 0.088(8) Uiso 1 d .
O511 O 0.1327(8) 0.8606(16) 0.2536(8) 0.076(6) Uiso 1 d .
O512 O 0.3165(8) 0.8668(16) 0.3765(8) 0.075(6) Uiso 1 d .
O513 O 0.2735(8) 0.4005(17) 0.2193(8) 0.076(6) Uiso 1 d .
O514 O 0.2421(8) 0.3964(17) 0.2872(9) 0.078(7) Uiso 1 d .
O515 O 0.3648(7) 0.4514(14) 0.2769(7) 0.060(5) Uiso 1 d .
O516 O 0.1877(8) 0.4442(15) 0.1555(8) 0.068(6) Uiso 1 d .
O517 O 0.1518(7) 0.4441(14) 0.2326(7) 0.058(5) Uiso 1 d .
O518 O 0.3307(7) 0.4565(14) 0.3515(7) 0.061(5) Uiso 1 d .
O519 O 0.3407(6) 0.5706(13) 0.2060(6) 0.051(5) Uiso 1 d .
O520 O 0.2459(6) 0.5714(12) 0.1440(6) 0.045(4) Uiso 1 d .
O521 O 0.1245(6) 0.5658(13) 0.1634(6) 0.052(5) Uiso 1 d .
O522 O 0.1747(6) 0.5690(13) 0.2966(6) 0.051(4) Uiso 1 d .
O523 O 0.2695(8) 0.5740(15) 0.3614(8) 0.070(6) Uiso 1 d .
O524 O 0.3892(6) 0.5823(13) 0.3411(6) 0.051(5) Uiso 1 d .
O525 O 0.3688(6) 0.6922(12) 0.2718(6) 0.045(4) Uiso 1 d .
O526 O 0.1815(8) 0.6847(15) 0.1439(8) 0.064(6) Uiso 1 d .
O527 O 0.1423(6) 0.6866(12) 0.2296(6) 0.043(4) Uiso 1 d .
O528 O 0.3310(7) 0.6928(13) 0.3539(7) 0.051(5) Uiso 1 d .
O529 O 0.3403(6) 0.7311(11) 0.1805(6) 0.041(4) Uiso 1 d .
O530 O 0.2563(8) 0.7267(15) 0.1255(8) 0.065(6) Uiso 1 d .
O531 O 0.1705(8) 0.7311(15) 0.3168(8) 0.066(6) Uiso 1 d .
O532 O 0.2552(8) 0.7372(15) 0.3751(8) 0.066(6) Uiso 1 d .
O533 O 0.2789(6) 0.8475(13) 0.1918(7) 0.051(5) Uiso 1 d .
O534 O 0.1990(6) 0.8071(13) 0.2116(7) 0.053(5) Uiso 1 d .
O535 O 0.2285(8) 0.8447(15) 0.3058(8) 0.069(6) Uiso 1 d .
O536 O 0.3110(6) 0.8172(12) 0.2851(6) 0.048(4) Uiso 1 d .
O537 O 0.3022(5) 0.5701(11) 0.2829(5) 0.038(4) Uiso 1 d .
O538 O 0.2114(5) 0.5697(11) 0.2222(5) 0.035(3) Uiso 1 d .
O539 O 0.2721(5) 0.6901(11) 0.2134(5) 0.034(3) Uiso 1 d .
O540 O 0.2391(5) 0.6901(10) 0.2864(5) 0.028(3) Uiso 1 d .
Si1 Si 0.7554(2) 0.8744(5) 0.2525(2) 0.0348(13) Uiso 1 d .
Si2 Si 0.2563(2) 0.6277(5) 0.2510(2) 0.0332(13) Uiso 1 d .
V101 V 0.79672(17) 0.6390(4) 0.29987(15) 0.0465(11) Uani 1 d .
V102 V 0.71733(18) 0.6416(4) 0.20002(15) 0.0490(11) Uani 1 d .
V501 V 0.31007(19) 0.3954(4) 0.2880(3) 0.0715(17) Uani 1 d .
V502 V 0.2063(2) 0.3925(4) 0.2189(2) 0.0668(16) Uani 1 d .
W103 W 0.87095(3) 0.8041(3) 0.31916(4) 0.0403(2) Uani 1 d .
W104 W 0.72311(4) 0.8107(3) 0.13312(3) 0.0470(3) Uani 1 d .
W105 W 0.64048(4) 0.8043(3) 0.18444(3) 0.0450(3) Uani 1 d .
W106 W 0.78793(3) 0.7990(3) 0.37051(3) 0.0362(2) Uani 1 d .
W107 W 0.84430(4) 0.8872(3) 0.19762(4) 0.0453(3) Uani 1 d .
W108 W 0.66616(3) 0.8754(3) 0.30831(3) 0.0405(2) Uani 1 d .
W109 W 0.84546(4) 1.0296(3) 0.28050(4) 0.0439(2) Uani 1 d .
W110 W 0.75983(4) 1.0359(3) 0.17335(4) 0.0492(3) Uani 1 d .
W111 W 0.66466(4) 1.0263(3) 0.22994(4) 0.0451(3) Uani 1 d .
W112 W 0.75000(4) 1.0238(3) 0.33747(3) 0.0393(2) Uani 1 d .
W503 W 0.37513(4) 0.5618(3) 0.27256(4) 0.0471(3) Uani 1 d .
W504 W 0.17976(4) 0.5530(3) 0.14086(4) 0.0587(3) Uani 1 d .
W505 W 0.13858(4) 0.5550(3) 0.23096(4) 0.0463(3) Uani 1 d .
W506 W 0.33469(4) 0.5610(3) 0.36271(4) 0.0545(3) Uani 1 d .
W507 W 0.30041(4) 0.6327(3) 0.15375(4) 0.0549(3) Uani 1 d .
W508 W 0.21253(4) 0.6366(3) 0.34771(4) 0.0520(3) Uani 1 d .
W509 W 0.33391(4) 0.7843(3) 0.23574(4) 0.0404(2) Uani 1 d .
W510 W 0.22159(4) 0.7791(3) 0.15952(4) 0.0562(3) Uani 1 d .
W511 W 0.17582(4) 0.7812(3) 0.26286(5) 0.0514(3) Uani 1 d .
W512 W 0.28832(4) 0.7856(3) 0.33845(4) 0.0536(3) Uani 1 d .

loop_
_atom_site_aniso_label
_atom_site_aniso_U_11
_atom_site_aniso_U_22
_atom_site_aniso_U_33
_atom_site_aniso_U_23
_atom_site_aniso_U_13
_atom_site_aniso_U_12
V101 0.058(3) 0.034(2) 0.039(2) 0.0060(19) 0.005(2) 0.004(2)
V102 0.062(3) 0.048(3) 0.037(2) -0.005(2) 0.017(2) -0.003(2)
V501 0.049(3) 0.043(3) 0.124(5) 0.014(3) 0.031(3) 0.004(2)
V502 0.060(3) 0.042(3) 0.099(4) -0.021(3) 0.027(3) -0.009(3)
W103 0.0336(5) 0.0433(6) 0.0426(5) 0.0076(5) 0.0107(4) 0.0035(5)
W104 0.0563(6) 0.0565(8) 0.0290(5) -0.0007(5) 0.0152(4) 0.0049(6)
W105 0.0388(5) 0.0614(7) 0.0310(5) -0.0019(5) 0.0061(4) -0.0040(6)
W106 0.0402(5) 0.0379(6) 0.0289(4) 0.0074(4) 0.0089(4) -0.0027(4)
W107 0.0479(6) 0.0514(7) 0.0460(6) 0.0092(5) 0.0280(5) 0.0062(5)
W108 0.0328(5) 0.0580(7) 0.0320(5) 0.0006(5) 0.0126(4) -0.0018(5)
W109 0.0472(6) 0.0398(6) 0.0494(6) 0.0049(5) 0.0221(5) -0.0041(5)
W110 0.0675(7) 0.0472(7) 0.0386(5) 0.0157(5) 0.0254(5) 0.0141(6)
W111 0.0466(6) 0.0501(7) 0.0382(5) 0.0061(5) 0.0135(4) 0.0170(5)
W112 0.0480(6) 0.0393(6) 0.0327(4) -0.0001(4) 0.0162(4) 0.0001(5)
W503 0.0395(6) 0.0383(6) 0.0653(7) 0.0033(5) 0.0194(5) 0.0021(5)
W504 0.0498(6) 0.0833(10) 0.0411(6) -0.0199(6) 0.0123(5) -0.0169(7)
W505 0.0380(5) 0.0468(7) 0.0552(6) -0.0020(5) 0.0169(5) -0.0071(5)
W506 0.0491(6) 0.0667(8) 0.0436(6) 0.0207(6) 0.0097(5) -0.0030(6)
W507 0.0570(7) 0.0769(9) 0.0389(6) -0.0134(6) 0.0266(5) -0.0129(7)
W508 0.0554(7) 0.0688(8) 0.0407(6) 0.0006(6) 0.0279(5) -0.0054(6)
W509 0.0412(5) 0.0360(6) 0.0475(5) 0.0023(5) 0.0193(4) -0.0038(5)
W510 0.0491(6) 0.0671(9) 0.0516(6) 0.0257(6) 0.0151(5) 0.0019(6)
W511 0.0470(6) 0.0427(7) 0.0722(8) -0.0005(6) 0.0298(6) 0.0068(5)
W512 0.0618(7) 0.0572(8) 0.0479(6) -0.0203(6) 0.0260(5) -0.0127(6)

loop_
_atom_type_symbol
_atom_type_description
_atom_type_scat_dispersion_real
_atom_type_scat_dispersion_imag
_atom_type_scat_source
C C 0.0033 0.0016 'International Tables Vol C Tables 4.2.6.8 and 6.1.1.4'
N N 0.0061 0.0033 'International Tables Vol C Tables 4.2.6.8 and 6.1.1.4'
O O 0.0106 0.006 'International Tables Vol C Tables 4.2.6.8 and 6.1.1.4'
Si Si 0.0817 0.0704 'International Tables Vol C Tables 4.2.6.8 and 6.1.1.4'
V V 0.3005 0.5294 'International Tables Vol C Tables 4.2.6.8 and 6.1.1.4'
W W -0.849 6.8722 'International Tables Vol C Tables 4.2.6.8 and 6.1.1.4'

loop_
_geom_angle_atom_site_label_1
_geom_angle_atom_site_label_2
_geom_angle_atom_site_label_3
_geom_angle
_geom_angle_site_symmetry_1
_geom_angle_site_symmetry_3
N071 N001 N051 53.2 . .
N071 N001 C059 106.1 . .
N051 N001 C059 102.8 . .
N071 N001 C009 125.4 . .
N051 N001 C009 98.5 . .
C059 N001 C009 27.5 . .
N071 N001 C055 32.5 . .
N051 N001 C055 24.1 . .
C059 N001 C055 115.7 . .
C009 N001 C055 119.7 . .
N071 N001 C013 87.1 . .
N051 N001 C013 72 . .
C059 N001 C013 159.4 . .
C009 N001 C013 132.1 . .
C055 N001 C013 67.7 . .
N071 N001 C001 31.6 . .
N051 N001 C001 84.4 . .
C059 N001 C001 106.6 . .
C009 N001 C001 133.8 . .
C055 N001 C001 61.8 . .
C013 N001 C001 92.9 . .
N071 N001 C010 135.6 . .
N051 N001 C010 155.8 . .
C059 N001 C010 54.7 . .
C009 N001 C010 57.5 . .
C055 N001 C010 166.1 . .
C013 N001 C010 125.2 . .
C001 N001 C010 109.3 . .
N071 N001 C063 92.2 . .
N051 N001 C063 73.3 . .
C059 N001 C063 154.1 . .
C009 N001 C063 126.7 . .
C055 N001 C063 71.2 . .
C013 N001 C063 5.6 . .
C001 N001 C063 98.5 . .
C010 N001 C063 122.1 . .
N071 N001 C051 20.6 . .
N051 N001 C051 73.2 . .
C059 N001 C051 109.2 . .
C009 N001 C051 134.6 . .
C055 N001 C051 50.6 . .
C013 N001 C051 88.8 . .
C001 N001 C051 11.2 . .
C010 N001 C051 120 . .
C063 N001 C051 94.4 . .
N071 N051 C055 77.3 . .
N071 N051 N001 54.8 . .
C055 N051 N001 128.6 . .
N071 N051 C005 133 . .
C055 N051 C005 66.8 . .
N001 N051 C005 162.2 . .
N071 N051 C059 71.3 . .
C055 N051 C059 139.9 . .
N001 N051 C059 42.8 . .
C005 N051 C059 120.4 . .
N071 N051 C013 90.3 . .
C055 N051 C013 87.3 . .
N001 N051 C013 76.5 . .
C005 N051 C013 116.2 . .
C059 N051 C013 116.6 . .
N071 N051 C009 92.7 . .
C055 N051 C009 158.9 . .
N001 N051 C009 52.3 . .
C005 N051 C009 110 . .
C059 N051 C009 22.4 . .
C013 N051 C009 111.6 . .
N071 N051 C001 13.9 . .
C055 N051 C001 63.3 . .
N001 N051 C001 67.9 . .
C005 N051 C001 122 . .
C059 N051 C001 84 . .
C013 N051 C001 89.4 . .
C009 N051 C001 106 . .
N071 N051 C063 97.7 . .
C055 N051 C063 88.5 . .
N001 N051 C063 81.3 . .
C005 N051 C063 110.2 . .
C059 N051 C063 119.4 . .
C013 N051 C063 7.4 . .
C009 N051 C063 111.4 . .
C001 N051 C063 96.5 . .
N071 N051 C051 27.3 . .
C055 N051 C051 50.2 . .
N001 N051 C051 81.5 . .
C005 N051 C051 109 . .
C059 N051 C051 94.7 . .
C013 N051 C051 92.1 . .
C009 N051 C051 117.1 . .
C001 N051 C051 13.6 . .
C063 N051 C051 98.5 . .
N051 N071 N001 72 . .
N051 N071 C055 53.4 . .
N001 N071 C055 122.3 . .
N051 N071 C001 157.4 . .
N001 N071 C001 128.9 . .
C055 N071 C001 104 . .
N051 N071 C051 138.2 . .
N001 N071 C051 148.1 . .
C055 N071 C051 85.1 . .
C001 N071 C051 19.6 . .
N051 N071 C059 80 . .
N001 N071 C059 44.1 . .
C055 N071 C059 127.7 . .
C001 N071 C059 120.3 . .
C051 N071 C059 133.3 . .
N051 N071 C013 64.9 . .
N001 N071 C013 67.7 . .
C055 N071 C013 73.2 . .
C001 N071 C013 111.6 . .
C051 N071 C013 111 . .
C059 N071 C013 110.2 . .
N051 N071 C009 65.1 . .
N001 N071 C009 36.3 . .
C055 N071 C009 116 . .
C001 N071 C009 136.1 . .
C051 N071 C009 149.2 . .
C059 N071 C009 16.1 . .
C013 N071 C009 97.1 . .
N051 N071 C005 31.3 . .
N001 N071 C005 101.4 . .
C055 N071 C005 34.2 . .
C001 N071 C005 129.7 . .
C051 N071 C005 110.4 . .
C059 N071 C005 93.6 . .
C013 N071 C005 85.7 . .
C009 N071 C005 83.2 . .
N071 C001 C052 127 . .
N071 C001 C002 113.2 . .
C052 C001 C002 15.7 . .
N071 C001 C055 33.2 . .
C052 C001 C055 122.8 . .
C002 C001 C055 107.3 . .
N071 C001 N001 19.6 . .
C052 C001 N001 131.1 . .
C002 C001 N001 121.2 . .
C055 C001 N001 51.6 . .
N071 C001 N051 8.7 . .
C052 C001 N051 127.4 . .
C002 C001 N051 112.5 . .
C055 C001 N051 24.5 . .
N001 C001 N051 27.6 . .
C052 C002 C053 106.9 . .
C052 C002 C051 42.7 . .
C053 C002 C051 79.6 . .
C052 C002 C003 84.9 . .
C053 C002 C003 71.4 . .
C051 C002 C003 106.5 . .
C052 C002 C001 34.3 . .
C053 C002 C001 95.6 . .
C051 C002 C001 16.1 . .
C003 C002 C001 112.1 . .
C002 C003 C052 20.2 . .
C002 C003 C054 109.5 . .
C052 C003 C054 126.4 . .
C002 C003 C053 48.8 . .
C052 C003 C053 58 . .
C054 C003 C053 70.9 . .
C002 C003 C004 102.7 . .
C052 C003 C004 118.9 . .
C054 C003 C004 62.8 . .
C053 C003 C004 109.4 . .
C003 C004 C054 56.5 . .
C003 C004 C866 81.4 . .
C054 C004 C866 111.7 . .
C052 C051 N071 115.3 . .
C052 C051 C002 19.5 . .
N071 C051 C002 110.3 . .
C052 C051 C055 134.2 . .
N071 C051 C055 36.7 . .
C002 C051 C055 118.4 . .
C052 C051 C053 61.2 . .
N071 C051 C053 126.8 . .
C002 C051 C053 47.4 . .
C055 C051 C053 103.6 . .
C052 C051 N051 123 . .
N071 C051 N051 14.5 . .
C002 C051 N051 113.4 . .
C055 C051 N051 22.3 . .
C053 C051 N051 117.5 . .
C052 C051 N001 112.4 . .
N071 C051 N001 11.3 . .
C002 C051 N001 111.5 . .
C055 C051 N001 46.8 . .
C053 C051 N001 136.3 . .
N051 C051 N001 25.3 . .
C002 C052 C051 117.8 . .
C002 C052 C001 130 . .
C051 C052 C001 22 . .
C002 C052 C003 74.9 . .
C051 C052 C003 124.3 . .
C001 C052 C003 139.6 . .
C002 C052 C053 53.7 . .
C051 C052 C053 80.9 . .
C001 C052 C053 102.6 . .
C003 C052 C053 64.2 . .
C002 C053 C052 19.3 . .
C002 C053 C003 59.8 . .
C052 C053 C003 57.8 . .
C002 C053 C051 53.1 . .
C052 C053 C051 37.9 . .
C003 C053 C051 87.2 . .
C002 C053 C054 103.2 . .
C052 C053 C054 109 . .
C003 C053 C054 52.9 . .
C051 C053 C054 139.3 . .
C003 C054 C004 60.8 . .
C003 C054 C557 139.3 . 2_645
C004 C054 C557 141.2 . 2_645
C003 C054 C053 56.2 . .
C004 C054 C053 98.3 . .
C557 C054 C053 83.7 2_645 .
C055 C005 N051 32.9 . .
C055 C005 C056 75 . .
N051 C005 C056 107 . .
C055 C005 C006 90.3 . .
N051 C005 C006 119.8 . .
C056 C005 C006 18.9 . .
C055 C005 N071 23.8 . .
N051 C005 N071 15.7 . .
C056 C005 N071 98.1 . .
C006 C005 N071 114.1 . .
C056 C006 C057 112 . .
C056 C006 C005 62.1 . .
C057 C006 C005 115.9 . .
C056 C006 C007 144.8 . .
C057 C006 C007 45.8 . .
C005 C006 C007 99.8 . .
C008 C007 C057 65.5 . .
C008 C007 C006 103.5 . .
C057 C007 C006 54.9 . .
C007 C008 C058 117.9 . .
C007 C008 C057 57.4 . .
C058 C008 C057 73.6 . .
N051 C055 N071 49.4 . .
N051 C055 C005 80.2 . .
N071 C055 C005 122 . .
N051 C055 N001 27.3 . .
N071 C055 N001 25.2 . .
C005 C055 N001 107.1 . .
N051 C055 C051 107.5 . .
N071 C055 C051 58.3 . .
C005 C055 C051 145.1 . .
N001 C055 C051 82.5 . .
N051 C055 C001 92.1 . .
N071 C055 C001 42.8 . .
C005 C055 C001 148.5 . .
N001 C055 C001 66.6 . .
C051 C055 C001 16 . .
N051 C055 C013 66.1 . .
N071 C055 C013 75.4 . .
C005 C055 C013 112.5 . .
N001 C055 C013 60 . .
C051 C055 C013 101.4 . .
C001 C055 C013 91.5 . .
N051 C055 C056 137.7 . .
N071 C055 C056 168.1 . .
C005 C055 C056 59.5 . .
N001 C055 C056 164.5 . .
C051 C055 C056 112.9 . .
C001 C055 C056 128.9 . .
C013 C055 C056 115.6 . .
N051 C055 C063 69.6 . .
N071 C055 C063 82.8 . .
C005 C055 C063 107.4 . .
N001 C055 C063 66.3 . .
C051 C055 C063 107.2 . .
C001 C055 C063 98.2 . .
C013 C055 C063 7.6 . .
C056 C055 C063 108.4 . .
N051 C055 C059 26.7 . .
N071 C055 C059 32 . .
C005 C055 C059 90.1 . .
N001 C055 C059 26 . .
C051 C055 C059 85.2 . .
C001 C055 C059 71.6 . .
C013 C055 C059 84.3 . .
C056 C055 C059 147.8 . .
C063 C055 C059 89.8 . .
C006 C056 C005 99 . .
C006 C056 C055 132.4 . .
C005 C056 C055 45.5 . .
C006 C056 C057 50.5 . .
C005 C056 C057 110 . .
C055 C056 C057 152.8 . .
C007 C057 C008 57.1 . .
C007 C057 C006 79.3 . .
C008 C057 C006 115 . .
C007 C057 C058 99.6 . .
C008 C057 C058 51.7 . .
C006 C057 C058 100.1 . .
C007 C057 C056 94 . .
C008 C057 C056 132 . .
C006 C057 C056 17.5 . .
C058 C057 C056 107.1 . .
C008 C058 C057 54.6 . .
C059 C009 N001 45.1 . .
C059 C009 C010 70.9 . .
N001 C009 C010 78 . .
C059 C009 C060 144.3 . .
N001 C009 C060 110.8 . .
C010 C009 C060 79 . .
C059 C009 N051 56.8 . .
N001 C009 N051 29.2 . .
C010 C009 N051 107.1 . .
C060 C009 N051 118 . .
C059 C009 N071 35.9 . .
N001 C009 N071 18.3 . .
C010 C009 N071 89 . .
C060 C009 N071 127.9 . .
N051 C009 N071 22.1 . .
C059 C010 C009 23.7 . .
C059 C010 C011 123.4 . .
C009 C010 C011 111.8 . .
C059 C010 N001 32.1 . .
C009 C010 N001 44.6 . .
C011 C010 N001 155.2 . .
C059 C010 C061 117.3 . .
C009 C010 C061 96.1 . .
C011 C010 C061 33.2 . .
N001 C010 C061 136.7 . .
C059 C010 C060 74.4 . .
C009 C010 C060 51.7 . .
C011 C010 C060 92.3 . .
N001 C010 C060 77.6 . .
C061 C010 C060 60.7 . .
C061 C011 C010 91.6 . .
C061 C011 C012 116.2 . .
C010 C011 C012 109.3 . .
C009 C059 N001 107.3 . .
C009 C059 N071 128 . .
N001 C059 N071 29.8 . .
C009 C059 N051 100.8 . .
N001 C059 N051 34.4 . .
N071 C059 N051 28.7 . .
C009 C059 C010 85.4 . .
N001 C059 C010 93.2 . .
N071 C059 C010 113.5 . .
N051 C059 C010 126.9 . .
C009 C059 C055 113.1 . .
N001 C059 C055 38.3 . .
N071 C059 C055 20.2 . .
N051 C059 C055 13.4 . .
C010 C059 C055 130.5 . .
C009 C060 C061 92.5 . .
C009 C060 C010 49.3 . .
C061 C060 C010 58.3 . .
C011 C061 C062 171.4 . .
C011 C061 C010 55.2 . .
C062 C061 C010 133.1 . .
C011 C061 C060 113.5 . .
C062 C061 C060 75 . .
C010 C061 C060 60.9 . .
N051 C013 N001 31.5 . .
N051 C013 C055 26.6 . .
N001 C013 C055 52.4 . .
N051 C013 N071 24.7 . .
N001 C013 N071 25.2 . .
C055 C013 N071 31.4 . .
N051 C013 C014 101.7 . .
N001 C013 C014 102.7 . .
C055 C013 C014 119 . .
N071 C013 C014 122.4 . .
N051 C013 C064 131.7 . .
N001 C013 C064 163.1 . .
C055 C013 C064 111.7 . .
N071 C013 C064 141.5 . .
C014 C013 C064 79.5 . .
C063 C014 C013 12.3 . .
C063 C014 C015 93.1 . .
C013 C014 C015 105.4 . .
C016 C015 C014 126.3 . .
C016 C015 C065 15.6 . .
C014 C015 C065 111.2 . .
C016 C015 C064 67.2 . .
C014 C015 C064 74.9 . .
C065 C015 C064 54.7 . .
C065 C016 C015 145 . .
C065 C016 C066 19.2 . .
C015 C016 C066 161.3 . .
C065 C016 C064 69.5 . .
C015 C016 C064 81.7 . .
C066 C016 C064 88.2 . .
C014 C063 C064 97.7 . .
C014 C063 N051 96.2 . .
C064 C063 N051 129.4 . .
C014 C063 N001 96 . .
C064 C063 N001 153.1 . .
N051 C063 N001 25.3 . .
C014 C063 C055 112.6 . .
C064 C063 C055 110.6 . .
N051 C063 C055 21.9 . .
N001 C063 C055 42.5 . .
C063 C064 C065 130.7 . .
C063 C064 C016 110.3 . .
C065 C064 C016 26.6 . .
C063 C064 C013 8.6 . .
C065 C064 C013 137.4 . .
C016 C064 C013 118.5 . .
C063 C064 C015 80.2 . .
C065 C064 C015 56.8 . .
C016 C064 C015 31.1 . .
C013 C064 C015 88.6 . .
C016 C065 C066 142.5 . .
C016 C065 C064 83.9 . .
C066 C065 C064 132.3 . .
C016 C065 C015 19.5 . .
C066 C065 C015 159.2 . .
C064 C065 C015 68.5 . .
C065 C066 C016 18.3 . .
C109 N101 C101 107.8 . .
C109 N101 C113 108.9 . .
C101 N101 C113 110.9 . .
C109 N101 C105 116.7 . .
C101 N101 C105 109.5 . .
C113 N101 C105 103 . .
C102 C101 N101 117.7 . .
C101 C102 C103 103.8 . .
C101 C102 C153 111.9 . .
C103 C102 C153 23 . .
C153 C103 C102 80.4 . .
C153 C103 C104 82.6 . .
C102 C103 C104 112.7 . .
C103 C104 C153 22.4 . .
C103 C104 C154 89 . .
C153 C104 C154 66.7 . .
C103 C153 C102 76.6 . .
C103 C153 C104 75 . .
C102 C153 C104 109.4 . .
C103 C153 C154 136.3 . .
C102 C153 C154 110.6 . .
C104 C153 C154 61.8 . .
C854 C154 C104 83.4 1_565 .
C854 C154 C153 84.1 1_565 .
C104 C154 C153 51.5 . .
C106 C105 N101 112.7 . .
C105 C106 C107 110.9 . .
C105 C106 C157 99.5 . .
C107 C106 C157 24.2 . .
C157 C107 C106 86.4 . .
C157 C107 C108 7.3 . .
C106 C107 C108 93.4 . .
C157 C107 C158 86.2 . .
C106 C107 C158 125.5 . .
C108 C107 C158 80.4 . .
C157 C108 C107 4.6 . .
C107 C157 C108 168.1 . .
C107 C157 C106 69.4 . .
C108 C157 C106 122 . .
C107 C157 C158 73.7 . .
C108 C157 C158 96.7 . .
C106 C157 C158 115.3 . .
C107 C158 C157 20.1 . .
N101 C109 C110 118.4 . .
C109 C110 C111 107.1 . .
C109 C110 C161 118.1 . .
C111 C110 C161 21.3 . .
C109 C110 C162 81.9 . .
C111 C110 C162 41.8 . .
C161 C110 C162 63.1 . .
C161 C111 C162 169.1 . .
C161 C111 C112 41.4 . .
C162 C111 C112 139.1 . .
C161 C111 C110 85.7 . .
C162 C111 C110 83.4 . .
C112 C111 C110 92.7 . .
C161 C112 C111 19.4 . .
C111 C161 C112 119.2 . .
C111 C161 C110 73 . .
C112 C161 C110 105.9 . .
C111 C161 C162 7.4 . .
C112 C161 C162 120.1 . .
C110 C161 C162 65.6 . .
C111 C162 C161 3.5 . .
C111 C162 C110 54.8 . .
C161 C162 C110 51.3 . .
N101 C113 C114 114.4 . .
C115 C114 C113 104.6 . .
C116 C115 C114 107.2 . .
C116 C115 C166 30.2 . .
C114 C115 C166 95 . .
C166 C116 C115 94.8 . .
C116 C166 C115 55.1 . .
C213 N201 C201 103.1 . .
C213 N201 C209 100.4 . .
C201 N201 C209 124.8 . .
C213 N201 C205 119.4 . .
C201 N201 C205 104.7 . .
C209 N201 C205 105.8 . .
C213 N201 C263 16.6 . .
C201 N201 C263 118.3 . .
C209 N201 C263 95.1 . .
C205 N201 C263 106.7 . .
N201 C201 C202 113.5 . .
C253 C202 C201 109.1 . .
C253 C202 C203 27.4 . .
C201 C202 C203 113.4 . .
C253 C203 C254 86.8 . .
C253 C203 C204 114.6 . .
C254 C203 C204 30.7 . .
C253 C203 C202 58.4 . .
C254 C203 C202 107.7 . .
C204 C203 C202 110.2 . .
C254 C204 C203 46 . .
C254 C204 C253 29.1 . .
C203 C204 C253 20.3 . .
C203 C253 C254 58.7 . .
C203 C253 C202 94.1 . .
C254 C253 C202 111.7 . .
C203 C253 C204 45.1 . .
C254 C253 C204 17.2 . .
C202 C253 C204 99.7 . .
C204 C254 C203 103.3 . .
C204 C254 C253 133.8 . .
C203 C254 C253 34.5 . .
N201 C205 C206 113.7 . .
C207 C206 C205 119.4 . .
C207 C206 C257 20.1 . .
C205 C206 C257 106.5 . .
C257 C207 C208 78.2 . .
C257 C207 C206 100.9 . .
C208 C207 C206 130 . .
C257 C207 C258 18.6 . .
C208 C207 C258 65.7 . .
C206 C207 C258 98.2 . .
C257 C208 C207 23.5 . .
C257 C208 C258 41.4 . .
C207 C208 C258 63.9 . .
C207 C257 C258 151.9 . .
C207 C257 C208 78.3 . .
C258 C257 C208 81.9 . .
C207 C257 C206 59 . .
C258 C257 C206 114 . .
C208 C257 C206 115 . .
C257 C258 C207 9.5 . .
C257 C258 C208 56.8 . .
C207 C258 C208 50.4 . .
C260 C209 N201 111.2 . .
C260 C209 C210 15 . .
N201 C209 C210 107.3 . .
C260 C210 C211 93 . .
C260 C210 C209 20.7 . .
C211 C210 C209 101.1 . .
C260 C210 C261 69.1 . .
C211 C210 C261 28.6 . .
C209 C210 C261 83.1 . .
C261 C211 C212 123.3 . .
C261 C211 C210 89.9 . .
C212 C211 C210 102.8 . .
C261 C211 C260 68.4 . .
C212 C211 C260 126.3 . .
C210 C211 C260 25.9 . .
C211 C212 C261 24.2 . .
C210 C260 C209 144.3 . .
C210 C260 C261 85 . .
C209 C260 C261 116.5 . .
C210 C260 C211 61.1 . .
C209 C260 C211 127 . .
C261 C260 C211 28.4 . .
C211 C261 C260 83.2 . .
C211 C261 C212 32.5 . .
C260 C261 C212 99.7 . .
C211 C261 C210 61.4 . .
C260 C261 C210 25.8 . .
C212 C261 C210 73.9 . .
C211 C261 C262 132.9 . .
C260 C261 C262 143.5 . .
C212 C261 C262 114.2 . .
C210 C261 C262 163.9 . .
C264 C213 N201 125.4 . .
C264 C213 C214 10.4 . .
N201 C213 C214 115.2 . .
C264 C214 C215 110 . .
C264 C214 C265 69.3 . .
C215 C214 C265 44.5 . .
C264 C214 C263 21.2 . .
C215 C214 C263 127.8 . .
C265 C214 C263 83.9 . .
C264 C214 C213 20.6 . .
C215 C214 C213 130 . .
C265 C214 C213 89.8 . .
C263 C214 C213 14.8 . .
C266 C215 C265 97.6 . .
C266 C215 C216 62.1 . .
C265 C215 C216 48.1 . .
C266 C215 C214 166.9 . .
C265 C215 C214 70 . .
C216 C215 C214 109.4 . .
C266 C215 C264 151.4 . .
C265 C215 C264 54.2 . .
C216 C215 C264 91.6 . .
C214 C215 C264 17.8 . .
C265 C216 C266 83.7 . .
C265 C216 C215 61.2 . .
C266 C216 C215 30.9 . .
C264 C263 N201 116.1 . .
C264 C263 C214 11.1 . .
N201 C263 C214 109.7 . .
C214 C264 C263 147.7 . .
C214 C264 C213 149 . .
C263 C264 C213 21.9 . .
C214 C264 C265 88.7 . .
C263 C264 C265 111.8 . .
C213 C264 C265 122 . .
C214 C264 C215 52.3 . .
C263 C264 C215 152 . .
C213 C264 C215 157.3 . .
C265 C264 C215 40.3 . .
C216 C265 C215 70.8 . .
C216 C265 C266 51.8 . .
C215 C265 C266 27.1 . .
C216 C265 C264 129 . .
C215 C265 C264 85.6 . .
C266 C265 C264 112.6 . .
C216 C265 C214 123.5 . .
C215 C265 C214 65.5 . .
C266 C265 C214 92.5 . .
C264 C265 C214 21.9 . .
C215 C266 C216 87 . .
C215 C266 C265 55.3 . .
C216 C266 C265 44.4 . .
N351 N301 C309 101.7 . .
N351 N301 C313 99.2 . .
C309 N301 C313 143.5 . .
N351 N301 C351 88.1 . .
C309 N301 C351 109.7 . .
C313 N301 C351 100.5 . .
N351 N301 C359 136.2 . .
C309 N301 C359 37.7 . .
C313 N301 C359 123.5 . .
C351 N301 C359 92.6 . .
N351 N301 C301 59.6 . .
C309 N301 C301 115.1 . .
C313 N301 C301 101.2 . .
C351 N301 C301 28.7 . .
C359 N301 C301 114.4 . .
N351 N301 C305 16.9 . .
C309 N301 C305 106 . .
C313 N301 C305 86.9 . .
C351 N301 C305 101.7 . .
C359 N301 C305 143.6 . .
C301 N301 C305 73.2 . .
N351 N301 C355 19.7 . .
C309 N301 C355 86.8 . .
C313 N301 C355 104.9 . .
C351 N301 C355 105.3 . .
C359 N301 C355 124.1 . .
C301 N301 C355 77.5 . .
C305 N301 C355 19.6 . .
N301 N351 C305 153 . .
N301 N351 C355 150 . .
C305 N351 C355 29.8 . .
N301 N351 C309 52.1 . .
C305 N351 C309 130.5 . .
C355 N351 C309 103.6 . .
N301 N351 C301 97.9 . .
C305 N351 C301 103.2 . .
C355 N351 C301 109 . .
C309 N351 C301 112.5 . .
N301 N351 C351 68.5 . .
C305 N351 C351 131.9 . .
C355 N351 C351 136.5 . .
C309 N351 C351 91.3 . .
C301 N351 C351 29.5 . .
N301 N351 C313 58.4 . .
C305 N351 C313 100.8 . .
C355 N351 C313 126.1 . .
C309 N351 C313 105.1 . .
C301 N351 C313 100.6 . .
C351 N351 C313 87.1 . .
C351 C301 C302 108.1 . .
C351 C301 N351 87.3 . .
C302 C301 N351 101.4 . .
C351 C301 C352 64.7 . .
C302 C301 C352 43.6 . .
N351 C301 C352 102.7 . .
C351 C301 N301 64.9 . .
C302 C301 N301 109.3 . .
N351 C301 N301 22.5 . .
C352 C301 N301 93.8 . .
C352 C302 C301 78.6 . .
C352 C302 C351 52 . .
C301 C302 C351 26.8 . .
C352 C302 C303 66.3 . .
C301 C302 C303 99.8 . .
C351 C302 C303 89.5 . .
C353 C303 C352 81.3 . .
C353 C303 C304 56.5 . .
C352 C303 C304 105.6 . .
C353 C303 C302 114.7 . .
C352 C303 C302 33.4 . .
C304 C303 C302 123.4 . .
C353 C304 C303 33.1 . .
C301 C351 C352 82.3 . .
C301 C351 N301 86.4 . .
C352 C351 N301 106.9 . .
C301 C351 N351 63.1 . .
C352 C351 N351 100 . .
N301 C351 N351 23.4 . .
C301 C351 C302 45.1 . .
C352 C351 C302 37.4 . .
N301 C351 C302 96.9 . .
N351 C351 C302 78.7 . .
C302 C352 C351 90.6 . .
C302 C352 C301 57.8 . .
C351 C352 C301 32.9 . .
C302 C352 C303 80.4 . .
C351 C352 C303 109.2 . .
C301 C352 C303 98.3 . .
C302 C352 C353 112.3 . .
C351 C352 C353 108 . .
C301 C352 C353 115.2 . .
C303 C352 C353 31.9 . .
C303 C353 C354 135.7 . .
C303 C353 C304 90.4 . .
C354 C353 C304 109.7 . .
C303 C353 C352 66.8 . .
C354 C353 C352 130.7 . .
C304 C353 C352 113.4 . .
C355 C305 N351 88.8 . .
C355 C305 C356 119.9 . .
N351 C305 C356 131 . .
C355 C305 C306 124.7 . .
N351 C305 C306 144.4 . .
C356 C305 C306 25 . .
C355 C305 N301 93 . .
N351 C305 N301 10.1 . .
C356 C305 N301 134.7 . .
C306 C305 N301 142.2 . .
C356 C306 C305 51.8 . .
C356 C306 C357 80.3 . .
C305 C306 C357 99.6 . .
C356 C306 C307 100.8 . .
C305 C306 C307 113.9 . .
C357 C306 C307 20.5 . .
C356 C306 C355 52.7 . .
C305 C306 C355 15.9 . .
C357 C306 C355 84.4 . .
C307 C306 C355 98 . .
C357 C307 C358 122.8 . .
C357 C307 C308 56.4 . .
C358 C307 C308 69.2 . .
C357 C307 C306 75.9 . .
C358 C307 C306 147.6 . .
C308 C307 C306 131.5 . .
C357 C307 C356 56.2 . .
C358 C307 C356 154.2 . .
C308 C307 C356 111.8 . .
C306 C307 C356 19.8 . .
C357 C308 C307 21.5 . .
C357 C308 C358 70.9 . .
C307 C308 C358 50.2 . .
C305 C355 N351 61.4 . .
C305 C355 C356 40.1 . .
N351 C355 C356 93.1 . .
C305 C355 N301 67.5 . .
N351 C355 N301 10.3 . .
C356 C355 N301 101.9 . .
C305 C355 C306 39.4 . .
N351 C355 C306 100 . .
C356 C355 C306 18.5 . .
N301 C355 C306 106.8 . .
C306 C356 C305 103.2 . .
C306 C356 C355 108.8 . .
C305 C356 C355 20.1 . .
C306 C356 C357 76.6 . .
C305 C356 C357 112.5 . .
C355 C356 C357 94.6 . .
C306 C356 C307 59.4 . .
C305 C356 C307 115.5 . .
C355 C356 C307 101 . .
C357 C356 C307 17.3 . .
C307 C357 C308 102.1 . .
C307 C357 C306 83.6 . .
C308 C357 C306 169.7 . .
C307 C357 C356 106.5 . .
C308 C357 C356 149.5 . .
C306 C357 C356 23 . .
C307 C357 C358 41 . .
C308 C357 C358 63.7 . .
C306 C357 C358 119 . .
C356 C357 C358 138.9 . .
C307 C358 C308 60.6 . .
C307 C358 C357 16.2 . .
C308 C358 C357 45.4 . .
C359 C309 N301 95 . .
C359 C309 N351 119.3 . .
N301 C309 N351 26.1 . .
C359 C309 C310 11.2 . .
N301 C309 C310 104.7 . .
N351 C309 C310 129.7 . .
C359 C309 C360 72.1 . .
N301 C309 C360 165.3 . .
N351 C309 C360 168.3 . .
C310 C309 C360 61.8 . .
C359 C310 C311 134.9 . .
C359 C310 C309 18.6 . .
C311 C310 C309 117.7 . .
C359 C310 C360 85.6 . .
C311 C310 C360 49.4 . .
C309 C310 C360 68.5 . .
C361 C311 C360 88.8 . .
C361 C311 C310 161 . .
C360 C311 C310 79.3 . .
C361 C311 C312 77.8 . .
C360 C311 C312 166.6 . .
C310 C311 C312 113.5 . .
C361 C311 C359 150.7 . .
C360 C311 C359 66.3 . .
C310 C311 C359 13 . .
C312 C311 C359 126.4 . .
C362 C312 C361 85.1 . .
C362 C312 C311 105.1 . .
C361 C312 C311 22.3 . .
C310 C359 C309 150.2 . .
C310 C359 N301 154.9 . .
C309 C359 N301 47.4 . .
C310 C359 C360 75.3 . .
C309 C359 C360 77.1 . .
N301 C359 C360 124 . .
C310 C359 C311 32.1 . .
C309 C359 C311 119.8 . .
N301 C359 C311 162.9 . .
C360 C359 C311 43.3 . .
C311 C360 C361 24.1 . .
C311 C360 C310 51.4 . .
C361 C360 C310 74.8 . .
C311 C360 C359 70.4 . .
C361 C360 C359 93.7 . .
C310 C360 C359 19.1 . .
C311 C360 C309 100.9 . .
C361 C360 C309 124.5 . .
C310 C360 C309 49.7 . .
C359 C360 C309 30.9 . .
C311 C361 C360 67.1 . .
C311 C361 C312 79.9 . .
C360 C361 C312 147 . .
C311 C361 C362 112.8 . .
C360 C361 C362 164.8 . .
C312 C361 C362 36.8 . .
C312 C362 C361 58 . .
C314 C313 N301 106.7 . .
C314 C313 N351 107 . .
N301 C313 N351 22.4 . .
C365 C314 C313 116.7 . .
C365 C314 C315 10.4 . .
C313 C314 C315 106.8 . .
C365 C314 C366 25.9 . .
C313 C314 C366 118.9 . .
C315 C314 C366 32.2 . .
C365 C315 C366 68.3 . .
C365 C315 C316 90.5 . .
C366 C315 C316 73 . .
C365 C315 C314 17.6 . .
C366 C315 C314 80.3 . .
C316 C315 C314 106.7 . .
C315 C316 C366 38.8 . .
C315 C316 C365 24.1 . .
C366 C316 C365 35.9 . .
C315 C365 C366 72.3 . .
C315 C365 C314 152.1 . .
C366 C365 C314 124.1 . .
C315 C365 C316 65.4 . .
C366 C365 C316 66.3 . .
C314 C365 C316 139.6 . .
C365 C366 C315 39.4 . .
C365 C366 C316 77.8 . .
C315 C366 C316 68.2 . .
C365 C366 C314 30 . .
C315 C366 C314 67.5 . .
C316 C366 C314 99.4 . .
C401 N401 C409 115.9 . .
C401 N401 C413 91.2 . .
C409 N401 C413 114.5 . .
C401 N401 C405 114.4 . .
C409 N401 C405 107.2 . .
C413 N401 C405 113.4 . .
C401 N401 C451 11.9 . .
C409 N401 C451 114.5 . .
C413 N401 C451 102 . .
C405 N401 C451 104.9 . .
N401 C401 C402 105.7 . .
C452 C402 C451 86.3 . .
C452 C402 C401 90.4 . .
C451 C402 C401 6.9 . .
C452 C402 C453 24.6 . .
C451 C402 C453 110.5 . .
C401 C402 C453 114 . .
C454 C403 C453 90.1 . .
C454 C403 C452 85.5 . .
C453 C403 C452 42.2 . .
C454 C403 C404 14.4 . .
C453 C403 C404 76 . .
C452 C403 C404 76.9 . .
C454 C404 C403 32.8 . .
C454 C404 C453 74.9 . .
C403 C404 C453 42.5 . .
C454 C404 C452 65.9 . .
C403 C404 C452 42.3 . .
C453 C404 C452 28.9 . .
C402 C451 N401 111.9 . .
C402 C451 C452 38.5 . .
N401 C451 C452 150.3 . .
C453 C452 C402 124.8 . .
C453 C452 C403 68.6 . .
C402 C452 C403 166.4 . .
C453 C452 C454 78.8 . .
C402 C452 C454 133.4 . .
C403 C452 C454 45.9 . .
C453 C452 C451 171.4 . .
C402 C452 C451 55.2 . .
C403 C452 C451 111.3 . .
C454 C452 C451 107.5 . .
C453 C452 C404 74.3 . .
C402 C452 C404 121.9 . .
C403 C452 C404 60.8 . .
C454 C452 C404 17.5 . .
C451 C452 C404 113.5 . .
C452 C453 C403 69.2 . .
C452 C453 C454 70.6 . .
C403 C453 C454 43.8 . .
C452 C453 C402 30.5 . .
C403 C453 C402 99.7 . .
C454 C453 C402 93.2 . .
C452 C453 C404 76.8 . .
C403 C453 C404 61.6 . .
C454 C453 C404 17.8 . .
C402 C453 C404 92.1 . .
C404 C454 C403 132.9 . .
C404 C454 C452 96.6 . .
C403 C454 C452 48.6 . .
C404 C454 C453 87.3 . .
C403 C454 C453 46.1 . .
C452 C454 C453 30.7 . .
N401 C405 C406 120.5 . .
C405 C406 C407 107.5 . .
C408 C407 C406 120.8 . .
C408 C407 C458 38.6 . .
C406 C407 C458 112.7 . .
C458 C408 C407 98.3 . .
C408 C458 C407 43.1 . .
N401 C409 C410 118.5 . .
C409 C410 C411 106.8 . .
C412 C411 C410 115.2 . .
N401 C413 C414 108.2 . .
C413 C414 C415 108.1 . .
C416 C415 C414 119.8 . .
C551 C501 C552 114.5 . .
C551 C501 N501 38 . .
C552 C501 N501 94.2 . .
C551 C501 N551 44.8 . .
C552 C501 N551 111.1 . .
N501 C501 N551 22.4 . .
C551 C501 C502 135.1 . .
C552 C501 C502 25.3 . .
N501 C501 C502 104.5 . .
N551 C501 C502 113.5 . .
C552 C502 C553 73.1 . .
C552 C502 C503 87.3 . .
C553 C502 C503 25.5 . .
C552 C502 C501 28.4 . .
C553 C502 C501 84.9 . .
C503 C502 C501 87.6 . .
C553 C503 C504 150.9 . .
C553 C503 C502 53.2 . .
C504 C503 C502 122.5 . .
C503 C504 C553 13.4 . .
C501 C551 N501 124.2 . .
C501 C551 N551 119.7 . .
N501 C551 N551 28 . .
C501 C551 C552 46.7 . .
N501 C551 C552 96.5 . .
N551 C551 C552 113.9 . .
C501 C551 C513 122.3 . .
N501 C551 C513 69.5 . .
N551 C551 C513 45.2 . .
C552 C551 C513 153.4 . .
C502 C552 C501 126.3 . .
C502 C552 C551 141.6 . .
C501 C552 C551 18.8 . .
C502 C552 C553 67.9 . .
C501 C552 C553 119.7 . .
C551 C552 C553 129.8 . .
C502 C552 N501 131 . .
C501 C552 N501 47.7 . .
C551 C552 N501 33.3 . .
C553 C552 N501 160.3 . .
C503 C553 C502 101.4 . .
C503 C553 C552 118.4 . .
C502 C553 C552 39 . .
C503 C553 C554 108 . .
C502 C553 C554 146.5 . .
C552 C553 C554 129.2 . .
C503 C553 C504 15.7 . .
C502 C553 C504 101.5 . .
C552 C553 C504 108.6 . .
C554 C553 C504 111.2 . .
N501 C505 N551 27.6 . .
N501 C505 C506 90.7 . .
N551 C505 C506 109.2 . .
N501 C505 C556 85.7 . .
N551 C505 C556 111.6 . .
C506 C505 C556 27 . .
C556 C506 C555 82.2 . .
C556 C506 C505 100 . .
C555 C506 C505 18.2 . .
C556 C506 C507 44.8 . .
C555 C506 C507 96 . .
C505 C506 C507 106 . .
C556 C507 C557 59.2 . .
C556 C507 C508 108.1 . .
C557 C507 C508 63.6 . .
C556 C507 C506 27.5 . .
C557 C507 C506 85.8 . .
C508 C507 C506 131.8 . .
C556 C507 C558 89.6 . .
C557 C507 C558 63.9 . .
C508 C507 C558 24.9 . .
C506 C507 C558 109.1 . .
C558 C508 C507 97.4 . .
C558 C508 C557 89.3 . .
C507 C508 C557 57.3 . .
N501 C555 C506 100.8 . .
N501 C555 N551 24.7 . .
C506 C555 N551 109.3 . .
N501 C555 C556 106 . .
C506 C555 C556 33.8 . .
N551 C555 C556 126.1 . .
C506 C556 C507 107.6 . .
C506 C556 C557 164.6 . .
C507 C556 C557 67.5 . .
C506 C556 C555 64 . .
C507 C556 C555 112.2 . .
C557 C556 C555 131.3 . .
C506 C556 C505 53 . .
C507 C556 C505 110.4 . .
C557 C556 C505 142.2 . .
C555 C556 C505 11.5 . .
C556 C557 C507 53.3 . .
C556 C557 C508 100 . .
C507 C557 C508 59.1 . .
C556 C557 C054 155.9 . 2_655
C507 C557 C054 150.8 . 2_655
C508 C557 C054 98.9 . 2_655
C556 C557 C558 88.2 . .
C507 C557 C558 66.2 . .
C508 C557 C558 25.7 . .
C054 C557 C558 102.9 2_655 .
C508 C558 C557 65.1 . .
C508 C558 C507 57.7 . .
C557 C558 C507 49.9 . .
N551 C509 C510 109.2 . .
N551 C509 N501 15 . .
C510 C509 N501 117.8 . .
N551 C509 C560 113.2 . .
C510 C509 C560 23.6 . .
N501 C509 C560 115.6 . .
N551 C509 C513 46.3 . .
C510 C509 C513 69.4 . .
N501 C509 C513 60.5 . .
C560 C509 C513 84.7 . .
C560 C510 C559 72.7 . .
C560 C510 C509 85.7 . .
C559 C510 C509 13.9 . .
C560 C510 C511 69.7 . .
C559 C510 C511 96.7 . .
C509 C510 C511 106.6 . .
C561 C511 C562 77.9 . .
C561 C511 C512 131.3 . .
C562 C511 C512 87.2 . .
C561 C511 C560 69.4 . .
C562 C511 C560 100.5 . .
C512 C511 C560 159.3 . .
C561 C511 C510 93.9 . .
C562 C511 C510 110.3 . .
C512 C511 C510 134.5 . .
C560 C511 C510 24.8 . .
C511 C512 C562 38.5 . .
C560 C559 C510 29.4 . .
C560 C559 N551 118 . .
C510 C559 N551 106.4 . .
C510 C560 C559 77.9 . .
C510 C560 C561 122.5 . .
C559 C560 C561 102.9 . .
C510 C560 C511 85.5 . .
C559 C560 C511 102.9 . .
C561 C560 C511 37.5 . .
C510 C560 C509 70.8 . .
C559 C560 C509 8.8 . .
C561 C560 C509 110.9 . .
C511 C560 C509 106.8 . .
C511 C561 C562 54.9 . .
C511 C561 C560 73.2 . .
C562 C561 C560 93 . .
C511 C562 C561 47.2 . .
C511 C562 C512 54.4 . .
C561 C562 C512 90.8 . .
N551 N501 C551 103.9 . .
N551 N501 C555 102.6 . .
C551 N501 C555 153.1 . .
N551 N501 C505 81.3 . .
C551 N501 C505 168 . .
C555 N501 C505 22.3 . .
N551 N501 C501 103.2 . .
C551 N501 C501 17.8 . .
C555 N501 C501 150.8 . .
C505 N501 C501 171.6 . .
N551 N501 C509 30.8 . .
C551 N501 C509 109.2 . .
C555 N501 C509 95.8 . .
C505 N501 C509 80.9 . .
C501 N501 C509 99.4 . .
N551 N501 C552 129.8 . .
C551 N501 C552 50.1 . .
C555 N501 C552 113.1 . .
C505 N501 C552 133.9 . .
C501 N501 C552 38 . .
C509 N501 C552 109 . .
N551 N501 C513 35.2 . .
C551 N501 C513 79.8 . .
C555 N501 C513 121.4 . .
C505 N501 C513 99.7 . .
C501 N501 C513 87.8 . .
C509 N501 C513 63.9 . .
C552 N501 C513 125.4 . .
N551 N501 C563 41.6 . .
C551 N501 C563 88.2 . .
C555 N501 C563 109.1 . .
C505 N501 C563 88.8 . .
C501 N501 C563 99.3 . .
C509 N501 C563 72.3 . .
C552 N501 C563 137.3 . .
C513 N501 C563 15.5 . .
N501 N551 C509 134.2 . .
N501 N551 C551 48.1 . .
C509 N551 C551 126.7 . .
N501 N551 C505 71.1 . .
C509 N551 C505 100.8 . .
C551 N551 C505 118.3 . .
N501 N551 C513 129.4 . .
C509 N551 C513 92.8 . .
C551 N551 C513 92.3 . .
C505 N551 C513 125.5 . .
N501 N551 C563 121.3 . .
C509 N551 C563 104.4 . .
C551 N551 C563 98 . .
C505 N551 C563 106.3 . .
C513 N551 C563 20.2 . .
N501 N551 C555 52.7 . .
C509 N551 C555 108.9 . .
C551 N551 C555 100.7 . .
C505 N551 C555 19.3 . .
C513 N551 C555 139.4 . .
C563 N551 C555 119.1 . .
N501 N551 C559 129.7 . .
C509 N551 C559 13.1 . .
C551 N551 C559 113.9 . .
C505 N551 C559 112 . .
C513 N551 C559 91.2 . .
C563 N551 C559 106.3 . .
C555 N551 C559 117.3 . .
N501 N551 C501 54.4 . .
C509 N551 C501 111.5 . .
C551 N551 C501 15.5 . .
C505 N551 C501 125 . .
C513 N551 C501 96.8 . .
C563 N551 C501 107.1 . .
C555 N551 C501 105.9 . .
C559 N551 C501 98.9 . .
C563 C513 N551 86.6 . .
C563 C513 C514 55 . .
N551 C513 C514 96.8 . .
C563 C513 N501 82.4 . .
N551 C513 N501 15.4 . .
C514 C513 N501 105.9 . .
C563 C513 C509 109.8 . .
N551 C513 C509 41 . .
C514 C513 C509 83.4 . .
N501 C513 C509 55.7 . .
C563 C513 C551 98.9 . .
N551 C513 C551 42.5 . .
C514 C513 C551 136.3 . .
N501 C513 C551 30.7 . .
C509 C513 C551 73.1 . .
C563 C513 C564 18.5 . .
N551 C513 C564 86 . .
C514 C513 C564 37.2 . .
N501 C513 C564 86.6 . .
C509 C513 C564 98.2 . .
C551 C513 C564 109.9 . .
C564 C514 C563 70.1 . .
C564 C514 C513 86.4 . .
C563 C514 C513 16.5 . .
C564 C514 C515 89.1 . .
C563 C514 C515 94.2 . .
C513 C514 C515 96.9 . .
C516 C515 C565 41.8 . .
C516 C515 C514 89 . .
C565 C515 C514 89.9 . .
C565 C516 C515 83.4 . .
C513 C563 N551 73.2 . .
C513 C563 C514 108.5 . .
N551 C563 C514 105.1 . .
C513 C563 C564 155.6 . .
N551 C563 C564 104.3 . .
C514 C563 C564 47.9 . .
C513 C563 N501 82.1 . .
N551 C563 N501 17 . .
C514 C563 N501 116.7 . .
C564 C563 N501 102.2 . .
C514 C564 C563 62 . .
C514 C564 C513 56.4 . .
C563 C564 C513 5.9 . .
C514 C564 C565 99.9 . .
C563 C564 C565 99.3 . .
C513 C564 C565 101.6 . .
C516 C565 C515 54.8 . .
C516 C565 C566 136.7 . .
C515 C565 C566 168.5 . .
C516 C565 C564 83.5 . .
C515 C565 C564 81.1 . .
C566 C565 C564 98.9 . .
C652 C601 N601 112.5 . .
C652 C601 C602 30 . .
N601 C601 C602 125.6 . .
C652 C601 N651 109.3 . .
N601 C601 N651 12.1 . .
C602 C601 N651 116.8 . .
C652 C602 C653 104.1 . .
C652 C602 C601 61 . .
C653 C602 C601 116.2 . .
C652 C602 C603 160.5 . .
C653 C602 C603 56.7 . .
C601 C602 C603 127.9 . .
C652 C602 C651 67.7 . .
C653 C602 C651 119.4 . .
C601 C602 C651 7.6 . .
C603 C602 C651 122.8 . .
C653 C603 C602 36.4 . .
C653 C603 C654 71.8 . .
C602 C603 C654 85.7 . .
C654 C604 C653 69.8 . .
N601 C651 N651 13.9 . .
N601 C651 C652 102.9 . .
N651 C651 C652 102.8 . .
N601 C651 C602 117.5 . .
N651 C651 C602 111.9 . .
C652 C651 C602 25.3 . .
C602 C652 C601 89 . .
C602 C652 C653 43.3 . .
C601 C652 C653 104.4 . .
C602 C652 C651 87 . .
C601 C652 C651 4.5 . .
C653 C652 C651 105.4 . .
C602 C653 C603 86.9 . .
C602 C653 C652 32.6 . .
C603 C653 C652 119.4 . .
C602 C653 C654 104.4 . .
C603 C653 C654 61.4 . .
C652 C653 C654 116.2 . .
C602 C653 C604 123.9 . .
C603 C653 C604 94.8 . .
C652 C653 C604 114.2 . .
C654 C653 C604 36.7 . .
C604 C654 C603 115.5 . .
C604 C654 C653 73.5 . .
C603 C654 C653 46.8 . .
C655 C605 C606 93.9 . .
C655 C605 C656 73.6 . .
C606 C605 C656 31.2 . .
C655 C605 N601 87.9 . .
C606 C605 N601 107.4 . .
C656 C605 N601 128.5 . .
C655 C605 N651 75.4 . .
C606 C605 N651 98.3 . .
C656 C605 N651 114.5 . .
N601 C605 N651 15.8 . .
C656 C606 C605 76 . .
C656 C606 C655 62.1 . .
C605 C606 C655 22.5 . .
C656 C606 C607 37.5 . .
C605 C606 C607 100.4 . .
C655 C606 C607 94.9 . .
C657 C607 C656 124.5 . .
C657 C607 C658 94.8 . .
C656 C607 C658 127.1 . .
C657 C607 C608 23.8 . .
C656 C607 C608 102.8 . .
C658 C607 C608 104.4 . .
C657 C607 C606 138.6 . .
C656 C607 C606 22.6 . .
C658 C607 C606 125.3 . .
C608 C607 C606 121.2 . .
C657 C608 C607 15.4 . .
C605 C655 C656 81.9 . .
C605 C655 C606 63.7 . .
C656 C655 C606 29.1 . .
C605 C655 N651 83.4 . .
C656 C655 N651 119.9 . .
C606 C655 N651 93.8 . .
C605 C655 N601 71.1 . .
C656 C655 N601 124.9 . .
C606 C655 N601 96.3 . .
N651 C655 N601 15.5 . .
C606 C656 C607 119.9 . .
C606 C656 C655 88.7 . .
C607 C656 C655 138.2 . .
C606 C656 C605 72.8 . .
C607 C656 C605 132 . .
C655 C656 C605 24.5 . .
C606 C656 C657 133 . .
C607 C656 C657 20.1 . .
C655 C656 C657 118.3 . .
C605 C656 C657 116 . .
C607 C657 C608 140.8 . .
C607 C657 C658 57.6 . .
C608 C657 C658 130.1 . .
C607 C657 C656 35.4 . .
C608 C657 C656 107.8 . .
C658 C657 C656 87.2 . .
C607 C658 C657 27.6 . .
C659 C609 N601 45.1 . .
C659 C609 N651 61 . .
N601 C609 N651 17.4 . .
C659 C609 C660 64 . .
N601 C609 C660 95.3 . .
N651 C609 C660 111.9 . .
C659 C609 C610 52.2 . .
N601 C609 C610 86.1 . .
N651 C609 C610 103.2 . .
C660 C609 C610 11.8 . .
C660 C610 C611 74.4 . .
C660 C610 C659 58.3 . .
C611 C610 C659 125.5 . .
C660 C610 C661 68.4 . .
C611 C610 C661 56.2 . .
C659 C610 C661 119 . .
C660 C610 C609 41.5 . .
C611 C610 C609 111.8 . .
C659 C610 C609 16.9 . .
C661 C610 C609 104 . .
C660 C611 C610 19.9 . .
C660 C611 C661 64.5 . .
C610 C611 C661 68.5 . .
C660 C611 C612 89.9 . .
C610 C611 C612 84.1 . .
C661 C611 C612 34.8 . .
C660 C611 C662 107.7 . .
C610 C611 C662 119.4 . .
C661 C611 C662 53.2 . .
C612 C611 C662 58.3 . .
C661 C612 C662 58.9 . .
C661 C612 C611 52.8 . .
C662 C612 C611 63.4 . .
C609 C659 N601 113.6 . .
C609 C659 N651 95.9 . .
N601 C659 N651 19.7 . .
C609 C659 C660 94 . .
N601 C659 C660 123.4 . .
N651 C659 C660 137 . .
C609 C659 C610 110.9 . .
N601 C659 C610 114.4 . .
N651 C659 C610 132.1 . .
C660 C659 C610 17 . .
C610 C660 C611 85.7 . .
C610 C660 C659 104.7 . .
C611 C660 C659 150.3 . .
C610 C660 C661 94 . .
C611 C660 C661 59.8 . .
C659 C660 C661 144 . .
C610 C660 C609 126.7 . .
C611 C660 C609 139.6 . .
C659 C660 C609 22 . .
C661 C660 C609 128.9 . .
C612 C661 C611 92.4 . .
C612 C661 C660 126.1 . .
C611 C661 C660 55.7 . .
C612 C661 C662 86.3 . .
C611 C661 C662 78.7 . .
C660 C661 C662 121.4 . .
C612 C661 C610 109.3 . .
C611 C661 C610 55.3 . .
C660 C661 C610 17.5 . .
C662 C661 C610 131.1 . .
C661 C662 C612 34.8 . .
C661 C662 C611 48.1 . .
C612 C662 C611 58.3 . .
C659 N601 C651 123 . .
C659 N601 C601 111.8 . .
C651 N601 C601 12.4 . .
C659 N601 C609 21.3 . .
C651 N601 C609 143.8 . .
C601 N601 C609 132 . .
C659 N601 C605 111.9 . .
C651 N601 C605 102.8 . .
C601 N601 C605 113.7 . .
C609 N601 C605 102.5 . .
C659 N601 C655 126.9 . .
C651 N601 C655 100.8 . .
C601 N601 C655 113.1 . .
C609 N601 C655 111.9 . .
C605 N601 C655 21 . .
C659 N601 C613 99 . .
C651 N601 C613 108.8 . .
C601 N601 C613 108.1 . .
C609 N601 C613 85.2 . .
C605 N601 C613 111.3 . .
C655 N601 C613 92.8 . .
C659 N651 C613 114.7 . .
C659 N651 C663 143.2 . .
C613 N651 C663 29.6 . .
C659 N651 C609 23.1 . .
C613 N651 C609 101.4 . .
C663 N651 C609 125.3 . .
C659 N651 C651 95.1 . .
C613 N651 C651 116.1 . .
C663 N651 C651 109.5 . .
C609 N651 C651 118.2 . .
C659 N651 C655 120.5 . .
C613 N651 C655 114.1 . .
C663 N651 C655 86.4 . .
C609 N651 C655 115.6 . .
C651 N651 C655 92.3 . .
C659 N651 C605 100.1 . .
C613 N651 C605 133.7 . .
C663 N651 C605 107.3 . .
C609 N651 C605 99.4 . .
C651 N651 C605 88.5 . .
C655 N651 C605 21.2 . .
C659 N651 C601 88.1 . .
C613 N651 C601 113.3 . .
C663 N651 C601 112.1 . .
C609 N651 C601 111 . .
C651 N651 C601 9.9 . .
C655 N651 C601 101.9 . .
C605 N651 C601 96.6 . .
C663 C613 N651 84.8 . .
C663 C613 C614 15.6 . .
N651 C613 C614 96.8 . .
C663 C613 N601 88.8 . .
N651 C613 N601 7.5 . .
C614 C613 N601 99.6 . .
C664 C614 C663 124.2 . .
C664 C614 C613 111.4 . .
C663 C614 C613 13.4 . .
C664 C614 C615 67.6 . .
C663 C614 C615 105.2 . .
C613 C614 C615 97.4 . .
C664 C614 C665 35.6 . .
C663 C614 C665 110 . .
C613 C614 C665 97.3 . .
C615 C614 C665 34.6 . .
C665 C615 C616 74.4 . .
C665 C615 C664 55.9 . .
C616 C615 C664 85.1 . .
C665 C615 C614 81.5 . .
C616 C615 C614 101.5 . .
C664 C615 C614 27.2 . .
C666 C616 C615 113.3 . .
C666 C616 C665 63.3 . .
C615 C616 C665 50.1 . .
C666 C616 C664 78.8 . .
C615 C616 C664 57 . .
C665 C616 C664 44.7 . .
C613 C663 C614 151 . .
C613 C663 C664 124.7 . .
C614 C663 C664 27 . .
C613 C663 N651 65.7 . .
C614 C663 N651 134.5 . .
C664 C663 N651 136.7 . .
C614 C664 C665 124.3 . .
C614 C664 C663 28.7 . .
C665 C664 C663 113.4 . .
C614 C664 C615 85.2 . .
C665 C664 C615 42.4 . .
C663 C664 C615 87.5 . .
C614 C664 C616 107.7 . .
C665 C664 C616 46.1 . .
C663 C664 C616 121.7 . .
C615 C664 C616 37.9 . .
C615 C665 C666 104.5 . .
C615 C665 C664 81.7 . .
C666 C665 C664 98.1 . .
C615 C665 C616 55.5 . .
C666 C665 C616 48.9 . .
C664 C665 C616 89.2 . .
C615 C665 C614 63.9 . .
C666 C665 C614 110.5 . .
C664 C665 C614 20.1 . .
C616 C665 C614 86.4 . .
C616 C666 C665 67.8 . .
N751 N701 C709 138 . .
N751 N701 C759 112 . .
C709 N701 C759 26.3 . .
N751 N701 C713 111.6 . .
C709 N701 C713 109.7 . .
C759 N701 C713 133.8 . .
N751 N701 C763 94.8 . .
C709 N701 C763 127.2 . .
C759 N701 C763 153.1 . .
C713 N701 C763 21 . .
N751 N701 C701 46.2 . .
C709 N701 C701 122.8 . .
C759 N701 C701 103.9 . .
C713 N701 C701 95.2 . .
C763 N701 C701 92.4 . .
N751 N701 C751 54.1 . .
C709 N701 C751 103.9 . .
C759 N701 C751 83.7 . .
C713 N701 C751 110.5 . .
C763 N701 C751 111.5 . .
C701 N701 C751 20.2 . .
N751 N701 C705 41.7 . .
C709 N701 C705 113.6 . .
C759 N701 C705 96.5 . .
C713 N701 C705 126.7 . .
C763 N701 C705 105.8 . .
C701 N701 C705 86.7 . .
C751 N701 C705 88 . .
N701 N751 C701 113.6 . .
N701 N751 C751 105.7 . .
C701 N751 C751 24.3 . .
N701 N751 C705 122.2 . .
C701 N751 C705 121.9 . .
C751 N751 C705 117.7 . .
N701 N751 C763 62.5 . .
C701 N751 C763 99.6 . .
C751 N751 C763 117.4 . .
C705 N751 C763 118.9 . .
N701 N751 C759 48 . .
C701 N751 C759 104.4 . .
C751 N751 C759 82.4 . .
C705 N751 C759 100.8 . .
C763 N751 C759 110.4 . .
N701 N751 C713 48.9 . .
C701 N751 C713 95.4 . .
C751 N751 C713 107.9 . .
C705 N751 C713 133 . .
C763 N751 C713 17.3 . .
C759 N751 C713 95.6 . .
N701 N751 C709 28.5 . .
C701 N751 C709 112.1 . .
C751 N751 C709 94.1 . .
C705 N751 C709 109.1 . .
C763 N751 C709 91 . .
C759 N751 C709 19.7 . .
C713 N751 C709 77 . .
N701 N751 C755 89.8 . .
C701 N751 C755 155.5 . .
C751 N751 C755 157.2 . .
C705 N751 C755 39.9 . .
C763 N751 C755 84.4 . .
C759 N751 C755 96.5 . .
C713 N751 C755 94.9 . .
C709 N751 C755 91.8 . .
C751 C701 N751 92.6 . .
C751 C701 N701 87.4 . .
N751 C701 N701 20.2 . .
C751 C701 C702 37.7 . .
N751 C701 C702 104.9 . .
N701 C701 C702 111.4 . .
C703 C702 C751 120.9 . .
C703 C702 C753 21 . .
C751 C702 C753 100.2 . .
C703 C702 C701 118.6 . .
C751 C702 C701 15.8 . .
C753 C702 C701 99.8 . .
C703 C702 C752 74.2 . .
C751 C702 C752 61.7 . .
C753 C702 C752 56.7 . .
C701 C702 C752 73 . .
C753 C703 C702 131.9 . .
C753 C703 C704 91.8 . .
C702 C703 C704 132.6 . .
C753 C703 C754 67.6 . .
C702 C703 C754 158.7 . .
C704 C703 C754 26.2 . .
C753 C703 C752 63.1 . .
C702 C703 C752 75.7 . .
C704 C703 C752 122.1 . .
C754 C703 C752 114.8 . .
C754 C704 C703 85.6 . .
C754 C704 C753 62.2 . .
C703 C704 C753 25.4 . .
C701 C751 C702 126.5 . .
C701 C751 N751 63.2 . .
C702 C751 N751 122 . .
C701 C751 N701 72.3 . .
C702 C751 N701 133 . .
N751 C751 N701 20.3 . .
C701 C751 C752 132.3 . .
C702 C751 C752 76.3 . .
N751 C751 C752 145.9 . .
N701 C751 C752 126 . .
C753 C752 C751 82.5 . .
C753 C752 C703 24.2 . .
C751 C752 C703 67.2 . .
C753 C752 C702 52.9 . .
C751 C752 C702 42 . .
C703 C752 C702 30.1 . .
C703 C753 C754 85.8 . .
C703 C753 C702 27.1 . .
C754 C753 C702 112.4 . .
C703 C753 C752 92.7 . .
C754 C753 C752 135.9 . .
C702 C753 C752 70.4 . .
C703 C753 C704 62.9 . .
C754 C753 C704 25 . .
C702 C753 C704 88.5 . .
C752 C753 C704 122.6 . .
C704 C754 C753 92.8 . .
C704 C754 C703 68.3 . .
C753 C754 C703 26.6 . .
C755 C705 N751 88.4 . .
C755 C705 C706 95.2 . .
N751 C705 C706 106 . .
C755 C705 C756 62.8 . .
N751 C705 C756 121.1 . .
C706 C705 C756 38 . .
C755 C705 N701 76.3 . .
N751 C705 N701 16.1 . .
C706 C705 N701 117.1 . .
C756 C705 N701 121.7 . .
C756 C706 C707 91.2 . .
C756 C706 C757 68.2 . .
C707 C706 C757 39.3 . .
C756 C706 C705 77.6 . .
C707 C706 C705 139.9 . .
C757 C706 C705 102 . .
C757 C707 C706 75.9 . .
C757 C707 C708 35.9 . .
C706 C707 C708 110.5 . .
C757 C707 C756 55.5 . .
C706 C707 C756 39.7 . .
C708 C707 C756 80.1 . .
C757 C707 C758 42.6 . .
C706 C707 C758 93.1 . .
C708 C707 C758 50.9 . .
C756 C707 C758 93.4 . .
C757 C708 C707 37.1 . .
C757 C708 C758 65.5 . .
C707 C708 C758 81.4 . .
C757 C708 C756 35.3 . .
C707 C708 C756 55.9 . .
C758 C708 C756 95.5 . .
C705 C755 C756 73.9 . .
C705 C755 N751 51.7 . .
C756 C755 N751 106 . .
C706 C756 C757 65.8 . .
C706 C756 C755 101.2 . .
C757 C756 C755 132.7 . .
C706 C756 C707 49.1 . .
C757 C756 C707 31.9 . .
C755 C756 C707 147.4 . .
C706 C756 C705 64.4 . .
C757 C756 C705 94.8 . .
C755 C756 C705 43.3 . .
C707 C756 C705 104.4 . .
C706 C756 C708 86.1 . .
C757 C756 C708 21.2 . .
C755 C756 C708 137.8 . .
C707 C756 C708 44 . .
C705 C756 C708 110.2 . .
C708 C757 C707 107 . .
C708 C757 C706 163.1 . .
C707 C757 C706 64.9 . .
C708 C757 C758 79.4 . .
C707 C757 C758 111.4 . .
C706 C757 C758 117.1 . .
C708 C757 C756 123.5 . .
C707 C757 C756 92.6 . .
C706 C757 C756 46 . .
C758 C757 C756 141.1 . .
C757 C758 C708 35.1 . .
C757 C758 C707 26 . .
C708 C758 C707 47.7 . .
C759 C709 N701 83.8 . .
C759 C709 C710 115.9 . .
N701 C709 C710 117.8 . .
C759 C709 C760 91.4 . .
N701 C709 C760 114.4 . .
C710 C709 C760 24.7 . .
C759 C709 N751 70.6 . .
N701 C709 N751 13.5 . .
C710 C709 N751 125.1 . .
C760 C709 N751 115.8 . .
C760 C710 C709 78 . .
C760 C710 C711 61.8 . .
C709 C710 C711 113.8 . .
C760 C710 C759 61 . .
C709 C710 C759 17.2 . .
C711 C710 C759 100.8 . .
C760 C710 C712 73.3 . .
C709 C710 C712 145.8 . .
C711 C710 C712 34.7 . .
C759 C710 C712 129.7 . .
C712 C711 C761 74.9 . .
C712 C711 C760 95.8 . .
C761 C711 C760 82.2 . .
C712 C711 C710 91.2 . .
C761 C711 C710 103.8 . .
C760 C711 C710 24 . .
C712 C711 C762 82.6 . .
C761 C711 C762 23.8 . .
C760 C711 C762 103.9 . .
C710 C711 C762 126.8 . .
C711 C712 C761 58.2 . .
C711 C712 C762 60.7 . .
C761 C712 C762 19.9 . .
C711 C712 C760 47.9 . .
C761 C712 C760 62.7 . .
C762 C712 C760 79.7 . .
C711 C712 C710 54.1 . .
C761 C712 C710 81.8 . .
C762 C712 C710 97.9 . .
C760 C712 C710 19.3 . .
C709 C759 N701 69.9 . .
C709 C759 C760 66.7 . .
N701 C759 C760 102.7 . .
C709 C759 N751 89.7 . .
N701 C759 N751 20 . .
C760 C759 N751 114.4 . .
C709 C759 C710 46.9 . .
N701 C759 C710 95 . .
C760 C759 C710 20.1 . .
N751 C759 C710 111.5 . .
C710 C760 C711 94.2 . .
C710 C760 C709 77.3 . .
C711 C760 C709 125.6 . .
C710 C760 C759 98.9 . .
C711 C760 C759 121.4 . .
C709 C760 C759 21.8 . .
C710 C760 C761 134.3 . .
C711 C760 C761 46.4 . .
C709 C760 C761 140.4 . .
C759 C760 C761 119.9 . .
C710 C760 C712 87.4 . .
C711 C760 C712 36.2 . .
C709 C760 C712 155.9 . .
C759 C760 C712 157.5 . .
C761 C760 C712 47.6 . .
C762 C761 C711 105.9 . .
C762 C761 C712 112.5 . .
C711 C761 C712 46.8 . .
C762 C761 C760 148.7 . .
C711 C761 C760 51.3 . .
C712 C761 C760 69.7 . .
C761 C762 C711 50.3 . .
C761 C762 C712 47.5 . .
C711 C762 C712 36.7 . .
C763 C713 C764 117.3 . .
C763 C713 N701 82.1 . .
C764 C713 N701 144 . .
C763 C713 C714 75.1 . .
C764 C713 C714 56.8 . .
N701 C713 C714 105.8 . .
C763 C713 N751 67.1 . .
C764 C713 N751 162.2 . .
N701 C713 N751 19.5 . .
C714 C713 N751 111.6 . .
C764 C714 C715 98.4 . .
C764 C714 C763 53.8 . .
C715 C714 C763 121.3 . .
C764 C714 C713 39.5 . .
C715 C714 C713 125.3 . .
C763 C714 C713 17.8 . .
C764 C714 C765 42 . .
C715 C714 C765 60 . .
C763 C714 C765 90.6 . .
C713 C714 C765 80.1 . .
C764 C714 C766 61.3 . .
C715 C714 C766 37.1 . .
C763 C714 C766 94.1 . .
C713 C714 C766 91.3 . .
C765 C714 C766 27.9 . .
C766 C715 C716 67 . .
C766 C715 C714 95.7 . .
C716 C715 C714 114 . .
C766 C715 C765 32.5 . .
C716 C715 C765 96.8 . .
C714 C715 C765 71.4 . .
C715 C716 C766 50.5 . .
C713 C763 C764 43.5 . .
C713 C763 N701 76.9 . .
C764 C763 N701 113.8 . .
C713 C763 N751 95.6 . .
C764 C763 N751 135.9 . .
N701 C763 N751 22.7 . .
C713 C763 C714 87.1 . .
C764 C763 C714 55.3 . .
N701 C763 C714 107.5 . .
N751 C763 C714 121.8 . .
C713 C764 C765 159.5 . .
C713 C764 C763 19.3 . .
C765 C764 C763 140.9 . .
C713 C764 C714 83.7 . .
C765 C764 C714 88.4 . .
C763 C764 C714 70.9 . .
C713 C764 C766 130.6 . .
C765 C764 C766 28.9 . .
C763 C764 C766 112.1 . .
C714 C764 C766 75.3 . .
C766 C765 C764 111.2 . .
C766 C765 C715 43.8 . .
C764 C765 C715 94.6 . .
C766 C765 C714 84.1 . .
C764 C765 C714 49.6 . .
C715 C765 C714 48.6 . .
C765 C766 C715 103.6 . .
C765 C766 C716 152.7 . .
C715 C766 C716 62.5 . .
C765 C766 C764 39.9 . .
C715 C766 C764 90.4 . .
C716 C766 C764 113.8 . .
C765 C766 C714 67.9 . .
C715 C766 C714 47.1 . .
C716 C766 C714 87 . .
C764 C766 C714 43.3 . .
N851 N801 C813 130.6 . .
N851 N801 C863 145.5 . .
C813 N801 C863 18.2 . .
N851 N801 C855 101.6 . .
C813 N801 C855 93.9 . .
C863 N801 C855 97.1 . .
N851 N801 C809 80.6 . .
C813 N801 C809 136.4 . .
C863 N801 C809 119.4 . .
C855 N801 C809 110.2 . .
N851 N801 C859 53 . .
C813 N801 C859 142 . .
C863 N801 C859 133.4 . .
C855 N801 C859 123.6 . .
C809 N801 C859 30.7 . .
N851 N801 C805 77.2 . .
C813 N801 C805 123.6 . .
C863 N801 C805 127.1 . .
C855 N801 C805 30.3 . .
C809 N801 C805 88.7 . .
C859 N801 C805 94.3 . .
N851 N801 C801 32.9 . .
C813 N801 C801 97.8 . .
C863 N801 C801 113.4 . .
C855 N801 C801 107.9 . .
C809 N801 C801 107.9 . .
C859 N801 C801 77.3 . .
C805 N801 C801 95.9 . .
N801 N851 C801 127.1 . .
N801 N851 C859 97 . .
C801 N851 C859 116.7 . .
N801 N851 C851 148 . .
C801 N851 C851 43.4 . .
C859 N851 C851 114.4 . .
N801 N851 C805 74 . .
C801 N851 C805 125.8 . .
C859 N851 C805 106.9 . .
C851 N851 C805 90.4 . .
N801 N851 C809 70.8 . .
C801 N851 C809 145.4 . .
C859 N851 C809 30 . .
C851 N851 C809 136.9 . .
C805 N851 C809 85.5 . .
N801 N851 C855 53.5 . .
C801 N851 C855 121.7 . .
C859 N851 C855 120.9 . .
C851 N851 C855 101.9 . .
C805 N851 C855 26 . .
C809 N851 C855 92.9 . .
N801 N851 C813 31.5 . .
C801 N851 C813 95.6 . .
C859 N851 C813 116.3 . .
C851 N851 C813 125.8 . .
C805 N851 C813 92.4 . .
C809 N851 C813 97.3 . .
C855 N851 C813 66.8 . .
C851 C801 N851 82.1 . .
C851 C801 N801 97.2 . .
N851 C801 N801 20 . .
C851 C801 C802 52.3 . .
N851 C801 C802 94.6 . .
N801 C801 C802 114.4 . .
C851 C801 C852 24.2 . .
N851 C801 C852 100.7 . .
N801 C801 C852 118.5 . .
C802 C801 C852 35.5 . .
C852 C802 C803 53.7 . .
C852 C802 C851 47 . .
C803 C802 C851 83.5 . .
C852 C802 C860 151.6 . .
C803 C802 C860 139 . .
C851 C802 C860 104.8 . .
C852 C802 C801 74.1 . .
C803 C802 C801 89.7 . .
C851 C802 C801 31 . .
C860 C802 C801 80.3 . .
C852 C803 C804 89.1 . .
C852 C803 C802 52.6 . .
C804 C803 C802 104 . .
C852 C803 C853 52.1 . .
C804 C803 C853 50.7 . .
C802 C803 C853 98.4 . .
C852 C803 C851 31 . .
C804 C803 C851 120.2 . .
C802 C803 C851 50.4 . .
C853 C803 C851 77.7 . .
C803 C804 C853 89.2 . .
C803 C804 C852 43.9 . .
C853 C804 C852 56.5 . .
C801 C851 C852 134.6 . .
C801 C851 N851 54.4 . .
C852 C851 N851 148.3 . .
C801 C851 C802 96.7 . .
C852 C851 C802 50.1 . .
N851 C851 C802 103.7 . .
C801 C851 C803 102.1 . .
C852 C851 C803 33.3 . .
N851 C851 C803 143.2 . .
C802 C851 C803 46.1 . .
C851 C852 C802 82.9 . .
C851 C852 C803 115.6 . .
C802 C852 C803 73.7 . .
C851 C852 C853 133.9 . .
C802 C852 C853 142.8 . .
C803 C852 C853 90.2 . .
C851 C852 C804 162.5 . .
C802 C852 C804 91.7 . .
C803 C852 C804 47 . .
C853 C852 C804 54.8 . .
C851 C852 C801 21.2 . .
C802 C852 C801 70.4 . .
C803 C852 C801 95.1 . .
C853 C852 C801 145.7 . .
C804 C852 C801 141.9 . .
C804 C853 C852 68.7 . .
C804 C853 C854 133.2 . .
C852 C853 C854 128.9 . .
C804 C853 C803 40.2 . .
C852 C853 C803 37.7 . .
C854 C853 C803 123.1 . .
C154 C854 C853 77.1 1_545 .
C855 C805 N801 70.6 . .
C855 C805 N851 94.2 . .
N801 C805 N851 28.9 . .
C855 C805 C806 69.7 . .
N801 C805 C806 139.4 . .
N851 C805 C806 162.2 . .
C855 C805 C856 37.5 . .
N801 C805 C856 95.9 . .
N851 C805 C856 107 . .
C806 C805 C856 55.6 . .
C807 C806 C855 124.3 . .
C807 C806 C805 117.9 . .
C855 C806 C805 26.9 . .
C807 C806 C856 84 . .
C855 C806 C856 51.7 . .
C805 C806 C856 71 . .
C807 C806 C857 56.7 . .
C855 C806 C857 67.9 . .
C805 C806 C857 70.2 . .
C856 C806 C857 38.2 . .
C808 C807 C858 76.9 . .
C808 C807 C806 116.5 . .
C858 C807 C806 128.7 . .
C808 C807 C857 91.9 . .
C858 C807 C857 50.5 . .
C806 C807 C857 78.7 . .
C807 C808 C858 61 . .
C807 C808 C857 58.4 . .
C858 C808 C857 41.7 . .
C805 C855 N801 79 . .
C805 C855 C856 123.8 . .
N801 C855 C856 128.7 . .
C805 C855 C806 83.4 . .
N801 C855 C806 160.3 . .
C856 C855 C806 69.1 . .
C805 C855 N851 59.8 . .
N801 C855 N851 24.8 . .
C856 C855 N851 123.9 . .
C806 C855 N851 142.4 . .
C805 C855 C813 118.2 . .
N801 C855 C813 39.8 . .
C856 C855 C813 97.2 . .
C806 C855 C813 158.4 . .
N851 C855 C813 59.1 . .
C857 C856 C855 97.4 . .
C857 C856 C806 82.6 . .
C855 C856 C806 59.2 . .
C857 C856 C805 79 . .
C855 C856 C805 18.7 . .
C806 C856 C805 53.4 . .
C856 C857 C858 119.9 . .
C856 C857 C807 91.1 . .
C858 C857 C807 48.4 . .
C856 C857 C808 118.4 . .
C858 C857 C808 45.9 . .
C807 C857 C808 29.7 . .
C856 C857 C806 59.3 . .
C858 C857 C806 92.8 . .
C807 C857 C806 44.6 . .
C808 C857 C806 62.5 . .
C807 C858 C857 81.1 . .
C807 C858 C808 42.2 . .
C857 C858 C808 92.4 . .
C859 C809 C810 73.3 . .
C859 C809 N801 75.3 . .
C810 C809 N801 102.4 . .
C859 C809 N851 49.6 . .
C810 C809 N851 101.9 . .
N801 C809 N851 28.6 . .
C859 C809 C811 56 . .
C810 C809 C811 18.1 . .
N801 C809 C811 100.6 . .
N851 C809 C811 91.8 . .
C811 C810 C809 138 . .
C811 C810 C859 97.2 . .
C809 C810 C859 41.8 . .
C811 C810 C812 61.1 . .
C809 C810 C812 129.4 . .
C859 C810 C812 127.2 . .
C810 C811 C859 49.4 . .
C810 C811 C860 117.5 . .
C859 C811 C860 69.3 . .
C810 C811 C812 93.4 . .
C859 C811 C812 120.9 . .
C860 C811 C812 110.1 . .
C810 C811 C809 23.9 . .
C859 C811 C809 26.2 . .
C860 C811 C809 93.6 . .
C812 C811 C809 104.2 . .
C810 C811 C861 109.8 . .
C859 C811 C861 86.4 . .
C860 C811 C861 48.4 . .
C812 C811 C861 62.8 . .
C809 C811 C861 95.5 . .
C811 C812 C862 100.9 . .
C811 C812 C810 25.5 . .
C862 C812 C810 110 . .
C811 C812 C861 66.4 . .
C862 C812 C861 34.6 . .
C810 C812 C861 77.2 . .
C809 C859 C810 64.9 . .
C809 C859 N851 100.4 . .
C810 C859 N851 123.9 . .
C809 C859 C811 97.8 . .
C810 C859 C811 33.4 . .
N851 C859 C811 125.7 . .
C809 C859 N801 74.1 . .
C810 C859 N801 98.9 . .
N851 C859 N801 30 . .
C811 C859 N801 115.2 . .
C809 C859 C860 146.7 . .
C810 C859 C860 89.3 . .
N851 C859 C860 111.8 . .
C811 C859 C860 56.6 . .
N801 C859 C860 133.6 . .
C861 C860 C811 81.8 . .
C861 C860 C859 96.5 . .
C811 C860 C859 54.1 . .
C861 C860 C802 121.6 . .
C811 C860 C802 135.8 . .
C859 C860 C802 84.4 . .
C862 C861 C860 156.3 . .
C862 C861 C812 61.7 . .
C860 C861 C812 99.7 . .
C862 C861 C811 112.3 . .
C860 C861 C811 49.8 . .
C812 C861 C811 50.8 . .
C861 C862 C812 83.7 . .
N801 C813 C864 113.7 . .
N801 C813 C814 103 . .
C864 C813 C814 30.1 . .
N801 C813 N851 17.9 . .
C864 C813 N851 131.4 . .
C814 C813 N851 119.5 . .
N801 C813 C855 46.3 . .
C864 C813 C855 88.8 . .
C814 C813 C855 100.9 . .
N851 C813 C855 54.2 . .
C864 C814 C815 92.1 . .
C864 C814 C863 58.2 . .
C815 C814 C863 115.4 . .
C864 C814 C813 54.8 . .
C815 C814 C813 113.1 . .
C863 C814 C813 3.7 . .
C814 C815 C816 120 . .
C814 C815 C864 34.5 . .
C816 C815 C864 114.5 . .
C864 C863 N801 128.4 . .
C864 C863 C814 40 . .
N801 C863 C814 123.7 . .
C814 C864 C863 81.9 . .
C814 C864 C813 95.1 . .
C863 C864 C813 13.4 . .
C814 C864 C865 119 . .
C863 C864 C865 157.4 . .
C813 C864 C865 145.1 . .
C814 C864 C815 53.4 . .
C863 C864 C815 107.3 . .
C813 C864 C815 114.6 . .
C865 C864 C815 93.1 . .
C866 C865 C864 159.8 . .
C865 C866 C004 105.6 . .
C951 C901 C952 76.1 . .
C951 C901 N951 15.1 . .
C952 C901 N951 88.4 . .
C951 C901 C902 106.5 . .
C952 C901 C902 31.9 . .
N951 C901 C902 119.9 . .
C952 C902 C903 148.2 . .
C952 C902 C953 126.5 . .
C903 C902 C953 49.3 . .
C952 C902 C901 58.8 . .
C903 C902 C901 110.1 . .
C953 C902 C901 152.5 . .
C902 C903 C953 83.1 . .
C902 C903 C904 144.8 . .
C953 C903 C904 99.1 . .
C902 C903 C954 97 . .
C953 C903 C954 22.5 . .
C904 C903 C954 97.6 . .
C902 C903 C952 14.5 . .
C953 C903 C952 84.8 . .
C904 C903 C952 130.3 . .
C954 C903 C952 102.6 . .
C903 C904 C953 32.8 . .
C901 C951 N951 152.6 . .
C901 C951 C952 72.9 . .
N951 C951 C952 128.1 . .
C901 C951 N901 138.4 . .
N951 C951 N901 25.5 . .
C952 C951 N901 148.6 . .
C901 C951 C905 128.6 . .
N951 C951 C905 63.6 . .
C952 C951 C905 114.7 . .
N901 C951 C905 49.3 . .
C902 C952 C901 89.3 . .
C902 C952 C951 118.6 . .
C901 C952 C951 31 . .
C902 C952 C903 17.2 . .
C901 C952 C903 85.7 . .
C951 C952 C903 116.7 . .
C954 C953 C903 126.7 . .
C954 C953 C902 139.8 . .
C903 C953 C902 47.6 . .
C954 C953 C904 112.2 . .
C903 C953 C904 48.1 . .
C902 C953 C904 89.8 . .
C953 C954 C903 30.8 . .
C955 C905 C906 20.3 . .
C955 C905 N901 86.3 . .
C906 C905 N901 81.1 . .
C955 C905 N951 100.8 . .
C906 C905 N951 103.1 . .
N901 C905 N951 28.3 . .
C955 C905 C951 130.8 . .
C906 C905 C951 133.9 . .
N901 C905 C951 54 . .
N951 C905 C951 31.1 . .
C956 C906 C955 146.2 . .
C956 C906 C905 155.2 . .
C955 C906 C905 11.5 . .
C956 C906 C907 46 . .
C955 C906 C907 147.9 . .
C905 C906 C907 140.2 . .
C956 C906 C957 52.9 . .
C955 C906 C957 109 . .
C905 C906 C957 109.8 . .
C907 C906 C957 49.1 . .
C956 C906 N901 149.9 . .
C955 C906 N901 53.2 . .
C905 C906 N901 49.6 . .
C907 C906 N901 137.5 . .
C957 C906 N901 157.1 . .
C956 C906 C908 30.4 . .
C955 C906 C908 117.7 . .
C905 C906 C908 125.1 . .
C907 C906 C908 60.3 . .
C957 C906 C908 34.5 . .
N901 C906 C908 160.7 . .
C958 C907 C956 75.4 . .
C958 C907 C957 51.2 . .
C956 C907 C957 64.2 . .
C958 C907 C906 95.6 . .
C956 C907 C906 23.3 . .
C957 C907 C906 68.6 . .
C958 C907 C908 30.8 . .
C956 C907 C908 46.7 . .
C957 C907 C908 37.2 . .
C906 C907 C908 65 . .
C958 C908 C957 70.9 . .
C958 C908 C956 87.3 . .
C957 C908 C956 74.5 . .
C958 C908 C907 43.9 . .
C957 C908 C907 53.2 . .
C956 C908 C907 46.1 . .
C958 C908 C906 98.3 . .
C957 C908 C906 67.7 . .
C956 C908 C906 16 . .
C907 C908 C906 54.7 . .
C905 C955 C906 148.2 . .
C905 C955 N901 72.6 . .
C906 C955 N901 96.8 . .
C905 C955 C956 159.1 . .
C906 C955 C956 14.8 . .
N901 C955 C956 108.8 . .
C905 C955 N951 62.4 . .
C906 C955 N951 117.7 . .
N901 C955 N951 24.7 . .
C956 C955 N951 126.9 . .
C906 C956 C907 110.6 . .
C906 C956 C908 133.6 . .
C907 C956 C908 87.2 . .
C906 C956 C957 104.1 . .
C907 C956 C957 62.6 . .
C908 C956 C957 45.8 . .
C906 C956 C955 19 . .
C907 C956 C955 122.6 . .
C908 C956 C955 116.1 . .
C957 C956 C955 96.1 . .
C906 C956 C958 148.4 . .
C907 C956 C958 52.2 . .
C908 C956 C958 37 . .
C957 C956 C958 45.7 . .
C955 C956 C958 141.4 . .
C908 C957 C958 49.4 . .
C908 C957 C907 89.6 . .
C958 C957 C907 58 . .
C908 C957 C956 59.7 . .
C958 C957 C956 72.6 . .
C907 C957 C956 53.1 . .
C908 C957 C906 77.8 . .
C958 C957 C906 95.2 . .
C907 C957 C906 62.3 . .
C956 C957 C906 23 . .
C908 C958 C957 59.7 . .
C908 C958 C907 105.2 . .
C957 C958 C907 70.8 . .
C908 C958 C956 55.7 . .
C957 C958 C956 61.7 . .
C907 C958 C956 52.5 . .
N951 N901 C913 97.4 . .
N951 N901 C963 130.9 . .
C913 N901 C963 41.1 . .
N951 N901 C905 91.7 . .
C913 N901 C905 162.6 . .
C963 N901 C905 123.1 . .
N951 N901 C955 102.3 . .
C913 N901 C955 160 . .
C963 N901 C955 122.7 . .
C905 N901 C955 21.2 . .
N951 N901 C951 31.5 . .
C913 N901 C951 103.7 . .
C963 N901 C951 118.3 . .
C905 N901 C951 76.7 . .
C955 N901 C951 95 . .
N951 N901 C959 61.1 . .
C913 N901 C959 75.8 . .
C963 N901 C959 112.6 . .
C905 N901 C959 121.6 . .
C955 N901 C959 110.8 . .
C951 N901 C959 92.4 . .
N951 N901 C906 127.3 . .
C913 N901 C906 130.7 . .
C963 N901 C906 101.7 . .
C905 N901 C906 49.3 . .
C955 N901 C906 30.1 . .
C951 N901 C906 125 . .
C959 N901 C906 106 . .
N951 N901 C909 44.2 . .
C913 N901 C909 98.6 . .
C963 N901 C909 138 . .
C905 N901 C909 98.3 . .
C955 N901 C909 93.1 . .
C951 N901 C909 74.5 . .
C959 N901 C909 26.1 . .
C906 N901 C909 100.5 . .
N901 N951 C951 123 . .
N901 N951 C909 113.1 . .
C951 N951 C909 121.1 . .
N901 N951 C913 52.2 . .
C951 N951 C913 119.8 . .
C909 N951 C913 107.5 . .
N901 N951 C959 92.5 . .
C951 N951 C959 144 . .
C909 N951 C959 32.1 . .
C913 N951 C959 75.4 . .
N901 N951 C905 60 . .
C951 N951 C905 85.3 . .
C909 N951 C905 109.7 . .
C913 N951 C905 110.8 . .
C959 N951 C905 121.7 . .
N901 N951 C901 119 . .
C951 N951 C901 12.3 . .
C909 N951 C901 127.7 . .
C913 N951 C901 107.8 . .
C959 N951 C901 143.1 . .
C905 N951 C901 92.2 . .
N901 N951 C955 53 . .
C951 N951 C955 101.7 . .
C909 N951 C955 97.5 . .
C913 N951 C955 105.1 . .
C959 N951 C955 105.2 . .
C905 N951 C955 16.9 . .
C901 N951 C955 109.1 . .
C959 C909 N951 82.3 . .
C959 C909 C910 94.2 . .
N951 C909 C910 107.4 . .
C959 C909 C960 52.9 . .
N951 C909 C960 87.9 . .
C910 C909 C960 43.3 . .
C959 C909 N901 69.6 . .
N951 C909 N901 22.7 . .
C910 C909 N901 125.5 . .
C960 C909 N901 94.4 . .
C960 C910 C962 115.5 . .
C960 C910 C961 56.1 . .
C962 C910 C961 59.6 . .
C960 C910 C911 88.6 . .
C962 C910 C911 35 . .
C961 C910 C911 36.7 . .
C960 C910 C909 74.2 . .
C962 C910 C909 122.8 . .
C961 C910 C909 100.3 . .
C911 C910 C909 95.5 . .
C960 C910 C959 50 . .
C962 C910 C959 121.1 . .
C961 C910 C959 79.1 . .
C911 C910 C959 86.9 . .
C909 C910 C959 25.4 . .
C962 C911 C961 104.5 . .
C962 C911 C910 66.7 . .
C961 C911 C910 71 . .
C962 C911 C912 45.3 . .
C961 C911 C912 75.3 . .
C910 C911 C912 88.6 . .
C962 C911 C960 98.8 . .
C961 C911 C960 37.6 . .
C910 C911 C960 39.4 . .
C912 C911 C960 95.8 . .
C962 C912 C911 31.3 . .
C962 C912 C961 57.2 . .
C911 C912 C961 32.9 . .
C909 C959 C960 100.5 . .
C909 C959 N951 65.6 . .
C960 C959 N951 97.1 . .
C909 C959 N901 84.3 . .
C960 C959 N901 113.2 . .
N951 C959 N901 26.4 . .
C909 C959 C913 117.7 . .
C960 C959 C913 86.5 . .
N951 C959 C913 52.1 . .
N901 C959 C913 39 . .
C909 C959 C910 60.4 . .
C960 C959 C910 42.3 . .
N951 C959 C910 91.5 . .
N901 C959 C910 117.7 . .
C913 C959 C910 115.8 . .
C910 C960 C961 73 . .
C910 C960 C959 87.7 . .
C961 C960 C959 104.1 . .
C910 C960 C909 62.5 . .
C961 C960 C909 102.5 . .
C959 C960 C909 26.6 . .
C910 C960 C911 52 . .
C961 C960 C911 26.4 . .
C959 C960 C911 86.3 . .
C909 C960 C911 77.9 . .
C911 C961 C960 115.9 . .
C911 C961 C962 36.2 . .
C960 C961 C962 108.2 . .
C911 C961 C910 72.3 . .
C960 C961 C910 50.9 . .
C962 C961 C910 57.4 . .
C911 C961 C912 71.8 . .
C960 C961 C912 125 . .
C962 C961 C912 44.6 . .
C910 C961 C912 87.9 . .
C911 C962 C912 103.3 . .
C911 C962 C910 78.3 . .
C912 C962 C910 114.7 . .
C911 C962 C961 39.3 . .
C912 C962 C961 78.1 . .
C910 C962 C961 63.1 . .
C963 C913 N901 81.2 . .
C963 C913 N951 107.3 . .
N901 C913 N951 30.4 . .
C963 C913 C914 35.4 . .
N901 C913 C914 94.6 . .
N951 C913 C914 106.9 . .
C963 C913 C959 137.5 . .
N901 C913 C959 65.2 . .
N951 C913 C959 52.5 . .
C914 C913 C959 158.8 . .
C964 C914 C963 77.9 . .
C964 C914 C915 81.5 . .
C963 C914 C915 155.5 . .
C964 C914 C913 110.3 . .
C963 C914 C913 32.4 . .
C915 C914 C913 163.5 . .
C914 C915 C964 40.5 . .
C914 C915 C916 121.9 . .
C964 C915 C916 98.8 . .
C914 C915 C966 114.1 . .
C964 C915 C966 101.9 . .
C916 C915 C966 16.7 . .
C914 C915 C965 89.6 . .
C964 C915 C965 61.8 . .
C916 C915 C965 37.1 . .
C966 C915 C965 42.7 . .
C966 C916 C965 100.9 . .
C966 C916 C915 101.8 . .
C965 C916 C915 83.1 . .
C913 C963 C914 112.1 . .
C913 C963 C964 162.2 . .
C914 C963 C964 50.2 . .
C913 C963 N901 57.8 . .
C914 C963 N901 118.7 . .
C964 C963 N901 124.9 . .
C914 C964 C963 51.9 . .
C914 C964 C915 57.9 . .
C963 C964 C915 108.7 . .
C914 C964 C965 107.9 . .
C963 C964 C965 121 . .
C915 C964 C965 69.7 . .
C916 C965 C966 22.9 . .
C916 C965 C964 108.3 . .
C966 C965 C964 111.9 . .
C916 C965 C915 59.9 . .
C966 C965 C915 66.5 . .
C964 C965 C915 48.5 . .
C916 C966 C965 56.2 . .
C916 C966 C915 61.5 . .
C965 C966 C915 70.9 . .
V101 O113 V102 104.5(9) . .
V101 O114 V102 104.8(9) . .
W103 O115 V101 127.7(10) . .
W104 O116 V102 127.4(11) . .
W105 O117 V102 130.9(10) . .
W106 O118 V101 128.7(10) . .
W107 O119 W103 146.3(10) . .
W107 O120 W104 148.8(9) . .
W104 O121 W105 115.3(8) . .
W108 O122 W105 150.8(11) . .
W108 O123 W106 147.1(11) . .
W106 O124 W103 117.2(8) . .
W109 O125 W103 143.4(10) . .
W110 O126 W104 143.3(9) . .
W111 O127 W105 146.0(9) . .
W112 O128 W106 144.5(8) . .
W109 O129 W107 120.0(9) . .
W110 O130 W107 115.9(9) . .
W111 O131 W108 117.7(8) . .
W112 O132 W108 117.4(8) . .
W109 O133 W110 116.1(11) . .
W110 O134 W111 150.9(12) . .
W112 O135 W111 116.2(10) . .
W109 O136 W112 153.6(11) . .
Si1 O137 W103 129.0(8) . .
Si1 O137 W106 126.3(8) . .
W103 O137 W106 92.6(5) . .
Si1 O138 W105 127.0(10) . .
Si1 O138 W104 126.2(10) . .
W105 O138 W104 91.8(6) . .
Si1 O139 W110 123.9(9) . .
Si1 O139 W109 122.9(9) . .
W110 O139 W109 96.2(6) . .
Si1 O139 W107 121.3(9) . .
W110 O139 W107 92.6(6) . .
W109 O139 W107 91.7(6) . .
Si1 O140 W111 124.5(8) . .
Si1 O140 W112 124.5(8) . .
W111 O140 W112 95.4(6) . .
Si1 O140 W108 122.5(8) . .
W111 O140 W108 90.3(5) . .
W112 O140 W108 90.0(5) . .
V501 O513 V502 102.4(11) . .
V502 O514 V501 102.3(11) . .
W503 O515 V501 128.3(12) . .
W504 O516 V502 127.9(13) . .
W505 O517 V502 125.7(11) . .
W506 O518 V501 129.0(12) . .
W507 O519 W503 150.3(11) . .
W507 O520 W504 155.6(11) . .
W505 O521 W504 115.2(9) . .
W508 O522 W505 151.0(11) . .
W508 O523 W506 152.0(14) . .
W506 O524 W503 113.3(9) . .
W509 O525 W503 142.7(10) . .
W510 O526 W504 144.2(12) . .
W511 O527 W505 143.1(10) . .
W512 O528 W506 143.2(10) . .
W509 O529 W507 118.7(9) . .
W510 O530 W507 120.4(11) . .
W511 O531 W508 120.6(12) . .
W512 O532 W508 117.7(11) . .
W510 O533 W509 116.2(10) . .
W511 O534 W510 154.7(12) . .
W511 O535 W512 119.4(12) . .
W509 O536 W512 149.7(11) . .
Si2 O537 W506 129.1(9) . .
Si2 O537 W503 126.2(9) . .
W506 O537 W503 92.3(5) . .
Si2 O538 W505 130.4(9) . .
Si2 O538 W504 127.3(9) . .
W505 O538 W504 91.9(5) . .
Si2 O539 W509 124.0(8) . .
Si2 O539 W510 124.7(8) . .
W509 O539 W510 95.3(6) . .
Si2 O539 W507 121.8(9) . .
W509 O539 W507 90.9(5) . .
W510 O539 W507 90.8(5) . .
Si2 O540 W511 124.9(8) . .
Si2 O540 W512 124.0(8) . .
W511 O540 W512 94.6(5) . .
Si2 O540 W508 122.7(8) . .
W511 O540 W508 90.6(5) . .
W512 O540 W508 90.4(5) . .
O138 Si1 O137 110.1(9) . .
O138 Si1 O140 109.9(9) . .
O137 Si1 O140 110.3(8) . .
O138 Si1 O139 110.6(9) . .
O137 Si1 O139 108.6(8) . .
O140 Si1 O139 107.4(9) . .
O538 Si2 O540 107.6(8) . .
O538 Si2 O537 112.6(9) . .
O540 Si2 O537 108.9(8) . .
O538 Si2 O539 109.7(8) . .
O540 Si2 O539 107.5(8) . .
O537 Si2 O539 110.5(8) . .
O101 V101 O118 105.6(9) . .
O101 V101 O115 103.2(9) . .
O118 V101 O115 89.6(8) . .
O101 V101 O114 104.0(9) . .
O118 V101 O114 90.1(8) . .
O115 V101 O114 151.8(8) . .
O101 V101 O113 106.2(10) . .
O118 V101 O113 147.4(8) . .
O115 V101 O113 90.0(8) . .
O114 V101 O113 75.4(8) . .
O102 V102 O117 103.5(10) . .
O102 V102 O116 101.8(10) . .
O117 V102 O116 90.2(8) . .
O102 V102 O114 105.9(10) . .
O117 V102 O114 90.8(8) . .
O116 V102 O114 151.2(9) . .
O102 V102 O113 109.2(10) . .
O117 V102 O113 146.8(8) . .
O116 V102 O113 88.5(8) . .
O114 V102 O113 75.2(8) . .
O501 V501 O515 101.2(12) . .
O501 V501 O513 105.5(13) . .
O515 V501 O513 90.7(10) . .
O501 V501 O514 107.2(13) . .
O515 V501 O514 151.1(10) . .
O513 V501 O514 77.2(10) . .
O501 V501 O518 107.0(12) . .
O515 V501 O518 86.2(9) . .
O513 V501 O518 147.4(10) . .
O514 V501 O518 90.2(10) . .
O501 V501 V502 108.5(10) . .
O515 V501 V502 126.2(7) . .
O513 V501 V502 39.0(7) . .
O514 V501 V502 38.4(7) . .
O518 V501 V502 124.0(6) . .
O502 V502 O516 100.6(13) . .
O502 V502 O514 107.5(13) . .
O516 V502 O514 150.6(11) . .
O502 V502 O517 105.5(12) . .
O516 V502 O517 92.3(9) . .
O514 V502 O517 88.5(10) . .
O502 V502 O513 104.6(13) . .
O516 V502 O513 87.0(10) . .
O514 V502 O513 77.9(10) . .
O517 V502 O513 149.5(10) . .
O502 V502 V501 108.2(10) . .
O516 V502 V501 122.7(7) . .
O514 V502 V501 39.4(7) . .
O517 V502 V501 124.2(7) . .
O513 V502 V501 38.7(7) . .
O103 W103 O115 98.8(9) . .
O103 W103 O119 101.6(7) . .
O115 W103 O119 93.2(8) . .
O103 W103 O124 99.4(7) . .
O115 W103 O124 90.7(8) . .
O119 W103 O124 157.8(7) . .
O103 W103 O125 97.2(8) . .
O115 W103 O125 163.6(7) . .
O119 W103 O125 86.6(7) . .
O124 W103 O125 83.6(7) . .
O103 W103 O137 173.9(7) . .
O115 W103 O137 82.5(7) . .
O119 W103 O137 84.3(6) . .
O124 W103 O137 74.6(6) . .
O125 W103 O137 81.2(6) . .
O104 W104 O116 102.4(9) . .
O104 W104 O121 97.2(8) . .
O116 W104 O121 95.7(8) . .
O104 W104 O120 103.2(8) . .
O116 W104 O120 91.1(8) . .
O121 W104 O120 156.6(6) . .
O104 W104 O126 94.2(8) . .
O116 W104 O126 163.5(7) . .
O121 W104 O126 82.3(7) . .
O120 W104 O126 84.8(7) . .
O104 W104 O138 172.8(8) . .
O116 W104 O138 80.7(8) . .
O121 W104 O138 75.9(6) . .
O120 W104 O138 83.1(6) . .
O126 W104 O138 82.9(7) . .
O105 W105 O117 105.3(10) . .
O105 W105 O122 102.6(9) . .
O117 W105 O122 93.4(8) . .
O105 W105 O121 98.3(9) . .
O117 W105 O121 94.0(8) . .
O122 W105 O121 155.1(7) . .
O105 W105 O127 94.0(10) . .
O117 W105 O127 160.6(7) . .
O122 W105 O127 83.4(7) . .
O121 W105 O127 81.7(7) . .
O105 W105 O138 172.0(9) . .
O117 W105 O138 79.4(8) . .
O122 W105 O138 83.4(6) . .
O121 W105 O138 74.6(6) . .
O127 W105 O138 81.3(7) . .
O106 W106 O118 101.4(8) . .
O106 W106 O124 97.5(7) . .
O118 W106 O124 91.4(8) . .
O106 W106 O123 102.5(7) . .
O118 W106 O123 92.7(8) . .
O124 W106 O123 158.4(7) . .
O106 W106 O128 95.7(7) . .
O118 W106 O128 162.8(7) . .
O124 W106 O128 84.7(7) . .
O123 W106 O128 85.1(7) . .
O106 W106 O137 171.1(6) . .
O118 W106 O137 81.4(7) . .
O124 W106 O137 73.9(6) . .
O123 W106 O137 85.7(6) . .
O128 W106 O137 81.4(5) . .
O107 W107 O120 104.8(8) . .
O107 W107 O119 102.7(9) . .
O120 W107 O119 94.9(7) . .
O107 W107 O129 101.0(9) . .
O120 W107 O129 153.3(7) . .
O119 W107 O129 86.1(7) . .
O107 W107 O130 99.3(9) . .
O120 W107 O130 87.1(7) . .
O119 W107 O130 156.6(7) . .
O129 W107 O130 81.9(7) . .
O107 W107 O139 170.4(8) . .
O120 W107 O139 81.7(6) . .
O119 W107 O139 83.5(7) . .
O129 W107 O139 71.9(7) . .
O130 W107 O139 73.6(7) . .
O108 W108 O122 104.8(8) . .
O108 W108 O123 102.2(8) . .
O122 W108 O123 96.1(7) . .
O108 W108 O132 99.9(8) . .
O122 W108 O132 154.3(7) . .
O123 W108 O132 85.5(7) . .
O108 W108 O131 101.1(8) . .
O122 W108 O131 86.2(7) . .
O123 W108 O131 155.1(7) . .
O132 W108 O131 82.0(7) . .
O108 W108 O140 172.2(7) . .
O122 W108 O140 80.4(6) . .
O123 W108 O140 82.7(6) . .
O132 W108 O140 74.3(6) . .
O131 W108 O140 73.2(6) . .
O109 W109 O129 100.8(9) . .
O109 W109 O125 103.6(8) . .
O129 W109 O125 87.2(8) . .
O109 W109 O136 97.7(8) . .
O129 W109 O136 161.4(8) . .
O125 W109 O136 90.1(8) . .
O109 W109 O133 97.3(9) . .
O129 W109 O133 87.1(8) . .
O125 W109 O133 159.0(8) . .
O136 W109 O133 88.9(8) . .
O109 W109 O139 170.3(8) . .
O129 W109 O139 75.8(7) . .
O125 W109 O139 85.4(7) . .
O136 W109 O139 85.7(7) . .
O133 W109 O139 73.6(7) . .
O110 W110 O134 97.7(9) . .
O110 W110 O126 105.1(8) . .
O134 W110 O126 91.9(8) . .
O110 W110 O130 97.8(9) . .
O134 W110 O130 164.4(8) . .
O126 W110 O130 85.3(7) . .
O110 W110 O133 95.9(9) . .
O134 W110 O133 89.5(8) . .
O126 W110 O133 158.6(8) . .
O130 W110 O133 87.6(8) . .
O110 W110 O139 168.7(8) . .
O134 W110 O139 87.1(7) . .
O126 W110 O139 84.9(7) . .
O130 W110 O139 77.4(7) . .
O133 W110 O139 73.8(7) . .
O111 W111 O131 99.3(9) . .
O111 W111 O127 105.3(9) . .
O131 W111 O127 87.8(7) . .
O111 W111 O134 97.4(9) . .
O131 W111 O134 162.7(8) . .
O127 W111 O134 92.5(8) . .
O111 W111 O135 98.5(9) . .
O131 W111 O135 86.8(8) . .
O127 W111 O135 156.2(8) . .
O134 W111 O135 86.0(8) . .
O111 W111 O140 171.2(8) . .
O131 W111 O140 78.0(6) . .
O127 W111 O140 83.0(6) . .
O134 W111 O140 84.9(7) . .
O135 W111 O140 73.2(7) . .
O112 W112 O128 104.5(7) . .
O112 W112 O132 99.5(8) . .
O128 W112 O132 84.7(7) . .
O112 W112 O136 97.2(8) . .
O128 W112 O136 90.1(7) . .
O132 W112 O136 163.3(7) . .
O112 W112 O135 96.8(8) . .
O128 W112 O135 158.5(7) . .
O132 W112 O135 89.8(8) . .
O136 W112 O135 89.2(8) . .
O112 W112 O140 170.7(7) . .
O128 W112 O140 84.3(6) . .
O132 W112 O140 78.0(6) . .
O136 W112 O140 85.7(6) . .
O135 W112 O140 74.3(7) . .
O503 W503 O515 102.7(10) . .
O503 W503 O519 99.6(9) . .
O515 W503 O519 95.7(9) . .
O503 W503 O524 98.6(9) . .
O515 W503 O524 93.8(9) . .
O519 W503 O524 157.0(8) . .
O503 W503 O525 93.8(9) . .
O515 W503 O525 163.2(8) . .
O519 W503 O525 84.3(8) . .
O524 W503 O525 80.6(8) . .
O503 W503 O537 172.7(9) . .
O515 W503 O537 81.5(8) . .
O519 W503 O537 85.9(7) . .
O524 W503 O537 74.9(7) . .
O525 W503 O537 81.8(7) . .
O504 W504 O516 102.4(12) . .
O504 W504 O520 101.1(10) . .
O516 W504 O520 94.6(9) . .
O504 W504 O521 100.6(10) . .
O516 W504 O521 94.2(9) . .
O520 W504 O521 154.3(7) . .
O504 W504 O526 94.0(12) . .
O516 W504 O526 163.6(9) . .
O520 W504 O526 80.8(8) . .
O521 W504 O526 84.1(9) . .
O504 W504 O538 173.3(10) . .
O516 W504 O538 82.7(8) . .
O520 W504 O538 82.8(6) . .
O521 W504 O538 74.4(6) . .
O526 W504 O538 81.1(7) . .
O505 W505 O517 101.0(10) . .
O505 W505 O522 102.1(9) . .
O517 W505 O522 92.2(9) . .
O505 W505 O521 98.4(8) . .
O517 W505 O521 94.9(9) . .
O522 W505 O521 156.6(8) . .
O505 W505 O527 94.6(9) . .
O517 W505 O527 164.4(8) . .
O522 W505 O527 83.7(8) . .
O521 W505 O527 83.6(8) . .
O505 W505 O538 173.1(8) . .
O517 W505 O538 83.9(8) . .
O522 W505 O538 82.6(7) . .
O521 W505 O538 76.1(6) . .
O527 W505 O538 80.7(6) . .
O518 W506 O506 104.8(10) . .
O518 W506 O523 95.4(10) . .
O506 W506 O523 99.7(9) . .
O518 W506 O524 96.6(9) . .
O506 W506 O524 98.5(9) . .
O523 W506 O524 154.8(9) . .
O518 W506 O528 162.2(8) . .
O506 W506 O528 92.9(9) . .
O523 W506 O528 83.1(9) . .
O524 W506 O528 78.7(8) . .
O518 W506 O537 82.7(9) . .
O506 W506 O537 171.3(9) . .
O523 W506 O537 83.7(8) . .
O524 W506 O537 76.0(7) . .
O528 W506 O537 79.5(7) . .
O507 W507 O520 105.6(10) . .
O507 W507 O519 101.8(10) . .
O520 W507 O519 98.7(8) . .
O507 W507 O529 101.5(9) . .
O520 W507 O529 150.7(8) . .
O519 W507 O529 86.1(8) . .
O507 W507 O530 103.5(10) . .
O520 W507 O530 83.8(8) . .
O519 W507 O530 152.8(9) . .
O529 W507 O530 79.4(8) . .
O507 W507 O539 173.4(9) . .
O520 W507 O539 78.8(7) . .
O519 W507 O539 82.0(7) . .
O529 W507 O539 73.2(6) . .
O530 W507 O539 71.9(7) . .
O508 W508 O523 102.3(10) . .
O508 W508 O522 105.4(9) . .
O523 W508 O522 98.0(9) . .
O508 W508 O531 103.3(10) . .
O523 W508 O531 152.2(10) . .
O522 W508 O531 85.6(9) . .
O508 W508 O532 100.2(10) . .
O523 W508 O532 85.2(9) . .
O522 W508 O532 152.9(8) . .
O531 W508 O532 79.7(9) . .
O508 W508 O540 172.4(8) . .
O523 W508 O540 81.3(8) . .
O522 W508 O540 80.5(7) . .
O531 W508 O540 72.0(7) . .
O532 W508 O540 73.3(7) . .
O509 W509 O536 97.6(8) . .
O509 W509 O525 105.1(8) . .
O536 W509 O525 91.9(8) . .
O509 W509 O529 98.8(8) . .
O536 W509 O529 162.9(7) . .
O525 W509 O529 88.2(7) . .
O509 W509 O533 96.0(8) . .
O536 W509 O533 87.2(8) . .
O525 W509 O533 158.8(8) . .
O529 W509 O533 86.5(7) . .
O509 W509 O539 168.7(7) . .
O536 W509 O539 86.7(7) . .
O525 W509 O539 85.0(7) . .
O529 W509 O539 76.3(6) . .
O533 W509 O539 73.7(7) . .
O510 W510 O530 99.3(11) . .
O510 W510 O526 104.6(11) . .
O530 W510 O526 86.2(10) . .
O510 W510 O534 100.5(10) . .
O530 W510 O534 160.0(9) . .
O526 W510 O534 91.2(9) . .
O510 W510 O533 96.4(10) . .
O530 W510 O533 87.9(9) . .
O526 W510 O533 158.8(9) . .
O534 W510 O533 87.5(8) . .
O510 W510 O539 169.4(9) . .
O530 W510 O539 76.2(8) . .
O526 W510 O539 84.9(8) . .
O534 W510 O539 83.8(7) . .
O533 W510 O539 74.0(7) . .
O511 W511 O531 100.0(11) . .
O511 W511 O527 104.1(9) . .
O531 W511 O527 86.8(9) . .
O511 W511 O534 99.2(10) . .
O531 W511 O534 160.6(9) . .
O527 W511 O534 90.7(8) . .
O511 W511 O535 97.6(10) . .
O531 W511 O535 85.5(10) . .
O527 W511 O535 158.0(9) . .
O534 W511 O535 89.9(9) . .
O511 W511 O540 170.2(9) . .
O531 W511 O540 76.1(8) . .
O527 W511 O540 84.9(6) . .
O534 W511 O540 84.5(7) . .
O535 W511 O540 73.2(8) . .
O512 W512 O532 98.6(11) . .
O512 W512 O528 105.3(10) . .
O532 W512 O528 89.0(9) . .
O512 W512 O535 98.4(10) . .
O532 W512 O535 85.2(10) . .
O528 W512 O535 156.2(9) . .
O512 W512 O536 97.2(9) . .
O532 W512 O536 163.7(8) . .
O528 W512 O536 90.7(8) . .
O535 W512 O536 88.5(8) . .
O512 W512 O540 170.3(9) . .
O532 W512 O540 77.9(8) . .
O528 W512 O540 83.8(7) . .
O535 W512 O540 72.4(8) . .
O536 W512 O540 85.9(6) . .

loop_
_geom_bond_atom_site_label_1
_geom_bond_atom_site_label_2
_geom_bond_distance
_geom_bond_site_symmetry_2
N001 N071 0.6947 .
N001 N051 0.8083 .
N001 C059 0.9727 .
N001 C009 1.3103 .
N001 C055 1.3777 .
N001 C013 1.5063 .
N001 C001 1.6147 .
N001 C010 1.8261 .
N001 C063 1.867 .
N001 C051 1.8726 .
N051 N071 0.6809 .
N051 C055 0.7202 .
N051 C005 1.306 .
N051 C059 1.3959 .
N051 C013 1.4732 .
N051 C009 1.6381 .
N051 C001 1.7339 .
N051 C063 1.8094 .
N051 C051 1.8122 .
N071 C055 0.8752 .
N071 C001 1.0854 .
N071 C051 1.2467 .
N071 C059 1.3425 .
N071 C013 1.6265 .
N071 C009 1.8039 .
N071 C005 1.8389 .
C001 C052 1.1311 .
C001 C002 1.5371 .
C001 C055 1.5507 .
C002 C052 0.5424 .
C002 C053 1.3216 .
C002 C051 1.4357 .
C002 C003 1.5165 .
C003 C052 1.5641 .
C003 C054 1.5966 .
C003 C053 1.6634 .
C003 C004 1.6717 .
C004 C054 1.7033 .
C004 C866 1.7435 .
C051 C052 1.1001 .
C051 C055 1.4603 .
C051 C053 1.7667 .
C052 C053 1.5679 .
C053 C054 1.8909 .
C054 C557 1.7735 2_645
C005 C055 1.2183 .
C005 C056 1.4716 .
C005 C006 1.6452 .
C006 C056 0.5397 .
C006 C057 1.3839 .
C006 C007 1.6625 .
C007 C008 1.2085 .
C007 C057 1.2137 .
C008 C058 1.2611 .
C008 C057 1.3102 .
C055 C013 1.609 .
C055 C056 1.649 .
C055 C063 1.9301 .
C055 C059 2.0014 .
C056 C057 1.6635 .
C057 C058 1.5416 .
C009 C059 0.6345 .
C009 C010 1.5743 .
C009 C060 1.6304 .
C010 C059 1.4926 .
C010 C011 1.6315 .
C010 C061 1.9849 .
C010 C060 2.0381 .
C011 C061 1.0868 .
C011 C012 1.6611 .
C060 C061 2.0347 .
C061 C062 1.2367 .
C013 C014 1.6504 .
C013 C064 1.8679 .
C014 C063 1.4308 .
C014 C015 1.7241 .
C015 C016 1.0306 .
C015 C065 1.7748 .
C015 C064 1.9738 .
C016 C065 0.8294 .
C016 C066 1.6065 .
C016 C064 1.8392 .
C063 C064 1.5644 .
C064 C065 1.7326 .
C065 C066 0.8671 .
N101 C109 1.4763 .
N101 C101 1.4921 .
N101 C113 1.5244 .
N101 C105 1.5625 .
C101 C102 1.4328 .
C102 C103 1.5557 .
C102 C153 1.5771 .
C103 C153 0.6252 .
C103 C104 1.5863 .
C104 C153 1.6288 .
C104 C154 1.835 .
C153 C154 1.9126 .
C154 C854 1.5365 1_565
C105 C106 1.5447 .
C106 C107 1.5785 .
C106 C157 1.6835 .
C107 C157 0.6915 .
C107 C108 1.7718 .
C107 C158 1.9296 .
C108 C157 1.0895 .
C157 C158 2.0065 .
C109 C110 1.5228 .
C110 C111 1.5678 .
C110 C161 1.635 .
C110 C162 1.9071 .
C111 C161 0.5962 .
C111 C162 1.2802 .
C111 C112 1.5675 .
C112 C161 1.1881 .
C161 C162 1.869 .
C113 C114 1.5747 .
C114 C115 1.5521 .
C115 C116 1.4869 .
C115 C166 1.8077 .
C116 C166 0.912 .
N201 C213 1.4022 .
N201 C201 1.4378 .
N201 C209 1.5344 .
N201 C205 1.5543 .
N201 C263 1.5558 .
C201 C202 1.54 .
C202 C253 1.3801 .
C202 C203 1.6153 .
C203 C253 0.7459 .
C203 C254 1.1241 .
C203 C204 1.5214 .
C204 C254 0.798 .
C204 C253 1.9532 .
C253 C254 1.3142 .
C205 C206 1.5683 .
C206 C207 1.4547 .
C206 C257 1.6667 .
C207 C257 0.5829 .
C207 C208 1.4287 .
C207 C258 1.6662 .
C208 C257 1.4281 .
C208 C258 1.6905 .
C257 C258 1.1291 .
C209 C260 1.0638 .
C209 C210 1.7566 .
C210 C260 0.7791 .
C210 C211 1.5636 .
C210 C261 1.7804 .
C211 C261 0.8531 .
C211 C212 1.1206 .
C211 C260 1.7831 .
C212 C261 1.7415 .
C260 C261 1.6699 .
C261 C262 1.782 .
C213 C264 1.2098 .
C213 C214 1.7723 .
C214 C264 0.6221 .
C214 C215 1.6125 .
C214 C265 1.6654 .
C214 C263 1.7298 .
C215 C266 0.6888 .
C215 C265 1.2425 .
C215 C216 1.3393 .
C215 C264 1.9165 .
C216 C265 1.0555 .
C216 C266 1.1852 .
C263 C264 1.1715 .
C264 C265 1.5585 .
C265 C266 1.4981 .
N301 N351 0.6852 .
N301 C309 1.228 .
N301 C313 1.5299 .
N301 C351 1.6061 .
N301 C359 1.663 .
N301 C301 1.7701 .
N301 C305 1.7723 .
N301 C355 1.9164 .
N351 C305 1.1343 .
N351 C355 1.2922 .
N351 C309 1.523 .
N351 C301 1.5408 .
N351 C351 1.7252 .
N351 C313 1.7739 .
C301 C351 0.8508 .
C301 C302 1.3391 .
C301 C352 1.5512 .
C302 C352 1.0911 .
C302 C351 1.7962 .
C302 C303 1.9557 .
C303 C353 1.0443 .
C303 C352 1.8158 .
C303 C304 1.9102 .
C304 C353 1.5921 .
C351 C352 1.4155 .
C352 C353 1.9533 .
C353 C354 1.4781 .
C305 C355 0.6432 .
C305 C356 1.2055 .
C305 C306 1.493 .
C306 C356 0.6478 .
C306 C357 1.6105 .
C306 C307 1.6501 .
C306 C355 1.933 .
C307 C357 0.5826 .
C307 C358 1.3696 .
C307 C308 1.5526 .
C307 C356 1.8825 .
C308 C357 1.3221 .
C308 C358 1.6659 .
C355 C356 1.6244 .
C356 C357 1.6319 .
C357 C358 1.7552 .
C309 C359 1.0204 .
C309 C310 1.5888 .
C309 C360 1.939 .
C310 C359 0.6203 .
C310 C311 1.4605 .
C310 C360 1.8368 .
C311 C361 0.6284 .
C311 C360 1.4184 .
C311 C312 1.6303 .
C311 C359 1.9484 .
C312 C362 1.1441 .
C312 C361 1.6186 .
C359 C360 1.8931 .
C360 C361 1.5398 .
C361 C362 1.9012 .
C313 C314 1.4759 .
C314 C365 1.1805 .
C314 C315 1.8335 .
C314 C366 1.9565 .
C315 C365 0.7052 .
C315 C366 1.059 .
C315 C316 1.5674 .
C316 C366 1.615 .
C316 C365 1.7239 .
C365 C366 1.033 .
N401 C401 1.4044 .
N401 C409 1.4701 .
N401 C413 1.4765 .
N401 C405 1.4976 .
N401 C451 1.6208 .
C401 C402 1.8323 .
C402 C452 1.1431 .
C402 C451 1.5075 .
C402 C453 1.8466 .
C403 C454 1.2494 .
C403 C453 1.2985 .
C403 C452 1.3042 .
C403 C404 1.6915 .
C404 C454 0.5722 .
C404 C453 1.8662 .
C404 C452 1.8872 .
C451 C452 1.8325 .
C452 C453 0.9376 .
C452 C454 1.7341 .
C453 C454 1.8035 .
C405 C406 1.4999 .
C406 C407 1.5645 .
C407 C408 1.4041 .
C407 C458 2.0324 .
C408 C458 1.2803 .
C409 C410 1.5613 .
C410 C411 1.6253 .
C411 C412 1.4261 .
C413 C414 1.5376 .
C414 C415 1.7148 .
C415 C416 1.4631 .
C501 C551 0.5068 .
C501 C552 1.1444 .
C501 N501 1.3741 .
C501 N551 1.646 .
C501 C502 1.9406 .
C502 C552 1.0295 .
C502 C553 1.5166 .
C502 C503 1.8573 .
C503 C553 0.8142 .
C503 C504 0.9558 .
C504 C553 1.7136 .
C551 N501 1.0239 .
C551 N551 1.3347 .
C551 C552 1.431 .
C551 C513 1.9733 .
C552 C553 1.5664 .
C552 N501 1.852 .
C553 C554 1.6585 .
C505 N501 1.3161 .
C505 N551 1.3755 .
C505 C506 1.59 .
C505 C556 1.9605 .
C506 C556 0.9037 .
C506 C555 1.4604 .
C506 C507 1.8643 .
C507 C556 1.3795 .
C507 C557 1.5905 .
C507 C508 1.6225 .
C507 C558 1.9035 .
C508 C558 0.8086 .
C508 C557 1.6933 .
C555 N501 1.2281 .
C555 N551 1.5068 .
C555 C556 1.6101 .
C556 C557 1.4778 .
C557 C054 1.7735 2_655
C557 C558 1.8671 .
C509 N551 1.2714 .
C509 C510 1.7228 .
C509 N501 1.7821 .
C509 C560 1.8191 .
C509 C513 1.9376 .
C510 C560 0.729 .
C510 C559 1.4542 .
C510 C511 1.7304 .
C511 C561 1.0346 .
C511 C562 1.1526 .
C511 C512 1.5064 .
C511 C560 1.6275 .
C512 C562 1.8512 .
C559 C560 1.42 .
C559 N551 1.6089 .
C560 C561 1.5913 .
C561 C562 1.3782 .
N501 N551 0.6451 .
N501 C513 1.8785 .
N501 C563 1.8797 .
N551 C513 1.4015 .
N551 C563 1.4617 .
C513 C563 0.5068 .
C513 C514 1.6931 .
C513 C564 2.0292 .
C514 C564 1.2289 .
C514 C563 1.4624 .
C514 C515 2.0281 .
C515 C516 1.2717 .
C515 C565 1.5458 .
C516 C565 1.0382 .
C563 C564 1.5567 .
C564 C565 2.0296 .
C565 C566 1.7142 .
C601 C652 1.3499 .
C601 N601 1.506 .
C601 C602 1.5436 .
C601 N651 1.8289 .
C602 C652 0.7723 .
C602 C653 0.9836 .
C602 C603 1.6567 .
C602 C651 1.8046 .
C603 C653 1.3872 .
C603 C654 1.6691 .
C604 C654 1.1509 .
C604 C653 1.8457 .
C651 N601 1.3557 .
C651 N651 1.6653 .
C651 C652 1.672 .
C652 C653 1.3908 .
C653 C654 1.8069 .
C605 C655 0.6387 .
C605 C606 1.4988 .
C605 C656 1.5221 .
C605 N601 1.6856 .
C605 N651 1.7512 .
C606 C656 0.8127 .
C606 C655 1.6682 .
C606 C607 1.8368 .
C607 C657 0.7671 .
C607 C656 1.2911 .
C607 C658 1.3988 .
C607 C608 1.8251 .
C608 C657 1.1652 .
C655 C656 1.4749 .
C655 N651 1.7062 .
C655 N601 1.7807 .
C656 C657 1.8378 .
C657 C658 1.6505 .
C609 C659 0.6226 .
C609 N601 1.5718 .
C609 N651 1.5788 .
C609 C660 1.6545 .
C609 C610 2.0029 .
C610 C660 0.5121 .
C610 C611 1.5003 .
C610 C659 1.6942 .
C610 C661 1.6977 .
C611 C660 1.4489 .
C611 C661 1.5156 .
C611 C612 1.9021 .
C611 C662 1.9983 .
C612 C661 1.0865 .
C612 C662 1.9003 .
C659 N601 1.2154 .
C659 N651 1.3886 .
C659 C660 1.4902 .
C660 C661 1.5828 .
C661 C662 1.6312 .
N601 C613 1.8456 .
N651 C613 1.4175 .
N651 C663 1.549 .
C613 C663 0.7676 .
C613 C614 1.6086 .
C614 C664 0.8445 .
C614 C663 0.8935 .
C614 C615 1.841 .
C614 C665 2.0279 .
C615 C665 1.1639 .
C615 C616 1.2513 .
C615 C664 1.7081 .
C616 C666 1.191 .
C616 C665 1.4618 .
C616 C664 2.0292 .
C663 C664 1.5364 .
C664 C665 1.4286 .
C665 C666 1.4109 .
N701 N751 0.6259 .
N701 C709 1.2821 .
N701 C759 1.3577 .
N701 C713 1.4117 .
N701 C763 1.4358 .
N701 C701 1.659 .
N701 C751 1.7392 .
N701 C705 1.9086 .
N751 C701 1.3063 .
N751 C751 1.4624 .
N751 C705 1.5002 .
N751 C763 1.6132 .
N751 C759 1.6945 .
N751 C713 1.7425 .
N751 C709 1.7967 .
N751 C755 1.912 .
C701 C751 0.6017 .
C701 C702 1.7753 .
C702 C703 1.0153 .
C702 C751 1.35 .
C702 C753 1.6594 .
C702 C752 1.9601 .
C703 C753 0.7993 .
C703 C704 1.6601 .
C703 C754 1.7815 .
C703 C752 1.947 .
C704 C754 0.7877 .
C704 C753 1.8646 .
C751 C752 1.7761 .
C752 C753 1.7382 .
C753 C754 1.6519 .
C705 C755 1.2274 .
C705 C706 1.5874 .
C705 C756 1.7189 .
C706 C756 1.0847 .
C706 C707 1.2838 .
C706 C757 1.3753 .
C707 C757 0.8976 .
C707 C708 1.4246 .
C707 C756 1.6977 .
C707 C758 1.9053 .
C708 C757 0.8744 .
C708 C758 1.4956 .
C708 C756 2.0191 .
C755 C756 1.592 .
C756 C757 1.4004 .
C757 C758 1.3846 .
C709 C759 0.605 .
C709 C710 1.4909 .
C709 C760 1.4951 .
C710 C760 0.6379 .
C710 C711 1.5618 .
C710 C759 1.8375 .
C710 C712 1.9286 .
C711 C712 1.0986 .
C711 C761 1.2808 .
C711 C760 1.3797 .
C711 C762 1.6009 .
C712 C761 1.4548 .
C712 C762 1.8211 .
C712 C760 1.8487 .
C759 C760 1.627 .
C760 C761 1.7512 .
C761 C762 0.6716 .
C713 C763 0.5193 .
C713 C764 1.0831 .
C713 C714 1.6926 .
C714 C764 1.4248 .
C714 C715 1.4797 .
C714 C763 1.6377 .
C714 C765 1.8712 .
C714 C766 2.0087 .
C715 C766 1.2186 .
C715 C716 1.402 .
C715 C765 1.7097 .
C716 C766 1.4543 .
C763 C764 1.3994 .
C764 C765 1.2522 .
C764 C766 1.8218 .
C765 C766 0.9458 .
N801 N851 0.7624 .
N801 C813 1.2925 .
N801 C863 1.3878 .
N801 C855 1.4588 .
N801 C809 1.5046 .
N801 C859 1.5132 .
N801 C805 1.518 .
N801 C801 1.7743 .
N851 C801 1.207 .
N851 C859 1.2172 .
N851 C851 1.4697 .
N851 C805 1.5399 .
N851 C809 1.5716 .
N851 C855 1.7771 .
N851 C813 1.8801 .
C801 C851 1.0201 .
C801 C802 1.967 .
C801 C852 2.0076 .
C802 C852 1.212 .
C802 C803 1.4653 .
C802 C851 1.5672 .
C802 C860 1.8473 .
C803 C852 1.2309 .
C803 C804 1.2984 .
C803 C853 2.0131 .
C803 C851 2.0198 .
C804 C853 1.5572 .
C804 C852 1.7757 .
C851 C852 1.1553 .
C852 C853 1.5885 .
C853 C854 1.7633 .
C854 C154 1.5365 1_545
C805 C855 0.7803 .
C805 C806 1.715 .
C805 C856 2.0198 .
C806 C807 1.4563 .
C806 C855 1.6196 .
C806 C856 1.7617 .
C806 C857 2.0323 .
C807 C808 1.0065 .
C807 C858 1.3112 .
C807 C857 1.7313 .
C808 C858 1.4605 .
C808 C857 2.0317 .
C855 C856 1.4787 .
C855 C813 2.0139 .
C856 C857 1.2669 .
C857 C858 1.3526 .
C809 C859 0.7982 .
C809 C810 1.0852 .
C809 C811 1.7907 .
C810 C811 0.8307 .
C810 C859 1.1471 .
C810 C812 1.9274 .
C811 C859 1.498 .
C811 C860 1.5444 .
C811 C812 1.6905 .
C811 C861 2 .
C812 C862 1.7175 .
C812 C861 1.9399 .
C859 C860 1.73 .
C860 C861 1.5103 .
C861 C862 1.1084 .
C813 C864 1.5397 .
C813 C814 1.8774 .
C814 C864 0.9451 .
C814 C815 1.3388 .
C814 C863 1.4564 .
C815 C816 1.3963 .
C815 C864 1.6674 .
C863 C864 1.2499 .
C864 C865 1.6077 .
C865 C866 1.4208 .
C901 C951 0.7756 .
C901 C952 1.4413 .
C901 N951 1.6736 .
C901 C902 1.6843 .
C902 C952 0.8889 .
C902 C903 1.0501 .
C902 C953 1.4118 .
C903 C953 1.0774 .
C903 C904 1.4801 .
C903 C954 1.6877 .
C903 C952 1.8655 .
C904 C953 1.9636 .
C951 N951 0.9465 .
C951 C952 1.4639 .
C951 N901 1.5198 .
C951 C905 1.8279 .
C953 C954 0.8061 .
C905 C955 0.5383 .
C905 C906 1.4178 .
C905 N901 1.4233 .
C905 N951 1.6428 .
C906 C956 0.7324 .
C906 C955 0.9317 .
C906 C907 1.7296 .
C906 C957 1.8196 .
C906 N901 1.8468 .
C906 C908 1.9217 .
C907 C958 1.3252 .
C907 C956 1.3298 .
C907 C957 1.4764 .
C907 C908 1.8426 .
C908 C958 0.9788 .
C908 C957 1.1131 .
C908 C956 1.3417 .
C955 N901 1.4886 .
C955 C956 1.5935 .
C955 N951 1.8219 .
C956 C957 1.497 .
C956 C958 1.6227 .
C957 C958 1.218 .
N901 N951 0.7804 .
N901 C913 1.2168 .
N901 C963 1.4218 .
N901 C959 1.7533 .
N901 C909 1.8615 .
N951 C909 1.4116 .
N951 C913 1.5277 .
N951 C959 1.5363 .
C909 C959 0.8237 .
C909 C910 1.6688 .
C909 C960 1.8096 .
C910 C960 1.2892 .
C910 C962 1.5 .
C910 C961 1.5874 .
C910 C911 1.5995 .
C910 C959 1.9147 .
C911 C962 0.9372 .
C911 C961 1.0042 .
C911 C912 1.7543 .
C911 C960 2.0288 .
C912 C962 1.2824 .
C912 C961 1.7865 .
C959 C960 1.4684 .
C959 C913 1.8732 .
C960 C961 1.3777 .
C961 C962 1.5351 .
C913 C963 0.945 .
C913 C914 1.632 .
C914 C964 0.9984 .
C914 C963 1.0215 .
C914 C915 1.3022 .
C915 C964 1.5197 .
C915 C916 1.6586 .
C915 C966 1.8472 .
C915 C965 1.9038 .
C916 C966 0.5409 .
C916 C965 1.1557 .
C963 C964 1.27 .
C964 C965 1.7876 .
C965 C966 1.3653 .
O101 V101 1.61(2) .
O102 V102 1.63(2) .
O103 W103 1.723(17) .
O104 W104 1.684(18) .
O105 W105 1.70(2) .
O106 W106 1.733(16) .
O107 W107 1.69(2) .
O108 W108 1.702(18) .
O109 W109 1.77(2) .
O110 W110 1.74(2) .
O111 W111 1.74(2) .
O112 W112 1.770(19) .
O113 V101 1.97(2) .
O113 V102 1.981(19) .
O114 V101 1.971(18) .
O114 V102 1.974(18) .
O115 W103 1.753(19) .
O115 V101 1.931(18) .
O116 W104 1.79(2) .
O116 V102 1.93(2) .
O117 W105 1.745(19) .
O117 V102 1.920(18) .
O118 W106 1.755(18) .
O118 V101 1.929(18) .
O119 W107 1.907(17) .
O119 W103 1.928(16) .
O120 W107 1.890(15) .
O120 W104 1.918(14) .
O121 W104 1.901(15) .
O121 W105 1.976(15) .
O122 W108 1.881(17) .
O122 W105 1.919(16) .
O123 W108 1.884(17) .
O123 W106 1.940(16) .
O124 W106 1.914(15) .
O124 W103 1.935(15) .
O125 W109 1.863(18) .
O125 W103 2.031(18) .
O126 W110 1.886(17) .
O126 W104 2.067(17) .
O127 W111 1.877(17) .
O127 W105 1.991(17) .
O128 W112 1.881(15) .
O128 W106 2.017(15) .
O129 W109 1.840(18) .
O129 W107 1.977(19) .
O130 W110 1.911(18) .
O130 W107 1.992(18) .
O131 W111 1.869(16) .
O131 W108 1.985(17) .
O132 W112 1.898(16) .
O132 W108 1.956(16) .
O133 W109 1.97(2) .
O133 W110 1.99(2) .
O134 W110 1.861(19) .
O134 W111 1.983(19) .
O135 W112 1.95(2) .
O135 W111 2.01(2) .
O136 W109 1.910(17) .
O136 W112 1.926(17) .
O137 Si1 1.638(15) .
O137 W103 2.249(13) .
O137 W106 2.294(14) .
O138 Si1 1.634(18) .
O138 W105 2.278(17) .
O138 W104 2.281(17) .
O139 Si1 1.688(18) .
O139 W110 2.240(17) .
O139 W109 2.273(17) .
O139 W107 2.336(17) .
O140 Si1 1.639(16) .
O140 W111 2.272(14) .
O140 W112 2.274(14) .
O140 W108 2.382(14) .
O501 V501 1.55(3) .
O502 V502 1.65(3) .
O503 W503 1.72(2) .
O504 W504 1.67(3) .
O505 W505 1.678(19) .
O506 W506 1.77(2) .
O507 W507 1.71(2) .
O508 W508 1.66(2) .
O509 W509 1.771(19) .
O510 W510 1.76(3) .
O511 W511 1.73(2) .
O512 W512 1.72(2) .
O513 V501 1.97(2) .
O513 V502 1.99(2) .
O514 V502 1.96(2) .
O514 V501 2.00(2) .
O515 W503 1.76(2) .
O515 V501 1.96(2) .
O516 W504 1.75(2) .
O516 V502 1.95(2) .
O517 W505 1.77(2) .
O517 V502 1.96(2) .
O518 W506 1.66(2) .
O518 V501 2.02(2) .
O519 W507 1.887(18) .
O519 W503 1.910(18) .
O520 W507 1.813(17) .
O520 W504 1.948(17) .
O521 W505 1.921(18) .
O521 W504 1.966(18) .
O522 W508 1.887(18) .
O522 W505 1.905(18) .
O523 W508 1.87(2) .
O523 W506 1.92(2) .
O524 W506 1.947(18) .
O524 W503 1.966(18) .
O525 W509 1.884(18) .
O525 W503 2.041(19) .
O526 W510 1.85(2) .
O526 W504 2.05(2) .
O527 W511 1.869(18) .
O527 W505 2.055(18) .
O528 W512 1.875(19) .
O528 W506 2.07(2) .
O529 W509 1.902(17) .
O529 W507 1.938(17) .
O530 W510 1.85(2) .
O530 W507 1.96(2) .
O531 W511 1.83(2) .
O531 W508 1.95(2) .
O532 W512 1.84(2) .
O532 W508 2.01(2) .
O533 W510 1.967(18) .
O533 W509 1.983(18) .
O534 W511 1.905(19) .
O534 W510 1.924(19) .
O535 W511 1.93(2) .
O535 W512 1.95(2) .
O536 W509 1.877(18) .
O536 W512 1.973(18) .
O537 Si2 1.644(17) .
O537 W506 2.252(15) .
O537 W503 2.280(15) .
O538 Si2 1.603(16) .
O538 W505 2.263(15) .
O538 W504 2.303(15) .
O539 Si2 1.658(17) .
O539 W509 2.268(16) .
O539 W510 2.270(15) .
O539 W507 2.369(16) .
O540 Si2 1.632(16) .
O540 W511 2.269(14) .
O540 W512 2.292(14) .
O540 W508 2.356(14) .
V501 V502 3.084(8) .

loop_
_geom_torsion_atom_site_label_1
_geom_torsion_atom_site_label_2
_geom_torsion_atom_site_label_3
_geom_torsion_atom_site_label_4
_geom_torsion
_geom_torsion_site_symmetry_1
_geom_torsion_site_symmetry_4
C059 N001 N051 N071 100.6 . .
C009 N001 N051 N071 128.3 . .
C055 N001 N051 N071 -24.8 . .
C013 N001 N051 N071 -100.1 . .
C001 N001 N051 N071 -5.2 . .
C010 N001 N051 N071 120.9 . .
C063 N001 N051 N071 -105.9 . .
C051 N001 N051 N071 -5.9 . .
N071 N001 N051 C055 24.8 . .
C059 N001 N051 C055 125.4 . .
C009 N001 N051 C055 153.1 . .
C013 N001 N051 C055 -75.3 . .
C001 N001 N051 C055 19.6 . .
C010 N001 N051 C055 145.7 . .
C063 N001 N051 C055 -81.1 . .
C051 N001 N051 C055 18.9 . .
N071 N001 N051 C005 -122.1 . .
C059 N001 N051 C005 -21.5 . .
C009 N001 N051 C005 6.2 . .
C055 N001 N051 C005 -146.9 . .
C013 N001 N051 C005 137.8 . .
C001 N001 N051 C005 -127.3 . .
C010 N001 N051 C005 -1.2 . .
C063 N001 N051 C005 132 . .
C051 N001 N051 C005 -128 . .
N071 N001 N051 C059 -100.6 . .
C009 N001 N051 C059 27.7 . .
C055 N001 N051 C059 -125.4 . .
C013 N001 N051 C059 159.3 . .
C001 N001 N051 C059 -105.8 . .
C010 N001 N051 C059 20.3 . .
C063 N001 N051 C059 153.5 . .
C051 N001 N051 C059 -106.5 . .
N071 N001 N051 C013 100.1 . .
C059 N001 N051 C013 -159.3 . .
C009 N001 N051 C013 -131.6 . .
C055 N001 N051 C013 75.3 . .
C001 N001 N051 C013 94.9 . .
C010 N001 N051 C013 -138.9 . .
C063 N001 N051 C013 -5.7 . .
C051 N001 N051 C013 94.3 . .
N071 N001 N051 C009 -128.3 . .
C059 N001 N051 C009 -27.7 . .
C055 N001 N051 C009 -153.1 . .
C013 N001 N051 C009 131.6 . .
C001 N001 N051 C009 -133.5 . .
C010 N001 N051 C009 -7.4 . .
C063 N001 N051 C009 125.8 . .
C051 N001 N051 C009 -134.2 . .
N071 N001 N051 C001 5.2 . .
C059 N001 N051 C001 105.8 . .
C009 N001 N051 C001 133.5 . .
C055 N001 N051 C001 -19.6 . .
C013 N001 N051 C001 -94.9 . .
C010 N001 N051 C001 126.1 . .
C063 N001 N051 C001 -100.6 . .
C051 N001 N051 C001 -0.7 . .
N071 N001 N051 C063 105.9 . .
C059 N001 N051 C063 -153.5 . .
C009 N001 N051 C063 -125.8 . .
C055 N001 N051 C063 81.1 . .
C013 N001 N051 C063 5.7 . .
C001 N001 N051 C063 100.6 . .
C010 N001 N051 C063 -133.2 . .
C051 N001 N051 C063 100 . .
N071 N001 N051 C051 5.9 . .
C059 N001 N051 C051 106.5 . .
C009 N001 N051 C051 134.2 . .
C055 N001 N051 C051 -18.9 . .
C013 N001 N051 C051 -94.3 . .
C001 N001 N051 C051 0.7 . .
C010 N001 N051 C051 126.8 . .
C063 N001 N051 C051 -100 . .
C055 N051 N071 N001 -160.3 . .
C005 N051 N071 N001 159.3 . .
C059 N051 N071 N001 44.8 . .
C013 N051 N071 N001 -73.2 . .
C009 N051 N071 N001 38.4 . .
C001 N051 N071 N001 -159.4 . .
C063 N051 N071 N001 -73.6 . .
C051 N051 N071 N001 -167.2 . .
N001 N051 N071 C055 160.3 . .
C005 N051 N071 C055 -40.4 . .
C059 N051 N071 C055 -154.8 . .
C013 N051 N071 C055 87.2 . .
C009 N051 N071 C055 -161.2 . .
C001 N051 N071 C055 0.9 . .
C063 N051 N071 C055 86.7 . .
C051 N051 N071 C055 -6.9 . .
C055 N051 N071 C001 -0.9 . .
N001 N051 N071 C001 159.4 . .
C005 N051 N071 C001 -41.3 . .
C059 N051 N071 C001 -155.7 . .
C013 N051 N071 C001 86.2 . .
C009 N051 N071 C001 -162.1 . .
C063 N051 N071 C001 85.8 . .
C051 N051 N071 C001 -7.8 . .
C055 N051 N071 C051 6.9 . .
N001 N051 N071 C051 167.2 . .
C005 N051 N071 C051 -33.5 . .
C059 N051 N071 C051 -148 . .
C013 N051 N071 C051 94 . .
C009 N051 N071 C051 -154.4 . .
C001 N051 N071 C051 7.8 . .
C063 N051 N071 C051 93.6 . .
C055 N051 N071 C059 154.8 . .
N001 N051 N071 C059 -44.8 . .
C005 N051 N071 C059 114.4 . .
C013 N051 N071 C059 -118 . .
C009 N051 N071 C059 -6.4 . .
C001 N051 N071 C059 155.7 . .
C063 N051 N071 C059 -118.5 . .
C051 N051 N071 C059 148 . .
C055 N051 N071 C013 -87.2 . .
N001 N051 N071 C013 73.2 . .
C005 N051 N071 C013 -127.5 . .
C059 N051 N071 C013 118 . .
C009 N051 N071 C013 111.6 . .
C001 N051 N071 C013 -86.2 . .
C063 N051 N071 C013 -0.4 . .
C051 N051 N071 C013 -94 . .
C055 N051 N071 C009 161.2 . .
N001 N051 N071 C009 -38.4 . .
C005 N051 N071 C009 120.8 . .
C059 N051 N071 C009 6.4 . .
C013 N051 N071 C009 -111.6 . .
C001 N051 N071 C009 162.1 . .
C063 N051 N071 C009 -112.1 . .
C051 N051 N071 C009 154.4 . .
C055 N051 N071 C005 40.4 . .
N001 N051 N071 C005 -159.3 . .
C059 N051 N071 C005 -114.4 . .
C013 N051 N071 C005 127.5 . .
C009 N051 N071 C005 -120.8 . .
C001 N051 N071 C005 41.3 . .
C063 N051 N071 C005 127.1 . .
C051 N051 N071 C005 33.5 . .
C059 N001 N071 N051 -94.2 . .
C009 N001 N071 N051 -72.3 . .
C055 N001 N071 N051 18.6 . .
C013 N001 N071 N051 69.6 . .
C001 N001 N071 N051 170 . .
C010 N001 N071 N051 -149.7 . .
C063 N001 N071 N051 67.3 . .
C051 N001 N071 N051 163.8 . .
N051 N001 N071 C055 -18.6 . .
C059 N001 N071 C055 -112.8 . .
C009 N001 N071 C055 -90.9 . .
C013 N001 N071 C055 51 . .
C001 N001 N071 C055 151.4 . .
C010 N001 N071 C055 -168.4 . .
C063 N001 N071 C055 48.6 . .
C051 N001 N071 C055 145.2 . .
N051 N001 N071 C001 -170 . .
C059 N001 N071 C001 95.8 . .
C009 N001 N071 C001 117.7 . .
C055 N001 N071 C001 -151.4 . .
C013 N001 N071 C001 -100.4 . .
C010 N001 N071 C001 40.2 . .
C063 N001 N071 C001 -102.8 . .
C051 N001 N071 C001 -6.2 . .
N051 N001 N071 C051 -163.8 . .
C059 N001 N071 C051 102 . .
C009 N001 N071 C051 123.9 . .
C055 N001 N071 C051 -145.2 . .
C013 N001 N071 C051 -94.2 . .
C001 N001 N071 C051 6.2 . .
C010 N001 N071 C051 46.4 . .
C063 N001 N071 C051 -96.6 . .
N051 N001 N071 C059 94.2 . .
C009 N001 N071 C059 21.9 . .
C055 N001 N071 C059 112.8 . .
C013 N001 N071 C059 163.8 . .
C001 N001 N071 C059 -95.8 . .
C010 N001 N071 C059 -55.5 . .
C063 N001 N071 C059 161.4 . .
C051 N001 N071 C059 -102 . .
N051 N001 N071 C013 -69.6 . .
C059 N001 N071 C013 -163.8 . .
C009 N001 N071 C013 -141.9 . .
C055 N001 N071 C013 -51 . .
C001 N001 N071 C013 100.4 . .
C010 N001 N071 C013 140.6 . .
C063 N001 N071 C013 -2.4 . .
C051 N001 N071 C013 94.2 . .
N051 N001 N071 C009 72.3 . .
C059 N001 N071 C009 -21.9 . .
C055 N001 N071 C009 90.9 . .
C013 N001 N071 C009 141.9 . .
C001 N001 N071 C009 -117.7 . .
C010 N001 N071 C009 -77.5 . .
C063 N001 N071 C009 139.5 . .
C051 N001 N071 C009 -123.9 . .
N051 N001 N071 C005 10.8 . .
C059 N001 N071 C005 -83.4 . .
C009 N001 N071 C005 -61.4 . .
C055 N001 N071 C005 29.4 . .
C013 N001 N071 C005 80.4 . .
C001 N001 N071 C005 -179.2 . .
C010 N001 N071 C005 -138.9 . .
C063 N001 N071 C005 78.1 . .
C051 N001 N071 C005 174.6 . .
N051 N071 C001 C052 95.7 . .
N001 N071 C001 C052 -109.7 . .
C055 N071 C001 C052 94.9 . .
C051 N071 C001 C052 80.1 . .
C059 N071 C001 C052 -56.3 . .
C013 N071 C001 C052 172.1 . .
C009 N071 C001 C052 -60.7 . .
C005 N071 C001 C052 69.2 . .
N051 N071 C001 C002 87 . .
N001 N071 C001 C002 -118.4 . .
C055 N071 C001 C002 86.3 . .
C051 N071 C001 C002 71.4 . .
C059 N071 C001 C002 -65 . .
C013 N071 C001 C002 163.5 . .
C009 N071 C001 C002 -69.3 . .
C005 N071 C001 C002 60.6 . .
N051 N071 C001 C055 0.8 . .
N001 N071 C001 C055 155.3 . .
C051 N071 C001 C055 -14.9 . .
C059 N071 C001 C055 -151.3 . .
C013 N071 C001 C055 77.2 . .
C009 N071 C001 C055 -155.6 . .
C005 N071 C001 C055 -25.7 . .
N051 N071 C001 N001 -154.6 . .
C055 N071 C001 N001 -155.3 . .
C051 N071 C001 N001 -170.2 . .
C059 N071 C001 N001 53.4 . .
C013 N071 C001 N001 -78.1 . .
C009 N071 C001 N001 49.1 . .
C005 N071 C001 N001 179 . .
N001 N071 C001 N051 154.6 . .
C055 N071 C001 N051 -0.8 . .
C051 N071 C001 N051 -15.6 . .
C059 N071 C001 N051 -152 . .
C013 N071 C001 N051 76.4 . .
C009 N071 C001 N051 -156.4 . .
C005 N071 C001 N051 -26.5 . .
N051 N001 C001 N071 8 . .
C059 N001 C001 N071 -93.7 . .
C009 N001 C001 N071 -88.4 . .
C055 N001 C001 N071 17 . .
C013 N001 C001 N071 79.6 . .
C010 N001 C001 N071 -151.4 . .
C063 N001 C001 N071 80.2 . .
C051 N001 C001 N071 11.2 . .
N071 N001 C001 C052 86 . .
N051 N001 C001 C052 94 . .
C059 N001 C001 C052 -7.7 . .
C009 N001 C001 C052 -2.4 . .
C055 N001 C001 C052 103 . .
C013 N001 C001 C052 165.6 . .
C010 N001 C001 C052 -65.4 . .
C063 N001 C001 C052 166.2 . .
C051 N001 C001 C052 97.3 . .
N071 N001 C001 C002 70.9 . .
N051 N001 C001 C002 79 . .
C059 N001 C001 C002 -22.8 . .
C009 N001 C001 C002 -17.5 . .
C055 N001 C001 C002 87.9 . .
C013 N001 C001 C002 150.6 . .
C010 N001 C001 C002 -80.5 . .
C063 N001 C001 C002 151.2 . .
C051 N001 C001 C002 82.2 . .
N071 N001 C001 C055 -17 . .
N051 N001 C001 C055 -8.9 . .
C059 N001 C001 C055 -110.7 . .
C009 N001 C001 C055 -105.4 . .
C013 N001 C001 C055 62.7 . .
C010 N001 C001 C055 -168.4 . .
C063 N001 C001 C055 63.3 . .
C051 N001 C001 C055 -5.7 . .
N071 N001 C001 N051 -8 . .
C059 N001 C001 N051 -101.7 . .
C009 N001 C001 N051 -96.4 . .
C055 N001 C001 N051 8.9 . .
C013 N001 C001 N051 71.6 . .
C010 N001 C001 N051 -159.4 . .
C063 N001 C001 N051 72.2 . .
C051 N001 C001 N051 3.2 . .
C055 N051 C001 N071 179 . .
N001 N051 C001 N071 -18.1 . .
C005 N051 C001 N071 145.3 . .
C059 N051 C001 N071 23 . .
C013 N051 C001 N071 -93.7 . .
C009 N051 C001 N071 18.6 . .
C063 N051 C001 N071 -95.9 . .
C051 N051 C001 N071 164.7 . .
N071 N051 C001 C052 -90.9 . .
C055 N051 C001 C052 88.1 . .
N001 N051 C001 C052 -109 . .
C005 N051 C001 C052 54.4 . .
C059 N051 C001 C052 -67.9 . .
C013 N051 C001 C052 175.3 . .
C009 N051 C001 C052 -72.3 . .
C063 N051 C001 C052 173.1 . .
C051 N051 C001 C052 73.8 . .
N071 N051 C001 C002 -96.6 . .
C055 N051 C001 C002 82.4 . .
N001 N051 C001 C002 -114.7 . .
C005 N051 C001 C002 48.7 . .
C059 N051 C001 C002 -73.6 . .
C013 N051 C001 C002 169.6 . .
C009 N051 C001 C002 -78 . .
C063 N051 C001 C002 167.4 . .
C051 N051 C001 C002 68.1 . .
N071 N051 C001 C055 -179 . .
N001 N051 C001 C055 163 . .
C005 N051 C001 C055 -33.7 . .
C059 N051 C001 C055 -156 . .
C013 N051 C001 C055 87.3 . .
C009 N051 C001 C055 -160.4 . .
C063 N051 C001 C055 85.1 . .
C051 N051 C001 C055 -14.3 . .
N071 N051 C001 N001 18.1 . .
C055 N051 C001 N001 -163 . .
C005 N051 C001 N001 163.4 . .
C059 N051 C001 N001 41.1 . .
C013 N051 C001 N001 -75.7 . .
C009 N051 C001 N001 36.6 . .
C063 N051 C001 N001 -77.9 . .
C051 N051 C001 N001 -177.3 . .
N071 C001 C002 C052 153.6 . .
C055 C001 C002 C052 -171.4 . .
N001 C001 C002 C052 133.5 . .
N051 C001 C002 C052 163 . .
N071 C001 C002 C053 -94.4 . .
C052 C001 C002 C053 112 . .
C055 C001 C002 C053 -59.4 . .
N001 C001 C002 C053 -114.5 . .
N051 C001 C002 C053 -85 . .
N071 C001 C002 C051 -94.2 . .
C052 C001 C002 C051 112.1 . .
C055 C001 C002 C051 -59.3 . .
N001 C001 C002 C051 -114.4 . .
N051 C001 C002 C051 -84.9 . .
N071 C001 C002 C003 -166.5 . .
C052 C001 C002 C003 39.8 . .
C055 C001 C002 C003 -131.6 . .
N001 C001 C002 C003 173.3 . .
N051 C001 C002 C003 -157.1 . .
C053 C002 C003 C052 -109.8 . .
C051 C002 C003 C052 -37.2 . .
C001 C002 C003 C052 -21.2 . .
C052 C002 C003 C054 149.3 . .
C053 C002 C003 C054 39.5 . .
C051 C002 C003 C054 112.1 . .
C001 C002 C003 C054 128.1 . .
C052 C002 C003 C053 109.8 . .
C051 C002 C003 C053 72.6 . .
C001 C002 C003 C053 88.6 . .
C052 C002 C003 C004 -145.4 . .
C053 C002 C003 C004 104.8 . .
C051 C002 C003 C004 177.4 . .
C001 C002 C003 C004 -166.6 . .
C002 C003 C004 C054 -105.6 . .
C052 C003 C004 C054 -118.6 . .
C053 C003 C004 C054 -55.1 . .
C002 C003 C004 C866 131.1 . .
C052 C003 C004 C866 118.1 . .
C054 C003 C004 C866 -123.3 . .
C053 C003 C004 C866 -178.4 . .
N051 N071 C051 C052 125.5 . .
N001 N071 C051 C052 -77.9 . .
C055 N071 C051 C052 131.1 . .
C001 N071 C051 C052 -63.4 . .
C059 N071 C051 C052 -8.6 . .
C013 N071 C051 C052 -159 . .
C009 N071 C051 C052 -4.5 . .
C005 N071 C051 C052 107.7 . .
N051 N071 C051 C002 105 . .
N001 N071 C051 C002 -98.4 . .
C055 N071 C051 C002 110.6 . .
C001 N071 C051 C002 -83.9 . .
C059 N071 C051 C002 -29.1 . .
C013 N071 C051 C002 -179.5 . .
C009 N071 C051 C002 -25 . .
C005 N071 C051 C002 87.2 . .
N051 N071 C051 C055 -5.5 . .
N001 N071 C051 C055 151 . .
C001 N071 C051 C055 165.5 . .
C059 N071 C051 C055 -139.7 . .
C013 N071 C051 C055 69.9 . .
C009 N071 C051 C055 -135.5 . .
C005 N071 C051 C055 -23.4 . .
N051 N071 C051 C053 53.7 . .
N001 N071 C051 C053 -149.7 . .
C055 N071 C051 C053 59.3 . .
C001 N071 C051 C053 -135.2 . .
C059 N071 C051 C053 -80.4 . .
C013 N071 C051 C053 129.1 . .
C009 N071 C051 C053 -76.3 . .
C005 N071 C051 C053 35.9 . .
N001 N071 C051 N051 156.6 . .
C055 N071 C051 N051 5.5 . .
C001 N071 C051 N051 171.1 . .
C059 N071 C051 N051 -134.1 . .
C013 N071 C051 N051 75.4 . .
C009 N071 C051 N051 -130 . .
C005 N071 C051 N051 -17.8 . .
N051 N071 C051 N001 -156.6 . .
C055 N071 C051 N001 -151 . .
C001 N071 C051 N001 14.5 . .
C059 N071 C051 N001 69.3 . .
C013 N071 C051 N001 -81.1 . .
C009 N071 C051 N001 73.4 . .
C005 N071 C051 N001 -174.4 . .
C053 C002 C051 C052 129.5 . .
C003 C002 C051 C052 62.7 . .
C001 C002 C051 C052 -50.4 . .
C052 C002 C051 N071 108.7 . .
C053 C002 C051 N071 -121.8 . .
C003 C002 C051 N071 171.3 . .
C001 C002 C051 N071 58.3 . .
C052 C002 C051 C055 148.1 . .
C053 C002 C051 C055 -82.4 . .
C003 C002 C051 C055 -149.2 . .
C001 C002 C051 C055 97.7 . .
C052 C002 C051 C053 -129.5 . .
C003 C002 C051 C053 -66.9 . .
C001 C002 C051 C053 -179.9 . .
C052 C002 C051 N051 123.9 . .
C053 C002 C051 N051 -106.6 . .
C003 C002 C051 N051 -173.4 . .
C001 C002 C051 N051 73.6 . .
C052 C002 C051 N001 96.6 . .
C053 C002 C051 N001 -133.9 . .
C003 C002 C051 N001 159.3 . .
C001 C002 C051 N001 46.2 . .
N071 N051 C051 C052 -61.4 . .
C055 N051 C051 C052 127.4 . .
N001 N051 C051 C052 -71.9 . .
C005 N051 C051 C052 93.3 . .
C059 N051 C051 C052 -31.1 . .
C013 N051 C051 C052 -147.9 . .
C009 N051 C051 C052 -32.3 . .
C001 N051 C051 C052 -69.3 . .
C063 N051 C051 C052 -151.7 . .
C055 N051 C051 N071 -171.3 . .
N001 N051 C051 N071 -10.5 . .
C005 N051 C051 N071 154.7 . .
C059 N051 C051 N071 30.3 . .
C013 N051 C051 N071 -86.6 . .
C009 N051 C051 N071 29 . .
C001 N051 C051 N071 -8 . .
C063 N051 C051 N071 -90.4 . .
N071 N051 C051 C002 -80.7 . .
C055 N051 C051 C002 108 . .
N001 N051 C051 C002 -91.2 . .
C005 N051 C051 C002 74 . .
C059 N051 C051 C002 -50.4 . .
C013 N051 C051 C002 -167.3 . .
C009 N051 C051 C002 -51.6 . .
C001 N051 C051 C002 -88.6 . .
C063 N051 C051 C002 -171 . .
N071 N051 C051 C055 171.3 . .
N001 N051 C051 C055 160.7 . .
C005 N051 C051 C055 -34 . .
C059 N051 C051 C055 -158.4 . .
C013 N051 C051 C055 84.7 . .
C009 N051 C051 C055 -159.7 . .
C001 N051 C051 C055 163.3 . .
C063 N051 C051 C055 80.9 . .
N071 N051 C051 C053 -133.3 . .
C055 N051 C051 C053 55.4 . .
N001 N051 C051 C053 -143.8 . .
C005 N051 C051 C053 21.4 . .
C059 N051 C051 C053 -103 . .
C013 N051 C051 C053 140.1 . .
C009 N051 C051 C053 -104.3 . .
C001 N051 C051 C053 -141.3 . .
C063 N051 C051 C053 136.3 . .
N071 N051 C051 N001 10.5 . .
C055 N051 C051 N001 -160.7 . .
C005 N051 C051 N001 165.2 . .
C059 N051 C051 N001 40.8 . .
C013 N051 C051 N001 -76 . .
C009 N051 C051 N001 39.6 . .
C001 N051 C051 N001 2.6 . .
C063 N051 C051 N001 -79.8 . .
N071 N001 C051 C052 107 . .
N051 N001 C051 C052 120.5 . .
C059 N001 C051 C052 22.4 . .
C009 N001 C051 C052 35.1 . .
C055 N001 C051 C052 130.3 . .
C013 N001 C051 C052 -168 . .
C001 N001 C051 C052 -56.2 . .
C010 N001 C051 C052 -37.2 . .
C063 N001 C051 C052 -168.4 . .
N051 N001 C051 N071 13.5 . .
C059 N001 C051 N071 -84.6 . .
C009 N001 C051 N071 -71.9 . .
C055 N001 C051 N071 23.4 . .
C013 N001 C051 N071 85.1 . .
C001 N001 C051 N071 -163.2 . .
C010 N001 C051 N071 -144.2 . .
C063 N001 C051 N071 84.6 . .
N071 N001 C051 C002 85.9 . .
N051 N001 C051 C002 99.4 . .
C059 N001 C051 C002 1.3 . .
C009 N001 C051 C002 14.1 . .
C055 N001 C051 C002 109.3 . .
C013 N001 C051 C002 171 . .
C001 N001 C051 C002 -77.3 . .
C010 N001 C051 C002 -58.3 . .
C063 N001 C051 C002 170.5 . .
N071 N001 C051 C055 -23.4 . .
N051 N001 C051 C055 -9.9 . .
C059 N001 C051 C055 -107.9 . .
C009 N001 C051 C055 -95.2 . .
C013 N001 C051 C055 61.7 . .
C001 N001 C051 C055 173.5 . .
C010 N001 C051 C055 -167.6 . .
C063 N001 C051 C055 61.3 . .
N071 N001 C051 C053 35.8 . .
N051 N001 C051 C053 49.3 . .
C059 N001 C051 C053 -48.8 . .
C009 N001 C051 C053 -36.1 . .
C055 N001 C051 C053 59.1 . .
C013 N001 C051 C053 120.8 . .
C001 N001 C051 C053 -127.4 . .
C010 N001 C051 C053 -108.4 . .
C063 N001 C051 C053 120.4 . .
N071 N001 C051 N051 -13.5 . .
C059 N001 C051 N051 -98.1 . .
C009 N001 C051 N051 -85.3 . .
C055 N001 C051 N051 9.9 . .
C013 N001 C051 N051 71.6 . .
C001 N001 C051 N051 -176.7 . .
C010 N001 C051 N051 -157.7 . .
C063 N001 C051 N051 71.1 . .
C053 C002 C052 C051 -52.5 . .
C003 C002 C052 C051 -121.2 . .
C001 C002 C052 C051 22.2 . .
C053 C002 C052 C001 -74.7 . .
C051 C002 C052 C001 -22.2 . .
C003 C002 C052 C001 -143.4 . .
C053 C002 C052 C003 68.8 . .
C051 C002 C052 C003 121.2 . .
C001 C002 C052 C003 143.4 . .
C051 C002 C052 C053 52.5 . .
C003 C002 C052 C053 -68.8 . .
C001 C002 C052 C053 74.7 . .
N071 C051 C052 C002 -79.4 . .
C055 C051 C052 C002 -40.5 . .
C053 C051 C052 C002 40.4 . .
N051 C051 C052 C002 -65.3 . .
N001 C051 C052 C002 -91.4 . .
N071 C051 C052 C001 50.1 . .
C002 C051 C052 C001 129.5 . .
C055 C051 C052 C001 89 . .
C053 C051 C052 C001 169.8 . .
N051 C051 C052 C001 64.1 . .
N001 C051 C052 C001 38.1 . .
N071 C051 C052 C003 -169.6 . .
C002 C051 C052 C003 -90.2 . .
C055 C051 C052 C003 -130.7 . .
C053 C051 C052 C003 -49.9 . .
N051 C051 C052 C003 -155.6 . .
N001 C051 C052 C003 178.4 . .
N071 C051 C052 C053 -119.7 . .
C002 C051 C052 C053 -40.4 . .
C055 C051 C052 C053 -80.8 . .
N051 C051 C052 C053 -105.7 . .
N001 C051 C052 C053 -131.7 . .
N071 C001 C052 C002 -30.7 . .
C055 C001 C052 C002 9.7 . .
N001 C001 C052 C002 -55.5 . .
N051 C001 C052 C002 -19.8 . .
N071 C001 C052 C051 -93.9 . .
C002 C001 C052 C051 -63.1 . .
C055 C001 C052 C051 -53.4 . .
N001 C001 C052 C051 -118.6 . .
N051 C001 C052 C051 -83 . .
N071 C001 C052 C003 -148.3 . .
C002 C001 C052 C003 -117.5 . .
C055 C001 C052 C003 -107.8 . .
N001 C001 C052 C003 -173 . .
N051 C001 C052 C003 -137.4 . .
N071 C001 C052 C053 -83.6 . .
C002 C001 C052 C053 -52.8 . .
C055 C001 C052 C053 -43.1 . .
N001 C001 C052 C053 -108.3 . .
N051 C001 C052 C053 -72.7 . .
C054 C003 C052 C002 -36.7 . .
C053 C003 C052 C002 -56.6 . .
C004 C003 C052 C002 39.3 . .
C002 C003 C052 C051 113.6 . .
C054 C003 C052 C051 77 . .
C053 C003 C052 C051 57 . .
C004 C003 C052 C051 152.9 . .
C002 C003 C052 C001 135.3 . .
C054 C003 C052 C001 98.6 . .
C053 C003 C052 C001 78.7 . .
C004 C003 C052 C001 174.6 . .
C002 C003 C052 C053 56.6 . .
C054 C003 C052 C053 19.9 . .
C004 C003 C052 C053 95.9 . .
C051 C002 C053 C052 -33.1 . .
C003 C002 C053 C052 78.4 . .
C001 C002 C053 C052 -33.1 . .
C052 C002 C053 C003 -78.4 . .
C051 C002 C053 C003 -111.5 . .
C001 C002 C053 C003 -111.5 . .
C052 C002 C053 C051 33.1 . .
C003 C002 C053 C051 111.5 . .
C001 C002 C053 C051 0 . .
C052 C002 C053 C054 -109.7 . .
C051 C002 C053 C054 -142.9 . .
C003 C002 C053 C054 -31.4 . .
C001 C002 C053 C054 -142.8 . .
C051 C052 C053 C002 134.7 . .
C001 C052 C053 C002 130.8 . .
C003 C052 C053 C002 -89.8 . .
C002 C052 C053 C003 89.8 . .
C051 C052 C053 C003 -135.4 . .
C001 C052 C053 C003 -139.3 . .
C002 C052 C053 C051 -134.7 . .
C001 C052 C053 C051 -3.9 . .
C003 C052 C053 C051 135.4 . .
C002 C052 C053 C054 75.6 . .
C051 C052 C053 C054 -149.6 . .
C001 C052 C053 C054 -153.5 . .
C003 C052 C053 C054 -14.2 . .
C052 C003 C053 C002 22.5 . .
C054 C003 C053 C002 -140.6 . .
C004 C003 C053 C002 -90.1 . .
C002 C003 C053 C052 -22.5 . .
C054 C003 C053 C052 -163.1 . .
C004 C003 C053 C052 -112.6 . .
C002 C003 C053 C051 -48.1 . .
C052 C003 C053 C051 -25.6 . .
C054 C003 C053 C051 171.3 . .
C004 C003 C053 C051 -138.2 . .
C002 C003 C053 C054 140.6 . .
C052 C003 C053 C054 163.1 . .
C004 C003 C053 C054 50.5 . .
C052 C051 C053 C002 -17.1 . .
N071 C051 C053 C002 84.3 . .
C055 C051 C053 C002 116.2 . .
N051 C051 C053 C002 97.4 . .
N001 C051 C053 C002 76 . .
N071 C051 C053 C052 101.4 . .
C002 C051 C053 C052 17.1 . .
C055 C051 C053 C052 133.3 . .
N051 C051 C053 C052 114.5 . .
N001 C051 C053 C052 93.2 . .
C052 C051 C053 C003 36.5 . .
N071 C051 C053 C003 137.9 . .
C002 C051 C053 C003 53.6 . .
C055 C051 C053 C003 169.7 . .
N051 C051 C053 C003 151 . .
N001 C051 C053 C003 129.6 . .
C052 C051 C053 C054 47.1 . .
N071 C051 C053 C054 148.5 . .
C002 C051 C053 C054 64.2 . .
C055 C051 C053 C054 -179.6 . .
N051 C051 C053 C054 161.7 . .
N001 C051 C053 C054 140.3 . .
C002 C003 C054 C004 94.6 . .
C052 C003 C054 C004 107.2 . .
C053 C003 C054 C004 125.1 . .
C002 C003 C054 C557 -41.5 . 2_645
C052 C003 C054 C557 -28.8 . 2_645
C053 C003 C054 C557 -11 . 2_645
C004 C003 C054 C557 -136.1 . 2_645
C002 C003 C054 C053 -30.5 . .
C052 C003 C054 C053 -17.8 . .
C004 C003 C054 C053 -125.1 . .
C866 C004 C054 C003 62.9 . .
C003 C004 C054 C557 133.8 . 2_645
C866 C004 C054 C557 -163.4 . 2_645
C003 C004 C054 C053 43.4 . .
C866 C004 C054 C053 106.3 . .
C002 C053 C054 C003 34.3 . .
C052 C053 C054 C003 15.1 . .
C051 C053 C054 C003 -13.4 . .
C002 C053 C054 C004 -11.9 . .
C052 C053 C054 C004 -31.2 . .
C003 C053 C054 C004 -46.2 . .
C051 C053 C054 C004 -59.6 . .
C002 C053 C054 C557 -152.9 . 2_645
C052 C053 C054 C557 -172.1 . 2_645
C003 C053 C054 C557 172.8 . 2_645
C051 C053 C054 C557 159.4 . 2_645
N071 N051 C005 C055 43.4 . .
N001 N051 C005 C055 152.3 . .
C059 N051 C005 C055 135.6 . .
C013 N051 C005 C055 -74.5 . .
C009 N051 C005 C055 157.5 . .
C001 N051 C005 C055 32.6 . .
C063 N051 C005 C055 -79.2 . .
C051 N051 C005 C055 27.9 . .
N071 N051 C005 C056 57.2 . .
C055 N051 C005 C056 13.8 . .
N001 N051 C005 C056 166.1 . .
C059 N051 C005 C056 149.3 . .
C013 N051 C005 C056 -60.7 . .
C009 N051 C005 C056 171.3 . .
C001 N051 C005 C056 46.4 . .
C063 N051 C005 C056 -65.4 . .
C051 N051 C005 C056 41.7 . .
N071 N051 C005 C006 72.4 . .
C055 N051 C005 C006 29 . .
N001 N051 C005 C006 -178.7 . .
C059 N051 C005 C006 164.5 . .
C013 N051 C005 C006 -45.5 . .
C009 N051 C005 C006 -173.5 . .
C001 N051 C005 C006 61.6 . .
C063 N051 C005 C006 -50.2 . .
C051 N051 C005 C006 56.8 . .
C055 N051 C005 N071 -43.4 . .
N001 N051 C005 N071 108.9 . .
C059 N051 C005 N071 92.2 . .
C013 N051 C005 N071 -117.9 . .
C009 N051 C005 N071 114.1 . .
C001 N051 C005 N071 -10.8 . .
C063 N051 C005 N071 -122.6 . .
C051 N051 C005 N071 -15.5 . .
N051 N071 C005 C055 -112.2 . .
N001 N071 C005 C055 -132.3 . .
C001 N071 C005 C055 48.5 . .
C051 N071 C005 C055 44.7 . .
C059 N071 C005 C055 -176.2 . .
C013 N071 C005 C055 -66.1 . .
C009 N071 C005 C055 -163.9 . .
N001 N071 C005 N051 -20.1 . .
C055 N071 C005 N051 112.2 . .
C001 N071 C005 N051 160.8 . .
C051 N071 C005 N051 156.9 . .
C059 N071 C005 N051 -63.9 . .
C013 N071 C005 N051 46.1 . .
C009 N071 C005 N051 -51.6 . .
N051 N071 C005 C056 -125.7 . .
N001 N071 C005 C056 -145.8 . .
C055 N071 C005 C056 -13.5 . .
C001 N071 C005 C056 35 . .
C051 N071 C005 C056 31.2 . .
C059 N071 C005 C056 170.3 . .
C013 N071 C005 C056 -79.6 . .
C009 N071 C005 C056 -177.4 . .
N051 N071 C005 C006 -115.1 . .
N001 N071 C005 C006 -135.2 . .
C055 N071 C005 C006 -2.9 . .
C001 N071 C005 C006 45.6 . .
C051 N071 C005 C006 41.8 . .
C059 N071 C005 C006 -179.1 . .
C013 N071 C005 C006 -69 . .
C009 N071 C005 C006 -166.8 . .
C055 C005 C006 C056 -35.4 . .
N051 C005 C006 C056 -50.6 . .
N071 C005 C006 C056 -34.2 . .
C055 C005 C006 C057 -137.8 . .
N051 C005 C006 C057 -153 . .
C056 C005 C006 C057 -102.4 . .
N071 C005 C006 C057 -136.6 . .
C055 C005 C006 C007 176.8 . .
N051 C005 C006 C007 161.5 . .
C056 C005 C006 C007 -147.8 . .
N071 C005 C006 C007 178 . .
C056 C006 C007 C008 108.4 . .
C057 C006 C007 C008 46.3 . .
C005 C006 C007 C008 163 . .
C056 C006 C007 C057 62.1 . .
C005 C006 C007 C057 116.7 . .
C057 C007 C008 C058 44.3 . .
C006 C007 C008 C058 3.8 . .
C006 C007 C008 C057 -40.5 . .
N001 N051 C055 N071 -20.6 . .
C005 N051 C055 N071 149 . .
C059 N051 C055 N071 38.8 . .
C013 N051 C055 N071 -91 . .
C009 N051 C055 N071 63.3 . .
C001 N051 C055 N071 -0.2 . .
C063 N051 C055 N071 -98.2 . .
C051 N051 C055 N071 4.1 . .
N071 N051 C055 C005 -149 . .
N001 N051 C055 C005 -169.5 . .
C059 N051 C055 C005 -110.2 . .
C013 N051 C055 C005 120.1 . .
C009 N051 C055 C005 -85.7 . .
C001 N051 C055 C005 -149.2 . .
C063 N051 C055 C005 112.8 . .
C051 N051 C055 C005 -144.9 . .
N071 N051 C055 N001 20.6 . .
C005 N051 C055 N001 169.5 . .
C059 N051 C055 N001 59.3 . .
C013 N051 C055 N001 -70.4 . .
C009 N051 C055 N001 83.9 . .
C001 N051 C055 N001 20.3 . .
C063 N051 C055 N001 -77.7 . .
C051 N051 C055 N001 24.7 . .
N071 N051 C055 C051 -4.1 . .
N001 N051 C055 C051 -24.7 . .
C005 N051 C055 C051 144.9 . .
C059 N051 C055 C051 34.7 . .
C013 N051 C055 C051 -95 . .
C009 N051 C055 C051 59.2 . .
C001 N051 C055 C051 -4.3 . .
C063 N051 C055 C051 -102.3 . .
N071 N051 C055 C001 0.2 . .
N001 N051 C055 C001 -20.3 . .
C005 N051 C055 C001 149.2 . .
C059 N051 C055 C001 39 . .
C013 N051 C055 C001 -90.7 . .
C009 N051 C055 C001 63.5 . .
C063 N051 C055 C001 -98 . .
C051 N051 C055 C001 4.3 . .
N071 N051 C055 C013 91 . .
N001 N051 C055 C013 70.4 . .
C005 N051 C055 C013 -120.1 . .
C059 N051 C055 C013 129.7 . .
C009 N051 C055 C013 154.2 . .
C001 N051 C055 C013 90.7 . .
C063 N051 C055 C013 -7.3 . .
C051 N051 C055 C013 95 . .
N071 N051 C055 C056 -166.5 . .
N001 N051 C055 C056 172.9 . .
C005 N051 C055 C056 -17.6 . .
C059 N051 C055 C056 -127.8 . .
C013 N051 C055 C056 102.5 . .
C009 N051 C055 C056 -103.3 . .
C001 N051 C055 C056 -166.8 . .
C063 N051 C055 C056 95.2 . .
C051 N051 C055 C056 -162.5 . .
N071 N051 C055 C063 98.2 . .
N001 N051 C055 C063 77.7 . .
C005 N051 C055 C063 -112.8 . .
C059 N051 C055 C063 137 . .
C013 N051 C055 C063 7.3 . .
C009 N051 C055 C063 161.5 . .
C001 N051 C055 C063 98 . .
C051 N051 C055 C063 102.3 . .
N071 N051 C055 C059 -38.8 . .
N001 N051 C055 C059 -59.3 . .
C005 N051 C055 C059 110.2 . .
C013 N051 C055 C059 -129.7 . .
C009 N051 C055 C059 24.5 . .
C001 N051 C055 C059 -39 . .
C063 N051 C055 C059 -137 . .
C051 N051 C055 C059 -34.7 . .
N001 N071 C055 N051 22.2 . .
C001 N071 C055 N051 179.6 . .
C051 N071 C055 N051 -175.4 . .
C059 N071 C055 N051 -32 . .
C013 N071 C055 N051 70.9 . .
C009 N071 C055 N051 -19 . .
C005 N071 C055 N051 -36.8 . .
N051 N071 C055 C005 36.8 . .
N001 N071 C055 C005 59.1 . .
C001 N071 C055 C005 -143.5 . .
C051 N071 C055 C005 -138.6 . .
C059 N071 C055 C005 4.8 . .
C013 N071 C055 C005 107.7 . .
C009 N071 C055 C005 17.9 . .
N051 N071 C055 N001 -22.2 . .
C001 N071 C055 N001 157.4 . .
C051 N071 C055 N001 162.4 . .
C059 N071 C055 N001 -54.2 . .
C013 N071 C055 N001 48.7 . .
C009 N071 C055 N001 -41.2 . .
C005 N071 C055 N001 -59.1 . .
N051 N071 C055 C051 175.4 . .
N001 N071 C055 C051 -162.4 . .
C001 N071 C055 C051 -4.9 . .
C059 N071 C055 C051 143.4 . .
C013 N071 C055 C051 -113.7 . .
C009 N071 C055 C051 156.5 . .
C005 N071 C055 C051 138.6 . .
N051 N071 C055 C001 -179.6 . .
N001 N071 C055 C001 -157.4 . .
C051 N071 C055 C001 4.9 . .
C059 N071 C055 C001 148.4 . .
C013 N071 C055 C001 -108.7 . .
C009 N071 C055 C001 161.4 . .
C005 N071 C055 C001 143.5 . .
N051 N071 C055 C013 -70.9 . .
N001 N071 C055 C013 -48.7 . .
C001 N071 C055 C013 108.7 . .
C051 N071 C055 C013 113.7 . .
C059 N071 C055 C013 -102.9 . .
C009 N071 C055 C013 -89.9 . .
C005 N071 C055 C013 -107.7 . .
N051 N071 C055 C056 130.7 . .
N001 N071 C055 C056 152.9 . .
C001 N071 C055 C056 -49.7 . .
C051 N071 C055 C056 -44.7 . .
C059 N071 C055 C056 98.7 . .
C013 N071 C055 C056 -158.4 . .
C009 N071 C055 C056 111.7 . .
C005 N071 C055 C056 93.9 . .
N051 N071 C055 C063 -69.2 . .
N001 N071 C055 C063 -47 . .
C001 N071 C055 C063 110.4 . .
C051 N071 C055 C063 115.4 . .
C059 N071 C055 C063 -101.2 . .
C013 N071 C055 C063 1.7 . .
C009 N071 C055 C063 -88.2 . .
C005 N071 C055 C063 -106 . .
N051 N071 C055 C059 32 . .
N001 N071 C055 C059 54.2 . .
C001 N071 C055 C059 -148.4 . .
C051 N071 C055 C059 -143.4 . .
C013 N071 C055 C059 102.9 . .
C009 N071 C055 C059 13 . .
C005 N071 C055 C059 -4.8 . .
C056 C005 C055 N051 -166.4 . .
C006 C005 C055 N051 -155.2 . .
N071 C005 C055 N051 27.5 . .
N051 C005 C055 N071 -27.5 . .
C056 C005 C055 N071 166.2 . .
C006 C005 C055 N071 177.4 . .
N051 C005 C055 N001 -5 . .
C056 C005 C055 N001 -171.3 . .
C006 C005 C055 N001 -160.2 . .
N071 C005 C055 N001 22.5 . .
N051 C005 C055 C051 -106.7 . .
C056 C005 C055 C051 87 . .
C006 C005 C055 C051 98.2 . .
N071 C005 C055 C051 -79.2 . .
N051 C005 C055 C001 -78 . .
C056 C005 C055 C001 115.7 . .
C006 C005 C055 C001 126.8 . .
N071 C005 C055 C001 -50.5 . .
N051 C005 C055 C013 59 . .
C056 C005 C055 C013 -107.4 . .
C006 C005 C055 C013 -96.2 . .
N071 C005 C055 C013 86.4 . .
N051 C005 C055 C056 166.4 . .
C006 C005 C055 C056 11.2 . .
N071 C005 C055 C056 -166.2 . .
N051 C005 C055 C063 64.9 . .
C056 C005 C055 C063 -101.5 . .
C006 C005 C055 C063 -90.3 . .
N071 C005 C055 C063 92.3 . .
N051 C005 C055 C059 -24.9 . .
C056 C005 C055 C059 168.7 . .
C006 C005 C055 C059 179.9 . .
N071 C005 C055 C059 2.6 . .
N071 N001 C055 N051 -141.3 . .
C059 N001 C055 N051 -61.9 . .
C009 N001 C055 N051 -31 . .
C013 N001 C055 N051 95.8 . .
C001 N001 C055 N051 -157.8 . .
C010 N001 C055 N051 -105.2 . .
C063 N001 C055 N051 91.1 . .
C051 N001 C055 N051 -156.3 . .
N051 N001 C055 N071 141.3 . .
C059 N001 C055 N071 79.4 . .
C009 N001 C055 N071 110.2 . .
C013 N001 C055 N071 -122.9 . .
C001 N001 C055 N071 -16.5 . .
C010 N001 C055 N071 36 . .
C063 N001 C055 N071 -127.6 . .
C051 N001 C055 N071 -15.1 . .
N071 N001 C055 C005 -130.5 . .
N051 N001 C055 C005 10.8 . .
C059 N001 C055 C005 -51.1 . .
C009 N001 C055 C005 -20.2 . .
C013 N001 C055 C005 106.6 . .
C001 N001 C055 C005 -147 . .
C010 N001 C055 C005 -94.4 . .
C063 N001 C055 C005 101.9 . .
C051 N001 C055 C005 -145.5 . .
N071 N001 C055 C051 15.1 . .
N051 N001 C055 C051 156.3 . .
C059 N001 C055 C051 94.5 . .
C009 N001 C055 C051 125.3 . .
C013 N001 C055 C051 -107.9 . .
C001 N001 C055 C051 -1.4 . .
C010 N001 C055 C051 51.1 . .
C063 N001 C055 C051 -112.5 . .
N071 N001 C055 C001 16.5 . .
N051 N001 C055 C001 157.8 . .
C059 N001 C055 C001 95.9 . .
C009 N001 C055 C001 126.8 . .
C013 N001 C055 C001 -106.4 . .
C010 N001 C055 C001 52.5 . .
C063 N001 C055 C001 -111.1 . .
C051 N001 C055 C001 1.4 . .
N071 N001 C055 C013 122.9 . .
N051 N001 C055 C013 -95.8 . .
C059 N001 C055 C013 -157.7 . .
C009 N001 C055 C013 -126.8 . .
C001 N001 C055 C013 106.4 . .
C010 N001 C055 C013 159 . .
C063 N001 C055 C013 -4.7 . .
C051 N001 C055 C013 107.9 . .
N071 N001 C055 C056 -159.4 . .
N051 N001 C055 C056 -18.2 . .
C059 N001 C055 C056 -80.1 . .
C009 N001 C055 C056 -49.2 . .
C013 N001 C055 C056 77.6 . .
C001 N001 C055 C056 -176 . .
C010 N001 C055 C056 -123.4 . .
C063 N001 C055 C056 73 . .
C051 N001 C055 C056 -174.5 . .
N071 N001 C055 C063 127.6 . .
N051 N001 C055 C063 -91.1 . .
C059 N001 C055 C063 -153 . .
C009 N001 C055 C063 -122.1 . .
C013 N001 C055 C063 4.7 . .
C001 N001 C055 C063 111.1 . .
C010 N001 C055 C063 163.6 . .
C051 N001 C055 C063 112.5 . .
N071 N001 C055 C059 -79.4 . .
N051 N001 C055 C059 61.9 . .
C009 N001 C055 C059 30.9 . .
C013 N001 C055 C059 157.7 . .
C001 N001 C055 C059 -95.9 . .
C010 N001 C055 C059 -43.4 . .
C063 N001 C055 C059 153 . .
C051 N001 C055 C059 -94.5 . .
C052 C051 C055 N051 -68.4 . .
N071 C051 C055 N051 3.6 . .
C002 C051 C055 N051 -82.6 . .
C053 C051 C055 N051 -131.3 . .
N001 C051 C055 N051 11.1 . .
C052 C051 C055 N071 -72 . .
C002 C051 C055 N071 -86.3 . .
C053 C051 C055 N071 -134.9 . .
N051 C051 C055 N071 -3.6 . .
N001 C051 C055 N071 7.5 . .
C052 C051 C055 C005 29.8 . .
N071 C051 C055 C005 101.8 . .
C002 C051 C055 C005 15.5 . .
C053 C051 C055 C005 -33.1 . .
N051 C051 C055 C005 98.1 . .
N001 C051 C055 C005 109.3 . .
C052 C051 C055 N001 -79.5 . .
N071 C051 C055 N001 -7.5 . .
C002 C051 C055 N001 -93.8 . .
C053 C051 C055 N001 -142.4 . .
N051 C051 C055 N001 -11.1 . .
C052 C051 C055 C001 -84.3 . .
N071 C051 C055 C001 -12.3 . .
C002 C051 C055 C001 -98.6 . .
C053 C051 C055 C001 -147.2 . .
N051 C051 C055 C001 -16 . .
N001 C051 C055 C001 -4.8 . .
C052 C051 C055 C013 -136.7 . .
N071 C051 C055 C013 -64.7 . .
C002 C051 C055 C013 -151 . .
C053 C051 C055 C013 160.4 . .
N051 C051 C055 C013 -68.4 . .
N001 C051 C055 C013 -57.2 . .
C052 C051 C055 C056 98.9 . .
N071 C051 C055 C056 170.9 . .
C002 C051 C055 C056 84.6 . .
C053 C051 C055 C056 36 . .
N051 C051 C055 C056 167.3 . .
N001 C051 C055 C056 178.4 . .
C052 C051 C055 C063 -141.8 . .
N071 C051 C055 C063 -69.8 . .
C002 C051 C055 C063 -156.1 . .
C053 C051 C055 C063 155.3 . .
N051 C051 C055 C063 -73.4 . .
N001 C051 C055 C063 -62.3 . .
C052 C051 C055 C059 -53.5 . .
N071 C051 C055 C059 18.5 . .
C002 C051 C055 C059 -67.8 . .
C053 C051 C055 C059 -116.4 . .
N051 C051 C055 C059 14.9 . .
N001 C051 C055 C059 26 . .
N071 C001 C055 N051 -0.3 . .
C052 C001 C055 N051 -109.2 . .
C002 C001 C055 N051 -106.5 . .
N001 C001 C055 N051 10 . .
C052 C001 C055 N071 -108.9 . .
C002 C001 C055 N071 -106.2 . .
N001 C001 C055 N071 10.3 . .
N051 C001 C055 N071 0.3 . .
N071 C001 C055 C005 74.4 . .
C052 C001 C055 C005 -34.5 . .
C002 C001 C055 C005 -31.7 . .
N001 C001 C055 C005 84.7 . .
N051 C001 C055 C005 74.7 . .
N071 C001 C055 N001 -10.3 . .
C052 C001 C055 N001 -119.2 . .
C002 C001 C055 N001 -116.4 . .
N051 C001 C055 N001 -10 . .
N071 C001 C055 C051 164.5 . .
C052 C001 C055 C051 55.6 . .
C002 C001 C055 C051 58.3 . .
N001 C001 C055 C051 174.8 . .
N051 C001 C055 C051 164.8 . .
N071 C001 C055 C013 -66.5 . .
C052 C001 C055 C013 -175.4 . .
C002 C001 C055 C013 -172.6 . .
N001 C001 C055 C013 -56.2 . .
N051 C001 C055 C013 -66.2 . .
N071 C001 C055 C056 168.3 . .
C052 C001 C055 C056 59.4 . .
C002 C001 C055 C056 62.2 . .
N001 C001 C055 C056 178.6 . .
N051 C001 C055 C056 168.6 . .
N071 C001 C055 C063 -70 . .
C052 C001 C055 C063 -178.9 . .
C002 C001 C055 C063 -176.1 . .
N001 C001 C055 C063 -59.7 . .
N051 C001 C055 C063 -69.7 . .
N071 C001 C055 C059 17 . .
C052 C001 C055 C059 -91.9 . .
C002 C001 C055 C059 -89.1 . .
N001 C001 C055 C059 27.3 . .
N051 C001 C055 C059 17.3 . .
C057 C006 C056 C005 108.6 . .
C007 C006 C056 C005 65.4 . .
C057 C006 C056 C055 143.9 . .
C005 C006 C056 C055 35.4 . .
C007 C006 C056 C055 100.8 . .
C005 C006 C056 C057 -108.6 . .
C007 C006 C056 C057 -43.1 . .
C055 C005 C056 C006 143.2 . .
N051 C005 C056 C006 135.5 . .
N071 C005 C056 C006 148.8 . .
N051 C005 C056 C055 -7.7 . .
C006 C005 C056 C055 -143.2 . .
N071 C005 C056 C055 5.6 . .
C055 C005 C056 C057 -165.7 . .
N051 C005 C056 C057 -173.4 . .
C006 C005 C056 C057 51.1 . .
N071 C005 C056 C057 -160.1 . .
N051 C055 C056 C006 -33 . .
N071 C055 C056 C006 -154.3 . .
C005 C055 C056 C006 -53.3 . .
N001 C055 C056 C006 -20.8 . .
C051 C055 C056 C006 165.1 . .
C001 C055 C056 C006 164 . .
C013 C055 C056 C006 48.9 . .
C063 C055 C056 C006 46.5 . .
C059 C055 C056 C006 -74.8 . .
N051 C055 C056 C005 20.2 . .
N071 C055 C056 C005 -101.1 . .
N001 C055 C056 C005 32.5 . .
C051 C055 C056 C005 -141.6 . .
C001 C055 C056 C005 -142.7 . .
C013 C055 C056 C005 102.2 . .
C063 C055 C056 C005 99.8 . .
C059 C055 C056 C005 -21.5 . .
N051 C055 C056 C057 50.7 . .
N071 C055 C056 C057 -70.6 . .
C005 C055 C056 C057 30.5 . .
N001 C055 C056 C057 63 . .
C051 C055 C056 C057 -111.1 . .
C001 C055 C056 C057 -112.3 . .
C013 C055 C056 C057 132.7 . .
C063 C055 C056 C057 130.3 . .
C059 C055 C056 C057 9 . .
C006 C007 C057 C008 129.4 . .
C008 C007 C057 C006 -129.4 . .
C008 C007 C057 C058 -30.8 . .
C006 C007 C057 C058 98.6 . .
C008 C007 C057 C056 -139 . .
C006 C007 C057 C056 -9.5 . .
C058 C008 C057 C007 -140 . .
C007 C008 C057 C006 56.9 . .
C058 C008 C057 C006 -83.1 . .
C007 C008 C057 C058 140 . .
C007 C008 C057 C056 61.8 . .
C058 C008 C057 C056 -78.1 . .
C056 C006 C057 C007 -146.6 . .
C005 C006 C057 C007 -78.1 . .
C056 C006 C057 C008 167.7 . .
C005 C006 C057 C008 -123.7 . .
C007 C006 C057 C008 -45.7 . .
C056 C006 C057 C058 115.4 . .
C005 C006 C057 C058 -176.1 . .
C007 C006 C057 C058 -98 . .
C005 C006 C057 C056 68.6 . .
C007 C006 C057 C056 146.6 . .
C006 C056 C057 C007 32.8 . .
C005 C056 C057 C007 -52.4 . .
C055 C056 C057 C007 -75 . .
C006 C056 C057 C008 -15.1 . .
C005 C056 C057 C008 -100.3 . .
C055 C056 C057 C008 -122.9 . .
C005 C056 C057 C006 -85.2 . .
C055 C056 C057 C006 -107.8 . .
C006 C056 C057 C058 -68.6 . .
C005 C056 C057 C058 -153.8 . .
C055 C056 C057 C058 -176.4 . .
C007 C008 C058 C057 -37.8 . .
C007 C057 C058 C008 33.2 . .
C006 C057 C058 C008 113.9 . .
C056 C057 C058 C008 130.5 . .
N071 N001 C009 C059 -51 . .
N051 N001 C009 C059 -101.5 . .
C055 N001 C009 C059 -89.2 . .
C013 N001 C009 C059 -174.9 . .
C001 N001 C009 C059 -11.1 . .
C010 N001 C009 C059 75 . .
C063 N001 C009 C059 -177 . .
C051 N001 C009 C059 -26.7 . .
N071 N001 C009 C010 -125.9 . .
N051 N001 C009 C010 -176.4 . .
C059 N001 C009 C010 -75 . .
C055 N001 C009 C010 -164.1 . .
C013 N001 C009 C010 110.2 . .
C001 N001 C009 C010 -86 . .
C063 N001 C009 C010 108.1 . .
C051 N001 C009 C010 -101.7 . .
N071 N001 C009 C060 160.9 . .
N051 N001 C009 C060 110.5 . .
C059 N001 C009 C060 -148.1 . .
C055 N001 C009 C060 122.7 . .
C013 N001 C009 C060 37 . .
C001 N001 C009 C060 -159.1 . .
C010 N001 C009 C060 -73.1 . .
C063 N001 C009 C060 34.9 . .
C051 N001 C009 C060 -174.8 . .
N071 N001 C009 N051 50.5 . .
C059 N001 C009 N051 101.5 . .
C055 N001 C009 N051 12.3 . .
C013 N001 C009 N051 -73.4 . .
C001 N001 C009 N051 90.4 . .
C010 N001 C009 N051 176.4 . .
C063 N001 C009 N051 -75.5 . .
C051 N001 C009 N051 74.7 . .
N051 N001 C009 N071 -50.5 . .
C059 N001 C009 N071 51 . .
C055 N001 C009 N071 -38.2 . .
C013 N001 C009 N071 -123.9 . .
C001 N001 C009 N071 39.9 . .
C010 N001 C009 N071 125.9 . .
C063 N001 C009 N071 -126 . .
C051 N001 C009 N071 24.3 . .
N071 N051 C009 C059 16.1 . .
C055 N051 C009 C059 -44.6 . .
N001 N051 C009 C059 56.1 . .
C005 N051 C009 C059 -121.9 . .
C013 N051 C009 C059 107.6 . .
C001 N051 C009 C059 11.7 . .
C063 N051 C009 C059 115.5 . .
C051 N051 C009 C059 3.2 . .
N071 N051 C009 N001 -40 . .
C055 N051 C009 N001 -100.7 . .
C005 N051 C009 N001 -178 . .
C059 N051 C009 N001 -56.1 . .
C013 N051 C009 N001 51.5 . .
C001 N051 C009 N001 -44.4 . .
C063 N051 C009 N001 59.4 . .
C051 N051 C009 N001 -52.8 . .
N071 N051 C009 C010 -36.3 . .
C055 N051 C009 C010 -97 . .
N001 N051 C009 C010 3.7 . .
C005 N051 C009 C010 -174.3 . .
C059 N051 C009 C010 -52.4 . .
C013 N051 C009 C010 55.2 . .
C001 N051 C009 C010 -40.7 . .
C063 N051 C009 C010 63.1 . .
C051 N051 C009 C010 -49.2 . .
N071 N051 C009 C060 -122.7 . .
C055 N051 C009 C060 176.6 . .
N001 N051 C009 C060 -82.7 . .
C005 N051 C009 C060 99.3 . .
C059 N051 C009 C060 -138.8 . .
C013 N051 C009 C060 -31.2 . .
C001 N051 C009 C060 -127.1 . .
C063 N051 C009 C060 -23.3 . .
C051 N051 C009 C060 -135.5 . .
C055 N051 C009 N071 -60.7 . .
N001 N051 C009 N071 40 . .
C005 N051 C009 N071 -138 . .
C059 N051 C009 N071 -16.1 . .
C013 N051 C009 N071 91.4 . .
C001 N051 C009 N071 -4.4 . .
C063 N051 C009 N071 99.4 . .
C051 N051 C009 N071 -12.9 . .
N051 N071 C009 C059 -156.7 . .
N001 N071 C009 C059 110.2 . .
C055 N071 C009 C059 -139.9 . .
C001 N071 C009 C059 13.6 . .
C051 N071 C009 C059 -10.9 . .
C013 N071 C009 C059 145.3 . .
C005 N071 C009 C059 -130 . .
N051 N071 C009 N001 93.2 . .
C055 N071 C009 N001 109.9 . .
C001 N071 C009 N001 -96.6 . .
C051 N071 C009 N001 -121 . .
C059 N071 C009 N001 -110.2 . .
C013 N071 C009 N001 35.1 . .
C005 N071 C009 N001 119.9 . .
N051 N071 C009 C010 145.5 . .
N001 N071 C009 C010 52.4 . .
C055 N071 C009 C010 162.3 . .
C001 N071 C009 C010 -44.2 . .
C051 N071 C009 C010 -68.7 . .
C059 N071 C009 C010 -57.8 . .
C013 N071 C009 C010 87.5 . .
C005 N071 C009 C010 172.3 . .
N051 N071 C009 C060 70.4 . .
N001 N071 C009 C060 -22.8 . .
C055 N071 C009 C060 87.1 . .
C001 N071 C009 C060 -119.4 . .
C051 N071 C009 C060 -143.8 . .
C059 N071 C009 C060 -132.9 . .
C013 N071 C009 C060 12.4 . .
C005 N071 C009 C060 97.1 . .
N001 N071 C009 N051 -93.2 . .
C055 N071 C009 N051 16.7 . .
C001 N071 C009 N051 170.2 . .
C051 N071 C009 N051 145.8 . .
C059 N071 C009 N051 156.7 . .
C013 N071 C009 N051 -58.1 . .
C005 N071 C009 N051 26.7 . .
N001 C009 C010 C059 46.4 . .
C060 C009 C010 C059 160.6 . .
N051 C009 C010 C059 44.6 . .
N071 C009 C010 C059 31.7 . .
C059 C009 C010 C011 124.4 . .
N001 C009 C010 C011 170.8 . .
C060 C009 C010 C011 -75 . .
N051 C009 C010 C011 168.9 . .
N071 C009 C010 C011 156 . .
C059 C009 C010 N001 -46.4 . .
C060 C009 C010 N001 114.3 . .
N051 C009 C010 N001 -1.8 . .
N071 C009 C010 N001 -14.7 . .
C059 C009 C010 C061 154.7 . .
N001 C009 C010 C061 -158.9 . .
C060 C009 C010 C061 -44.7 . .
N051 C009 C010 C061 -160.8 . .
N071 C009 C010 C061 -173.7 . .
C059 C009 C010 C060 -160.6 . .
N001 C009 C010 C060 -114.3 . .
N051 C009 C010 C060 -116.1 . .
N071 C009 C010 C060 -129 . .
N071 N001 C010 C059 76.2 . .
N051 N001 C010 C059 -24.5 . .
C009 N001 C010 C059 -33.2 . .
C055 N001 C010 C059 49.3 . .
C013 N001 C010 C059 -154.7 . .
C001 N001 C010 C059 97.1 . .
C063 N001 C010 C059 -149 . .
C051 N001 C010 C059 93.3 . .
N071 N001 C010 C009 109.3 . .
N051 N001 C010 C009 8.7 . .
C059 N001 C010 C009 33.2 . .
C055 N001 C010 C009 82.5 . .
C013 N001 C010 C009 -121.5 . .
C001 N001 C010 C009 130.3 . .
C063 N001 C010 C009 -115.9 . .
C051 N001 C010 C009 126.5 . .
N071 N001 C010 C011 88.5 . .
N051 N001 C010 C011 -12.1 . .
C059 N001 C010 C011 12.4 . .
C009 N001 C010 C011 -20.8 . .
C055 N001 C010 C011 61.7 . .
C013 N001 C010 C011 -142.3 . .
C001 N001 C010 C011 109.5 . .
C063 N001 C010 C011 -136.7 . .
C051 N001 C010 C011 105.7 . .
N071 N001 C010 C061 140.7 . .
N051 N001 C010 C061 40 . .
C059 N001 C010 C061 64.5 . .
C009 N001 C010 C061 31.4 . .
C055 N001 C010 C061 113.8 . .
C013 N001 C010 C061 -90.1 . .
C001 N001 C010 C061 161.7 . .
C063 N001 C010 C061 -84.5 . .
C051 N001 C010 C061 157.8 . .
N071 N001 C010 C060 156.5 . .
N051 N001 C010 C060 55.8 . .
C059 N001 C010 C060 80.3 . .
C009 N001 C010 C060 47.1 . .
C055 N001 C010 C060 129.6 . .
C013 N001 C010 C060 -74.4 . .
C001 N001 C010 C060 177.4 . .
C063 N001 C010 C060 -68.7 . .
C051 N001 C010 C060 173.6 . .
C059 C010 C011 C061 89.8 . .
C009 C010 C011 C061 66.4 . .
N001 C010 C011 C061 81.9 . .
C060 C010 C011 C061 17 . .
C059 C010 C011 C012 -151.6 . .
C009 C010 C011 C012 -175 . .
N001 C010 C011 C012 -159.5 . .
C061 C010 C011 C012 118.6 . .
C060 C010 C011 C012 135.6 . .
C010 C009 C059 N001 91.9 . .
C060 C009 C059 N001 58 . .
N051 C009 C059 N001 -34.9 . .
N071 C009 C059 N001 -24.6 . .
N001 C009 C059 N071 24.6 . .
C010 C009 C059 N071 116.5 . .
C060 C009 C059 N071 82.5 . .
N051 C009 C059 N071 -10.3 . .
N001 C009 C059 N051 34.9 . .
C010 C009 C059 N051 126.7 . .
C060 C009 C059 N051 92.8 . .
N071 C009 C059 N051 10.3 . .
N001 C009 C059 C010 -91.9 . .
C060 C009 C059 C010 -33.9 . .
N051 C009 C059 C010 -126.7 . .
N071 C009 C059 C010 -116.5 . .
N001 C009 C059 C055 40.5 . .
C010 C009 C059 C055 132.4 . .
C060 C009 C059 C055 98.5 . .
N051 C009 C059 C055 5.7 . .
N071 C009 C059 C055 16 . .
N071 N001 C059 C009 138.8 . .
N051 N001 C059 C009 83.8 . .
C055 N001 C059 C009 105.5 . .
C013 N001 C059 C009 10.9 . .
C001 N001 C059 C009 171.7 . .
C010 N001 C059 C009 -86.2 . .
C063 N001 C059 C009 5.6 . .
C051 N001 C059 C009 160.2 . .
N051 N001 C059 N071 -55 . .
C009 N001 C059 N071 -138.8 . .
C055 N001 C059 N071 -33.3 . .
C013 N001 C059 N071 -127.9 . .
C001 N001 C059 N071 32.9 . .
C010 N001 C059 N071 135 . .
C063 N001 C059 N071 -133.2 . .
C051 N001 C059 N071 21.4 . .
N071 N001 C059 N051 55 . .
C009 N001 C059 N051 -83.8 . .
C055 N001 C059 N051 21.7 . .
C013 N001 C059 N051 -72.9 . .
C001 N001 C059 N051 87.9 . .
C010 N001 C059 N051 -169.9 . .
C063 N001 C059 N051 -78.2 . .
C051 N001 C059 N051 76.4 . .
N071 N001 C059 C010 -135 . .
N051 N001 C059 C010 169.9 . .
C009 N001 C059 C010 86.2 . .
C055 N001 C059 C010 -168.4 . .
C013 N001 C059 C010 97.1 . .
C001 N001 C059 C010 -102.1 . .
C063 N001 C059 C010 91.7 . .
C051 N001 C059 C010 -113.6 . .
N071 N001 C059 C055 33.3 . .
N051 N001 C059 C055 -21.7 . .
C009 N001 C059 C055 -105.5 . .
C013 N001 C059 C055 -94.6 . .
C001 N001 C059 C055 66.2 . .
C010 N001 C059 C055 168.4 . .
C063 N001 C059 C055 -99.9 . .
C051 N001 C059 C055 54.7 . .
N051 N071 C059 C009 21.4 . .
N001 N071 C059 C009 -53 . .
C055 N071 C059 C009 47 . .
C001 N071 C059 C009 -169.1 . .
C051 N071 C059 C009 172.4 . .
C013 N071 C059 C009 -37 . .
C005 N071 C059 C009 49.7 . .
N051 N071 C059 N001 74.4 . .
C055 N071 C059 N001 99.9 . .
C001 N071 C059 N001 -116.2 . .
C051 N071 C059 N001 -134.7 . .
C013 N071 C059 N001 15.9 . .
C009 N071 C059 N001 53 . .
C005 N071 C059 N001 102.7 . .
N001 N071 C059 N051 -74.4 . .
C055 N071 C059 N051 25.6 . .
C001 N071 C059 N051 169.5 . .
C051 N071 C059 N051 151 . .
C013 N071 C059 N051 -58.4 . .
C009 N071 C059 N051 -21.4 . .
C005 N071 C059 N051 28.3 . .
N051 N071 C059 C010 124.7 . .
N001 N071 C059 C010 50.3 . .
C055 N071 C059 C010 150.2 . .
C001 N071 C059 C010 -65.9 . .
C051 N071 C059 C010 -84.4 . .
C013 N071 C059 C010 66.2 . .
C009 N071 C059 C010 103.3 . .
C005 N071 C059 C010 153 . .
N051 N071 C059 C055 -25.6 . .
N001 N071 C059 C055 -99.9 . .
C001 N071 C059 C055 143.9 . .
C051 N071 C059 C055 125.4 . .
C013 N071 C059 C055 -84 . .
C009 N071 C059 C055 -47 . .
C005 N071 C059 C055 2.7 . .
N071 N051 C059 C009 -163 . .
C055 N051 C059 C009 156.9 . .
N001 N051 C059 C009 -105 . .
C005 N051 C059 C009 67.6 . .
C013 N051 C059 C009 -82.3 . .
C001 N051 C059 C009 -168.7 . .
C063 N051 C059 C009 -74.6 . .
C051 N051 C059 C009 -177.1 . .
N071 N051 C059 N001 -58 . .
C055 N051 C059 N001 -98.1 . .
C005 N051 C059 N001 172.5 . .
C013 N051 C059 N001 22.7 . .
C009 N051 C059 N001 105 . .
C001 N051 C059 N001 -63.7 . .
C063 N051 C059 N001 30.4 . .
C051 N051 C059 N001 -72.1 . .
C055 N051 C059 N071 -40.1 . .
N001 N051 C059 N071 58 . .
C005 N051 C059 N071 -129.5 . .
C013 N051 C059 N071 80.7 . .
C009 N051 C059 N071 163 . .
C001 N051 C059 N071 -5.7 . .
C063 N051 C059 N071 88.4 . .
C051 N051 C059 N071 -14.1 . .
N071 N051 C059 C010 -70.6 . .
C055 N051 C059 C010 -110.8 . .
N001 N051 C059 C010 -12.6 . .
C005 N051 C059 C010 159.9 . .
C013 N051 C059 C010 10 . .
C009 N051 C059 C010 92.4 . .
C001 N051 C059 C010 -76.3 . .
C063 N051 C059 C010 17.8 . .
C051 N051 C059 C010 -84.7 . .
N071 N051 C059 C055 40.1 . .
N001 N051 C059 C055 98.1 . .
C005 N051 C059 C055 -89.3 . .
C013 N051 C059 C055 120.8 . .
C009 N051 C059 C055 -156.9 . .
C001 N051 C059 C055 34.4 . .
C063 N051 C059 C055 128.5 . .
C051 N051 C059 C055 26 . .
C011 C010 C059 C009 -66.6 . .
N001 C010 C059 C009 107.2 . .
C061 C010 C059 C009 -28.6 . .
C060 C010 C059 C009 15.7 . .
C009 C010 C059 N001 -107.2 . .
C011 C010 C059 N001 -173.8 . .
C061 C010 C059 N001 -135.8 . .
C060 C010 C059 N001 -91.5 . .
C009 C010 C059 N071 -129.7 . .
C011 C010 C059 N071 163.7 . .
N001 C010 C059 N071 -22.5 . .
C061 C010 C059 N071 -158.3 . .
C060 C010 C059 N071 -114 . .
C009 C010 C059 N051 -100.1 . .
C011 C010 C059 N051 -166.7 . .
N001 C010 C059 N051 7.1 . .
C061 C010 C059 N051 -128.7 . .
C060 C010 C059 N051 -84.4 . .
C009 C010 C059 C055 -116.6 . .
C011 C010 C059 C055 176.7 . .
N001 C010 C059 C055 -9.5 . .
C061 C010 C059 C055 -145.3 . .
C060 C010 C059 C055 -101 . .
N051 C055 C059 C009 -24.8 . .
N071 C055 C059 C009 -141.2 . .
C005 C055 C059 C009 42.9 . .
N001 C055 C059 C009 -89.1 . .
C051 C055 C059 C009 -171.8 . .
C001 C055 C059 C009 -163.3 . .
C013 C055 C059 C009 -69.8 . .
C056 C055 C059 C009 61.3 . .
C063 C055 C059 C009 -64.5 . .
N051 C055 C059 N001 64.3 . .
N071 C055 C059 N001 -52.1 . .
C005 C055 C059 N001 132 . .
C051 C055 C059 N001 -82.7 . .
C001 C055 C059 N001 -74.2 . .
C013 C055 C059 N001 19.3 . .
C056 C055 C059 N001 150.4 . .
C063 C055 C059 N001 24.6 . .
N051 C055 C059 N071 116.4 . .
C005 C055 C059 N071 -175.9 . .
N001 C055 C059 N071 52.1 . .
C051 C055 C059 N071 -30.6 . .
C001 C055 C059 N071 -22 . .
C013 C055 C059 N071 71.5 . .
C056 C055 C059 N071 -157.5 . .
C063 C055 C059 N071 76.7 . .
N071 C055 C059 N051 -116.4 . .
C005 C055 C059 N051 67.7 . .
N001 C055 C059 N051 -64.3 . .
C051 C055 C059 N051 -147 . .
C001 C055 C059 N051 -138.5 . .
C013 C055 C059 N051 -45 . .
C056 C055 C059 N051 86.1 . .
C063 C055 C059 N051 -39.7 . .
N051 C055 C059 C010 79.7 . .
N071 C055 C059 C010 -36.8 . .
C005 C055 C059 C010 147.3 . .
N001 C055 C059 C010 15.4 . .
C051 C055 C059 C010 -67.3 . .
C001 C055 C059 C010 -58.8 . .
C013 C055 C059 C010 34.7 . .
C056 C055 C059 C010 165.7 . .
C063 C055 C059 C010 39.9 . .
C059 C009 C060 C061 75.6 . .
N001 C009 C060 C061 115.5 . .
C010 C009 C060 C061 43.1 . .
N051 C009 C060 C061 146.7 . .
N071 C009 C060 C061 123 . .
C059 C009 C060 C010 32.5 . .
N001 C009 C060 C010 72.5 . .
N051 C009 C060 C010 103.6 . .
N071 C009 C060 C010 79.9 . .
C059 C010 C060 C009 -7.9 . .
C011 C010 C060 C009 116.2 . .
N001 C010 C060 C009 -40.9 . .
C061 C010 C060 C009 126.7 . .
C059 C010 C060 C061 -134.7 . .
C009 C010 C060 C061 -126.7 . .
C011 C010 C060 C061 -10.6 . .
N001 C010 C060 C061 -167.7 . .
C010 C011 C061 C062 167.6 . .
C012 C011 C061 C062 55.1 . .
C012 C011 C061 C010 -112.5 . .
C010 C011 C061 C060 -18.6 . .
C012 C011 C061 C060 -131.1 . .
C059 C010 C061 C011 -110 . .
C009 C010 C061 C011 -121.2 . .
N001 C010 C061 C011 -142.7 . .
C060 C010 C061 C011 -160.4 . .
C059 C010 C061 C062 72.5 . .
C009 C010 C061 C062 61.3 . .
C011 C010 C061 C062 -177.5 . .
N001 C010 C061 C062 39.8 . .
C060 C010 C061 C062 22.1 . .
C059 C010 C061 C060 50.4 . .
C009 C010 C061 C060 39.3 . .
C011 C010 C061 C060 160.4 . .
N001 C010 C061 C060 17.7 . .
C009 C060 C061 C011 -20 . .
C010 C060 C061 C011 17.5 . .
C009 C060 C061 C062 159 . .
C010 C060 C061 C062 -163.5 . .
C009 C060 C061 C010 -37.5 . .
N071 N051 C013 N001 53.6 . .
C055 N051 C013 N001 130.8 . .
C005 N051 C013 N001 -166.8 . .
C059 N051 C013 N001 -15.6 . .
C009 N051 C013 N001 -39.5 . .
C001 N051 C013 N001 67.4 . .
C063 N051 C013 N001 -129.8 . .
C051 N051 C013 N001 80.8 . .
N071 N051 C013 C055 -77.2 . .
N001 N051 C013 C055 -130.8 . .
C005 N051 C013 C055 62.5 . .
C059 N051 C013 C055 -146.4 . .
C009 N051 C013 C055 -170.3 . .
C001 N051 C013 C055 -63.3 . .
C063 N051 C013 C055 99.4 . .
C051 N051 C013 C055 -50 . .
C055 N051 C013 N071 77.2 . .
N001 N051 C013 N071 -53.6 . .
C005 N051 C013 N071 139.7 . .
C059 N051 C013 N071 -69.2 . .
C009 N051 C013 N071 -93.1 . .
C001 N051 C013 N071 13.9 . .
C063 N051 C013 N071 176.6 . .
C051 N051 C013 N071 27.2 . .
N071 N051 C013 C014 148.8 . .
C055 N051 C013 C014 -133.9 . .
N001 N051 C013 C014 95.3 . .
C005 N051 C013 C014 -71.5 . .
C059 N051 C013 C014 79.7 . .
C009 N051 C013 C014 55.8 . .
C001 N051 C013 C014 162.7 . .
C063 N051 C013 C014 -34.5 . .
C051 N051 C013 C014 176.1 . .
N071 N051 C013 C064 -124.8 . .
C055 N051 C013 C064 -47.6 . .
N001 N051 C013 C064 -178.4 . .
C005 N051 C013 C064 14.8 . .
C059 N051 C013 C064 166 . .
C009 N051 C013 C064 142.1 . .
C001 N051 C013 C064 -111 . .
C063 N051 C013 C064 51.8 . .
C051 N051 C013 C064 -97.6 . .
N071 N001 C013 N051 -52.1 . .
C059 N001 C013 N051 78.5 . .
C009 N001 C013 N051 85.2 . .
C055 N001 C013 N051 -25.3 . .
C001 N001 C013 N051 -83.2 . .
C010 N001 C013 N051 160.7 . .
C063 N001 C013 N051 102.9 . .
C051 N001 C013 N051 -72.7 . .
N071 N001 C013 C055 -26.8 . .
N051 N001 C013 C055 25.3 . .
C059 N001 C013 C055 103.8 . .
C009 N001 C013 C055 110.5 . .
C001 N001 C013 C055 -57.8 . .
C010 N001 C013 C055 -174 . .
C063 N001 C013 C055 128.2 . .
C051 N001 C013 C055 -47.4 . .
N051 N001 C013 N071 52.1 . .
C059 N001 C013 N071 130.6 . .
C009 N001 C013 N071 137.3 . .
C055 N001 C013 N071 26.8 . .
C001 N001 C013 N071 -31 . .
C010 N001 C013 N071 -147.1 . .
C063 N001 C013 N071 155 . .
C051 N001 C013 N071 -20.6 . .
N071 N001 C013 C014 -143.8 . .
N051 N001 C013 C014 -91.7 . .
C059 N001 C013 C014 -13.2 . .
C009 N001 C013 C014 -6.5 . .
C055 N001 C013 C014 -117 . .
C001 N001 C013 C014 -174.9 . .
C010 N001 C013 C014 69 . .
C063 N001 C013 C014 11.1 . .
C051 N001 C013 C014 -164.4 . .
N071 N001 C013 C064 -48 . .
N051 N001 C013 C064 4.1 . .
C059 N001 C013 C064 82.6 . .
C009 N001 C013 C064 89.3 . .
C055 N001 C013 C064 -21.2 . .
C001 N001 C013 C064 -79 . .
C010 N001 C013 C064 164.9 . .
C063 N001 C013 C064 107 . .
C051 N001 C013 C064 -68.6 . .
N071 C055 C013 N051 51.6 . .
C005 C055 C013 N051 -67.4 . .
N001 C055 C013 N051 29.9 . .
C051 C055 C013 N051 104.2 . .
C001 C055 C013 N051 91.7 . .
C056 C055 C013 N051 -133.2 . .
C063 C055 C013 N051 -115.6 . .
C059 C055 C013 N051 20.3 . .
N051 C055 C013 N001 -29.9 . .
N071 C055 C013 N001 21.7 . .
C005 C055 C013 N001 -97.3 . .
C051 C055 C013 N001 74.3 . .
C001 C055 C013 N001 61.7 . .
C056 C055 C013 N001 -163.1 . .
C063 C055 C013 N001 -145.5 . .
C059 C055 C013 N001 -9.6 . .
N051 C055 C013 N071 -51.6 . .
C005 C055 C013 N071 -119 . .
N001 C055 C013 N071 -21.7 . .
C051 C055 C013 N071 52.6 . .
C001 C055 C013 N071 40 . .
C056 C055 C013 N071 175.2 . .
C063 C055 C013 N071 -167.2 . .
C059 C055 C013 N071 -31.3 . .
N051 C055 C013 C014 53.8 . .
N071 C055 C013 C014 105.4 . .
C005 C055 C013 C014 -13.7 . .
N001 C055 C013 C014 83.7 . .
C051 C055 C013 C014 158 . .
C001 C055 C013 C014 145.4 . .
C056 C055 C013 C014 -79.4 . .
C063 C055 C013 C014 -61.8 . .
C059 C055 C013 C014 74.1 . .
N051 C055 C013 C064 143.6 . .
N071 C055 C013 C064 -164.8 . .
C005 C055 C013 C064 76.2 . .
N001 C055 C013 C064 173.5 . .
C051 C055 C013 C064 -112.2 . .
C001 C055 C013 C064 -124.8 . .
C056 C055 C013 C064 10.4 . .
C063 C055 C013 C064 28 . .
C059 C055 C013 C064 163.9 . .
N001 N071 C013 N051 79.8 . .
C055 N071 C013 N051 -56.9 . .
C001 N071 C013 N051 -155.7 . .
C051 N071 C013 N051 -134.6 . .
C059 N071 C013 N051 67.9 . .
C009 N071 C013 N051 58.2 . .
C005 N071 C013 N051 -24.4 . .
N051 N071 C013 N001 -79.8 . .
C055 N071 C013 N001 -136.7 . .
C001 N071 C013 N001 124.6 . .
C051 N071 C013 N001 145.6 . .
C059 N071 C013 N001 -11.9 . .
C009 N071 C013 N001 -21.6 . .
C005 N071 C013 N001 -104.2 . .
N051 N071 C013 C055 56.9 . .
N001 N071 C013 C055 136.7 . .
C001 N071 C013 C055 -98.8 . .
C051 N071 C013 C055 -77.8 . .
C059 N071 C013 C055 124.7 . .
C009 N071 C013 C055 115.1 . .
C005 N071 C013 C055 32.4 . .
N051 N071 C013 C014 -36.9 . .
N001 N071 C013 C014 42.9 . .
C055 N071 C013 C014 -93.7 . .
C001 N071 C013 C014 167.5 . .
C051 N071 C013 C014 -171.5 . .
C059 N071 C013 C014 31 . .
C009 N071 C013 C014 21.3 . .
C005 N071 C013 C014 -61.3 . .
N051 N071 C013 C064 79.9 . .
N001 N071 C013 C064 159.7 . .
C055 N071 C013 C064 23 . .
C001 N071 C013 C064 -75.8 . .
C051 N071 C013 C064 -54.7 . .
C059 N071 C013 C064 147.8 . .
C009 N071 C013 C064 138.1 . .
C005 N071 C013 C064 55.5 . .
N051 C013 C014 C063 154.5 . .
N001 C013 C014 C063 -173.4 . .
C055 C013 C014 C063 132.8 . .
N071 C013 C014 C063 169.3 . .
C064 C013 C014 C063 23.8 . .
N051 C013 C014 C015 159.1 . .
N001 C013 C014 C015 -168.7 . .
C055 C013 C014 C015 137.5 . .
N071 C013 C014 C015 174 . .
C064 C013 C014 C015 28.4 . .
C063 C014 C015 C016 -72.1 . .
C013 C014 C015 C016 -73.1 . .
C063 C014 C015 C065 -68.1 . .
C013 C014 C015 C065 -69.1 . .
C063 C014 C015 C064 -26.3 . .
C013 C014 C015 C064 -27.3 . .
C014 C015 C016 C065 14.3 . .
C064 C015 C016 C065 -34.4 . .
C014 C015 C016 C066 -9.3 . .
C065 C015 C016 C066 -23.6 . .
C064 C015 C016 C066 -57.9 . .
C014 C015 C016 C064 48.6 . .
C065 C015 C016 C064 34.4 . .
C013 C014 C063 C064 -151.5 . .
C015 C014 C063 C064 33 . .
C013 C014 C063 N051 -20.2 . .
C015 C014 C063 N051 164.3 . .
C013 C014 C063 N001 5.3 . .
C015 C014 C063 N001 -170.2 . .
C013 C014 C063 C055 -35.4 . .
C015 C014 C063 C055 149.1 . .
N071 N051 C063 C014 143.3 . .
C055 N051 C063 C014 -139.8 . .
N001 N051 C063 C014 90.8 . .
C005 N051 C063 C014 -75.2 . .
C059 N051 C063 C014 70.5 . .
C013 N051 C063 C014 139.9 . .
C009 N051 C063 C014 47.3 . .
C001 N051 C063 C014 157.3 . .
C051 N051 C063 C014 170.9 . .
N071 N051 C063 C064 -111.4 . .
C055 N051 C063 C064 -34.5 . .
N001 N051 C063 C064 -163.9 . .
C005 N051 C063 C064 30.1 . .
C059 N051 C063 C064 175.7 . .
C013 N051 C063 C064 -114.9 . .
C009 N051 C063 C064 152.5 . .
C001 N051 C063 C064 -97.5 . .
C051 N051 C063 C064 -83.9 . .
N071 N051 C063 N001 52.5 . .
C055 N051 C063 N001 129.4 . .
C005 N051 C063 N001 -166 . .
C059 N051 C063 N001 -20.3 . .
C013 N051 C063 N001 49.1 . .
C009 N051 C063 N001 -43.5 . .
C001 N051 C063 N001 66.5 . .
C051 N051 C063 N001 80 . .
N071 N051 C063 C055 -76.9 . .
N001 N051 C063 C055 -129.4 . .
C005 N051 C063 C055 64.6 . .
C059 N051 C063 C055 -149.7 . .
C013 N051 C063 C055 -80.3 . .
C009 N051 C063 C055 -173 . .
C001 N051 C063 C055 -63 . .
C051 N051 C063 C055 -49.4 . .
N071 N001 C063 C014 -142.4 . .
N051 N001 C063 C014 -91.9 . .
C059 N001 C063 C014 -6.9 . .
C009 N001 C063 C014 -3.7 . .
C055 N001 C063 C014 -117.2 . .
C013 N001 C063 C014 -167.4 . .
C001 N001 C063 C014 -173.4 . .
C010 N001 C063 C014 67.4 . .
C051 N001 C063 C014 -162.9 . .
N071 N001 C063 C064 -22.2 . .
N051 N001 C063 C064 28.2 . .
C059 N001 C063 C064 113.3 . .
C009 N001 C063 C064 116.5 . .
C055 N001 C063 C064 3 . .
C013 N001 C063 C064 -47.2 . .
C001 N001 C063 C064 -53.3 . .
C010 N001 C063 C064 -172.5 . .
C051 N001 C063 C064 -42.8 . .
N071 N001 C063 N051 -50.4 . .
C059 N001 C063 N051 85.1 . .
C009 N001 C063 N051 88.3 . .
C055 N001 C063 N051 -25.2 . .
C013 N001 C063 N051 -75.4 . .
C001 N001 C063 N051 -81.5 . .
C010 N001 C063 N051 159.3 . .
C051 N001 C063 N051 -71 . .
N071 N001 C063 C055 -25.2 . .
N051 N001 C063 C055 25.2 . .
C059 N001 C063 C055 110.3 . .
C009 N001 C063 C055 113.5 . .
C013 N001 C063 C055 -50.2 . .
C001 N001 C063 C055 -56.3 . .
C010 N001 C063 C055 -175.4 . .
C051 N001 C063 C055 -45.7 . .
N051 C055 C063 C014 44.1 . .
N071 C055 C063 C014 93.3 . .
C005 C055 C063 C014 -28.1 . .
N001 C055 C063 C014 73.4 . .
C051 C055 C063 C014 146.8 . .
C001 C055 C063 C014 133.3 . .
C013 C055 C063 C014 105.7 . .
C056 C055 C063 C014 -91 . .
C059 C055 C063 C014 61.9 . .
N051 C055 C063 C064 152.1 . .
N071 C055 C063 C064 -158.7 . .
C005 C055 C063 C064 79.9 . .
N001 C055 C063 C064 -178.6 . .
C051 C055 C063 C064 -105.1 . .
C001 C055 C063 C064 -118.7 . .
C013 C055 C063 C064 -146.2 . .
C056 C055 C063 C064 17.1 . .
C059 C055 C063 C064 170 . .
N071 C055 C063 N051 49.2 . .
C005 C055 C063 N051 -72.2 . .
N001 C055 C063 N051 29.3 . .
C051 C055 C063 N051 102.8 . .
C001 C055 C063 N051 89.2 . .
C013 C055 C063 N051 61.7 . .
C056 C055 C063 N051 -135.1 . .
C059 C055 C063 N051 17.8 . .
N051 C055 C063 N001 -29.3 . .
N071 C055 C063 N001 19.9 . .
C005 C055 C063 N001 -101.5 . .
C051 C055 C063 N001 73.5 . .
C001 C055 C063 N001 59.9 . .
C013 C055 C063 N001 32.4 . .
C056 C055 C063 N001 -164.4 . .
C059 C055 C063 N001 -11.5 . .
C014 C063 C064 C065 -0.8 . .
N051 C063 C064 C065 -105.4 . .
N001 C063 C064 C065 -120.6 . .
C055 C063 C064 C065 -118.4 . .
C014 C063 C064 C016 -20.9 . .
N051 C063 C064 C016 -125.5 . .
N001 C063 C064 C016 -140.7 . .
C055 C063 C064 C016 -138.5 . .
C014 C063 C064 C013 142.7 . .
N051 C063 C064 C013 38.1 . .
N001 C063 C064 C013 23 . .
C055 C063 C064 C013 25.1 . .
C014 C063 C064 C015 -28.8 . .
N051 C063 C064 C015 -133.4 . .
N001 C063 C064 C015 -148.6 . .
C055 C063 C064 C015 -146.5 . .
C065 C016 C064 C063 144.5 . .
C015 C016 C064 C063 -15.3 . .
C066 C016 C064 C063 148.9 . .
C015 C016 C064 C065 -159.8 . .
C066 C016 C064 C065 4.4 . .
C065 C016 C064 C013 141.8 . .
C015 C016 C064 C013 -18 . .
C066 C016 C064 C013 146.2 . .
C065 C016 C064 C015 159.8 . .
C066 C016 C064 C015 164.2 . .
N051 C013 C064 C063 -128.4 . .
N001 C013 C064 C063 -131.3 . .
C055 C013 C064 C063 -149.2 . .
N071 C013 C064 C063 -161.8 . .
C014 C013 C064 C063 -31.9 . .
N051 C013 C064 C065 -86.7 . .
N001 C013 C064 C065 -89.6 . .
C055 C013 C064 C065 -107.5 . .
N071 C013 C064 C065 -120.2 . .
C014 C013 C064 C065 9.7 . .
N051 C013 C064 C016 -110.9 . .
N001 C013 C064 C016 -113.8 . .
C055 C013 C064 C016 -131.7 . .
N071 C013 C064 C016 -144.3 . .
C014 C013 C064 C016 -14.4 . .
N051 C013 C064 C015 -120.1 . .
N001 C013 C064 C015 -122.9 . .
C055 C013 C064 C015 -140.9 . .
N071 C013 C064 C015 -153.5 . .
C014 C013 C064 C015 -23.6 . .
C016 C015 C064 C063 165.5 . .
C014 C015 C064 C063 24.3 . .
C065 C015 C064 C063 154.8 . .
C016 C015 C064 C065 10.7 . .
C014 C015 C064 C065 -130.5 . .
C014 C015 C064 C016 -141.2 . .
C065 C015 C064 C016 -10.7 . .
C016 C015 C064 C013 164.2 . .
C014 C015 C064 C013 23 . .
C065 C015 C064 C013 153.5 . .
C015 C016 C065 C066 -157 . .
C064 C016 C065 C066 166.4 . .
C015 C016 C065 C064 36.6 . .
C066 C016 C065 C064 -166.4 . .
C066 C016 C065 C015 157 . .
C064 C016 C065 C015 -36.6 . .
C063 C064 C065 C016 -46 . .
C013 C064 C065 C016 -53.5 . .
C015 C064 C065 C016 -12.3 . .
C063 C064 C065 C066 145.2 . .
C016 C064 C065 C066 -168.8 . .
C013 C064 C065 C066 137.7 . .
C015 C064 C065 C066 178.8 . .
C063 C064 C065 C015 -33.6 . .
C016 C064 C065 C015 12.3 . .
C013 C064 C065 C015 -41.1 . .
C014 C015 C065 C016 -167.7 . .
C064 C015 C065 C016 140.4 . .
C016 C015 C065 C066 42 . .
C014 C015 C065 C066 -125.7 . .
C064 C015 C065 C066 -177.6 . .
C016 C015 C065 C064 -140.4 . .
C014 C015 C065 C064 51.9 . .
C064 C065 C066 C016 161.6 . .
C015 C065 C066 C016 -21.5 . .
C015 C016 C066 C065 44.3 . .
C064 C016 C066 C065 -12.7 . .
C109 N101 C101 C102 -179.4 . .
C113 N101 C101 C102 61.5 . .
C105 N101 C101 C102 -51.5 . .
N101 C101 C102 C103 179.7 . .
N101 C101 C102 C153 157.1 . .
C101 C102 C103 C153 -113.9 . .
C101 C102 C103 C104 168.3 . .
C153 C102 C103 C104 -77.8 . .
C102 C103 C104 C153 76.3 . .
C153 C103 C104 C154 -6.3 . .
C102 C103 C104 C154 70 . .
C104 C103 C153 C102 114.7 . .
C102 C103 C153 C104 -114.7 . .
C102 C103 C153 C154 -105.8 . .
C104 C103 C153 C154 8.8 . .
C101 C102 C153 C103 73.1 . .
C101 C102 C153 C104 141.6 . .
C103 C102 C153 C104 68.5 . .
C101 C102 C153 C154 -152.1 . .
C103 C102 C153 C154 134.8 . .
C154 C104 C153 C103 173.1 . .
C103 C104 C153 C102 -69.6 . .
C154 C104 C153 C102 103.5 . .
C103 C104 C153 C154 -173.1 . .
C103 C104 C154 C854 -85.1 . 1_565
C153 C104 C154 C854 -87.7 . 1_565
C103 C104 C154 C153 2.6 . .
C103 C153 C154 C854 76.5 . 1_565
C102 C153 C154 C854 -15.4 . 1_565
C104 C153 C154 C854 86.2 . 1_565
C103 C153 C154 C104 -9.7 . .
C102 C153 C154 C104 -101.6 . .
C109 N101 C105 C106 49.6 . .
C101 N101 C105 C106 -73.1 . .
C113 N101 C105 C106 168.9 . .
N101 C105 C106 C107 -166.8 . .
N101 C105 C106 C157 171.1 . .
C105 C106 C107 C157 -65.1 . .
C105 C106 C107 C108 -67.3 . .
C157 C106 C107 C108 -2.2 . .
C105 C106 C107 C158 -147.9 . .
C157 C106 C107 C158 -82.8 . .
C106 C107 C108 C157 17.2 . .
C158 C107 C108 C157 142.6 . .
C106 C107 C157 C108 -162.8 . .
C158 C107 C157 C108 -36.9 . .
C108 C107 C157 C106 162.8 . .
C158 C107 C157 C106 125.9 . .
C106 C107 C157 C158 -125.9 . .
C108 C107 C157 C158 36.9 . .
C107 C108 C157 C106 -161 . .
C107 C108 C157 C158 -35.4 . .
C105 C106 C157 C107 120.8 . .
C105 C106 C157 C108 -63.3 . .
C107 C106 C157 C108 175.9 . .
C105 C106 C157 C158 -179.9 . .
C107 C106 C157 C158 59.3 . .
C106 C107 C158 C157 82.9 . .
C108 C107 C158 C157 -4.4 . .
C108 C157 C158 C107 172.8 . .
C106 C157 C158 C107 -57 . .
C101 N101 C109 C110 173.3 . .
C113 N101 C109 C110 -66.2 . .
C105 N101 C109 C110 49.7 . .
N101 C109 C110 C111 175.6 . .
N101 C109 C110 C161 -164.6 . .
N101 C109 C110 C162 141.9 . .
C109 C110 C111 C161 124.6 . .
C162 C110 C111 C161 -180 . .
C109 C110 C111 C162 -55.5 . .
C161 C110 C111 C162 180 . .
C109 C110 C111 C112 83.7 . .
C161 C110 C111 C112 -40.9 . .
C162 C110 C111 C112 139.2 . .
C162 C111 C112 C161 163.4 . .
C110 C111 C112 C161 80.4 . .
C162 C111 C161 C112 -99.2 . .
C110 C111 C161 C112 -99.1 . .
C162 C111 C161 C110 -0.2 . .
C112 C111 C161 C110 99.1 . .
C112 C111 C161 C162 99.2 . .
C110 C111 C161 C162 0.2 . .
C111 C112 C161 C110 -79.1 . .
C111 C112 C161 C162 -8.5 . .
C109 C110 C161 C111 -63.2 . .
C162 C110 C161 C111 0 . .
C109 C110 C161 C112 53.1 . .
C111 C110 C161 C112 116.3 . .
C162 C110 C161 C112 116.3 . .
C109 C110 C161 C162 -63.2 . .
C111 C110 C161 C162 0 . .
C112 C111 C162 C161 -86.7 . .
C110 C111 C162 C161 -0.2 . .
C161 C111 C162 C110 0.2 . .
C112 C111 C162 C110 -86.6 . .
C112 C161 C162 C111 85 . .
C110 C161 C162 C111 179.8 . .
C111 C161 C162 C110 -179.8 . .
C112 C161 C162 C110 -94.8 . .
C109 C110 C162 C111 127.3 . .
C161 C110 C162 C111 0 . .
C109 C110 C162 C161 127.3 . .
C111 C110 C162 C161 0 . .
C109 N101 C113 C114 -64.5 . .
C101 N101 C113 C114 54 . .
C105 N101 C113 C114 171.1 . .
N101 C113 C114 C115 170.5 . .
C113 C114 C115 C116 -176.9 . .
C113 C114 C115 C166 154.8 . .
C114 C115 C116 C166 -69.5 . .
C114 C115 C166 C116 116 . .
C213 N201 C201 C202 -50.6 . .
C209 N201 C201 C202 62.1 . .
C205 N201 C201 C202 -176.2 . .
C263 N201 C201 C202 -57.6 . .
N201 C201 C202 C253 -153.2 . .
N201 C201 C202 C203 177.7 . .
C201 C202 C203 C253 86.4 . .
C253 C202 C203 C254 74.7 . .
C201 C202 C203 C254 161.1 . .
C253 C202 C203 C204 107.1 . .
C201 C202 C203 C204 -166.5 . .
C253 C203 C204 C254 -27.1 . .
C202 C203 C204 C254 -90.7 . .
C254 C203 C204 C253 27.1 . .
C202 C203 C204 C253 -63.6 . .
C204 C203 C253 C254 13.5 . .
C202 C203 C253 C254 113 . .
C254 C203 C253 C202 -113 . .
C204 C203 C253 C202 -99.5 . .
C254 C203 C253 C204 -13.5 . .
C202 C203 C253 C204 99.5 . .
C201 C202 C253 C203 -104.3 . .
C201 C202 C253 C254 -162.1 . .
C203 C202 C253 C254 -57.8 . .
C201 C202 C253 C204 -149.4 . .
C203 C202 C253 C204 -45.1 . .
C254 C204 C253 C203 137.6 . .
C203 C204 C253 C254 -137.6 . .
C254 C204 C253 C202 -136.2 . .
C203 C204 C253 C202 86.2 . .
C253 C204 C254 C203 -19 . .
C203 C204 C254 C253 19 . .
C253 C203 C254 C204 155.5 . .
C202 C203 C254 C204 100.1 . .
C204 C203 C254 C253 -155.5 . .
C202 C203 C254 C253 -55.4 . .
C203 C253 C254 C204 -34 . .
C202 C253 C254 C204 47.3 . .
C202 C253 C254 C203 81.3 . .
C204 C253 C254 C203 34 . .
C213 N201 C205 C206 57.3 . .
C201 N201 C205 C206 171.9 . .
C209 N201 C205 C206 -54.7 . .
C263 N201 C205 C206 45.7 . .
N201 C205 C206 C207 -173.9 . .
N201 C205 C206 C257 169.3 . .
C205 C206 C207 C257 -53.7 . .
C205 C206 C207 C208 -137.4 . .
C257 C206 C207 C208 -83.7 . .
C205 C206 C207 C258 -72.4 . .
C257 C206 C207 C258 -18.6 . .
C206 C207 C208 C257 94.4 . .
C258 C207 C208 C257 14.5 . .
C257 C207 C208 C258 -14.5 . .
C206 C207 C208 C258 79.9 . .
C208 C207 C257 C258 45.9 . .
C206 C207 C257 C258 -83.1 . .
C206 C207 C257 C208 -128.9 . .
C258 C207 C257 C208 -45.9 . .
C208 C207 C257 C206 128.9 . .
C258 C207 C257 C206 83.1 . .
C258 C208 C257 C207 160.1 . .
C207 C208 C257 C258 -160.1 . .
C207 C208 C257 C206 -47.4 . .
C258 C208 C257 C206 112.7 . .
C205 C206 C257 C207 132.9 . .
C207 C206 C257 C258 149.3 . .
C205 C206 C257 C258 -77.8 . .
C207 C206 C257 C208 57.2 . .
C205 C206 C257 C208 -169.9 . .
C208 C257 C258 C207 45.2 . .
C206 C257 C258 C207 -68.6 . .
C207 C257 C258 C208 -45.2 . .
C206 C257 C258 C208 -113.8 . .
C208 C207 C258 C257 -129.6 . .
C206 C207 C258 C257 100.1 . .
C257 C207 C258 C208 129.6 . .
C206 C207 C258 C208 -130.4 . .
C207 C208 C258 C257 8.7 . .
C257 C208 C258 C207 -8.7 . .
C213 N201 C209 C260 147.7 . .
C201 N201 C209 C260 33.7 . .
C205 N201 C209 C260 -87.4 . .
C263 N201 C209 C260 163.6 . .
C213 N201 C209 C210 163.1 . .
C201 N201 C209 C210 49 . .
C205 N201 C209 C210 -72.1 . .
C263 N201 C209 C210 178.9 . .
N201 C209 C210 C260 -107.5 . .
C260 C209 C210 C211 -68.2 . .
N201 C209 C210 C211 -175.7 . .
C260 C209 C210 C261 -45.9 . .
N201 C209 C210 C261 -153.4 . .
C260 C210 C211 C261 32.8 . .
C209 C210 C211 C261 52 . .
C260 C210 C211 C212 157.1 . .
C209 C210 C211 C212 176.2 . .
C261 C210 C211 C212 124.2 . .
C209 C210 C211 C260 19.2 . .
C261 C210 C211 C260 -32.8 . .
C210 C211 C212 C261 -98.5 . .
C260 C211 C212 C261 -86.3 . .
C211 C210 C260 C209 114.2 . .
C261 C210 C260 C209 130.3 . .
C211 C210 C260 C261 -16.1 . .
C209 C210 C260 C261 -130.3 . .
C209 C210 C260 C211 -114.2 . .
C261 C210 C260 C211 16.1 . .
N201 C209 C260 C210 77.6 . .
N201 C209 C260 C261 -160.5 . .
C210 C209 C260 C261 121.9 . .
N201 C209 C260 C211 168.3 . .
C210 C209 C260 C211 90.7 . .
C261 C211 C260 C210 -144.3 . .
C212 C211 C260 C210 -28.1 . .
C261 C211 C260 C209 77.4 . .
C212 C211 C260 C209 -166.4 . .
C210 C211 C260 C209 -138.3 . .
C212 C211 C260 C261 116.2 . .
C210 C211 C260 C261 144.3 . .
C212 C211 C261 C260 -120.1 . .
C210 C211 C261 C260 -14.7 . .
C210 C211 C261 C212 105.4 . .
C260 C211 C261 C212 120.1 . .
C212 C211 C261 C210 -105.4 . .
C260 C211 C261 C210 14.7 . .
C212 C211 C261 C262 65.5 . .
C210 C211 C261 C262 170.8 . .
C260 C211 C261 C262 -174.4 . .
C210 C260 C261 C211 30.8 . .
C209 C260 C261 C211 -119.4 . .
C210 C260 C261 C212 2.7 . .
C209 C260 C261 C212 -147.6 . .
C211 C260 C261 C212 -28.2 . .
C209 C260 C261 C210 -150.2 . .
C211 C260 C261 C210 -30.8 . .
C210 C260 C261 C262 -156 . .
C209 C260 C261 C262 53.7 . .
C211 C260 C261 C262 173.1 . .
C211 C212 C261 C260 60.6 . .
C211 C212 C261 C210 61.8 . .
C211 C212 C261 C262 -133.1 . .
C260 C210 C261 C211 -144.6 . .
C209 C210 C261 C211 -128.9 . .
C211 C210 C261 C260 144.6 . .
C209 C210 C261 C260 15.7 . .
C260 C210 C261 C212 -177.3 . .
C211 C210 C261 C212 -32.7 . .
C209 C210 C261 C212 -161.5 . .
C260 C210 C261 C262 60.2 . .
C211 C210 C261 C262 -155.2 . .
C209 C210 C261 C262 75.9 . .
C201 N201 C213 C264 -79.1 . .
C209 N201 C213 C264 151.3 . .
C205 N201 C213 C264 36.4 . .
C263 N201 C213 C264 78.7 . .
C201 N201 C213 C214 -76.6 . .
C209 N201 C213 C214 153.7 . .
C205 N201 C213 C214 38.8 . .
C263 N201 C213 C214 81.1 . .
N201 C213 C214 C264 -169 . .
C264 C213 C214 C215 -15.1 . .
N201 C213 C214 C215 176 . .
C264 C213 C214 C265 5.9 . .
N201 C213 C214 C265 -163.1 . .
C264 C213 C214 C263 72.3 . .
N201 C213 C214 C263 -96.6 . .
C264 C214 C215 C266 44.2 . .
C265 C214 C215 C266 19.1 . .
C263 C214 C215 C266 30.9 . .
C213 C214 C215 C266 49.8 . .
C264 C214 C215 C265 25.1 . .
C263 C214 C215 C265 11.8 . .
C213 C214 C215 C265 30.7 . .
C264 C214 C215 C216 -3.1 . .
C265 C214 C215 C216 -28.2 . .
C263 C214 C215 C216 -16.3 . .
C213 C214 C215 C216 2.5 . .
C265 C214 C215 C264 -25.1 . .
C263 C214 C215 C264 -13.2 . .
C213 C214 C215 C264 5.6 . .
C266 C215 C216 C265 -132.6 . .
C214 C215 C216 C265 36.6 . .
C264 C215 C216 C265 35.6 . .
C265 C215 C216 C266 132.6 . .
C214 C215 C216 C266 169.2 . .
C264 C215 C216 C266 168.2 . .
C213 N201 C263 C264 -66.8 . .
C201 N201 C263 C264 -42 . .
C209 N201 C263 C264 -176.3 . .
C205 N201 C263 C264 75.5 . .
C213 N201 C263 C214 -76.6 . .
C201 N201 C263 C214 -51.8 . .
C209 N201 C263 C214 173.9 . .
C205 N201 C263 C214 65.7 . .
C215 C214 C263 C264 36.6 . .
C265 C214 C263 C264 44.9 . .
C213 C214 C263 C264 -67.9 . .
C264 C214 C263 N201 127.2 . .
C215 C214 C263 N201 163.8 . .
C265 C214 C263 N201 172.1 . .
C213 C214 C263 N201 59.3 . .
C215 C214 C264 C263 -149.9 . .
C265 C214 C264 C263 -131.4 . .
C213 C214 C264 C263 42.3 . .
C215 C214 C264 C213 167.8 . .
C265 C214 C264 C213 -173.7 . .
C263 C214 C264 C213 -42.3 . .
C215 C214 C264 C265 -18.5 . .
C263 C214 C264 C265 131.4 . .
C213 C214 C264 C265 173.7 . .
C265 C214 C264 C215 18.5 . .
C263 C214 C264 C215 149.9 . .
C213 C214 C264 C215 -167.8 . .
N201 C263 C264 C214 -56.6 . .
N201 C263 C264 C213 54.8 . .
C214 C263 C264 C213 111.4 . .
N201 C263 C264 C265 177.3 . .
C214 C263 C264 C265 -126.1 . .
N201 C263 C264 C215 -179 . .
C214 C263 C264 C215 -122.4 . .
N201 C213 C264 C214 12.3 . .
N201 C213 C264 C263 -92.9 . .
C214 C213 C264 C263 -105.1 . .
N201 C213 C264 C265 -160.3 . .
C214 C213 C264 C265 -172.6 . .
N201 C213 C264 C215 166.5 . .
C214 C213 C264 C215 154.2 . .
C266 C215 C264 C214 -160.8 . .
C265 C215 C264 C214 -150.6 . .
C216 C215 C264 C214 177.1 . .
C266 C215 C264 C263 -15.5 . .
C265 C215 C264 C263 -5.3 . .
C216 C215 C264 C263 -37.6 . .
C214 C215 C264 C263 145.3 . .
C266 C215 C264 C213 35.7 . .
C265 C215 C264 C213 45.9 . .
C216 C215 C264 C213 13.5 . .
C214 C215 C264 C213 -163.5 . .
C266 C215 C264 C265 -10.2 . .
C216 C215 C264 C265 -32.3 . .
C214 C215 C264 C265 150.6 . .
C266 C216 C265 C215 -22.4 . .
C215 C216 C265 C266 22.4 . .
C266 C216 C265 C264 -89.5 . .
C215 C216 C265 C264 -67.2 . .
C266 C216 C265 C214 -63.1 . .
C215 C216 C265 C214 -40.7 . .
C266 C215 C265 C216 41 . .
C214 C215 C265 C216 -143.2 . .
C264 C215 C265 C216 -134.1 . .
C216 C215 C265 C266 -41 . .
C214 C215 C265 C266 175.7 . .
C264 C215 C265 C266 -175.1 . .
C266 C215 C265 C264 175.1 . .
C216 C215 C265 C264 134.1 . .
C214 C215 C265 C264 -9.2 . .
C266 C215 C265 C214 -175.7 . .
C216 C215 C265 C214 143.2 . .
C264 C215 C265 C214 9.2 . .
C214 C264 C265 C216 83.6 . .
C263 C264 C265 C216 -121.9 . .
C213 C264 C265 C216 -100.2 . .
C215 C264 C265 C216 60.8 . .
C214 C264 C265 C215 22.9 . .
C263 C264 C265 C215 177.3 . .
C213 C264 C265 C215 -160.9 . .
C214 C264 C265 C266 25.3 . .
C263 C264 C265 C266 179.7 . .
C213 C264 C265 C266 -158.5 . .
C215 C264 C265 C266 2.4 . .
C263 C264 C265 C214 154.5 . .
C213 C264 C265 C214 176.2 . .
C215 C264 C265 C214 -22.9 . .
C264 C214 C265 C216 -112.2 . .
C215 C214 C265 C216 42.6 . .
C263 C214 C265 C216 -128 . .
C213 C214 C265 C216 -114.4 . .
C264 C214 C265 C215 -154.8 . .
C263 C214 C265 C215 -170.6 . .
C213 C214 C265 C215 -157 . .
C264 C214 C265 C266 -156.8 . .
C215 C214 C265 C266 -2 . .
C263 C214 C265 C266 -172.6 . .
C213 C214 C265 C266 -159 . .
C215 C214 C265 C264 154.8 . .
C263 C214 C265 C264 -15.8 . .
C213 C214 C265 C264 -2.2 . .
C265 C215 C266 C216 -33.6 . .
C214 C215 C266 C216 -51.6 . .
C264 C215 C266 C216 -25.3 . .
C216 C215 C266 C265 33.6 . .
C214 C215 C266 C265 -18.1 . .
C264 C215 C266 C265 8.3 . .
C265 C216 C266 C215 40.5 . .
C215 C216 C266 C265 -40.5 . .
C216 C265 C266 C215 -128 . .
C264 C265 C266 C215 -5.3 . .
C214 C265 C266 C215 3.9 . .
C215 C265 C266 C216 128 . .
C264 C265 C266 C216 122.7 . .
C214 C265 C266 C216 131.9 . .
C309 N301 N351 C305 106.5 . .
C313 N301 N351 C305 -43.5 . .
C351 N301 N351 C305 -143.8 . .
C359 N301 N351 C305 124.4 . .
C301 N301 N351 C305 -141.1 . .
C355 N301 N351 C305 65 . .
C309 N301 N351 C355 41.5 . .
C313 N301 N351 C355 -108.5 . .
C351 N301 N351 C355 151.2 . .
C359 N301 N351 C355 59.4 . .
C301 N301 N351 C355 153.9 . .
C305 N301 N351 C355 -65 . .
C313 N301 N351 C309 -150 . .
C351 N301 N351 C309 109.7 . .
C359 N301 N351 C309 17.9 . .
C301 N301 N351 C309 112.4 . .
C305 N301 N351 C309 -106.5 . .
C355 N301 N351 C309 -41.5 . .
C309 N301 N351 C301 -112.4 . .
C313 N301 N351 C301 97.6 . .
C351 N301 N351 C301 -2.7 . .
C359 N301 N351 C301 -94.5 . .
C305 N301 N351 C301 141.1 . .
C355 N301 N351 C301 -153.9 . .
C309 N301 N351 C351 -109.7 . .
C313 N301 N351 C351 100.3 . .
C359 N301 N351 C351 -91.8 . .
C301 N301 N351 C351 2.7 . .
C305 N301 N351 C351 143.8 . .
C355 N301 N351 C351 -151.2 . .
C309 N301 N351 C313 150 . .
C351 N301 N351 C313 -100.3 . .
C359 N301 N351 C313 167.9 . .
C301 N301 N351 C313 -97.6 . .
C305 N301 N351 C313 43.5 . .
C355 N301 N351 C313 108.5 . .
N301 N351 C301 C351 5.1 . .
C305 N351 C301 C351 168.1 . .
C355 N351 C301 C351 -161.4 . .
C309 N351 C301 C351 -47 . .
C313 N351 C301 C351 64.3 . .
N301 N351 C301 C302 113.1 . .
C305 N351 C301 C302 -83.9 . .
C355 N351 C301 C302 -53.4 . .
C309 N351 C301 C302 60.9 . .
C351 N351 C301 C302 108 . .
C313 N351 C301 C302 172.2 . .
N301 N351 C301 C352 68.5 . .
C305 N351 C301 C352 -128.6 . .
C355 N351 C301 C352 -98.1 . .
C309 N351 C301 C352 16.3 . .
C351 N351 C301 C352 63.4 . .
C313 N351 C301 C352 127.6 . .
C305 N351 C301 N301 163 . .
C355 N351 C301 N301 -166.6 . .
C309 N351 C301 N301 -52.2 . .
C351 N351 C301 N301 -5.1 . .
C313 N351 C301 N301 59.1 . .
N351 N301 C301 C351 -174.3 . .
C309 N301 C301 C351 -85.2 . .
C313 N301 C301 C351 91.4 . .
C359 N301 C301 C351 -43.6 . .
C305 N301 C301 C351 174.7 . .
C355 N301 C301 C351 -165.6 . .
N351 N301 C301 C302 -72.8 . .
C309 N301 C301 C302 16.3 . .
C313 N301 C301 C302 -167 . .
C351 N301 C301 C302 101.5 . .
C359 N301 C301 C302 58 . .
C305 N301 C301 C302 -83.8 . .
C355 N301 C301 C302 -64.1 . .
C309 N301 C301 N351 89.1 . .
C313 N301 C301 N351 -94.2 . .
C351 N301 C301 N351 174.3 . .
C359 N301 C301 N351 130.8 . .
C305 N301 C301 N351 -11 . .
C355 N301 C301 N351 8.7 . .
N351 N301 C301 C352 -114.6 . .
C309 N301 C301 C352 -25.4 . .
C313 N301 C301 C352 151.2 . .
C351 N301 C301 C352 59.8 . .
C359 N301 C301 C352 16.2 . .
C305 N301 C301 C352 -125.6 . .
C355 N301 C301 C352 -105.8 . .
C351 C301 C302 C352 -5.5 . .
N351 C301 C302 C352 -96.5 . .
N301 C301 C302 C352 -74.5 . .
N351 C301 C302 C351 -90.9 . .
C352 C301 C302 C351 5.5 . .
N301 C301 C302 C351 -69 . .
C351 C301 C302 C303 -68.7 . .
N351 C301 C302 C303 -159.6 . .
C352 C301 C302 C303 -63.1 . .
N301 C301 C302 C303 -137.7 . .
C352 C302 C303 C353 0.7 . .
C301 C302 C303 C353 73.5 . .
C351 C302 C303 C353 48.7 . .
C301 C302 C303 C352 72.8 . .
C351 C302 C303 C352 48 . .
C352 C302 C303 C304 65.5 . .
C301 C302 C303 C304 138.3 . .
C351 C302 C303 C304 113.5 . .
C352 C303 C304 C353 -68.1 . .
C302 C303 C304 C353 -99.4 . .
C302 C301 C351 C352 4.2 . .
N351 C301 C351 C352 105.4 . .
N301 C301 C351 C352 107.6 . .
C302 C301 C351 N301 -103.3 . .
N351 C301 C351 N301 -2.2 . .
C352 C301 C351 N301 -107.6 . .
C302 C301 C351 N351 -101.2 . .
C352 C301 C351 N351 -105.4 . .
N301 C301 C351 N351 2.2 . .
N351 C301 C351 C302 101.2 . .
C352 C301 C351 C302 -4.2 . .
N301 C301 C351 C302 103.3 . .
N351 N301 C351 C301 4.9 . .
C309 N301 C351 C301 106.7 . .
C313 N301 C351 C301 -94.2 . .
C359 N301 C351 C301 141.1 . .
C305 N301 C351 C301 -5.2 . .
C355 N301 C351 C301 14.6 . .
N351 N301 C351 C352 -76 . .
C309 N301 C351 C352 25.8 . .
C313 N301 C351 C352 -175 . .
C359 N301 C351 C352 60.2 . .
C301 N301 C351 C352 -80.9 . .
C305 N301 C351 C352 -86.1 . .
C355 N301 C351 C352 -66.3 . .
C309 N301 C351 N351 101.8 . .
C313 N301 C351 N351 -99 . .
C359 N301 C351 N351 136.2 . .
C301 N301 C351 N351 -4.9 . .
C305 N301 C351 N351 -10.1 . .
C355 N301 C351 N351 9.7 . .
N351 N301 C351 C302 -39.1 . .
C309 N301 C351 C302 62.7 . .
C313 N301 C351 C302 -138.1 . .
C359 N301 C351 C302 97.1 . .
C301 N301 C351 C302 -44 . .
C305 N301 C351 C302 -49.2 . .
C355 N301 C351 C302 -29.4 . .
N301 N351 C351 C301 -174.5 . .
C305 N351 C351 C301 -15.7 . .
C355 N351 C351 C301 25.9 . .
C309 N351 C351 C301 137.4 . .
C313 N351 C351 C301 -117.5 . .
N301 N351 C351 C352 109.4 . .
C305 N351 C351 C352 -91.7 . .
C355 N351 C351 C352 -50.1 . .
C309 N351 C351 C352 61.4 . .
C301 N351 C351 C352 -76 . .
C313 N351 C351 C352 166.4 . .
C305 N351 C351 N301 158.9 . .
C355 N351 C351 N301 -159.5 . .
C309 N351 C351 N301 -48 . .
C301 N351 C351 N301 174.5 . .
C313 N351 C351 N301 57 . .
N301 N351 C351 C302 140.3 . .
C305 N351 C351 C302 -60.8 . .
C355 N351 C351 C302 -19.2 . .
C309 N351 C351 C302 92.3 . .
C301 N351 C351 C302 -45.1 . .
C313 N351 C351 C302 -162.7 . .
C352 C302 C351 C301 173.1 . .
C303 C302 C351 C301 113.4 . .
C301 C302 C351 C352 -173.1 . .
C303 C302 C351 C352 -59.7 . .
C352 C302 C351 N301 -108.9 . .
C301 C302 C351 N301 78 . .
C303 C302 C351 N301 -168.6 . .
C352 C302 C351 N351 -123.7 . .
C301 C302 C351 N351 63.2 . .
C303 C302 C351 N351 176.6 . .
C301 C302 C352 C351 3.2 . .
C303 C302 C352 C351 109.4 . .
C351 C302 C352 C301 -3.2 . .
C303 C302 C352 C301 106.2 . .
C301 C302 C352 C303 -106.2 . .
C351 C302 C352 C303 -109.4 . .
C301 C302 C352 C353 -106.6 . .
C351 C302 C352 C353 -109.7 . .
C303 C302 C352 C353 -0.4 . .
C301 C351 C352 C302 -4.9 . .
N301 C351 C352 C302 79 . .
N351 C351 C352 C302 55.9 . .
N301 C351 C352 C301 83.9 . .
N351 C351 C352 C301 60.9 . .
C302 C351 C352 C301 4.9 . .
C301 C351 C352 C303 75.1 . .
N301 C351 C352 C303 159 . .
N351 C351 C352 C303 136 . .
C302 C351 C352 C303 80 . .
C301 C351 C352 C353 108.8 . .
N301 C351 C352 C353 -167.3 . .
N351 C351 C352 C353 169.6 . .
C302 C351 C352 C353 113.7 . .
C351 C301 C352 C302 174.2 . .
N351 C301 C352 C302 93.3 . .
N301 C301 C352 C302 114.3 . .
C302 C301 C352 C351 -174.2 . .
N351 C301 C352 C351 -80.9 . .
N301 C301 C352 C351 -59.9 . .
C351 C301 C352 C303 -112.8 . .
C302 C301 C352 C303 73.1 . .
N351 C301 C352 C303 166.4 . .
N301 C301 C352 C303 -172.7 . .
C351 C301 C352 C353 -84.3 . .
C302 C301 C352 C353 101.5 . .
N351 C301 C352 C353 -165.2 . .
N301 C301 C352 C353 -144.3 . .
C353 C303 C352 C302 -179.4 . .
C304 C303 C352 C302 -127.9 . .
C353 C303 C352 C351 93.4 . .
C304 C303 C352 C351 144.8 . .
C302 C303 C352 C351 -87.3 . .
C353 C303 C352 C301 125.4 . .
C304 C303 C352 C301 176.9 . .
C302 C303 C352 C301 -55.2 . .
C304 C303 C352 C353 51.4 . .
C302 C303 C352 C353 179.4 . .
C352 C303 C353 C354 -125.3 . .
C304 C303 C353 C354 119.4 . .
C302 C303 C353 C354 -125.6 . .
C352 C303 C353 C304 115.4 . .
C302 C303 C353 C304 115 . .
C304 C303 C353 C352 -115.4 . .
C302 C303 C353 C352 -0.4 . .
C303 C304 C353 C354 -139.8 . .
C303 C304 C353 C352 64.8 . .
C302 C352 C353 C303 0.7 . .
C351 C352 C353 C303 -97.6 . .
C301 C352 C353 C303 -63 . .
C302 C352 C353 C354 131.9 . .
C351 C352 C353 C354 33.6 . .
C301 C352 C353 C354 68.2 . .
C303 C352 C353 C354 131.2 . .
C302 C352 C353 C304 -79.1 . .
C351 C352 C353 C304 -177.5 . .
C301 C352 C353 C304 -142.8 . .
C303 C352 C353 C304 -79.8 . .
N301 N351 C305 C355 -114.3 . .
C309 N351 C305 C355 -30.3 . .
C301 N351 C305 C355 105.4 . .
C351 N351 C305 C355 113.3 . .
C313 N351 C305 C355 -150.9 . .
N301 N351 C305 C356 115.8 . .
C355 N351 C305 C356 -129.9 . .
C309 N351 C305 C356 -160.2 . .
C301 N351 C305 C356 -24.5 . .
C351 N351 C305 C356 -16.6 . .
C313 N351 C305 C356 79.2 . .
N301 N351 C305 C306 83.9 . .
C355 N351 C305 C306 -161.7 . .
C309 N351 C305 C306 168 . .
C301 N351 C305 C306 -56.3 . .
C351 N351 C305 C306 -48.5 . .
C313 N351 C305 C306 47.3 . .
C355 N351 C305 N301 114.3 . .
C309 N351 C305 N301 84.1 . .
C301 N351 C305 N301 -140.3 . .
C351 N351 C305 N301 -132.4 . .
C313 N351 C305 N301 -36.6 . .
N351 N301 C305 C355 65.8 . .
C309 N301 C305 C355 -11.7 . .
C313 N301 C305 C355 -157 . .
C351 N301 C305 C355 102.9 . .
C359 N301 C305 C355 -8.2 . .
C301 N301 C305 C355 100.3 . .
C309 N301 C305 N351 -77.5 . .
C313 N301 C305 N351 137.2 . .
C351 N301 C305 N351 37.1 . .
C359 N301 C305 N351 -74 . .
C301 N301 C305 N351 34.5 . .
C355 N301 C305 N351 -65.8 . .
N351 N301 C305 C356 -73 . .
C309 N301 C305 C356 -150.5 . .
C313 N301 C305 C356 64.2 . .
C351 N301 C305 C356 -35.9 . .
C359 N301 C305 C356 -146.9 . .
C301 N301 C305 C356 -38.5 . .
C355 N301 C305 C356 -138.8 . .
N351 N301 C305 C306 -109.4 . .
C309 N301 C305 C306 173.1 . .
C313 N301 C305 C306 27.8 . .
C351 N301 C305 C306 -72.3 . .
C359 N301 C305 C306 176.7 . .
C301 N301 C305 C306 -74.9 . .
C355 N301 C305 C306 -175.2 . .
C355 C305 C306 C356 -87 . .
N351 C305 C306 C356 70.6 . .
N301 C305 C306 C356 87.1 . .
C355 C305 C306 C357 -17.4 . .
N351 C305 C306 C357 140.2 . .
C356 C305 C306 C357 69.6 . .
N301 C305 C306 C357 156.7 . .
C355 C305 C306 C307 -2 . .
N351 C305 C306 C307 155.6 . .
C356 C305 C306 C307 85 . .
N301 C305 C306 C307 172.1 . .
N351 C305 C306 C355 157.6 . .
C356 C305 C306 C355 87 . .
N301 C305 C306 C355 174.1 . .
C356 C306 C307 C357 4.5 . .
C305 C306 C307 C357 -48.4 . .
C355 C306 C307 C357 -48.9 . .
C356 C306 C307 C358 -125.8 . .
C305 C306 C307 C358 -178.7 . .
C357 C306 C307 C358 -130.3 . .
C355 C306 C307 C358 -179.2 . .
C356 C306 C307 C308 -5.2 . .
C305 C306 C307 C308 -58.1 . .
C357 C306 C307 C308 -9.7 . .
C355 C306 C307 C308 -58.6 . .
C305 C306 C307 C356 -52.9 . .
C357 C306 C307 C356 -4.5 . .
C355 C306 C307 C356 -53.4 . .
C358 C307 C308 C357 161.7 . .
C306 C307 C308 C357 11.3 . .
C356 C307 C308 C357 9.4 . .
C357 C307 C308 C358 -161.7 . .
C306 C307 C308 C358 -150.4 . .
C356 C307 C308 C358 -152.3 . .
C356 C305 C355 N351 138.1 . .
C306 C305 C355 N351 167.2 . .
N301 C305 C355 N351 -9.2 . .
N351 C305 C355 C356 -138.1 . .
C306 C305 C355 C356 29.1 . .
N301 C305 C355 C356 -147.3 . .
N351 C305 C355 N301 9.2 . .
C356 C305 C355 N301 147.3 . .
C306 C305 C355 N301 176.4 . .
N351 C305 C355 C306 -167.2 . .
C356 C305 C355 C306 -29.1 . .
N301 C305 C355 C306 -176.4 . .
N301 N351 C355 C305 124.2 . .
C309 N351 C355 C305 156.7 . .
C301 N351 C355 C305 -83.3 . .
C351 N351 C355 C305 -96.4 . .
C313 N351 C355 C305 36.2 . .
N301 N351 C355 C356 149.7 . .
C305 N351 C355 C356 25.5 . .
C309 N351 C355 C356 -177.7 . .
C301 N351 C355 C356 -57.7 . .
C351 N351 C355 C356 -70.9 . .
C313 N351 C355 C356 61.7 . .
C305 N351 C355 N301 -124.2 . .
C309 N351 C355 N301 32.6 . .
C301 N351 C355 N301 152.6 . .
C351 N351 C355 N301 139.4 . .
C313 N351 C355 N301 -88 . .
N301 N351 C355 C306 132.4 . .
C305 N351 C355 C306 8.2 . .
C309 N351 C355 C306 165 . .
C301 N351 C355 C306 -75 . .
C351 N351 C355 C306 -88.2 . .
C313 N351 C355 C306 44.4 . .
N351 N301 C355 C305 -51.8 . .
C309 N301 C355 C305 168.7 . .
C313 N301 C355 C305 23.8 . .
C351 N301 C355 C305 -81.8 . .
C359 N301 C355 C305 174.1 . .
C301 N301 C355 C305 -74.7 . .
C309 N301 C355 N351 -139.5 . .
C313 N301 C355 N351 75.6 . .
C351 N301 C355 N351 -29.9 . .
C359 N301 C355 N351 -134 . .
C301 N301 C355 N351 -22.8 . .
C305 N301 C355 N351 51.8 . .
N351 N301 C355 C356 -31 . .
C309 N301 C355 C356 -170.5 . .
C313 N301 C355 C356 44.6 . .
C351 N301 C355 C356 -61 . .
C359 N301 C355 C356 -165 . .
C301 N301 C355 C356 -53.8 . .
C305 N301 C355 C356 20.8 . .
N351 N301 C355 C306 -49.4 . .
C309 N301 C355 C306 171.1 . .
C313 N301 C355 C306 26.1 . .
C351 N301 C355 C306 -79.4 . .
C359 N301 C355 C306 176.5 . .
C301 N301 C355 C306 -72.3 . .
C305 N301 C355 C306 2.4 . .
C356 C306 C355 C305 80.7 . .
C357 C306 C355 C305 162.8 . .
C307 C306 C355 C305 178.2 . .
C356 C306 C355 N351 69.2 . .
C305 C306 C355 N351 -11.4 . .
C357 C306 C355 N351 151.3 . .
C307 C306 C355 N351 166.8 . .
C305 C306 C355 C356 -80.7 . .
C357 C306 C355 C356 82.1 . .
C307 C306 C355 C356 97.5 . .
C356 C306 C355 N301 77.2 . .
C305 C306 C355 N301 -3.5 . .
C357 C306 C355 N301 159.3 . .
C307 C306 C355 N301 174.7 . .
C357 C306 C356 C305 -110.4 . .
C307 C306 C356 C305 -112 . .
C355 C306 C356 C305 -20.1 . .
C305 C306 C356 C355 20.1 . .
C357 C306 C356 C355 -90.3 . .
C307 C306 C356 C355 -91.9 . .
C305 C306 C356 C357 110.4 . .
C307 C306 C356 C357 -1.6 . .
C355 C306 C356 C357 90.3 . .
C305 C306 C356 C307 112 . .
C357 C306 C356 C307 1.6 . .
C355 C306 C356 C307 91.9 . .
C355 C305 C356 C306 108.8 . .
N351 C305 C356 C306 -133.4 . .
N301 C305 C356 C306 -120.5 . .
N351 C305 C356 C355 117.8 . .
C306 C305 C356 C355 -108.8 . .
N301 C305 C356 C355 130.6 . .
C355 C305 C356 C357 28 . .
N351 C305 C356 C357 145.8 . .
C306 C305 C356 C357 -80.8 . .
N301 C305 C356 C357 158.7 . .
C355 C305 C356 C307 46.7 . .
N351 C305 C356 C307 164.5 . .
C306 C305 C356 C307 -62.2 . .
N301 C305 C356 C307 177.3 . .
C305 C355 C356 C306 -76.8 . .
N351 C355 C356 C306 -112.7 . .
N301 C355 C356 C306 -107.4 . .
N351 C355 C356 C305 -36 . .
N301 C355 C356 C305 -30.7 . .
C306 C355 C356 C305 76.8 . .
C305 C355 C356 C357 -154.2 . .
N351 C355 C356 C357 169.9 . .
N301 C355 C356 C357 175.2 . .
C306 C355 C356 C357 -77.4 . .
C305 C355 C356 C307 -138 . .
N351 C355 C356 C307 -174 . .
N301 C355 C356 C307 -168.7 . .
C306 C355 C356 C307 -61.2 . .
C357 C307 C356 C306 -174.8 . .
C358 C307 C356 C306 88.7 . .
C308 C307 C356 C306 175.8 . .
C357 C307 C356 C305 -84.1 . .
C358 C307 C356 C305 179.4 . .
C308 C307 C356 C305 -93.5 . .
C306 C307 C356 C305 90.7 . .
C357 C307 C356 C355 -69.3 . .
C358 C307 C356 C355 -165.9 . .
C308 C307 C356 C355 -78.8 . .
C306 C307 C356 C355 105.4 . .
C358 C307 C356 C357 -96.6 . .
C308 C307 C356 C357 -9.4 . .
C306 C307 C356 C357 174.8 . .
C358 C307 C357 C308 -20.4 . .
C306 C307 C357 C308 -171.3 . .
C356 C307 C357 C308 -169.5 . .
C358 C307 C357 C306 150.9 . .
C308 C307 C357 C306 171.3 . .
C356 C307 C357 C306 1.8 . .
C358 C307 C357 C356 149 . .
C308 C307 C357 C356 169.5 . .
C306 C307 C357 C356 -1.8 . .
C308 C307 C357 C358 20.4 . .
C306 C307 C357 C358 -150.9 . .
C356 C307 C357 C358 -149 . .
C358 C308 C357 C307 14.8 . .
C307 C308 C357 C306 -122.7 . .
C358 C308 C357 C306 -107.9 . .
C307 C308 C357 C356 -159.8 . .
C358 C308 C357 C356 -145 . .
C307 C308 C357 C358 -14.8 . .
C356 C306 C357 C307 -175.5 . .
C305 C306 C357 C307 136.1 . .
C355 C306 C357 C307 131.4 . .
C356 C306 C357 C308 -51.5 . .
C305 C306 C357 C308 -99.8 . .
C307 C306 C357 C308 124.1 . .
C355 C306 C357 C308 -104.5 . .
C305 C306 C357 C356 -48.4 . .
C307 C306 C357 C356 175.5 . .
C355 C306 C357 C356 -53.1 . .
C356 C306 C357 C358 -154.1 . .
C305 C306 C357 C358 157.5 . .
C307 C306 C357 C358 21.4 . .
C355 C306 C357 C358 152.8 . .
C306 C356 C357 C307 4.6 . .
C305 C356 C357 C307 103.6 . .
C355 C356 C357 C307 112.9 . .
C306 C356 C357 C308 164 . .
C305 C356 C357 C308 -97.1 . .
C355 C356 C357 C308 -87.8 . .
C307 C356 C357 C308 159.3 . .
C305 C356 C357 C306 98.9 . .
C355 C356 C357 C306 108.2 . .
C307 C356 C357 C306 -4.6 . .
C306 C356 C357 C358 35.5 . .
C305 C356 C357 C358 134.5 . .
C355 C356 C357 C358 143.8 . .
C307 C356 C357 C358 30.9 . .
C357 C307 C358 C308 18.1 . .
C306 C307 C358 C308 136.4 . .
C356 C307 C358 C308 97.4 . .
C308 C307 C358 C357 -18.1 . .
C306 C307 C358 C357 118.3 . .
C356 C307 C358 C357 79.3 . .
C357 C308 C358 C307 -7 . .
C307 C308 C358 C357 7 . .
C308 C357 C358 C307 157.6 . .
C306 C357 C358 C307 -33.6 . .
C356 C357 C358 C307 -48.7 . .
C307 C357 C358 C308 -157.6 . .
C306 C357 C358 C308 168.8 . .
C356 C357 C358 C308 153.7 . .
N351 N301 C309 C359 159.7 . .
C313 N301 C309 C359 -76.5 . .
C351 N301 C309 C359 67.5 . .
C301 N301 C309 C359 98 . .
C305 N301 C309 C359 176.5 . .
C355 N301 C309 C359 172.6 . .
C313 N301 C309 N351 123.8 . .
C351 N301 C309 N351 -92.2 . .
C359 N301 C309 N351 -159.7 . .
C301 N301 C309 N351 -61.7 . .
C305 N301 C309 N351 16.9 . .
C355 N301 C309 N351 12.9 . .
N351 N301 C309 C310 165.4 . .
C313 N301 C309 C310 -70.8 . .
C351 N301 C309 C310 73.2 . .
C359 N301 C309 C310 5.7 . .
C301 N301 C309 C310 103.7 . .
C305 N301 C309 C310 -177.8 . .
C355 N301 C309 C310 178.3 . .
N351 N301 C309 C360 -172.9 . .
C313 N301 C309 C360 -49 . .
C351 N301 C309 C360 94.9 . .
C359 N301 C309 C360 27.4 . .
C301 N301 C309 C360 125.4 . .
C305 N301 C309 C360 -156 . .
C355 N301 C309 C360 -159.9 . .
N301 N351 C309 C359 -23.4 . .
C305 N351 C309 C359 -168.5 . .
C355 N351 C309 C359 176.6 . .
C301 N351 C309 C359 59 . .
C351 N351 C309 C359 37.8 . .
C313 N351 C309 C359 -49.5 . .
C305 N351 C309 N301 -145.1 . .
C355 N351 C309 N301 -160.1 . .
C301 N351 C309 N301 82.3 . .
C351 N351 C309 N301 61.2 . .
C313 N351 C309 N301 -26.2 . .
N301 N351 C309 C310 -18.5 . .
C305 N351 C309 C310 -163.6 . .
C355 N351 C309 C310 -178.6 . .
C301 N351 C309 C310 63.8 . .
C351 N351 C309 C310 42.6 . .
C313 N351 C309 C310 -44.7 . .
N301 N351 C309 C360 171.1 . .
C305 N351 C309 C360 26 . .
C355 N351 C309 C360 11 . .
C301 N351 C309 C360 -106.6 . .
C351 N351 C309 C360 -127.7 . .
C313 N351 C309 C360 144.9 . .
N301 C309 C310 C359 -30.5 . .
N351 C309 C310 C359 -22.2 . .
C360 C309 C310 C359 155.6 . .
C359 C309 C310 C311 -159.6 . .
N301 C309 C310 C311 169.9 . .
N351 C309 C310 C311 178.2 . .
C360 C309 C310 C311 -4 . .
C359 C309 C310 C360 -155.6 . .
N301 C309 C310 C360 173.9 . .
N351 C309 C310 C360 -177.8 . .
C359 C310 C311 C361 48 . .
C309 C310 C311 C361 57.1 . .
C360 C310 C311 C361 52.2 . .
C359 C310 C311 C360 -4.2 . .
C309 C310 C311 C360 4.9 . .
C359 C310 C311 C312 171.7 . .
C309 C310 C311 C312 -179.2 . .
C360 C310 C311 C312 175.9 . .
C309 C310 C311 C359 9 . .
C360 C310 C311 C359 4.2 . .
C361 C311 C312 C362 -27.4 . .
C360 C311 C312 C362 -29 . .
C310 C311 C312 C362 168.7 . .
C359 C311 C312 C362 171 . .
C360 C311 C312 C361 -1.6 . .
C310 C311 C312 C361 -163.9 . .
C359 C311 C312 C361 -161.6 . .
C311 C310 C359 C309 25.8 . .
C360 C310 C359 C309 22.7 . .
C311 C310 C359 N301 146.9 . .
C309 C310 C359 N301 121.1 . .
C360 C310 C359 N301 143.7 . .
C311 C310 C359 C360 3.2 . .
C309 C310 C359 C360 -22.7 . .
C309 C310 C359 C311 -25.8 . .
C360 C310 C359 C311 -3.2 . .
N301 C309 C359 C310 150.5 . .
N351 C309 C359 C310 160.6 . .
C360 C309 C359 C310 -22.5 . .
N351 C309 C359 N301 10.1 . .
C310 C309 C359 N301 -150.5 . .
C360 C309 C359 N301 -173 . .
N301 C309 C359 C360 173 . .
N351 C309 C359 C360 -176.9 . .
C310 C309 C359 C360 22.5 . .
N301 C309 C359 C311 165.9 . .
N351 C309 C359 C311 176 . .
C310 C309 C359 C311 15.5 . .
C360 C309 C359 C311 -7 . .
N351 N301 C359 C310 -174.1 . .
C309 N301 C359 C310 -144.6 . .
C313 N301 C359 C310 -8.5 . .
C351 N301 C359 C310 95.9 . .
C301 N301 C359 C310 115.2 . .
C305 N301 C359 C310 -150.3 . .
C355 N301 C359 C310 -153.6 . .
N351 N301 C359 C309 -29.4 . .
C313 N301 C359 C309 136.2 . .
C351 N301 C359 C309 -119.5 . .
C301 N301 C359 C309 -100.1 . .
C305 N301 C359 C309 -5.6 . .
C355 N301 C359 C309 -8.9 . .
N351 N301 C359 C360 -37.7 . .
C309 N301 C359 C360 -8.3 . .
C313 N301 C359 C360 127.9 . .
C351 N301 C359 C360 -127.8 . .
C301 N301 C359 C360 -108.4 . .
C305 N301 C359 C360 -13.9 . .
C355 N301 C359 C360 -17.2 . .
N351 N301 C359 C311 -75.4 . .
C309 N301 C359 C311 -45.9 . .
C313 N301 C359 C311 90.2 . .
C351 N301 C359 C311 -165.4 . .
C301 N301 C359 C311 -146.1 . .
C305 N301 C359 C311 -51.5 . .
C355 N301 C359 C311 -54.8 . .
C361 C311 C359 C310 -150.4 . .
C360 C311 C359 C310 175.5 . .
C312 C311 C359 C310 -9.4 . .
C361 C311 C359 C309 44.1 . .
C360 C311 C359 C309 10 . .
C310 C311 C359 C309 -165.5 . .
C312 C311 C359 C309 -175 . .
C361 C311 C359 N301 81.6 . .
C360 C311 C359 N301 47.5 . .
C310 C311 C359 N301 -128 . .
C312 C311 C359 N301 -137.4 . .
C361 C311 C359 C360 34.1 . .
C310 C311 C359 C360 -175.5 . .
C312 C311 C359 C360 175 . .
C310 C311 C360 C361 165.1 . .
C312 C311 C360 C361 1.6 . .
C359 C311 C360 C361 164.1 . .
C361 C311 C360 C310 -165.1 . .
C312 C311 C360 C310 -163.5 . .
C359 C311 C360 C310 -1 . .
C361 C311 C360 C359 -164.1 . .
C310 C311 C360 C359 1 . .
C312 C311 C360 C359 -162.5 . .
C361 C311 C360 C309 -168.7 . .
C310 C311 C360 C309 -3.6 . .
C312 C311 C360 C309 -167.1 . .
C359 C311 C360 C309 -4.6 . .
C359 C310 C360 C311 177 . .
C309 C310 C360 C311 -175.4 . .
C359 C310 C360 C361 170.8 . .
C311 C310 C360 C361 -6.2 . .
C309 C310 C360 C361 178.4 . .
C311 C310 C360 C359 -177 . .
C309 C310 C360 C359 7.6 . .
C359 C310 C360 C309 -7.6 . .
C311 C310 C360 C309 175.4 . .
C310 C359 C360 C311 -2.5 . .
C309 C359 C360 C311 -171.1 . .
N301 C359 C360 C311 -164.9 . .
C310 C359 C360 C361 -8.9 . .
C309 C359 C360 C361 -177.6 . .
N301 C359 C360 C361 -171.3 . .
C311 C359 C360 C361 -6.4 . .
C309 C359 C360 C310 -168.7 . .
N301 C359 C360 C310 -162.4 . .
C311 C359 C360 C310 2.5 . .
C310 C359 C360 C309 168.7 . .
N301 C359 C360 C309 6.3 . .
C311 C359 C360 C309 171.1 . .
C359 C309 C360 C311 8.5 . .
N301 C309 C360 C311 -20.3 . .
N351 C309 C360 C311 175.3 . .
C310 C309 C360 C311 3.7 . .
C359 C309 C360 C361 3 . .
N301 C309 C360 C361 -25.9 . .
N351 C309 C360 C361 169.7 . .
C310 C309 C360 C361 -1.9 . .
C359 C309 C360 C310 4.8 . .
N301 C309 C360 C310 -24 . .
N351 C309 C360 C310 171.6 . .
N301 C309 C360 C359 -28.9 . .
N351 C309 C360 C359 166.8 . .
C310 C309 C360 C359 -4.8 . .
C310 C311 C361 C360 -50.9 . .
C312 C311 C361 C360 -179.6 . .
C359 C311 C361 C360 -30.9 . .
C360 C311 C361 C312 179.6 . .
C310 C311 C361 C312 128.7 . .
C359 C311 C361 C312 148.7 . .
C360 C311 C361 C362 -163.5 . .
C310 C311 C361 C362 145.6 . .
C312 C311 C361 C362 16.8 . .
C359 C311 C361 C362 165.6 . .
C310 C360 C361 C311 12 . .
C359 C360 C361 C311 15 . .
C309 C360 C361 C311 13.5 . .
C311 C360 C361 C312 -0.7 . .
C310 C360 C361 C312 11.3 . .
C359 C360 C361 C312 14.3 . .
C309 C360 C361 C312 12.8 . .
C311 C360 C361 C362 92.9 . .
C310 C360 C361 C362 104.9 . .
C359 C360 C361 C362 107.9 . .
C309 C360 C361 C362 106.4 . .
C362 C312 C361 C311 153.6 . .
C362 C312 C361 C360 154.2 . .
C311 C312 C361 C360 0.6 . .
C311 C312 C361 C362 -153.6 . .
C311 C312 C362 C361 10.1 . .
C311 C361 C362 C312 -28.4 . .
C360 C361 C362 C312 -114.9 . .
N351 N301 C313 C314 94.2 . .
C309 N301 C313 C314 -30.3 . .
C351 N301 C313 C314 -176 . .
C359 N301 C313 C314 -75.8 . .
C301 N301 C313 C314 154.8 . .
C305 N301 C313 C314 82.6 . .
C355 N301 C313 C314 74.9 . .
C309 N301 C313 N351 -124.5 . .
C351 N301 C313 N351 89.8 . .
C359 N301 C313 N351 -170 . .
C301 N301 C313 N351 60.6 . .
C305 N301 C313 N351 -11.6 . .
C355 N301 C313 N351 -19.3 . .
N301 N351 C313 C314 -92.7 . .
C305 N351 C313 C314 68.8 . .
C355 N351 C313 C314 51.3 . .
C309 N351 C313 C314 -68.6 . .
C301 N351 C313 C314 174.5 . .
C351 N351 C313 C314 -159.1 . .
C305 N351 C313 N301 161.5 . .
C355 N351 C313 N301 144 . .
C309 N351 C313 N301 24.1 . .
C301 N351 C313 N301 -92.8 . .
C351 N351 C313 N301 -66.4 . .
N301 C313 C314 C365 164.5 . .
N351 C313 C314 C365 -172 . .
N301 C313 C314 C315 167.8 . .
N351 C313 C314 C315 -168.7 . .
N301 C313 C314 C366 135.2 . .
N351 C313 C314 C366 158.7 . .
C313 C314 C315 C365 -163.4 . .
C366 C314 C315 C365 -45.5 . .
C365 C314 C315 C366 45.5 . .
C313 C314 C315 C366 -117.9 . .
C365 C314 C315 C316 -23.4 . .
C313 C314 C315 C316 173.2 . .
C366 C314 C315 C316 -68.9 . .
C365 C315 C316 C366 67.1 . .
C314 C315 C316 C366 74 . .
C366 C315 C316 C365 -67.1 . .
C314 C315 C316 C365 6.9 . .
C316 C315 C365 C366 -71.5 . .
C314 C315 C365 C366 130.9 . .
C366 C315 C365 C314 -130.9 . .
C316 C315 C365 C314 157.6 . .
C366 C315 C365 C316 71.5 . .
C314 C315 C365 C316 -157.6 . .
C313 C314 C365 C315 17.8 . .
C366 C314 C365 C315 119.5 . .
C313 C314 C365 C366 -101.7 . .
C315 C314 C365 C366 -119.5 . .
C313 C314 C365 C316 165.6 . .
C315 C314 C365 C316 147.7 . .
C366 C314 C365 C316 -92.7 . .
C366 C316 C365 C315 -80.5 . .
C315 C316 C365 C366 80.5 . .
C315 C316 C365 C314 -164 . .
C366 C316 C365 C314 115.4 . .
C314 C365 C366 C315 154.7 . .
C316 C365 C366 C315 -70.3 . .
C315 C365 C366 C316 70.3 . .
C314 C365 C366 C316 -135 . .
C315 C365 C366 C314 -154.7 . .
C316 C365 C366 C314 135 . .
C316 C315 C366 C365 97.5 . .
C314 C315 C366 C365 -13.4 . .
C365 C315 C366 C316 -97.5 . .
C314 C315 C366 C316 -110.9 . .
C365 C315 C366 C314 13.4 . .
C316 C315 C366 C314 110.9 . .
C315 C316 C366 C365 -40 . .
C365 C316 C366 C315 40 . .
C315 C316 C366 C314 -61 . .
C365 C316 C366 C314 -21 . .
C313 C314 C366 C365 92.2 . .
C315 C314 C366 C365 17.1 . .
C365 C314 C366 C315 -17.1 . .
C313 C314 C366 C315 75.1 . .
C365 C314 C366 C316 44.4 . .
C313 C314 C366 C316 136.6 . .
C315 C314 C366 C316 61.5 . .
C409 N401 C401 C402 -58.8 . .
C413 N401 C401 C402 -176.9 . .
C405 N401 C401 C402 66.7 . .
C451 N401 C401 C402 27.4 . .
N401 C401 C402 C452 -174.6 . .
N401 C401 C402 C451 -121.3 . .
N401 C401 C402 C453 178.2 . .
C453 C403 C404 C454 -169.4 . .
C452 C403 C404 C454 -125.9 . .
C454 C403 C404 C453 169.4 . .
C452 C403 C404 C453 43.5 . .
C454 C403 C404 C452 125.9 . .
C453 C403 C404 C452 -43.5 . .
C452 C402 C451 N401 176.8 . .
C401 C402 C451 N401 50.2 . .
C453 C402 C451 N401 172.1 . .
C401 C402 C451 C452 -126.6 . .
C453 C402 C451 C452 -4.7 . .
C401 N401 C451 C402 -144.5 . .
C409 N401 C451 C402 -45.1 . .
C413 N401 C451 C402 -169.4 . .
C405 N401 C451 C402 72.1 . .
C401 N401 C451 C452 -140.4 . .
C409 N401 C451 C452 -41.1 . .
C413 N401 C451 C452 -165.3 . .
C405 N401 C451 C452 76.2 . .
C451 C402 C452 C453 -169.5 . .
C401 C402 C452 C453 -163.9 . .
C451 C402 C452 C403 0.7 . .
C401 C402 C452 C403 6.2 . .
C453 C402 C452 C403 170.2 . .
C451 C402 C452 C454 81.2 . .
C401 C402 C452 C454 86.7 . .
C453 C402 C452 C454 -109.3 . .
C401 C402 C452 C451 5.5 . .
C453 C402 C452 C451 169.5 . .
C451 C402 C452 C404 98 . .
C401 C402 C452 C404 103.5 . .
C453 C402 C452 C404 -92.5 . .
C454 C403 C452 C453 -95.1 . .
C404 C403 C452 C453 -83.5 . .
C454 C403 C452 C402 93.5 . .
C453 C403 C452 C402 -171.4 . .
C404 C403 C452 C402 105.2 . .
C453 C403 C452 C454 95.1 . .
C404 C403 C452 C454 11.6 . .
C454 C403 C452 C451 94.2 . .
C453 C403 C452 C451 -170.7 . .
C404 C403 C452 C451 105.8 . .
C454 C403 C452 C404 -11.6 . .
C453 C403 C452 C404 83.5 . .
C402 C451 C452 C453 93.1 . .
N401 C451 C452 C453 87.1 . .
N401 C451 C452 C402 -6 . .
C402 C451 C452 C403 -179.8 . .
N401 C451 C452 C403 174.1 . .
C402 C451 C452 C454 -131.1 . .
N401 C451 C452 C454 -137.2 . .
C402 C451 C452 C404 -113.5 . .
N401 C451 C452 C404 -119.6 . .
C454 C404 C452 C453 102.6 . .
C403 C404 C452 C453 73.9 . .
C454 C404 C452 C402 -135.8 . .
C403 C404 C452 C402 -164.5 . .
C453 C404 C452 C402 121.6 . .
C454 C404 C452 C403 28.7 . .
C453 C404 C452 C403 -73.9 . .
C403 C404 C452 C454 -28.7 . .
C453 C404 C452 C454 -102.6 . .
C454 C404 C452 C451 -73.4 . .
C403 C404 C452 C451 -102.1 . .
C453 C404 C452 C451 -176 . .
C402 C452 C453 C403 177.5 . .
C454 C452 C453 C403 -46.8 . .
C451 C452 C453 C403 90.5 . .
C404 C452 C453 C403 -64.3 . .
C402 C452 C453 C454 -135.6 . .
C403 C452 C453 C454 46.8 . .
C451 C452 C453 C454 137.3 . .
C404 C452 C453 C454 -17.4 . .
C403 C452 C453 C402 -177.5 . .
C454 C452 C453 C402 135.6 . .
C451 C452 C453 C402 -87.1 . .
C404 C452 C453 C402 118.2 . .
C402 C452 C453 C404 -118.2 . .
C403 C452 C453 C404 64.3 . .
C454 C452 C453 C404 17.4 . .
C451 C452 C453 C404 154.7 . .
C454 C403 C453 C452 83.2 . .
C404 C403 C453 C452 85.8 . .
C452 C403 C453 C454 -83.2 . .
C404 C403 C453 C454 2.6 . .
C454 C403 C453 C402 84.5 . .
C452 C403 C453 C402 1.3 . .
C404 C403 C453 C402 87.1 . .
C454 C403 C453 C404 -2.6 . .
C452 C403 C453 C404 -85.8 . .
C451 C402 C453 C452 11.2 . .
C401 C402 C453 C452 17.6 . .
C452 C402 C453 C403 -2.3 . .
C451 C402 C453 C403 8.9 . .
C401 C402 C453 C403 15.3 . .
C452 C402 C453 C454 41.3 . .
C451 C402 C453 C454 52.6 . .
C401 C402 C453 C454 59 . .
C452 C402 C453 C404 59.2 . .
C451 C402 C453 C404 70.4 . .
C401 C402 C453 C404 76.8 . .
C454 C404 C453 C452 -67.4 . .
C403 C404 C453 C452 -73.3 . .
C454 C404 C453 C403 5.9 . .
C452 C404 C453 C403 73.3 . .
C403 C404 C453 C454 -5.9 . .
C452 C404 C453 C454 67.4 . .
C454 C404 C453 C402 -94 . .
C403 C404 C453 C402 -99.9 . .
C452 C404 C453 C402 -26.6 . .
C453 C404 C454 C403 -7.4 . .
C452 C404 C454 C403 -36.7 . .
C403 C404 C454 C452 36.7 . .
C453 C404 C454 C452 29.3 . .
C403 C404 C454 C453 7.4 . .
C452 C404 C454 C453 -29.3 . .
C453 C403 C454 C404 10.3 . .
C452 C403 C454 C404 52.3 . .
C453 C403 C454 C452 -42 . .
C404 C403 C454 C452 -52.3 . .
C452 C403 C454 C453 42 . .
C404 C403 C454 C453 -10.3 . .
C453 C452 C454 C404 -73.3 . .
C402 C452 C454 C404 54.5 . .
C403 C452 C454 C404 -144.3 . .
C451 C452 C454 C404 112.8 . .
C453 C452 C454 C403 70.9 . .
C402 C452 C454 C403 -161.2 . .
C451 C452 C454 C403 -102.9 . .
C404 C452 C454 C403 144.3 . .
C402 C452 C454 C453 127.8 . .
C403 C452 C454 C453 -70.9 . .
C451 C452 C454 C453 -173.9 . .
C404 C452 C454 C453 73.3 . .
C452 C453 C454 C404 107.7 . .
C403 C453 C454 C404 -172.4 . .
C402 C453 C454 C404 86.9 . .
C452 C453 C454 C403 -79.9 . .
C402 C453 C454 C403 -100.7 . .
C404 C453 C454 C403 172.4 . .
C403 C453 C454 C452 79.9 . .
C402 C453 C454 C452 -20.8 . .
C404 C453 C454 C452 -107.7 . .
C401 N401 C405 C406 49.6 . .
C409 N401 C405 C406 179.6 . .
C413 N401 C405 C406 -53.1 . .
C451 N401 C405 C406 57.4 . .
N401 C405 C406 C407 -170.6 . .
C405 C406 C407 C408 66.2 . .
C405 C406 C407 C458 108.7 . .
C406 C407 C408 C458 88.4 . .
C406 C407 C458 C408 -111.5 . .
C401 N401 C409 C410 -52.3 . .
C413 N401 C409 C410 51.9 . .
C405 N401 C409 C410 178.6 . .
C451 N401 C409 C410 -65.5 . .
N401 C409 C410 C411 -178.4 . .
C409 C410 C411 C412 66.7 . .
C401 N401 C413 C414 179.8 . .
C409 N401 C413 C414 60.5 . .
C405 N401 C413 C414 -62.9 . .
C451 N401 C413 C414 -175.2 . .
N401 C413 C414 C415 170.6 . .
C413 C414 C415 C416 -60.9 . .
C551 C501 C502 C552 -41.5 . .
N501 C501 C502 C552 -68.3 . .
N551 C501 C502 C552 -90.1 . .
C551 C501 C502 C553 -104.9 . .
C552 C501 C502 C553 -63.4 . .
N501 C501 C502 C553 -131.7 . .
N551 C501 C502 C553 -153.5 . .
C551 C501 C502 C503 -130.2 . .
C552 C501 C502 C503 -88.8 . .
N501 C501 C502 C503 -157 . .
N551 C501 C502 C503 -178.8 . .
C552 C502 C503 C553 54.8 . .
C501 C502 C503 C553 83.2 . .
C552 C502 C503 C504 -90 . .
C553 C502 C503 C504 -144.8 . .
C501 C502 C503 C504 -61.6 . .
C502 C503 C504 C553 71.6 . .
C552 C501 C551 N501 -63.2 . .
N551 C501 C551 N501 32.7 . .
C502 C501 C551 N501 -45.1 . .
C552 C501 C551 N551 -95.9 . .
N501 C501 C551 N551 -32.7 . .
C502 C501 C551 N551 -77.8 . .
N501 C501 C551 C552 63.2 . .
N551 C501 C551 C552 95.9 . .
C502 C501 C551 C552 18.1 . .
C552 C501 C551 C513 -149.1 . .
N501 C501 C551 C513 -85.9 . .
N551 C501 C551 C513 -53.2 . .
C502 C501 C551 C513 -131 . .
C553 C502 C552 C501 111.5 . .
C503 C502 C552 C501 89.9 . .
C553 C502 C552 C551 126.9 . .
C503 C502 C552 C551 105.4 . .
C501 C502 C552 C551 15.4 . .
C503 C502 C552 C553 -21.5 . .
C501 C502 C552 C553 -111.5 . .
C553 C502 C552 N501 173.6 . .
C503 C502 C552 N501 152.1 . .
C501 C502 C552 N501 62.2 . .
C551 C501 C552 C502 149.1 . .
N501 C501 C552 C502 115.6 . .
N551 C501 C552 C502 100.4 . .
N501 C501 C552 C551 -33.5 . .
N551 C501 C552 C551 -48.7 . .
C502 C501 C552 C551 -149.1 . .
C551 C501 C552 C553 -127.7 . .
N501 C501 C552 C553 -161.1 . .
N551 C501 C552 C553 -176.3 . .
C502 C501 C552 C553 83.2 . .
C551 C501 C552 N501 33.5 . .
N551 C501 C552 N501 -15.2 . .
C502 C501 C552 N501 -115.6 . .
C501 C551 C552 C502 -41.7 . .
N501 C551 C552 C502 90.3 . .
N551 C551 C552 C502 67.4 . .
C513 C551 C552 C502 34.1 . .
N501 C551 C552 C501 132 . .
N551 C551 C552 C501 109.1 . .
C513 C551 C552 C501 75.9 . .
C501 C551 C552 C553 63.5 . .
N501 C551 C552 C553 -164.5 . .
N551 C551 C552 C553 172.7 . .
C513 C551 C552 C553 139.4 . .
C501 C551 C552 N501 -132 . .
N551 C551 C552 N501 -22.9 . .
C513 C551 C552 N501 -56.1 . .
C504 C503 C553 C502 92 . .
C504 C503 C553 C552 54.5 . .
C502 C503 C553 C552 -37.6 . .
C504 C503 C553 C554 -104.2 . .
C502 C503 C553 C554 163.7 . .
C502 C503 C553 C504 -92 . .
C552 C502 C553 C503 -121.5 . .
C501 C502 C553 C503 -95.1 . .
C503 C502 C553 C552 121.5 . .
C501 C502 C553 C552 26.3 . .
C552 C502 C553 C554 87.4 . .
C503 C502 C553 C554 -151.2 . .
C501 C502 C553 C554 113.7 . .
C552 C502 C553 C504 -105.4 . .
C503 C502 C553 C504 16.1 . .
C501 C502 C553 C504 -79.1 . .
C502 C552 C553 C503 71.9 . .
C501 C552 C553 C503 -48.4 . .
C551 C552 C553 C503 -67.8 . .
N501 C552 C553 C503 -93.7 . .
C501 C552 C553 C502 -120.3 . .
C551 C552 C553 C502 -139.7 . .
N501 C552 C553 C502 -165.6 . .
C502 C552 C553 C554 -134.6 . .
C501 C552 C553 C554 105.1 . .
C551 C552 C553 C554 85.7 . .
N501 C552 C553 C554 59.8 . .
C502 C552 C553 C504 85.3 . .
C501 C552 C553 C504 -35 . .
C551 C552 C553 C504 -54.4 . .
N501 C552 C553 C504 -80.3 . .
C503 C504 C553 C502 -91.2 . .
C503 C504 C553 C552 -131 . .
C503 C504 C553 C554 81.3 . .
N501 C505 C506 C556 -79.1 . .
N551 C505 C506 C556 -100 . .
N501 C505 C506 C555 -66.5 . .
N551 C505 C506 C555 -87.4 . .
C556 C505 C506 C555 12.7 . .
N501 C505 C506 C507 -124.8 . .
N551 C505 C506 C507 -145.7 . .
C556 C505 C506 C507 -45.7 . .
C555 C506 C507 C556 72.7 . .
C505 C506 C507 C556 88.2 . .
C556 C506 C507 C557 13.3 . .
C555 C506 C507 C557 86 . .
C505 C506 C507 C557 101.5 . .
C556 C506 C507 C508 -35.1 . .
C555 C506 C507 C508 37.6 . .
C505 C506 C507 C508 53.1 . .
C556 C506 C507 C558 -47.1 . .
C555 C506 C507 C558 25.5 . .
C505 C506 C507 C558 41 . .
C556 C507 C508 C558 -44.1 . .
C557 C507 C508 C558 -84.3 . .
C506 C507 C508 C558 -27.9 . .
C556 C507 C508 C557 40.2 . .
C506 C507 C508 C557 56.4 . .
C558 C507 C508 C557 84.3 . .
C556 C506 C555 N501 -102.7 . .
C505 C506 C555 N501 89.9 . .
C507 C506 C555 N501 -145.5 . .
C556 C506 C555 N551 -126.7 . .
C505 C506 C555 N551 65.8 . .
C507 C506 C555 N551 -169.5 . .
C505 C506 C555 C556 -167.4 . .
C507 C506 C555 C556 -42.8 . .
C555 C506 C556 C507 -106.6 . .
C505 C506 C556 C507 -102.6 . .
C555 C506 C556 C557 -175.8 . .
C505 C506 C556 C557 -171.9 . .
C507 C506 C556 C557 -69.2 . .
C505 C506 C556 C555 4 . .
C507 C506 C556 C555 106.6 . .
C555 C506 C556 C505 -4 . .
C507 C506 C556 C505 102.6 . .
C557 C507 C556 C506 -164.4 . .
C508 C507 C556 C506 153.2 . .
C558 C507 C556 C506 136.2 . .
C508 C507 C556 C557 -42.3 . .
C506 C507 C556 C557 164.4 . .
C558 C507 C556 C557 -59.4 . .
C557 C507 C556 C555 127.1 . .
C508 C507 C556 C555 84.8 . .
C506 C507 C556 C555 -68.5 . .
C558 C507 C556 C555 67.7 . .
C557 C507 C556 C505 139.3 . .
C508 C507 C556 C505 97 . .
C506 C507 C556 C505 -56.3 . .
C558 C507 C556 C505 79.9 . .
N501 C555 C556 C506 85.5 . .
N551 C555 C556 C506 69.3 . .
N501 C555 C556 C507 -175 . .
C506 C555 C556 C507 99.5 . .
N551 C555 C556 C507 168.8 . .
N501 C555 C556 C557 -96 . .
C506 C555 C556 C557 178.5 . .
N551 C555 C556 C557 -112.1 . .
N501 C555 C556 C505 101.6 . .
C506 C555 C556 C505 16.1 . .
N551 C555 C556 C505 85.4 . .
N501 C505 C556 C506 100 . .
N551 C505 C556 C506 90.2 . .
N501 C505 C556 C507 -162.8 . .
N551 C505 C556 C507 -172.7 . .
C506 C505 C556 C507 97.1 . .
N501 C505 C556 C557 -83.5 . .
N551 C505 C556 C557 -93.3 . .
C506 C505 C556 C557 176.5 . .
N501 C505 C556 C555 -61.8 . .
N551 C505 C556 C555 -71.7 . .
C506 C505 C556 C555 -161.8 . .
C506 C556 C557 C507 74.6 . .
C555 C556 C557 C507 -100.4 . .
C505 C556 C557 C507 -94.8 . .
C506 C556 C557 C508 113.1 . .
C507 C556 C557 C508 38.5 . .
C555 C556 C557 C508 -61.9 . .
C505 C556 C557 C508 -56.3 . .
C506 C556 C557 C054 -105.7 . 2_655
C507 C556 C557 C054 179.7 . 2_655
C555 C556 C557 C054 79.3 . 2_655
C505 C556 C557 C054 84.9 . 2_655
C506 C556 C557 C558 136 . .
C507 C556 C557 C558 61.4 . .
C555 C556 C557 C558 -39 . .
C505 C556 C557 C558 -33.4 . .
C508 C507 C557 C556 134.4 . .
C506 C507 C557 C556 -7.1 . .
C558 C507 C557 C556 106.5 . .
C556 C507 C557 C508 -134.4 . .
C506 C507 C557 C508 -141.5 . .
C558 C507 C557 C508 -27.8 . .
C556 C507 C557 C054 -179.8 . 2_655
C508 C507 C557 C054 -45.4 . 2_655
C506 C507 C557 C054 173.1 . 2_655
C558 C507 C557 C054 -73.2 . 2_655
C556 C507 C557 C558 -106.5 . .
C508 C507 C557 C558 27.8 . .
C506 C507 C557 C558 -113.7 . .
C558 C508 C557 C556 63.7 . .
C507 C508 C557 C556 -35.6 . .
C558 C508 C557 C507 99.3 . .
C558 C508 C557 C054 -101.3 . 2_655
C507 C508 C557 C054 159.4 . 2_655
C507 C508 C557 C558 -99.3 . .
C507 C508 C558 C557 56.9 . .
C557 C508 C558 C507 -56.9 . .
C556 C557 C558 C508 -118 . .
C507 C557 C558 C508 -67.7 . .
C054 C557 C558 C508 83.7 2_655 .
C556 C557 C558 C507 -50.2 . .
C508 C557 C558 C507 67.7 . .
C054 C557 C558 C507 151.4 2_655 .
C556 C507 C558 C508 138.5 . .
C557 C507 C558 C508 83.1 . .
C506 C507 C558 C508 158.3 . .
C556 C507 C558 C557 55.4 . .
C508 C507 C558 C557 -83.1 . .
C506 C507 C558 C557 75.2 . .
N551 C509 C510 C560 104.1 . .
N501 C509 C510 C560 90.6 . .
C513 C509 C510 C560 128.1 . .
N551 C509 C510 C559 125.7 . .
N501 C509 C510 C559 112.2 . .
C560 C509 C510 C559 21.6 . .
C513 C509 C510 C559 149.7 . .
N551 C509 C510 C511 171.4 . .
N501 C509 C510 C511 157.9 . .
C560 C509 C510 C511 67.3 . .
C513 C509 C510 C511 -164.7 . .
C560 C510 C511 C561 8.4 . .
C559 C510 C511 C561 -60.4 . .
C509 C510 C511 C561 -70.4 . .
C560 C510 C511 C562 -70.2 . .
C559 C510 C511 C562 -138.9 . .
C509 C510 C511 C562 -148.9 . .
C560 C510 C511 C512 -177.1 . .
C559 C510 C511 C512 114.2 . .
C509 C510 C511 C512 104.2 . .
C559 C510 C511 C560 -68.7 . .
C509 C510 C511 C560 -78.7 . .
C561 C511 C512 C562 -71.2 . .
C560 C511 C512 C562 112.6 . .
C510 C511 C512 C562 116.1 . .
C509 C510 C559 C560 -157.4 . .
C511 C510 C559 C560 66.2 . .
C560 C510 C559 N551 118.2 . .
C509 C510 C559 N551 -39.2 . .
C511 C510 C559 N551 -175.5 . .
C509 C510 C560 C559 5.3 . .
C511 C510 C560 C559 -104.2 . .
C559 C510 C560 C561 97.8 . .
C509 C510 C560 C561 103.1 . .
C511 C510 C560 C561 -6.4 . .
C559 C510 C560 C511 104.2 . .
C509 C510 C560 C511 109.5 . .
C559 C510 C560 C509 -5.3 . .
C511 C510 C560 C509 -109.5 . .
N551 C559 C560 C510 -73.1 . .
C510 C559 C560 C561 -120.9 . .
N551 C559 C560 C561 165.9 . .
C510 C559 C560 C511 -82.5 . .
N551 C559 C560 C511 -155.6 . .
C510 C559 C560 C509 35.1 . .
N551 C559 C560 C509 -38 . .
C561 C511 C560 C510 -171.1 . .
C562 C511 C560 C510 116.2 . .
C512 C511 C560 C510 5.9 . .
C561 C511 C560 C559 -94.5 . .
C562 C511 C560 C559 -167.3 . .
C512 C511 C560 C559 82.4 . .
C510 C511 C560 C559 76.5 . .
C562 C511 C560 C561 -72.7 . .
C512 C511 C560 C561 177 . .
C510 C511 C560 C561 171.1 . .
C561 C511 C560 C509 -102.7 . .
C562 C511 C560 C509 -175.4 . .
C512 C511 C560 C509 74.3 . .
C510 C511 C560 C509 68.4 . .
N551 C509 C560 C510 -85 . .
N501 C509 C560 C510 -101.4 . .
C513 C509 C560 C510 -47.7 . .
N551 C509 C560 C559 131.5 . .
C510 C509 C560 C559 -143.5 . .
N501 C509 C560 C559 115.1 . .
C513 C509 C560 C559 168.8 . .
N551 C509 C560 C561 156.6 . .
C510 C509 C560 C561 -118.4 . .
N501 C509 C560 C561 140.3 . .
C513 C509 C560 C561 -166.1 . .
N551 C509 C560 C511 -164 . .
C510 C509 C560 C511 -78.9 . .
N501 C509 C560 C511 179.7 . .
C513 C509 C560 C511 -126.6 . .
C512 C511 C561 C562 75.2 . .
C560 C511 C561 C562 -106.2 . .
C510 C511 C561 C562 -110 . .
C562 C511 C561 C560 106.2 . .
C512 C511 C561 C560 -178.6 . .
C510 C511 C561 C560 -3.8 . .
C510 C560 C561 C511 10.6 . .
C559 C560 C561 C511 94.4 . .
C509 C560 C561 C511 90.6 . .
C510 C560 C561 C562 62.4 . .
C559 C560 C561 C562 146.2 . .
C511 C560 C561 C562 51.8 . .
C509 C560 C561 C562 142.4 . .
C512 C511 C562 C561 -133.3 . .
C560 C511 C562 C561 66 . .
C510 C511 C562 C561 89.7 . .
C561 C511 C562 C512 133.3 . .
C560 C511 C562 C512 -160.6 . .
C510 C511 C562 C512 -136.9 . .
C560 C561 C562 C511 -67 . .
C511 C561 C562 C512 -36.2 . .
C560 C561 C562 C512 -103.2 . .
C511 C512 C562 C561 32.3 . .
C501 C551 N501 N551 -90 . .
C552 C551 N501 N551 -130.8 . .
C513 C551 N501 N551 25.8 . .
C501 C551 N501 C555 99.7 . .
N551 C551 N501 C555 -170.4 . .
C552 C551 N501 C555 58.9 . .
C513 C551 N501 C555 -144.5 . .
C501 C551 N501 C505 155.6 . .
N551 C551 N501 C505 -114.4 . .
C552 C551 N501 C505 114.8 . .
C513 C551 N501 C505 -88.6 . .
N551 C551 N501 C501 90 . .
C552 C551 N501 C501 -40.8 . .
C513 C551 N501 C501 115.8 . .
C501 C551 N501 C509 -58.3 . .
N551 C551 N501 C509 31.7 . .
C552 C551 N501 C509 -99.1 . .
C513 C551 N501 C509 57.5 . .
C501 C551 N501 C552 40.8 . .
N551 C551 N501 C552 130.8 . .
C513 C551 N501 C552 156.6 . .
C501 C551 N501 C513 -115.8 . .
N551 C551 N501 C513 -25.8 . .
C552 C551 N501 C513 -156.6 . .
C501 C551 N501 C563 -128.9 . .
N551 C551 N501 C563 -38.9 . .
C552 C551 N501 C563 -169.7 . .
C513 C551 N501 C563 -13.1 . .
C506 C555 N501 N551 -113.1 . .
C556 C555 N501 N551 -147.5 . .
C506 C555 N501 C551 57.3 . .
N551 C555 N501 C551 170.4 . .
C556 C555 N501 C551 23 . .
C506 C555 N501 C505 -95.6 . .
N551 C555 N501 C505 17.5 . .
C556 C555 N501 C505 -130 . .
C506 C555 N501 C501 95.3 . .
N551 C555 N501 C501 -151.6 . .
C556 C555 N501 C501 61 . .
C506 C555 N501 C509 -143.6 . .
N551 C555 N501 C509 -30.4 . .
C556 C555 N501 C509 -177.9 . .
C506 C555 N501 C552 102.9 . .
N551 C555 N501 C552 -144 . .
C556 C555 N501 C552 68.5 . .
C506 C555 N501 C513 -80.7 . .
N551 C555 N501 C513 32.4 . .
C556 C555 N501 C513 -115.1 . .
C506 C555 N501 C563 -70.3 . .
N551 C555 N501 C563 42.9 . .
C556 C555 N501 C563 -104.6 . .
C506 C505 N501 N551 -133.4 . .
C556 C505 N501 N551 -159.9 . .
N551 C505 N501 C551 116.6 . .
C506 C505 N501 C551 -16.7 . .
C556 C505 N501 C551 -43.3 . .
N551 C505 N501 C555 -162.7 . .
C506 C505 N501 C555 63.9 . .
C556 C505 N501 C555 37.4 . .
N551 C505 N501 C501 -123.3 . .
C506 C505 N501 C501 103.4 . .
C556 C505 N501 C501 76.8 . .
N551 C505 N501 C509 -31.2 . .
C506 C505 N501 C509 -164.5 . .
C556 C505 N501 C509 168.9 . .
N551 C505 N501 C552 -138.8 . .
C506 C505 N501 C552 87.8 . .
C556 C505 N501 C552 61.3 . .
N551 C505 N501 C513 30.1 . .
C506 C505 N501 C513 -103.2 . .
C556 C505 N501 C513 -129.8 . .
N551 C505 N501 C563 41.1 . .
C506 C505 N501 C563 -92.2 . .
C556 C505 N501 C563 -118.8 . .
C551 C501 N501 N551 94.4 . .
C552 C501 N501 N551 -140.2 . .
C502 C501 N501 N551 -116.7 . .
C552 C501 N501 C551 125.5 . .
N551 C501 N501 C551 -94.4 . .
C502 C501 N501 C551 148.9 . .
C551 C501 N501 C555 -114.2 . .
C552 C501 N501 C555 11.3 . .
N551 C501 N501 C555 151.5 . .
C502 C501 N501 C555 34.8 . .
C551 C501 N501 C505 -143.7 . .
C552 C501 N501 C505 -18.2 . .
N551 C501 N501 C505 121.9 . .
C502 C501 N501 C505 5.2 . .
C551 C501 N501 C509 125.5 . .
C552 C501 N501 C509 -109 . .
N551 C501 N501 C509 31.2 . .
C502 C501 N501 C509 -85.5 . .
C551 C501 N501 C552 -125.5 . .
N551 C501 N501 C552 140.2 . .
C502 C501 N501 C552 23.5 . .
C551 C501 N501 C513 62.5 . .
C552 C501 N501 C513 -172 . .
N551 C501 N501 C513 -31.9 . .
C502 C501 N501 C513 -148.6 . .
C551 C501 N501 C563 52 . .
C552 C501 N501 C563 177.5 . .
N551 C501 N501 C563 -42.3 . .
C502 C501 N501 C563 -159 . .
C510 C509 N501 N551 58.1 . .
C560 C509 N501 N551 84.4 . .
C513 C509 N501 N551 17.3 . .
N551 C509 N501 C551 -84.9 . .
C510 C509 N501 C551 -26.8 . .
C560 C509 N501 C551 -0.5 . .
C513 C509 N501 C551 -67.6 . .
N551 C509 N501 C555 104.9 . .
C510 C509 N501 C555 163 . .
C560 C509 N501 C555 -170.7 . .
C513 C509 N501 C555 122.2 . .
N551 C509 N501 C505 88.4 . .
C510 C509 N501 C505 146.5 . .
C560 C509 N501 C505 172.8 . .
C513 C509 N501 C505 105.6 . .
N551 C509 N501 C501 -100.1 . .
C510 C509 N501 C501 -42 . .
C560 C509 N501 C501 -15.7 . .
C513 C509 N501 C501 -82.9 . .
N551 C509 N501 C552 -138.2 . .
C510 C509 N501 C552 -80.1 . .
C560 C509 N501 C552 -53.8 . .
C513 C509 N501 C552 -120.9 . .
N551 C509 N501 C513 -17.3 . .
C510 C509 N501 C513 40.8 . .
C560 C509 N501 C513 67.1 . .
N551 C509 N501 C563 -3.3 . .
C510 C509 N501 C563 54.8 . .
C560 C509 N501 C563 81.1 . .
C513 C509 N501 C563 14 . .
C502 C552 N501 N551 -51.4 . .
C501 C552 N501 N551 54.3 . .
C551 C552 N501 N551 73.2 . .
C553 C552 N501 N551 110.8 . .
C502 C552 N501 C551 -124.6 . .
C501 C552 N501 C551 -18.9 . .
C553 C552 N501 C551 37.7 . .
C502 C552 N501 C555 80.3 . .
C501 C552 N501 C555 -174 . .
C551 C552 N501 C555 -155.1 . .
C553 C552 N501 C555 -117.5 . .
C502 C552 N501 C505 70.7 . .
C501 C552 N501 C505 176.4 . .
C551 C552 N501 C505 -164.8 . .
C553 C552 N501 C505 -127.1 . .
C502 C552 N501 C501 -105.7 . .
C551 C552 N501 C501 18.9 . .
C553 C552 N501 C501 56.5 . .
C502 C552 N501 C509 -25 . .
C501 C552 N501 C509 80.7 . .
C551 C552 N501 C509 99.6 . .
C553 C552 N501 C509 137.2 . .
C502 C552 N501 C513 -95.9 . .
C501 C552 N501 C513 9.8 . .
C551 C552 N501 C513 28.7 . .
C553 C552 N501 C513 66.3 . .
C502 C552 N501 C563 -109.3 . .
C501 C552 N501 C563 -3.6 . .
C551 C552 N501 C563 15.3 . .
C553 C552 N501 C563 53 . .
C551 N501 N551 C509 104.4 . .
C555 N501 N551 C509 -80.1 . .
C505 N501 N551 C509 -86.7 . .
C501 N501 N551 C509 86.1 . .
C552 N501 N551 C509 55.2 . .
C513 N501 N551 C509 152.5 . .
C563 N501 N551 C509 175.3 . .
C555 N501 N551 C551 175.6 . .
C505 N501 N551 C551 168.9 . .
C501 N501 N551 C551 -18.3 . .
C509 N501 N551 C551 -104.4 . .
C552 N501 N551 C551 -49.2 . .
C513 N501 N551 C551 48.1 . .
C563 N501 N551 C551 70.9 . .
C551 N501 N551 C505 -168.9 . .
C555 N501 N551 C505 6.6 . .
C501 N501 N551 C505 172.8 . .
C509 N501 N551 C505 86.7 . .
C552 N501 N551 C505 141.9 . .
C513 N501 N551 C505 -120.8 . .
C563 N501 N551 C505 -98 . .
C551 N501 N551 C513 -48.1 . .
C555 N501 N551 C513 127.5 . .
C505 N501 N551 C513 120.8 . .
C501 N501 N551 C513 -66.3 . .
C509 N501 N551 C513 -152.5 . .
C552 N501 N551 C513 -97.3 . .
C563 N501 N551 C513 22.9 . .
C551 N501 N551 C563 -70.9 . .
C555 N501 N551 C563 104.6 . .
C505 N501 N551 C563 98 . .
C501 N501 N551 C563 -89.2 . .
C509 N501 N551 C563 -175.3 . .
C552 N501 N551 C563 -120.1 . .
C513 N501 N551 C563 -22.9 . .
C551 N501 N551 C555 -175.6 . .
C505 N501 N551 C555 -6.6 . .
C501 N501 N551 C555 166.2 . .
C509 N501 N551 C555 80.1 . .
C552 N501 N551 C555 135.2 . .
C513 N501 N551 C555 -127.5 . .
C563 N501 N551 C555 -104.6 . .
C551 N501 N551 C559 87.8 . .
C555 N501 N551 C559 -96.6 . .
C505 N501 N551 C559 -103.3 . .
C501 N501 N551 C559 69.6 . .
C509 N501 N551 C559 -16.6 . .
C552 N501 N551 C559 38.6 . .
C513 N501 N551 C559 135.9 . .
C563 N501 N551 C559 158.8 . .
C551 N501 N551 C501 18.3 . .
C555 N501 N551 C501 -166.2 . .
C505 N501 N551 C501 -172.8 . .
C509 N501 N551 C501 -86.1 . .
C552 N501 N551 C501 -30.9 . .
C513 N501 N551 C501 66.3 . .
C563 N501 N551 C501 89.2 . .
C510 C509 N551 N501 -127.3 . .
C560 C509 N551 N501 -102.4 . .
C513 C509 N551 N501 -159.1 . .
C510 C509 N551 C551 -63.2 . .
N501 C509 N551 C551 64.1 . .
C560 C509 N551 C551 -38.3 . .
C513 C509 N551 C551 -94.9 . .
C510 C509 N551 C505 158.7 . .
N501 C509 N551 C505 -74 . .
C560 C509 N551 C505 -176.4 . .
C513 C509 N551 C505 126.9 . .
C510 C509 N551 C513 31.7 . .
N501 C509 N551 C513 159.1 . .
C560 C509 N551 C513 56.7 . .
C510 C509 N551 C563 48.6 . .
N501 C509 N551 C563 175.9 . .
C560 C509 N551 C563 73.5 . .
C513 C509 N551 C563 16.8 . .
C510 C509 N551 C555 176.8 . .
N501 C509 N551 C555 -55.9 . .
C560 C509 N551 C555 -158.3 . .
C513 C509 N551 C555 145 . .
C510 C509 N551 C559 -51.5 . .
N501 C509 N551 C559 75.9 . .
C560 C509 N551 C559 -26.5 . .
C513 C509 N551 C559 -83.2 . .
C510 C509 N551 C501 -66.7 . .
N501 C509 N551 C501 60.6 . .
C560 C509 N551 C501 -41.7 . .
C513 C509 N551 C501 -98.4 . .
C501 C551 N551 N501 107.7 . .
C552 C551 N551 N501 55.4 . .
C513 C551 N551 N501 -144.9 . .
C501 C551 N551 C509 -12.2 . .
N501 C551 N551 C509 -119.9 . .
C552 C551 N551 C509 -64.6 . .
C513 C551 N551 C509 95.2 . .
C501 C551 N551 C505 119.6 . .
N501 C551 N551 C505 11.9 . .
C552 C551 N551 C505 67.3 . .
C513 C551 N551 C505 -133 . .
C501 C551 N551 C513 -107.4 . .
N501 C551 N551 C513 144.9 . .
C552 C551 N551 C513 -159.7 . .
C501 C551 N551 C563 -126.9 . .
N501 C551 N551 C563 125.4 . .
C552 C551 N551 C563 -179.2 . .
C513 C551 N551 C563 -19.5 . .
C501 C551 N551 C555 111.3 . .
N501 C551 N551 C555 3.6 . .
C552 C551 N551 C555 59 . .
C513 C551 N551 C555 -141.3 . .
C501 C551 N551 C559 -15.1 . .
N501 C551 N551 C559 -122.8 . .
C552 C551 N551 C559 -67.4 . .
C513 C551 N551 C559 92.3 . .
N501 C551 N551 C501 -107.7 . .
C552 C551 N551 C501 -52.3 . .
C513 C551 N551 C501 107.4 . .
C506 C505 N551 N501 50.3 . .
C556 C505 N551 N501 21.6 . .
N501 C505 N551 C509 133.2 . .
C506 C505 N551 C509 -176.4 . .
C556 C505 N551 C509 154.8 . .
N501 C505 N551 C551 -9.4 . .
C506 C505 N551 C551 41 . .
C556 C505 N551 C551 12.3 . .
N501 C505 N551 C513 -125.4 . .
C506 C505 N551 C513 -75.1 . .
C556 C505 N551 C513 -103.8 . .
N501 C505 N551 C563 -118.2 . .
C506 C505 N551 C563 -67.8 . .
C556 C505 N551 C563 -96.6 . .
N501 C505 N551 C555 16.2 . .
C506 C505 N551 C555 66.5 . .
C556 C505 N551 C555 37.8 . .
N501 C505 N551 C559 126.2 . .
C506 C505 N551 C559 176.5 . .
C556 C505 N551 C559 147.8 . .
N501 C505 N551 C501 7.1 . .
C506 C505 N551 C501 57.5 . .
C556 C505 N551 C501 28.7 . .
C506 C555 N551 N501 73.2 . .
C556 C555 N551 N501 39.8 . .
N501 C555 N551 C509 131.7 . .
C506 C555 N551 C509 -155.1 . .
C556 C555 N551 C509 171.5 . .
N501 C555 N551 C551 -3.4 . .
C506 C555 N551 C551 69.9 . .
C556 C555 N551 C551 36.4 . .
N501 C555 N551 C505 -160.7 . .
C506 C555 N551 C505 -87.4 . .
C556 C555 N551 C505 -120.9 . .
N501 C555 N551 C513 -109.8 . .
C506 C555 N551 C513 -36.5 . .
C556 C555 N551 C513 -70 . .
N501 C555 N551 C563 -108.9 . .
C506 C555 N551 C563 -35.7 . .
C556 C555 N551 C563 -69.1 . .
N501 C555 N551 C559 120.8 . .
C506 C555 N551 C559 -166 . .
C556 C555 N551 C559 160.5 . .
N501 C555 N551 C501 11.6 . .
C506 C555 N551 C501 84.9 . .
C556 C555 N551 C501 51.4 . .
C560 C559 N551 N501 -101.3 . .
C510 C559 N551 N501 -130.5 . .
C560 C559 N551 C509 143.5 . .
C510 C559 N551 C509 114.2 . .
C560 C559 N551 C551 -46.8 . .
C510 C559 N551 C551 -76.1 . .
C560 C559 N551 C505 175.6 . .
C510 C559 N551 C505 146.3 . .
C560 C559 N551 C513 46.2 . .
C510 C559 N551 C513 16.9 . .
C560 C559 N551 C563 59.9 . .
C510 C559 N551 C563 30.6 . .
C560 C559 N551 C555 -164 . .
C510 C559 N551 C555 166.7 . .
C560 C559 N551 C501 -50.8 . .
C510 C559 N551 C501 -80.1 . .
C551 C501 N551 N501 -60.8 . .
C552 C501 N551 N501 43.2 . .
C502 C501 N551 N501 70.5 . .
C551 C501 N551 C509 169.5 . .
C552 C501 N551 C509 -86.5 . .
N501 C501 N551 C509 -129.7 . .
C502 C501 N551 C509 -59.2 . .
C552 C501 N551 C551 104 . .
N501 C501 N551 C551 60.8 . .
C502 C501 N551 C551 131.3 . .
C551 C501 N551 C505 -69.1 . .
C552 C501 N551 C505 34.9 . .
N501 C501 N551 C505 -8.3 . .
C502 C501 N551 C505 62.2 . .
C551 C501 N551 C513 73.8 . .
C552 C501 N551 C513 177.8 . .
N501 C501 N551 C513 134.6 . .
C502 C501 N551 C513 -154.9 . .
C551 C501 N551 C563 55.9 . .
C552 C501 N551 C563 159.9 . .
N501 C501 N551 C563 116.7 . .
C502 C501 N551 C563 -172.8 . .
C551 C501 N551 C555 -72.2 . .
C552 C501 N551 C555 31.8 . .
N501 C501 N551 C555 -11.4 . .
C502 C501 N551 C555 59.1 . .
C551 C501 N551 C559 166 . .
C552 C501 N551 C559 -89.9 . .
N501 C501 N551 C559 -133.2 . .
C502 C501 N551 C559 -62.7 . .
N501 N551 C513 C563 -73.5 . .
C509 N551 C513 C563 125.9 . .
C551 N551 C513 C563 -107.2 . .
C505 N551 C513 C563 20.5 . .
C555 N551 C513 C563 2.2 . .
C559 N551 C513 C563 138.9 . .
C501 N551 C513 C563 -122.1 . .
N501 N551 C513 C514 -127.6 . .
C509 N551 C513 C514 71.8 . .
C551 N551 C513 C514 -161.3 . .
C505 N551 C513 C514 -33.6 . .
C563 N551 C513 C514 -54.1 . .
C555 N551 C513 C514 -51.9 . .
C559 N551 C513 C514 84.7 . .
C501 N551 C513 C514 -176.2 . .
C509 N551 C513 N501 -160.6 . .
C551 N551 C513 N501 -33.7 . .
C505 N551 C513 N501 94 . .
C563 N551 C513 N501 73.5 . .
C555 N551 C513 N501 75.7 . .
C559 N551 C513 N501 -147.6 . .
C501 N551 C513 N501 -48.6 . .
N501 N551 C513 C509 160.6 . .
C551 N551 C513 C509 126.9 . .
C505 N551 C513 C509 -105.3 . .
C563 N551 C513 C509 -125.9 . .
C555 N551 C513 C509 -123.7 . .
C559 N551 C513 C509 13 . .
C501 N551 C513 C509 112.1 . .
N501 N551 C513 C551 33.7 . .
C509 N551 C513 C551 -126.9 . .
C505 N551 C513 C551 127.7 . .
C563 N551 C513 C551 107.2 . .
C555 N551 C513 C551 109.4 . .
C559 N551 C513 C551 -114 . .
C501 N551 C513 C551 -14.9 . .
N501 N551 C513 C564 -92 . .
C509 N551 C513 C564 107.4 . .
C551 N551 C513 C564 -125.7 . .
C505 N551 C513 C564 2.1 . .
C563 N551 C513 C564 -18.5 . .
C555 N551 C513 C564 -16.3 . .
C559 N551 C513 C564 120.4 . .
C501 N551 C513 C564 -140.5 . .
N551 N501 C513 C563 105.1 . .
C551 N501 C513 C563 -122.2 . .
C555 N501 C513 C563 40 . .
C505 N501 C513 C563 45.6 . .
C501 N501 C513 C563 -138.1 . .
C509 N501 C513 C563 120.3 . .
C552 N501 C513 C563 -144.1 . .
C551 N501 C513 N551 132.8 . .
C555 N501 C513 N551 -65.1 . .
C505 N501 C513 N551 -59.4 . .
C501 N501 C513 N551 116.8 . .
C509 N501 C513 N551 15.3 . .
C552 N501 C513 N551 110.8 . .
C563 N501 C513 N551 -105.1 . .
N551 N501 C513 C514 54.9 . .
C551 N501 C513 C514 -172.4 . .
C555 N501 C513 C514 -10.2 . .
C505 N501 C513 C514 -4.6 . .
C501 N501 C513 C514 171.7 . .
C509 N501 C513 C514 70.1 . .
C552 N501 C513 C514 165.7 . .
C563 N501 C513 C514 -50.2 . .
N551 N501 C513 C509 -15.3 . .
C551 N501 C513 C509 117.5 . .
C555 N501 C513 C509 -80.4 . .
C505 N501 C513 C509 -74.7 . .
C501 N501 C513 C509 101.5 . .
C552 N501 C513 C509 95.5 . .
C563 N501 C513 C509 -120.3 . .
N551 N501 C513 C551 -132.8 . .
C555 N501 C513 C551 162.1 . .
C505 N501 C513 C551 167.8 . .
C501 N501 C513 C551 -16 . .
C509 N501 C513 C551 -117.5 . .
C552 N501 C513 C551 -22 . .
C563 N501 C513 C551 122.2 . .
N551 N501 C513 C564 87 . .
C551 N501 C513 C564 -140.2 . .
C555 N501 C513 C564 21.9 . .
C505 N501 C513 C564 27.6 . .
C501 N501 C513 C564 -156.2 . .
C509 N501 C513 C564 102.3 . .
C552 N501 C513 C564 -162.2 . .
C563 N501 C513 C564 -18 . .
N551 C509 C513 C563 -59.3 . .
C510 C509 C513 C563 152.8 . .
N501 C509 C513 C563 -65.4 . .
C560 C509 C513 C563 171.2 . .
C510 C509 C513 N551 -147.9 . .
N501 C509 C513 N551 -6.1 . .
C560 C509 C513 N551 -129.5 . .
N551 C509 C513 C514 -108.3 . .
C510 C509 C513 C514 103.8 . .
N501 C509 C513 C514 -114.4 . .
C560 C509 C513 C514 122.2 . .
N551 C509 C513 N501 6.1 . .
C510 C509 C513 N501 -141.8 . .
C560 C509 C513 N501 -123.4 . .
N551 C509 C513 C551 34.4 . .
C510 C509 C513 C551 -113.6 . .
N501 C509 C513 C551 28.2 . .
C560 C509 C513 C551 -95.2 . .
N551 C509 C513 C564 -74.1 . .
C510 C509 C513 C564 138 . .
N501 C509 C513 C564 -80.2 . .
C560 C509 C513 C564 156.4 . .
C501 C551 C513 C563 176.4 . .
N501 C551 C513 C563 58.1 . .
N551 C551 C513 C563 74.9 . .
C552 C551 C513 C563 119.9 . .
C501 C551 C513 N551 101.5 . .
N501 C551 C513 N551 -16.7 . .
C552 C551 C513 N551 45 . .
C501 C551 C513 C514 128.9 . .
N501 C551 C513 C514 10.7 . .
N551 C551 C513 C514 27.4 . .
C552 C551 C513 C514 72.4 . .
C501 C551 C513 N501 118.3 . .
N551 C551 C513 N501 16.7 . .
C552 C551 C513 N501 61.7 . .
C501 C551 C513 C509 68.3 . .
N501 C551 C513 C509 -49.9 . .
N551 C551 C513 C509 -33.2 . .
C552 C551 C513 C509 11.8 . .
C501 C551 C513 C564 161.1 . .
N501 C551 C513 C564 42.8 . .
N551 C551 C513 C564 59.6 . .
C552 C551 C513 C564 104.5 . .
C563 C513 C514 C564 -6.9 . .
N551 C513 C514 C564 74.1 . .
N501 C513 C514 C564 61.5 . .
C509 C513 C514 C564 112.9 . .
C551 C513 C514 C564 55.8 . .
N551 C513 C514 C563 81 . .
N501 C513 C514 C563 68.4 . .
C509 C513 C514 C563 119.8 . .
C551 C513 C514 C563 62.7 . .
C564 C513 C514 C563 6.9 . .
C563 C513 C514 C515 81.7 . .
N551 C513 C514 C515 162.7 . .
N501 C513 C514 C515 150.1 . .
C509 C513 C514 C515 -158.5 . .
C551 C513 C514 C515 144.5 . .
C564 C513 C514 C515 88.6 . .
C564 C514 C515 C516 41.2 . .
C563 C514 C515 C516 -28.7 . .
C513 C514 C515 C516 -45.1 . .
C564 C514 C515 C565 -0.6 . .
C563 C514 C515 C565 -70.5 . .
C513 C514 C515 C565 -86.9 . .
C514 C515 C516 C565 -90.9 . .
C514 C513 C563 N551 100.7 . .
N501 C513 C563 N551 -14.9 . .
C509 C513 C563 N551 34.4 . .
C551 C513 C563 N551 -40.8 . .
C564 C513 C563 N551 87.4 . .
N551 C513 C563 C514 -100.7 . .
N501 C513 C563 C514 -115.6 . .
C509 C513 C563 C514 -66.3 . .
C551 C513 C563 C514 -141.5 . .
C564 C513 C563 C514 -13.3 . .
N551 C513 C563 C564 -87.4 . .
C514 C513 C563 C564 13.3 . .
N501 C513 C563 C564 -102.3 . .
C509 C513 C563 C564 -53.1 . .
C551 C513 C563 C564 -128.3 . .
N551 C513 C563 N501 14.9 . .
C514 C513 C563 N501 115.6 . .
C509 C513 C563 N501 49.2 . .
C551 C513 C563 N501 -25.9 . .
C564 C513 C563 N501 102.3 . .
N501 N551 C563 C513 119.9 . .
C509 N551 C563 C513 -56.7 . .
C551 N551 C563 C513 74.6 . .
C505 N551 C563 C513 -162.7 . .
C555 N551 C563 C513 -178.4 . .
C559 N551 C563 C513 -43.2 . .
C501 N551 C563 C513 61.7 . .
N501 N551 C563 C514 -134.9 . .
C509 N551 C563 C514 48.5 . .
C551 N551 C563 C514 179.8 . .
C505 N551 C563 C514 -57.5 . .
C513 N551 C563 C514 105.2 . .
C555 N551 C563 C514 -73.2 . .
C559 N551 C563 C514 62 . .
C501 N551 C563 C514 166.9 . .
N501 N551 C563 C564 -85.3 . .
C509 N551 C563 C564 98.2 . .
C551 N551 C563 C564 -130.6 . .
C505 N551 C563 C564 -7.9 . .
C513 N551 C563 C564 154.8 . .
C555 N551 C563 C564 -23.5 . .
C559 N551 C563 C564 111.6 . .
C501 N551 C563 C564 -143.5 . .
C509 N551 C563 N501 -176.5 . .
C551 N551 C563 N501 -45.3 . .
C505 N551 C563 N501 77.4 . .
C513 N551 C563 N501 -119.9 . .
C555 N551 C563 N501 61.8 . .
C559 N551 C563 N501 -163.1 . .
C501 N551 C563 N501 -58.2 . .
C564 C514 C563 C513 172.7 . .
C515 C514 C563 C513 -99.9 . .
C564 C514 C563 N551 95.7 . .
C513 C514 C563 N551 -76.9 . .
C515 C514 C563 N551 -176.8 . .
C513 C514 C563 C564 -172.7 . .
C515 C514 C563 C564 87.5 . .
C564 C514 C563 N501 82.3 . .
C513 C514 C563 N501 -90.4 . .
C515 C514 C563 N501 169.7 . .
N551 N501 C563 C513 -56.9 . .
C551 N501 C563 C513 56.5 . .
C555 N501 C563 C513 -144.5 . .
C505 N501 C563 C513 -135.2 . .
C501 N501 C563 C513 42.5 . .
C509 N501 C563 C513 -54.4 . .
C552 N501 C563 C513 44.8 . .
C551 N501 C563 N551 113.4 . .
C555 N501 C563 N551 -87.6 . .
C505 N501 C563 N551 -78.3 . .
C501 N501 C563 N551 99.4 . .
C509 N501 C563 N551 2.5 . .
C552 N501 C563 N551 101.7 . .
C513 N501 C563 N551 56.9 . .
N551 N501 C563 C514 49.9 . .
C551 N501 C563 C514 163.3 . .
C555 N501 C563 C514 -37.7 . .
C505 N501 C563 C514 -28.4 . .
C501 N501 C563 C514 149.4 . .
C509 N501 C563 C514 52.4 . .
C552 N501 C563 C514 151.6 . .
C513 N501 C563 C514 106.8 . .
N551 N501 C563 C564 98.7 . .
C551 N501 C563 C564 -147.9 . .
C555 N501 C563 C564 11.1 . .
C505 N501 C563 C564 20.4 . .
C501 N501 C563 C564 -161.8 . .
C509 N501 C563 C564 101.2 . .
C552 N501 C563 C564 -159.6 . .
C513 N501 C563 C564 155.6 . .
C513 C514 C564 C563 2.1 . .
C515 C514 C564 C563 -94.9 . .
C563 C514 C564 C513 -2.1 . .
C515 C514 C564 C513 -96.9 . .
C563 C514 C564 C565 95.3 . .
C513 C514 C564 C565 97.4 . .
C515 C514 C564 C565 0.5 . .
C513 C563 C564 C514 -17 . .
N551 C563 C564 C514 -97.6 . .
N501 C563 C564 C514 -115 . .
N551 C563 C564 C513 -80.6 . .
C514 C563 C564 C513 17 . .
N501 C563 C564 C513 -98 . .
C513 C563 C564 C565 -113.4 . .
N551 C563 C564 C565 166 . .
C514 C563 C564 C565 -96.4 . .
N501 C563 C564 C565 148.6 . .
C563 C513 C564 C514 161.9 . .
N551 C513 C564 C514 -106.8 . .
N501 C513 C564 C514 -122.2 . .
C509 C513 C564 C514 -67.6 . .
C551 C513 C564 C514 -142.5 . .
N551 C513 C564 C563 91.3 . .
C514 C513 C564 C563 -161.9 . .
N501 C513 C564 C563 75.9 . .
C509 C513 C564 C563 130.5 . .
C551 C513 C564 C563 55.6 . .
C563 C513 C564 C565 67.6 . .
N551 C513 C564 C565 158.9 . .
C514 C513 C564 C565 -94.3 . .
N501 C513 C564 C565 143.5 . .
C509 C513 C564 C565 -161.9 . .
C551 C513 C564 C565 123.2 . .
C515 C516 C565 C566 179.8 . .
C515 C516 C565 C564 83.7 . .
C514 C515 C565 C516 88.7 . .
C516 C515 C565 C566 -179.4 . .
C514 C515 C565 C566 -90.7 . .
C516 C515 C565 C564 -88.3 . .
C514 C515 C565 C564 0.4 . .
C514 C564 C565 C516 -55.9 . .
C563 C564 C565 C516 7.1 . .
C513 C564 C565 C516 1.5 . .
C514 C564 C565 C515 -0.6 . .
C563 C564 C565 C515 62.4 . .
C513 C564 C565 C515 56.8 . .
C514 C564 C565 C566 167.7 . .
C563 C564 C565 C566 -129.3 . .
C513 C564 C565 C566 -134.8 . .
N601 C601 C602 C652 -72.6 . .
N651 C601 C602 C652 -82.3 . .
C652 C601 C602 C653 -92.2 . .
N601 C601 C602 C653 -164.7 . .
N651 C601 C602 C653 -174.5 . .
C652 C601 C602 C603 -159.1 . .
N601 C601 C602 C603 128.3 . .
N651 C601 C602 C603 118.6 . .
C652 C601 C602 C651 151 . .
N601 C601 C602 C651 78.4 . .
N651 C601 C602 C651 68.6 . .
C652 C602 C603 C653 -11.9 . .
C601 C602 C603 C653 99 . .
C651 C602 C603 C653 106 . .
C652 C602 C603 C654 52.9 . .
C653 C602 C603 C654 64.8 . .
C601 C602 C603 C654 163.9 . .
C651 C602 C603 C654 170.8 . .
C652 C602 C651 N601 -59 . .
C653 C602 C651 N601 -153.1 . .
C601 C602 C651 N601 -86.3 . .
C603 C602 C651 N601 139.6 . .
C652 C602 C651 N651 -73 . .
C653 C602 C651 N651 -167.1 . .
C601 C602 C651 N651 -100.3 . .
C603 C602 C651 N651 125.6 . .
C653 C602 C651 C652 -94.1 . .
C601 C602 C651 C652 -27.3 . .
C603 C602 C651 C652 -161.4 . .
C653 C602 C652 C601 112.4 . .
C603 C602 C652 C601 122.6 . .
C651 C602 C652 C601 -4 . .
C601 C602 C652 C653 -112.4 . .
C603 C602 C652 C653 10.3 . .
C651 C602 C652 C653 -116.4 . .
C653 C602 C652 C651 116.4 . .
C601 C602 C652 C651 4 . .
C603 C602 C652 C651 126.6 . .
N601 C601 C652 C602 122.9 . .
N651 C601 C652 C602 110.4 . .
N601 C601 C652 C653 163.8 . .
C602 C601 C652 C653 40.9 . .
N651 C601 C652 C653 151.3 . .
N601 C601 C652 C651 59.7 . .
C602 C601 C652 C651 -63.2 . .
N651 C601 C652 C651 47.2 . .
N601 C651 C652 C602 128.8 . .
N651 C651 C652 C602 114.5 . .
N601 C651 C652 C601 -114.6 . .
N651 C651 C652 C601 -128.8 . .
C602 C651 C652 C601 116.7 . .
N601 C651 C652 C653 168.4 . .
N651 C651 C652 C653 154.1 . .
C602 C651 C652 C653 39.6 . .
C652 C602 C653 C603 175.9 . .
C601 C602 C653 C603 -119.8 . .
C651 C602 C653 C603 -112 . .
C601 C602 C653 C652 64.3 . .
C603 C602 C653 C652 -175.9 . .
C651 C602 C653 C652 72.1 . .
C652 C602 C653 C654 116.5 . .
C601 C602 C653 C654 -179.2 . .
C603 C602 C653 C654 -59.4 . .
C651 C602 C653 C654 -171.4 . .
C652 C602 C653 C604 82.1 . .
C601 C602 C653 C604 146.4 . .
C603 C602 C653 C604 -93.8 . .
C651 C602 C653 C604 154.2 . .
C654 C603 C653 C602 -108.2 . .
C602 C603 C653 C652 2.5 . .
C654 C603 C653 C652 -105.7 . .
C602 C603 C653 C654 108.2 . .
C602 C603 C653 C604 123.8 . .
C654 C603 C653 C604 15.6 . .
C601 C652 C653 C602 -72.7 . .
C651 C652 C653 C602 -68.2 . .
C602 C652 C653 C603 -4.7 . .
C601 C652 C653 C603 -77.3 . .
C651 C652 C653 C603 -72.8 . .
C602 C652 C653 C654 -75.1 . .
C601 C652 C653 C654 -147.7 . .
C651 C652 C653 C654 -143.2 . .
C602 C652 C653 C604 -115.7 . .
C601 C652 C653 C604 171.6 . .
C651 C652 C653 C604 176.1 . .
C654 C604 C653 C602 66.3 . .
C654 C604 C653 C603 -23.3 . .
C654 C604 C653 C652 102.1 . .
C653 C604 C654 C603 21.2 . .
C653 C603 C654 C604 -28.4 . .
C602 C603 C654 C604 -62.8 . .
C602 C603 C654 C653 -34.4 . .
C602 C653 C654 C604 -128.4 . .
C603 C653 C654 C604 153.4 . .
C652 C653 C654 C604 -95.9 . .
C602 C653 C654 C603 78.3 . .
C652 C653 C654 C603 110.8 . .
C604 C653 C654 C603 -153.4 . .
C655 C605 C606 C656 -48.9 . .
N601 C605 C606 C656 -137.9 . .
N651 C605 C606 C656 -124.7 . .
C656 C605 C606 C655 48.9 . .
N601 C605 C606 C655 -89 . .
N651 C605 C606 C655 -75.8 . .
C655 C605 C606 C607 -77.6 . .
C656 C605 C606 C607 -28.8 . .
N601 C605 C606 C607 -166.6 . .
N651 C605 C606 C607 -153.4 . .
C656 C606 C607 C657 -60.3 . .
C605 C606 C607 C657 -10.3 . .
C655 C606 C607 C657 -32.3 . .
C605 C606 C607 C656 50 . .
C655 C606 C607 C656 28 . .
C656 C606 C607 C658 102.8 . .
C605 C606 C607 C658 152.9 . .
C655 C606 C607 C658 130.9 . .
C656 C606 C607 C608 -38.8 . .
C605 C606 C607 C608 11.2 . .
C655 C606 C607 C608 -10.8 . .
C656 C607 C608 C657 -157.4 . .
C658 C607 C608 C657 68.4 . .
C606 C607 C608 C657 -143.1 . .
C606 C605 C655 C656 24 . .
N601 C605 C655 C656 131.3 . .
N651 C605 C655 C656 121.5 . .
C656 C605 C655 C606 -24 . .
N601 C605 C655 C606 107.3 . .
N651 C605 C655 C606 97.6 . .
C606 C605 C655 N651 -97.6 . .
C656 C605 C655 N651 -121.5 . .
N601 C605 C655 N651 9.8 . .
C606 C605 C655 N601 -107.3 . .
C656 C605 C655 N601 -131.3 . .
N651 C605 C655 N601 -9.8 . .
C656 C606 C655 C605 124.2 . .
C607 C606 C655 C605 105.3 . .
C605 C606 C655 C656 -124.2 . .
C607 C606 C655 C656 -18.9 . .
C656 C606 C655 N651 -155.1 . .
C605 C606 C655 N651 80.7 . .
C607 C606 C655 N651 -174 . .
C656 C606 C655 N601 -170.5 . .
C605 C606 C655 N601 65.3 . .
C607 C606 C655 N601 170.6 . .
C605 C606 C656 C607 -129 . .
C655 C606 C656 C607 -148 . .
C605 C606 C656 C655 19 . .
C607 C606 C656 C655 148 . .
C655 C606 C656 C605 -19 . .
C607 C606 C656 C605 129 . .
C605 C606 C656 C657 -109.9 . .
C655 C606 C656 C657 -128.9 . .
C607 C606 C656 C657 19.1 . .
C657 C607 C656 C606 135.8 . .
C658 C607 C656 C606 -93.9 . .
C608 C607 C656 C606 146.6 . .
C657 C607 C656 C655 8.4 . .
C658 C607 C656 C655 138.8 . .
C608 C607 C656 C655 19.3 . .
C606 C607 C656 C655 -127.3 . .
C657 C607 C656 C605 42.4 . .
C658 C607 C656 C605 172.7 . .
C608 C607 C656 C605 53.2 . .
C606 C607 C656 C605 -93.4 . .
C658 C607 C656 C657 130.3 . .
C608 C607 C656 C657 10.9 . .
C606 C607 C656 C657 -135.8 . .
C605 C655 C656 C606 -48.5 . .
N651 C655 C656 C606 29 . .
N601 C655 C656 C606 11.6 . .
C605 C655 C656 C607 88 . .
C606 C655 C656 C607 136.4 . .
N651 C655 C656 C607 165.4 . .
N601 C655 C656 C607 148 . .
C606 C655 C656 C605 48.5 . .
N651 C655 C656 C605 77.5 . .
N601 C655 C656 C605 60 . .
C605 C655 C656 C657 91.2 . .
C606 C655 C656 C657 139.7 . .
N651 C655 C656 C657 168.7 . .
N601 C655 C656 C657 151.3 . .
C655 C605 C656 C606 128.4 . .
N601 C605 C656 C606 54.9 . .
N651 C605 C656 C606 63.4 . .
C655 C605 C656 C607 -116.5 . .
C606 C605 C656 C607 115.1 . .
N601 C605 C656 C607 170 . .
N651 C605 C656 C607 178.5 . .
C606 C605 C656 C655 -128.4 . .
N601 C605 C656 C655 -73.6 . .
N651 C605 C656 C655 -65 . .
C655 C605 C656 C657 -101.5 . .
C606 C605 C656 C657 130 . .
N601 C605 C656 C657 -175.1 . .
N651 C605 C656 C657 -166.5 . .
C656 C607 C657 C608 27 . .
C658 C607 C657 C608 -115.4 . .
C606 C607 C657 C608 50.9 . .
C656 C607 C657 C658 142.4 . .
C608 C607 C657 C658 115.4 . .
C606 C607 C657 C658 166.2 . .
C658 C607 C657 C656 -142.4 . .
C608 C607 C657 C656 -27 . .
C606 C607 C657 C656 23.8 . .
C607 C608 C657 C658 -85.6 . .
C607 C608 C657 C656 16.1 . .
C606 C656 C657 C607 -55.7 . .
C655 C656 C657 C607 -173.6 . .
C605 C656 C657 C607 -146.1 . .
C606 C656 C657 C608 141.8 . .
C607 C656 C657 C608 -162.4 . .
C655 C656 C657 C608 23.9 . .
C605 C656 C657 C608 51.5 . .
C606 C656 C657 C658 -86.8 . .
C607 C656 C657 C658 -31.1 . .
C655 C656 C657 C658 155.3 . .
C605 C656 C657 C658 -177.2 . .
C656 C607 C658 C657 -140.9 . .
C608 C607 C658 C657 -22.1 . .
C606 C607 C658 C657 -168.9 . .
C608 C657 C658 C607 131.7 . .
C656 C657 C658 C607 20.7 . .
C659 C609 C610 C660 174 . .
N601 C609 C610 C660 141.3 . .
N651 C609 C610 C660 138.3 . .
C659 C609 C610 C611 146.7 . .
N601 C609 C610 C611 114 . .
N651 C609 C610 C611 111 . .
C660 C609 C610 C611 -27.3 . .
N601 C609 C610 C659 -32.6 . .
N651 C609 C610 C659 -35.7 . .
C660 C609 C610 C659 -174 . .
C659 C609 C610 C661 -154.5 . .
N601 C609 C610 C661 172.8 . .
N651 C609 C610 C661 169.8 . .
C660 C609 C610 C661 31.5 . .
C659 C610 C611 C660 29.7 . .
C661 C610 C611 C660 -74.2 . .
C609 C610 C611 C660 18.4 . .
C660 C610 C611 C661 74.2 . .
C659 C610 C611 C661 103.9 . .
C609 C610 C611 C661 92.6 . .
C660 C610 C611 C612 106.4 . .
C659 C610 C611 C612 136 . .
C661 C610 C611 C612 32.2 . .
C609 C610 C611 C612 124.8 . .
C660 C610 C611 C662 58.1 . .
C659 C610 C611 C662 87.7 . .
C661 C610 C611 C662 -16.1 . .
C609 C610 C611 C662 76.5 . .
C660 C611 C612 C661 -41.2 . .
C610 C611 C612 C661 -60.2 . .
C662 C611 C612 C661 69.9 . .
C660 C611 C612 C662 -111 . .
C610 C611 C612 C662 -130.1 . .
C661 C611 C612 C662 -69.9 . .
N651 C609 C659 N601 8.9 . .
C660 C609 C659 N601 -129.2 . .
C610 C609 C659 N601 -130.6 . .
N601 C609 C659 N651 -8.9 . .
C660 C609 C659 N651 -138.1 . .
C610 C609 C659 N651 -139.5 . .
N601 C609 C659 C660 129.2 . .
N651 C609 C659 C660 138.1 . .
C610 C609 C659 C660 -1.4 . .
N601 C609 C659 C610 130.6 . .
N651 C609 C659 C610 139.5 . .
C660 C609 C659 C610 1.4 . .
C660 C610 C659 C609 -4.7 . .
C611 C610 C659 C609 -38.8 . .
C661 C610 C659 C609 28.5 . .
C660 C610 C659 N601 125.4 . .
C611 C610 C659 N601 91.4 . .
C661 C610 C659 N601 158.6 . .
C609 C610 C659 N601 130.1 . .
C660 C610 C659 N651 114.8 . .
C611 C610 C659 N651 80.7 . .
C661 C610 C659 N651 148 . .
C609 C610 C659 N651 119.5 . .
C611 C610 C659 C660 -34.1 . .
C661 C610 C659 C660 33.2 . .
C609 C610 C659 C660 4.7 . .
C659 C610 C660 C611 -151.7 . .
C661 C610 C660 C611 59.3 . .
C609 C610 C660 C611 -153.8 . .
C611 C610 C660 C659 151.7 . .
C661 C610 C660 C659 -149 . .
C609 C610 C660 C659 -2.1 . .
C611 C610 C660 C661 -59.3 . .
C659 C610 C660 C661 149 . .
C609 C610 C660 C661 147 . .
C611 C610 C660 C609 153.8 . .
C659 C610 C660 C609 2.1 . .
C661 C610 C660 C609 -147 . .
C661 C611 C660 C610 -97.2 . .
C612 C611 C660 C610 -72.6 . .
C662 C611 C660 C610 -129.1 . .
C610 C611 C660 C659 -112.5 . .
C661 C611 C660 C659 150.3 . .
C612 C611 C660 C659 174.9 . .
C662 C611 C660 C659 118.5 . .
C610 C611 C660 C661 97.2 . .
C612 C611 C660 C661 24.6 . .
C662 C611 C660 C661 -31.9 . .
C610 C611 C660 C609 -146.8 . .
C661 C611 C660 C609 116 . .
C612 C611 C660 C609 140.6 . .
C662 C611 C660 C609 84.1 . .
C609 C659 C660 C610 175.6 . .
N601 C659 C660 C610 -62.6 . .
N651 C659 C660 C610 -81.4 . .
C609 C659 C660 C611 -76.7 . .
N601 C659 C660 C611 45.1 . .
N651 C659 C660 C611 26.3 . .
C610 C659 C660 C611 107.7 . .
C609 C659 C660 C661 56.5 . .
N601 C659 C660 C661 178.3 . .
N651 C659 C660 C661 159.6 . .
C610 C659 C660 C661 -119.1 . .
N601 C659 C660 C609 121.8 . .
N651 C659 C660 C609 103 . .
C610 C659 C660 C609 -175.6 . .
C659 C609 C660 C610 -5.3 . .
N601 C609 C660 C610 -38.8 . .
N651 C609 C660 C610 -44.3 . .
C659 C609 C660 C611 131.8 . .
N601 C609 C660 C611 98.3 . .
N651 C609 C660 C611 92.8 . .
C610 C609 C660 C611 137.1 . .
N601 C609 C660 C659 -33.5 . .
N651 C609 C660 C659 -39 . .
C610 C609 C660 C659 5.3 . .
C659 C609 C660 C661 -140.9 . .
N601 C609 C660 C661 -174.4 . .
N651 C609 C660 C661 -179.9 . .
C610 C609 C660 C661 -135.6 . .
C662 C612 C661 C611 78.6 . .
C662 C612 C661 C660 126.7 . .
C611 C612 C661 C660 48.2 . .
C611 C612 C661 C662 -78.6 . .
C662 C612 C661 C610 132.5 . .
C611 C612 C661 C610 53.9 . .
C660 C611 C661 C612 133.2 . .
C610 C611 C661 C612 111.9 . .
C662 C611 C661 C612 -85.7 . .
C610 C611 C661 C660 -21.3 . .
C612 C611 C661 C660 -133.2 . .
C662 C611 C661 C660 141.1 . .
C660 C611 C661 C662 -141.1 . .
C610 C611 C661 C662 -162.4 . .
C612 C611 C661 C662 85.7 . .
C660 C611 C661 C610 21.3 . .
C612 C611 C661 C610 -111.9 . .
C662 C611 C661 C610 162.4 . .
C610 C660 C661 C612 18.3 . .
C611 C660 C661 C612 -64.3 . .
C659 C660 C661 C612 140.4 . .
C609 C660 C661 C612 164.1 . .
C610 C660 C661 C611 82.7 . .
C659 C660 C661 C611 -155.3 . .
C609 C660 C661 C611 -131.5 . .
C610 C660 C661 C662 128.8 . .
C611 C660 C661 C662 46.2 . .
C659 C660 C661 C662 -109.1 . .
C609 C660 C661 C662 -85.4 . .
C611 C660 C661 C610 -82.7 . .
C659 C660 C661 C610 122.1 . .
C609 C660 C661 C610 145.8 . .
C660 C610 C661 C612 -164.4 . .
C611 C610 C661 C612 -79.2 . .
C659 C610 C661 C612 165.6 . .
C609 C610 C661 C612 173.8 . .
C660 C610 C661 C611 -85.2 . .
C659 C610 C661 C611 -115.3 . .
C609 C610 C661 C611 -107 . .
C611 C610 C661 C660 85.2 . .
C659 C610 C661 C660 -30.1 . .
C609 C610 C661 C660 -21.8 . .
C660 C610 C661 C662 -62 . .
C611 C610 C661 C662 23.2 . .
C659 C610 C661 C662 -92 . .
C609 C610 C661 C662 -83.8 . .
C611 C661 C662 C612 -93.2 . .
C660 C661 C662 C612 -130.7 . .
C610 C661 C662 C612 -112.5 . .
C612 C661 C662 C611 93.2 . .
C660 C661 C662 C611 -37.4 . .
C610 C661 C662 C611 -19.3 . .
C611 C612 C662 C661 60.8 . .
C661 C612 C662 C611 -60.8 . .
C660 C611 C662 C661 36.5 . .
C610 C611 C662 C661 18.9 . .
C612 C611 C662 C661 -42 . .
C660 C611 C662 C612 78.5 . .
C610 C611 C662 C612 60.9 . .
C661 C611 C662 C612 42 . .
C609 C659 N601 C651 -169.7 . .
N651 C659 N601 C651 -142.5 . .
C660 C659 N601 C651 78 . .
C610 C659 N601 C651 61.5 . .
C609 C659 N601 C601 -163.9 . .
N651 C659 N601 C601 -136.7 . .
C660 C659 N601 C601 83.9 . .
C610 C659 N601 C601 67.3 . .
N651 C659 N601 C609 27.2 . .
C660 C659 N601 C609 -112.2 . .
C610 C659 N601 C609 -128.8 . .
C609 C659 N601 C605 67.2 . .
N651 C659 N601 C605 94.5 . .
C660 C659 N601 C605 -45 . .
C610 C659 N601 C605 -61.6 . .
C609 C659 N601 C655 50.2 . .
N651 C659 N601 C655 77.4 . .
C660 C659 N601 C655 -62.1 . .
C610 C659 N601 C655 -78.6 . .
C609 C659 N601 C613 -50.2 . .
N651 C659 N601 C613 -23 . .
C660 C659 N601 C613 -162.4 . .
C610 C659 N601 C613 -179 . .
N651 C651 N601 C659 134.4 . .
C652 C651 N601 C659 43.3 . .
C602 C651 N601 C659 65.4 . .
N651 C651 N601 C601 108.4 . .
C652 C651 N601 C601 17.2 . .
C602 C651 N601 C601 39.3 . .
N651 C651 N601 C609 128.1 . .
C652 C651 N601 C609 37 . .
C602 C651 N601 C609 59.1 . .
N651 C651 N601 C605 -98.4 . .
C652 C651 N601 C605 170.5 . .
C602 C651 N601 C605 -167.5 . .
N651 C651 N601 C655 -77.1 . .
C652 C651 N601 C655 -168.2 . .
C602 C651 N601 C655 -146.1 . .
N651 C651 N601 C613 19.7 . .
C652 C651 N601 C613 -71.4 . .
C602 C651 N601 C613 -49.4 . .
C652 C601 N601 C659 46.2 . .
C602 C601 N601 C659 77.3 . .
N651 C601 N601 C659 123.4 . .
C652 C601 N601 C651 -157.2 . .
C602 C601 N601 C651 -126.1 . .
N651 C601 N601 C651 -80 . .
C652 C601 N601 C609 38.4 . .
C602 C601 N601 C609 69.5 . .
N651 C601 N601 C609 115.6 . .
C652 C601 N601 C605 174.1 . .
C602 C601 N601 C605 -154.8 . .
N651 C601 N601 C605 -108.7 . .
C652 C601 N601 C655 -163 . .
C602 C601 N601 C655 -131.9 . .
N651 C601 N601 C655 -85.8 . .
C652 C601 N601 C613 -61.7 . .
C602 C601 N601 C613 -30.6 . .
N651 C601 N601 C613 15.5 . .
N651 C609 N601 C659 -153 . .
C660 C609 N601 C659 44.4 . .
C610 C609 N601 C659 37 . .
C659 C609 N601 C651 14.7 . .
N651 C609 N601 C651 -138.4 . .
C660 C609 N601 C651 59 . .
C610 C609 N601 C651 51.7 . .
C659 C609 N601 C601 20.3 . .
N651 C609 N601 C601 -132.8 . .
C660 C609 N601 C601 64.7 . .
C610 C609 N601 C601 57.3 . .
C659 C609 N601 C605 -118.8 . .
N651 C609 N601 C605 88.2 . .
C660 C609 N601 C605 -74.4 . .
C610 C609 N601 C605 -81.8 . .
C659 C609 N601 C655 -138.5 . .
N651 C609 N601 C655 68.4 . .
C660 C609 N601 C655 -94.2 . .
C610 C609 N601 C655 -101.6 . .
C659 C609 N601 C613 130.4 . .
N651 C609 N601 C613 -22.6 . .
C660 C609 N601 C613 174.8 . .
C610 C609 N601 C613 167.4 . .
C655 C605 N601 C659 -139.1 . .
C606 C605 N601 C659 -45.8 . .
C656 C605 N601 C659 -72.1 . .
N651 C605 N601 C659 -102 . .
C655 C605 N601 C651 87 . .
C606 C605 N601 C651 -179.7 . .
C656 C605 N601 C651 154 . .
N651 C605 N601 C651 124.1 . .
C655 C605 N601 C601 93 . .
C606 C605 N601 C601 -173.6 . .
C656 C605 N601 C601 160 . .
N651 C605 N601 C601 130.2 . .
C655 C605 N601 C609 -119.1 . .
C606 C605 N601 C609 -25.7 . .
C656 C605 N601 C609 -52.1 . .
N651 C605 N601 C609 -81.9 . .
C606 C605 N601 C655 93.4 . .
C656 C605 N601 C655 67 . .
N651 C605 N601 C655 37.2 . .
C655 C605 N601 C613 -29.4 . .
C606 C605 N601 C613 64 . .
C656 C605 N601 C613 37.6 . .
N651 C605 N601 C613 7.8 . .
C605 C655 N601 C659 49.3 . .
C656 C655 N601 C659 -15.7 . .
C606 C655 N601 C659 -10.1 . .
N651 C655 N601 C659 -91.6 . .
C605 C655 N601 C651 -97.5 . .
C656 C655 N601 C651 -162.5 . .
C606 C655 N601 C651 -156.9 . .
N651 C655 N601 C651 121.6 . .
C605 C655 N601 C601 -96.2 . .
C656 C655 N601 C601 -161.3 . .
C606 C655 N601 C601 -155.6 . .
N651 C655 N601 C601 122.9 . .
C605 C655 N601 C609 66.8 . .
C656 C655 N601 C609 1.8 . .
C606 C655 N601 C609 7.4 . .
N651 C655 N601 C609 -74.1 . .
C656 C655 N601 C605 -65.1 . .
C606 C655 N601 C605 -59.4 . .
N651 C655 N601 C605 -140.9 . .
C605 C655 N601 C613 152.8 . .
C656 C655 N601 C613 87.7 . .
C606 C655 N601 C613 93.3 . .
N651 C655 N601 C613 11.9 . .
C609 C659 N651 C613 -58.4 . .
N601 C659 N651 C613 146.5 . .
C660 C659 N651 C613 -160.7 . .
C610 C659 N651 C613 176.3 . .
C609 C659 N651 C663 -47.6 . .
N601 C659 N651 C663 157.3 . .
C660 C659 N651 C663 -149.9 . .
C610 C659 N651 C663 -172.8 . .
N601 C659 N651 C609 -155.1 . .
C660 C659 N651 C609 -102.3 . .
C610 C659 N651 C609 -125.2 . .
C609 C659 N651 C651 179.7 . .
N601 C659 N651 C651 24.7 . .
C660 C659 N651 C651 77.4 . .
C610 C659 N651 C651 54.5 . .
C609 C659 N651 C655 84 . .
N601 C659 N651 C655 -71.1 . .
C660 C659 N651 C655 -18.3 . .
C610 C659 N651 C655 -41.2 . .
C609 C659 N651 C605 90.3 . .
N601 C659 N651 C605 -64.7 . .
C660 C659 N651 C605 -12 . .
C610 C659 N651 C605 -34.9 . .
C609 C659 N651 C601 -173.3 . .
N601 C659 N651 C601 31.7 . .
C660 C659 N651 C601 84.4 . .
C610 C659 N651 C601 61.5 . .
N601 C609 N651 C659 21.5 . .
C660 C609 N651 C659 40.3 . .
C610 C609 N651 C659 31.8 . .
C659 C609 N651 C613 127.8 . .
N601 C609 N651 C613 149.4 . .
C660 C609 N651 C613 168.1 . .
C610 C609 N651 C613 159.7 . .
C659 C609 N651 C663 147.1 . .
N601 C609 N651 C663 168.7 . .
C660 C609 N651 C663 -172.6 . .
C610 C609 N651 C663 178.9 . .
C659 C609 N651 C651 -0.3 . .
N601 C609 N651 C651 21.2 . .
C660 C609 N651 C651 40 . .
C610 C609 N651 C651 31.5 . .
C659 C609 N651 C655 -108.2 . .
N601 C609 N651 C655 -86.7 . .
C660 C609 N651 C655 -67.9 . .
C610 C609 N651 C655 -76.4 . .
C659 C609 N651 C605 -93.7 . .
N601 C609 N651 C605 -72.2 . .
C660 C609 N651 C605 -53.4 . .
C610 C609 N651 C605 -61.9 . .
C659 C609 N651 C601 7.2 . .
N601 C609 N651 C601 28.8 . .
C660 C609 N651 C601 47.5 . .
C610 C609 N651 C601 39 . .
N601 C651 N651 C659 -31.7 . .
C652 C651 N651 C659 60.3 . .
C602 C651 N651 C659 85.1 . .
N601 C651 N651 C613 -152.5 . .
C652 C651 N651 C613 -60.4 . .
C602 C651 N651 C613 -35.7 . .
N601 C651 N651 C663 176.2 . .
C652 C651 N651 C663 -91.8 . .
C602 C651 N651 C663 -67 . .
N601 C651 N651 C609 -31.6 . .
C652 C651 N651 C609 60.5 . .
C602 C651 N651 C609 85.2 . .
N601 C651 N651 C655 89.2 . .
C652 C651 N651 C655 -178.8 . .
C602 C651 N651 C655 -154 . .
N601 C651 N651 C605 68.3 . .
C652 C651 N651 C605 160.3 . .
C602 C651 N651 C605 -174.9 . .
N601 C651 N651 C601 -76.9 . .
C652 C651 N651 C601 15.1 . .
C602 C651 N651 C601 39.9 . .
C605 C655 N651 C659 17.4 . .
C656 C655 N651 C659 -59.2 . .
C606 C655 N651 C659 -45.5 . .
N601 C655 N651 C659 54.3 . .
C605 C655 N651 C613 160.1 . .
C656 C655 N651 C613 83.5 . .
C606 C655 N651 C613 97.2 . .
N601 C655 N651 C613 -163 . .
C605 C655 N651 C663 170.7 . .
C656 C655 N651 C663 94.1 . .
C606 C655 N651 C663 107.8 . .
N601 C655 N651 C663 -152.3 . .
C605 C655 N651 C609 43 . .
C656 C655 N651 C609 -33.6 . .
C606 C655 N651 C609 -19.9 . .
N601 C655 N651 C609 80 . .
C605 C655 N651 C651 -79.9 . .
C656 C655 N651 C651 -156.5 . .
C606 C655 N651 C651 -142.8 . .
N601 C655 N651 C651 -42.9 . .
C656 C655 N651 C605 -76.6 . .
C606 C655 N651 C605 -62.9 . .
N601 C655 N651 C605 36.9 . .
C605 C655 N651 C601 -77.4 . .
C656 C655 N651 C601 -154.1 . .
C606 C655 N651 C601 -140.4 . .
N601 C655 N651 C601 -40.5 . .
C655 C605 N651 C659 -164.8 . .
C606 C605 N651 C659 -73 . .
C656 C605 N651 C659 -100.9 . .
N601 C605 N651 C659 53.8 . .
C655 C605 N651 C613 -25.5 . .
C606 C605 N651 C613 66.4 . .
C656 C605 N651 C613 38.5 . .
N601 C605 N651 C613 -166.9 . .
C655 C605 N651 C663 -9.7 . .
C606 C605 N651 C663 82.2 . .
C656 C605 N651 C663 54.3 . .
N601 C605 N651 C663 -151.1 . .
C655 C605 N651 C609 -141.4 . .
C606 C605 N651 C609 -49.5 . .
C656 C605 N651 C609 -77.4 . .
N601 C605 N651 C609 77.2 . .
C655 C605 N651 C651 100.3 . .
C606 C605 N651 C651 -167.9 . .
C656 C605 N651 C651 164.2 . .
N601 C605 N651 C651 -41.1 . .
C606 C605 N651 C655 91.9 . .
C656 C605 N651 C655 63.9 . .
N601 C605 N651 C655 -141.4 . .
C655 C605 N651 C601 106 . .
C606 C605 N651 C601 -162.2 . .
C656 C605 N651 C601 169.9 . .
N601 C605 N651 C601 -35.4 . .
C652 C601 N651 C659 64.5 . .
N601 C601 N651 C659 -42.8 . .
C602 C601 N651 C659 96.2 . .
C652 C601 N651 C613 -51.7 . .
N601 C601 N651 C613 -159 . .
C602 C601 N651 C613 -20 . .
C652 C601 N651 C663 -83.8 . .
N601 C601 N651 C663 169 . .
C602 C601 N651 C663 -52.1 . .
C652 C601 N651 C609 61.7 . .
N601 C601 N651 C609 -45.6 . .
C602 C601 N651 C609 93.4 . .
C652 C601 N651 C651 -160.5 . .
N601 C601 N651 C651 92.2 . .
C602 C601 N651 C651 -128.8 . .
C652 C601 N651 C655 -174.7 . .
N601 C601 N651 C655 78 . .
C602 C601 N651 C655 -143 . .
C652 C601 N651 C605 164.5 . .
N601 C601 N651 C605 57.2 . .
C602 C601 N651 C605 -163.8 . .
C659 N651 C613 C663 166.8 . .
C609 N651 C613 C663 146.9 . .
C651 N651 C613 C663 -83.6 . .
C655 N651 C613 C663 21.9 . .
C605 N651 C613 C663 31.8 . .
C601 N651 C613 C663 -94.1 . .
C659 N651 C613 C614 176.7 . .
C663 N651 C613 C614 9.9 . .
C609 N651 C613 C614 156.8 . .
C651 N651 C613 C614 -73.7 . .
C655 N651 C613 C614 31.8 . .
C605 N651 C613 C614 41.7 . .
C601 N651 C613 C614 -84.2 . .
C659 N651 C613 N601 -70.7 . .
C663 N651 C613 N601 122.4 . .
C609 N651 C613 N601 -90.7 . .
C651 N651 C613 N601 38.8 . .
C655 N651 C613 N601 144.4 . .
C605 N651 C613 N601 154.2 . .
C601 N651 C613 N601 28.4 . .
C659 N601 C613 C663 154.5 . .
C651 N601 C613 C663 -75.9 . .
C601 N601 C613 C663 -88.9 . .
C609 N601 C613 C663 138.3 . .
C605 N601 C613 C663 36.7 . .
C655 N601 C613 C663 26.5 . .
C659 N601 C613 N651 97.3 . .
C651 N601 C613 N651 -133.1 . .
C601 N601 C613 N651 -146.1 . .
C609 N601 C613 N651 81.1 . .
C605 N601 C613 N651 -20.5 . .
C655 N601 C613 N651 -30.7 . .
C659 N601 C613 C614 165.8 . .
C651 N601 C613 C614 -64.6 . .
C601 N601 C613 C614 -77.6 . .
C609 N601 C613 C614 149.6 . .
C605 N601 C613 C614 47.9 . .
C655 N601 C613 C614 37.8 . .
C663 C613 C614 C664 164.8 . .
N651 C613 C614 C664 125.2 . .
N601 C613 C614 C664 118.3 . .
N651 C613 C614 C663 -39.6 . .
N601 C613 C614 C663 -46.5 . .
C663 C613 C614 C615 -126.4 . .
N651 C613 C614 C615 -166 . .
N601 C613 C614 C615 -172.9 . .
C663 C613 C614 C665 -161.3 . .
N651 C613 C614 C665 159.2 . .
N601 C613 C614 C665 152.2 . .
C664 C614 C615 C665 18 . .
C663 C614 C615 C665 -103.3 . .
C613 C614 C615 C665 -92.2 . .
C664 C614 C615 C616 -54.1 . .
C663 C614 C615 C616 -175.4 . .
C613 C614 C615 C616 -164.2 . .
C665 C614 C615 C616 -72.1 . .
C663 C614 C615 C664 -121.3 . .
C613 C614 C615 C664 -110.1 . .
C665 C614 C615 C664 -18 . .
C665 C615 C616 C666 1.9 . .
C664 C615 C616 C666 57.8 . .
C614 C615 C616 C666 79.6 . .
C664 C615 C616 C665 55.9 . .
C614 C615 C616 C665 77.7 . .
C665 C615 C616 C664 -55.9 . .
C614 C615 C616 C664 21.8 . .
N651 C613 C663 C614 140.6 . .
N601 C613 C663 C614 134.3 . .
N651 C613 C663 C664 131.2 . .
C614 C613 C663 C664 -9.4 . .
N601 C613 C663 C664 124.9 . .
C614 C613 C663 N651 -140.6 . .
N601 C613 C663 N651 -6.3 . .
C664 C614 C663 C613 -17.2 . .
C615 C614 C663 C613 55.8 . .
C665 C614 C663 C613 19.8 . .
C613 C614 C663 C664 17.2 . .
C615 C614 C663 C664 73 . .
C665 C614 C663 C664 37 . .
C664 C614 C663 N651 108.6 . .
C613 C614 C663 N651 125.7 . .
C615 C614 C663 N651 -178.5 . .
C665 C614 C663 N651 145.5 . .
C659 N651 C663 C613 -20.2 . .
C609 N651 C663 C613 -41 . .
C651 N651 C663 C613 108.8 . .
C655 N651 C663 C613 -160 . .
C605 N651 C663 C613 -156.5 . .
C601 N651 C663 C613 98.6 . .
C659 N651 C663 C614 -174.6 . .
C613 N651 C663 C614 -154.4 . .
C609 N651 C663 C614 164.6 . .
C651 N651 C663 C614 -45.6 . .
C655 N651 C663 C614 45.5 . .
C605 N651 C663 C614 49 . .
C601 N651 C663 C614 -55.9 . .
C659 N651 C663 C664 -135.7 . .
C613 N651 C663 C664 -115.5 . .
C609 N651 C663 C664 -156.5 . .
C651 N651 C663 C664 -6.7 . .
C655 N651 C663 C664 84.5 . .
C605 N651 C663 C664 88 . .
C601 N651 C663 C664 -17 . .
C663 C614 C664 C665 76 . .
C613 C614 C664 C665 71.8 . .
C615 C614 C664 C665 -17.5 . .
C613 C614 C664 C663 -4.2 . .
C615 C614 C664 C663 -93.5 . .
C665 C614 C664 C663 -76 . .
C663 C614 C664 C615 93.5 . .
C613 C614 C664 C615 89.3 . .
C665 C614 C664 C615 17.5 . .
C663 C614 C664 C616 124.5 . .
C613 C614 C664 C616 120.3 . .
C615 C614 C664 C616 30.9 . .
C665 C614 C664 C616 48.4 . .
C613 C663 C664 C614 170 . .
N651 C663 C664 C614 -99.8 . .
C613 C663 C664 C665 50.9 . .
C614 C663 C664 C665 -119 . .
N651 C663 C664 C665 141.2 . .
C613 C663 C664 C615 85.4 . .
C614 C663 C664 C615 -84.6 . .
N651 C663 C664 C615 175.6 . .
C613 C663 C664 C616 102.6 . .
C614 C663 C664 C616 -67.4 . .
N651 C663 C664 C616 -167.2 . .
C665 C615 C664 C614 -158.4 . .
C616 C615 C664 C614 127.2 . .
C616 C615 C664 C665 -74.5 . .
C614 C615 C664 C665 158.4 . .
C665 C615 C664 C663 -129.7 . .
C616 C615 C664 C663 155.9 . .
C614 C615 C664 C663 28.7 . .
C665 C615 C664 C616 74.5 . .
C614 C615 C664 C616 -127.2 . .
C666 C616 C664 C614 175.9 . .
C615 C616 C664 C614 -56.5 . .
C665 C616 C664 C614 -120.9 . .
C666 C616 C664 C665 -63.2 . .
C615 C616 C664 C665 64.4 . .
C666 C616 C664 C663 -156.3 . .
C615 C616 C664 C663 -28.7 . .
C665 C616 C664 C663 -93.1 . .
C666 C616 C664 C615 -127.6 . .
C665 C616 C664 C615 -64.4 . .
C616 C615 C665 C666 -1.5 . .
C664 C615 C665 C666 -96.3 . .
C614 C615 C665 C666 -106.1 . .
C616 C615 C665 C664 94.7 . .
C614 C615 C665 C664 -9.8 . .
C664 C615 C665 C616 -94.7 . .
C614 C615 C665 C616 -104.5 . .
C616 C615 C665 C614 104.5 . .
C664 C615 C665 C614 9.8 . .
C614 C664 C665 C615 26.4 . .
C663 C664 C665 C615 56.9 . .
C616 C664 C665 C615 -55.3 . .
C614 C664 C665 C666 129.9 . .
C663 C664 C665 C666 160.5 . .
C615 C664 C665 C666 103.5 . .
C616 C664 C665 C666 48.3 . .
C614 C664 C665 C616 81.6 . .
C663 C664 C665 C616 112.2 . .
C615 C664 C665 C616 55.3 . .
C663 C664 C665 C614 30.6 . .
C615 C664 C665 C614 -26.4 . .
C616 C664 C665 C614 -81.6 . .
C666 C616 C665 C615 -178 . .
C664 C616 C665 C615 80.5 . .
C615 C616 C665 C666 178 . .
C664 C616 C665 C666 -101.5 . .
C666 C616 C665 C664 101.5 . .
C615 C616 C665 C664 -80.5 . .
C666 C616 C665 C614 121.4 . .
C615 C616 C665 C614 -60.6 . .
C664 C616 C665 C614 20 . .
C664 C614 C665 C615 -150.7 . .
C663 C614 C665 C615 87.9 . .
C613 C614 C665 C615 92.4 . .
C664 C614 C665 C666 -54.2 . .
C663 C614 C665 C666 -175.6 . .
C613 C614 C665 C666 -171 . .
C615 C614 C665 C666 96.5 . .
C663 C614 C665 C664 -121.4 . .
C613 C614 C665 C664 -116.9 . .
C615 C614 C665 C664 150.7 . .
C664 C614 C665 C616 -97.6 . .
C663 C614 C665 C616 141 . .
C613 C614 C665 C616 145.6 . .
C615 C614 C665 C616 53.1 . .
C615 C616 C666 C665 -1.7 . .
C664 C616 C666 C665 44.7 . .
C615 C665 C666 C616 1.7 . .
C664 C665 C666 C616 -81.8 . .
C614 C665 C666 C616 -65.4 . .
C709 N701 N751 C701 93.2 . .
C759 N701 N751 C701 88.4 . .
C713 N701 N751 C701 -75.9 . .
C763 N701 N751 C701 -88.7 . .
C751 N701 N751 C701 24.4 . .
C705 N701 N751 C701 162.8 . .
C709 N701 N751 C751 68.8 . .
C759 N701 N751 C751 64 . .
C713 N701 N751 C751 -100.3 . .
C763 N701 N751 C751 -113.1 . .
C701 N701 N751 C751 -24.4 . .
C705 N701 N751 C751 138.4 . .
C709 N701 N751 C705 -69.6 . .
C759 N701 N751 C705 -74.4 . .
C713 N701 N751 C705 121.3 . .
C763 N701 N751 C705 108.5 . .
C701 N701 N751 C705 -162.8 . .
C751 N701 N751 C705 -138.4 . .
C709 N701 N751 C763 -178 . .
C759 N701 N751 C763 177.2 . .
C713 N701 N751 C763 12.9 . .
C701 N701 N751 C763 88.7 . .
C751 N701 N751 C763 113.1 . .
C705 N701 N751 C763 -108.5 . .
C709 N701 N751 C759 4.8 . .
C713 N701 N751 C759 -164.3 . .
C763 N701 N751 C759 -177.2 . .
C701 N701 N751 C759 -88.4 . .
C751 N701 N751 C759 -64 . .
C705 N701 N751 C759 74.4 . .
C709 N701 N751 C713 169.1 . .
C759 N701 N751 C713 164.3 . .
C763 N701 N751 C713 -12.9 . .
C701 N701 N751 C713 75.9 . .
C751 N701 N751 C713 100.3 . .
C705 N701 N751 C713 -121.3 . .
C759 N701 N751 C709 -4.8 . .
C713 N701 N751 C709 -169.1 . .
C763 N701 N751 C709 178 . .
C701 N701 N751 C709 -93.2 . .
C751 N701 N751 C709 -68.8 . .
C705 N701 N751 C709 69.6 . .
C709 N701 N751 C755 -94.2 . .
C759 N701 N751 C755 -99 . .
C713 N701 N751 C755 96.7 . .
C763 N701 N751 C755 83.8 . .
C701 N701 N751 C755 172.5 . .
C751 N701 N751 C755 -163.1 . .
C705 N701 N751 C755 -24.7 . .
N701 N751 C701 C751 -75.5 . .
C705 N751 C701 C751 87.4 . .
C763 N751 C701 C751 -139.5 . .
C759 N751 C701 C751 -25.4 . .
C713 N751 C701 C751 -122.7 . .
C709 N751 C701 C751 -44.5 . .
C755 N751 C701 C751 122.8 . .
C751 N751 C701 N701 75.5 . .
C705 N751 C701 N701 162.9 . .
C763 N751 C701 N701 -64.1 . .
C759 N751 C701 N701 50.1 . .
C713 N751 C701 N701 -47.2 . .
C709 N751 C701 N701 31 . .
C755 N751 C701 N701 -161.7 . .
N701 N751 C701 C702 -111.6 . .
C751 N751 C701 C702 -36.1 . .
C705 N751 C701 C702 51.3 . .
C763 N751 C701 C702 -175.6 . .
C759 N751 C701 C702 -61.5 . .
C713 N751 C701 C702 -158.7 . .
C709 N751 C701 C702 -80.6 . .
C755 N751 C701 C702 86.7 . .
N751 N701 C701 C751 104.5 . .
C709 N701 C701 C751 -22.9 . .
C759 N701 C701 C751 -2.7 . .
C713 N701 C701 C751 -140.3 . .
C763 N701 C701 C751 -161.2 . .
C705 N701 C701 C751 93.2 . .
C709 N701 C701 N751 -127.4 . .
C759 N701 C701 N751 -107.2 . .
C713 N701 C701 N751 115.2 . .
C763 N701 C701 N751 94.3 . .
C751 N701 C701 N751 -104.5 . .
C705 N701 C701 N751 -11.4 . .
N751 N701 C701 C702 74.8 . .
C709 N701 C701 C702 -52.6 . .
C759 N701 C701 C702 -32.4 . .
C713 N701 C701 C702 -170 . .
C763 N701 C701 C702 169.1 . .
C751 N701 C701 C702 -29.7 . .
C705 N701 C701 C702 63.4 . .
C751 C701 C702 C703 103 . .
N751 C701 C702 C703 177.3 . .
N701 C701 C702 C703 157.1 . .
N751 C701 C702 C751 74.3 . .
N701 C701 C702 C751 54.1 . .
C751 C701 C702 C753 92.8 . .
N751 C701 C702 C753 167.2 . .
N701 C701 C702 C753 147 . .
C751 C701 C702 C752 42.3 . .
N751 C701 C702 C752 116.7 . .
N701 C701 C702 C752 96.5 . .
C751 C702 C703 C753 -10.9 . .
C701 C702 C703 C753 -28.9 . .
C752 C702 C703 C753 31 . .
C751 C702 C703 C704 -162.7 . .
C753 C702 C703 C704 -151.7 . .
C701 C702 C703 C704 179.3 . .
C752 C702 C703 C704 -120.7 . .
C751 C702 C703 C754 -164.5 . .
C753 C702 C703 C754 -153.5 . .
C701 C702 C703 C754 177.5 . .
C752 C702 C703 C754 -122.5 . .
C751 C702 C703 C752 -42 . .
C753 C702 C703 C752 -31 . .
C701 C702 C703 C752 -60 . .
C753 C703 C704 C754 22.1 . .
C702 C703 C704 C754 -178.5 . .
C752 C703 C704 C754 81.1 . .
C702 C703 C704 C753 159.4 . .
C754 C703 C704 C753 -22.1 . .
C752 C703 C704 C753 59 . .
N751 C701 C751 C702 -111.4 . .
N701 C701 C751 C702 -130.9 . .
N701 C701 C751 N751 -19.6 . .
C702 C701 C751 N751 111.4 . .
N751 C701 C751 N701 19.6 . .
C702 C701 C751 N701 130.9 . .
N751 C701 C751 C752 142.6 . .
N701 C701 C751 C752 123 . .
C702 C701 C751 C752 -106 . .
C703 C702 C751 C701 -86 . .
C753 C702 C751 C701 -90 . .
C752 C702 C751 C701 -133 . .
C703 C702 C751 N751 -164.5 . .
C753 C702 C751 N751 -168.5 . .
C701 C702 C751 N751 -78.5 . .
C752 C702 C751 N751 148.5 . .
C703 C702 C751 N701 173.9 . .
C753 C702 C751 N701 169.9 . .
C701 C702 C751 N701 -100.1 . .
C752 C702 C751 N701 126.9 . .
C703 C702 C751 C752 47 . .
C753 C702 C751 C752 43 . .
C701 C702 C751 C752 133 . .
N701 N751 C751 C701 112.9 . .
C705 N751 C751 C701 -106.6 . .
C763 N751 C751 C701 46.1 . .
C759 N751 C751 C701 155.2 . .
C713 N751 C751 C701 61.7 . .
C709 N751 C751 C701 139.4 . .
C755 N751 C751 C701 -116 . .
N701 N751 C751 C702 -129.1 . .
C701 N751 C751 C702 118.1 . .
C705 N751 C751 C702 11.5 . .
C763 N751 C751 C702 164.2 . .
C759 N751 C751 C702 -86.7 . .
C713 N751 C751 C702 179.8 . .
C709 N751 C751 C702 -102.6 . .
C755 N751 C751 C702 2.1 . .
C701 N751 C751 N701 -112.9 . .
C705 N751 C751 N701 140.6 . .
C763 N751 C751 N701 -66.7 . .
C759 N751 C751 N701 42.4 . .
C713 N751 C751 N701 -51.1 . .
C709 N751 C751 N701 26.5 . .
C755 N751 C751 N701 131.1 . .
N701 N751 C751 C752 -13.9 . .
C701 N751 C751 C752 -126.8 . .
C705 N751 C751 C752 126.7 . .
C763 N751 C751 C752 -80.7 . .
C759 N751 C751 C752 28.4 . .
C713 N751 C751 C752 -65.1 . .
C709 N751 C751 C752 12.6 . .
C755 N751 C751 C752 117.2 . .
N751 N701 C751 C701 -59.6 . .
C709 N701 C751 C701 160.3 . .
C759 N701 C751 C701 177.3 . .
C713 N701 C751 C701 42.8 . .
C763 N701 C751 C701 20.3 . .
C705 N701 C751 C701 -85.9 . .
N751 N701 C751 C702 64.2 . .
C709 N701 C751 C702 -75.8 . .
C759 N701 C751 C702 -58.8 . .
C713 N701 C751 C702 166.7 . .
C763 N701 C751 C702 144.2 . .
C701 N701 C751 C702 123.9 . .
C705 N701 C751 C702 38 . .
C709 N701 C751 N751 -140 . .
C759 N701 C751 N751 -123 . .
C713 N701 C751 N751 102.4 . .
C763 N701 C751 N751 79.9 . .
C701 N701 C751 N751 59.6 . .
C705 N701 C751 N751 -26.2 . .
N751 N701 C751 C752 170.4 . .
C709 N701 C751 C752 30.4 . .
C759 N701 C751 C752 47.4 . .
C713 N701 C751 C752 -87.2 . .
C763 N701 C751 C752 -109.7 . .
C701 N701 C751 C752 -130 . .
C705 N701 C751 C752 144.2 . .
C701 C751 C752 C753 87.1 . .
C702 C751 C752 C753 -40.3 . .
N751 C751 C752 C753 -168 . .
N701 C751 C752 C753 -174 . .
C701 C751 C752 C703 106.6 . .
C702 C751 C752 C703 -20.8 . .
N751 C751 C752 C703 -148.6 . .
N701 C751 C752 C703 -154.5 . .
C701 C751 C752 C702 127.4 . .
N751 C751 C752 C702 -127.8 . .
N701 C751 C752 C702 -133.7 . .
C702 C703 C752 C753 154.5 . .
C704 C703 C752 C753 -73.9 . .
C754 C703 C752 C753 -45.2 . .
C753 C703 C752 C751 -126.3 . .
C702 C703 C752 C751 28.2 . .
C704 C703 C752 C751 159.9 . .
C754 C703 C752 C751 -171.5 . .
C753 C703 C752 C702 -154.5 . .
C704 C703 C752 C702 131.6 . .
C754 C703 C752 C702 160.3 . .
C703 C702 C752 C753 -12.8 . .
C751 C702 C752 C753 126.6 . .
C701 C702 C752 C753 114.5 . .
C703 C702 C752 C751 -139.3 . .
C753 C702 C752 C751 -126.6 . .
C701 C702 C752 C751 -12 . .
C751 C702 C752 C703 139.3 . .
C753 C702 C752 C703 12.8 . .
C701 C702 C752 C703 127.3 . .
C702 C703 C753 C754 -169.9 . .
C704 C703 C753 C754 -10.3 . .
C752 C703 C753 C754 -135.9 . .
C704 C703 C753 C702 159.6 . .
C754 C703 C753 C702 169.9 . .
C752 C703 C753 C702 34.1 . .
C702 C703 C753 C752 -34.1 . .
C704 C703 C753 C752 125.5 . .
C754 C703 C753 C752 135.9 . .
C702 C703 C753 C704 -159.6 . .
C754 C703 C753 C704 10.3 . .
C752 C703 C753 C704 -125.5 . .
C751 C702 C753 C703 170.5 . .
C701 C702 C753 C703 154.4 . .
C752 C702 C753 C703 -143.6 . .
C703 C702 C753 C754 10.9 . .
C751 C702 C753 C754 -178.6 . .
C701 C702 C753 C754 165.3 . .
C752 C702 C753 C754 -132.7 . .
C703 C702 C753 C752 143.6 . .
C751 C702 C753 C752 -45.9 . .
C701 C702 C753 C752 -62 . .
C703 C702 C753 C704 18.1 . .
C751 C702 C753 C704 -171.4 . .
C701 C702 C753 C704 172.5 . .
C752 C702 C753 C704 -125.5 . .
C751 C752 C753 C703 48.5 . .
C702 C752 C753 C703 15.7 . .
C751 C752 C753 C754 135.3 . .
C703 C752 C753 C754 86.7 . .
C702 C752 C753 C754 102.4 . .
C751 C752 C753 C702 32.8 . .
C703 C752 C753 C702 -15.7 . .
C751 C752 C753 C704 107.8 . .
C703 C752 C753 C704 59.2 . .
C702 C752 C753 C704 74.9 . .
C754 C704 C753 C703 -154.9 . .
C703 C704 C753 C754 154.9 . .
C754 C704 C753 C702 -164.1 . .
C703 C704 C753 C702 -9.1 . .
C754 C704 C753 C752 130.4 . .
C703 C704 C753 C752 -74.7 . .
C703 C704 C754 C753 -10.5 . .
C753 C704 C754 C703 10.5 . .
C703 C753 C754 C704 22.2 . .
C702 C753 C754 C704 17.3 . .
C752 C753 C754 C704 -67.3 . .
C702 C753 C754 C703 -4.9 . .
C752 C753 C754 C703 -89.5 . .
C704 C753 C754 C703 -22.2 . .
C753 C703 C754 C704 -156 . .
C702 C703 C754 C704 3 . .
C752 C703 C754 C704 -112.8 . .
C702 C703 C754 C753 159 . .
C704 C703 C754 C753 156 . .
C752 C703 C754 C753 43.2 . .
N701 N751 C705 C755 -40.6 . .
C701 N751 C705 C755 158 . .
C751 N751 C705 C755 -174.3 . .
C763 N751 C705 C755 33.4 . .
C759 N751 C705 C755 -87.3 . .
C713 N751 C705 C755 21 . .
C709 N751 C705 C755 -68.8 . .
N701 N751 C705 C706 -135.6 . .
C701 N751 C705 C706 63 . .
C751 N751 C705 C706 90.7 . .
C763 N751 C705 C706 -61.6 . .
C759 N751 C705 C706 177.7 . .
C713 N751 C705 C706 -74 . .
C709 N751 C705 C706 -163.8 . .
C755 N751 C705 C706 -95 . .
N701 N751 C705 C756 -97.2 . .
C701 N751 C705 C756 101.4 . .
C751 N751 C705 C756 129.1 . .
C763 N751 C705 C756 -23.2 . .
C759 N751 C705 C756 -143.9 . .
C713 N751 C705 C756 -35.6 . .
C709 N751 C705 C756 -125.4 . .
C755 N751 C705 C756 -56.6 . .
C701 N751 C705 N701 -161.4 . .
C751 N751 C705 N701 -133.8 . .
C763 N751 C705 N701 74 . .
C759 N751 C705 N701 -46.7 . .
C713 N751 C705 N701 61.6 . .
C709 N751 C705 N701 -28.3 . .
C755 N751 C705 N701 40.6 . .
N751 N701 C705 C755 138 . .
C709 N701 C705 C755 -85.2 . .
C759 N701 C705 C755 -106 . .
C713 N701 C705 C755 56.3 . .
C763 N701 C705 C755 58.8 . .
C701 N701 C705 C755 150.3 . .
C751 N701 C705 C755 170.5 . .
C709 N701 C705 N751 136.8 . .
C759 N701 C705 N751 116 . .
C713 N701 C705 N751 -81.7 . .
C763 N701 C705 N751 -79.2 . .
C701 N701 C705 N751 12.3 . .
C751 N701 C705 N751 32.5 . .
N751 N701 C705 C706 49.1 . .
C709 N701 C705 C706 -174.1 . .
C759 N701 C705 C706 165.1 . .
C713 N701 C705 C706 -32.6 . .
C763 N701 C705 C706 -30.1 . .
C701 N701 C705 C706 61.4 . .
C751 N701 C705 C706 81.6 . .
N751 N701 C705 C756 92.7 . .
C709 N701 C705 C756 -130.4 . .
C759 N701 C705 C756 -151.3 . .
C713 N701 C705 C756 11 . .
C763 N701 C705 C756 13.5 . .
C701 N701 C705 C756 105.1 . .
C751 N701 C705 C756 125.3 . .
C755 C705 C706 C756 30.5 . .
N751 C705 C706 C756 120.4 . .
N701 C705 C706 C756 107.8 . .
C755 C705 C706 C707 107.3 . .
N751 C705 C706 C707 -162.8 . .
C756 C705 C706 C707 76.8 . .
N701 C705 C706 C707 -175.4 . .
C755 C705 C706 C757 94.7 . .
N751 C705 C706 C757 -175.4 . .
C756 C705 C706 C757 64.2 . .
N701 C705 C706 C757 172 . .
C756 C706 C707 C757 52.3 . .
C705 C706 C707 C757 -19.7 . .
C756 C706 C707 C708 42.4 . .
C757 C706 C707 C708 -9.9 . .
C705 C706 C707 C708 -29.6 . .
C757 C706 C707 C756 -52.3 . .
C705 C706 C707 C756 -72 . .
C756 C706 C707 C758 91.6 . .
C757 C706 C707 C758 39.3 . .
C705 C706 C707 C758 19.6 . .
C706 C707 C708 C757 16.5 . .
C756 C707 C708 C757 42.4 . .
C758 C707 C708 C757 -60.3 . .
C757 C707 C708 C758 60.3 . .
C706 C707 C708 C758 76.8 . .
C756 C707 C708 C758 102.7 . .
C757 C707 C708 C756 -42.4 . .
C706 C707 C708 C756 -25.9 . .
C758 C707 C708 C756 -102.7 . .
N751 C705 C755 C756 -126.5 . .
C706 C705 C755 C756 -20.6 . .
N701 C705 C755 C756 -137.2 . .
C706 C705 C755 N751 105.9 . .
C756 C705 C755 N751 126.5 . .
N701 C705 C755 N751 -10.7 . .
N701 N751 C755 C705 146.6 . .
C701 N751 C755 C705 -50.1 . .
C751 N751 C755 C705 13.1 . .
C763 N751 C755 C705 -151 . .
C759 N751 C755 C705 99 . .
C713 N751 C755 C705 -164.7 . .
C709 N751 C755 C705 118.2 . .
N701 N751 C755 C756 -160 . .
C701 N751 C755 C756 3.3 . .
C751 N751 C755 C756 66.5 . .
C705 N751 C755 C756 53.4 . .
C763 N751 C755 C756 -97.6 . .
C759 N751 C755 C756 152.4 . .
C713 N751 C755 C756 -111.3 . .
C709 N751 C755 C756 171.6 . .
C707 C706 C756 C757 -32.6 . .
C705 C706 C756 C757 108.5 . .
C707 C706 C756 C755 -164.6 . .
C757 C706 C756 C755 -131.9 . .
C705 C706 C756 C755 -23.4 . .
C757 C706 C756 C707 32.6 . .
C705 C706 C756 C707 141.1 . .
C707 C706 C756 C705 -141.1 . .
C757 C706 C756 C705 -108.5 . .
C707 C706 C756 C708 -26.5 . .
C757 C706 C756 C708 6.1 . .
C705 C706 C756 C708 114.6 . .
C705 C755 C756 C706 31.5 . .
N751 C755 C756 C706 -9.5 . .
C705 C755 C756 C757 -35.8 . .
N751 C755 C756 C757 -76.8 . .
C705 C755 C756 C707 9.6 . .
N751 C755 C756 C707 -31.4 . .
N751 C755 C756 C705 -41 . .
C705 C755 C756 C708 -65.1 . .
N751 C755 C756 C708 -106.1 . .
C757 C707 C756 C706 -111.4 . .
C708 C707 C756 C706 -140.1 . .
C758 C707 C756 C706 -90.8 . .
C706 C707 C756 C757 111.4 . .
C708 C707 C756 C757 -28.7 . .
C758 C707 C756 C757 20.6 . .
C757 C707 C756 C755 -82.5 . .
C706 C707 C756 C755 28.9 . .
C708 C707 C756 C755 -111.2 . .
C758 C707 C756 C755 -61.8 . .
C757 C707 C756 C705 -75.7 . .
C706 C707 C756 C705 35.7 . .
C708 C707 C756 C705 -104.4 . .
C758 C707 C756 C705 -55 . .
C757 C707 C756 C708 28.7 . .
C706 C707 C756 C708 140.1 . .
C758 C707 C756 C708 49.3 . .
C755 C705 C756 C706 -145.3 . .
N751 C705 C756 C706 -75.6 . .
N701 C705 C756 C706 -94.5 . .
C755 C705 C756 C757 154.4 . .
N751 C705 C756 C757 -135.8 . .
C706 C705 C756 C757 -60.2 . .
N701 C705 C756 C757 -154.7 . .
N751 C705 C756 C755 69.8 . .
C706 C705 C756 C755 145.3 . .
N701 C705 C756 C755 50.9 . .
C755 C705 C756 C707 -174.7 . .
N751 C705 C756 C707 -104.9 . .
C706 C705 C756 C707 -29.3 . .
N701 C705 C756 C707 -123.8 . .
C755 C705 C756 C708 139.5 . .
N751 C705 C756 C708 -150.7 . .
C706 C705 C756 C708 -75.2 . .
N701 C705 C756 C708 -169.6 . .
C757 C708 C756 C706 -15.5 . .
C707 C708 C756 C706 29.1 . .
C758 C708 C756 C706 -46.7 . .
C707 C708 C756 C757 44.6 . .
C758 C708 C756 C757 -31.1 . .
C757 C708 C756 C755 86.9 . .
C707 C708 C756 C755 131.5 . .
C758 C708 C756 C755 55.8 . .
C757 C708 C756 C707 -44.6 . .
C758 C708 C756 C707 -75.7 . .
C757 C708 C756 C705 45.3 . .
C707 C708 C756 C705 90 . .
C758 C708 C756 C705 14.2 . .
C758 C708 C757 C707 -109.3 . .
C756 C708 C757 C707 105.1 . .
C707 C708 C757 C706 -58.6 . .
C758 C708 C757 C706 -167.9 . .
C756 C708 C757 C706 46.5 . .
C707 C708 C757 C758 109.3 . .
C756 C708 C757 C758 -145.6 . .
C707 C708 C757 C756 -105.1 . .
C758 C708 C757 C756 145.6 . .
C706 C707 C757 C708 -164.1 . .
C756 C707 C757 C708 -126.3 . .
C758 C707 C757 C708 85 . .
C708 C707 C757 C706 164.1 . .
C756 C707 C757 C706 37.8 . .
C758 C707 C757 C706 -110.9 . .
C706 C707 C757 C758 110.9 . .
C708 C707 C757 C758 -85 . .
C756 C707 C757 C758 148.7 . .
C706 C707 C757 C756 -37.8 . .
C708 C707 C757 C756 126.3 . .
C758 C707 C757 C756 -148.7 . .
C756 C706 C757 C708 -57.3 . .
C707 C706 C757 C708 64.3 . .
C705 C706 C757 C708 -128.5 . .
C756 C706 C757 C707 -121.6 . .
C705 C706 C757 C707 167.2 . .
C756 C706 C757 C758 136.1 . .
C707 C706 C757 C758 -102.3 . .
C705 C706 C757 C758 64.9 . .
C707 C706 C757 C756 121.6 . .
C705 C706 C757 C756 -71.2 . .
C706 C756 C757 C708 162.9 . .
C755 C756 C757 C708 -114.2 . .
C707 C756 C757 C708 112.4 . .
C705 C756 C757 C708 -137.9 . .
C706 C756 C757 C707 50.5 . .
C755 C756 C757 C707 133.4 . .
C705 C756 C757 C707 109.6 . .
C708 C756 C757 C707 -112.4 . .
C755 C756 C757 C706 82.8 . .
C707 C756 C757 C706 -50.5 . .
C705 C756 C757 C706 59.1 . .
C708 C756 C757 C706 -162.9 . .
C706 C756 C757 C758 -79.1 . .
C755 C756 C757 C758 3.7 . .
C707 C756 C757 C758 -129.7 . .
C705 C756 C757 C758 -20 . .
C708 C756 C757 C758 117.9 . .
C707 C757 C758 C708 104.3 . .
C706 C757 C758 C708 176.1 . .
C756 C757 C758 C708 -131.4 . .
C708 C757 C758 C707 -104.3 . .
C706 C757 C758 C707 71.8 . .
C756 C757 C758 C707 124.3 . .
C707 C708 C758 C757 -35.1 . .
C756 C708 C758 C757 19.2 . .
C757 C708 C758 C707 35.1 . .
C756 C708 C758 C707 54.3 . .
C706 C707 C758 C757 -65.2 . .
C708 C707 C758 C757 48.9 . .
C756 C707 C758 C757 -25.4 . .
C757 C707 C758 C708 -48.9 . .
C706 C707 C758 C708 -114 . .
C756 C707 C758 C708 -74.3 . .
N751 N701 C709 C759 -10.1 . .
C713 N701 C709 C759 159.2 . .
C763 N701 C709 C759 172.4 . .
C701 N701 C709 C759 48.9 . .
C751 N701 C709 C759 41 . .
C705 N701 C709 C759 -52.9 . .
N751 N701 C709 C710 -126.1 . .
C759 N701 C709 C710 -116.1 . .
C713 N701 C709 C710 43.1 . .
C763 N701 C709 C710 56.3 . .
C701 N701 C709 C710 -67.1 . .
C751 N701 C709 C710 -75.1 . .
C705 N701 C709 C710 -169 . .
N751 N701 C709 C760 -98.9 . .
C759 N701 C709 C760 -88.8 . .
C713 N701 C709 C760 70.4 . .
C763 N701 C709 C760 83.6 . .
C701 N701 C709 C760 -39.9 . .
C751 N701 C709 C760 -47.8 . .
C705 N701 C709 C760 -141.7 . .
C759 N701 C709 N751 10.1 . .
C713 N701 C709 N751 169.2 . .
C763 N701 C709 N751 -177.5 . .
C701 N701 C709 N751 59 . .
C751 N701 C709 N751 51.1 . .
C705 N701 C709 N751 -42.8 . .
N701 N751 C709 C759 169.4 . .
C701 N751 C709 C759 70.3 . .
C751 N751 C709 C759 53.5 . .
C705 N751 C709 C759 -67.7 . .
C763 N751 C709 C759 171.1 . .
C713 N751 C709 C759 161 . .
C755 N751 C709 C759 -104.5 . .
C701 N751 C709 N701 -99 . .
C751 N751 C709 N701 -115.8 . .
C705 N751 C709 N701 122.9 . .
C763 N751 C709 N701 1.7 . .
C759 N751 C709 N701 -169.4 . .
C713 N751 C709 N701 -8.4 . .
C755 N751 C709 N701 86.2 . .
N701 N751 C709 C710 60.8 . .
C701 N751 C709 C710 -38.2 . .
C751 N751 C709 C710 -55 . .
C705 N751 C709 C710 -176.2 . .
C763 N751 C709 C710 62.6 . .
C759 N751 C709 C710 -108.5 . .
C713 N751 C709 C710 52.4 . .
C755 N751 C709 C710 147 . .
N701 N751 C709 C760 87.4 . .
C701 N751 C709 C760 -11.6 . .
C751 N751 C709 C760 -28.4 . .
C705 N751 C709 C760 -149.6 . .
C763 N751 C709 C760 89.2 . .
C759 N751 C709 C760 -81.9 . .
C713 N751 C709 C760 79 . .
C755 N751 C709 C760 173.6 . .
C759 C709 C710 C760 -8.6 . .
N701 C709 C710 C760 88.4 . .
N751 C709 C710 C760 75.1 . .
C759 C709 C710 C711 42.9 . .
N701 C709 C710 C711 139.9 . .
C760 C709 C710 C711 51.5 . .
N751 C709 C710 C711 126.6 . .
N701 C709 C710 C759 97 . .
C760 C709 C710 C759 8.6 . .
N751 C709 C710 C759 83.6 . .
C759 C709 C710 C712 24.6 . .
N701 C709 C710 C712 121.6 . .
C760 C709 C710 C712 33.2 . .
N751 C709 C710 C712 108.3 . .
C760 C710 C711 C712 -101.6 . .
C709 C710 C711 C712 -162 . .
C759 C710 C711 C712 -150.1 . .
C760 C710 C711 C761 -26.8 . .
C709 C710 C711 C761 -87.2 . .
C759 C710 C711 C761 -75.3 . .
C712 C710 C711 C761 74.8 . .
C709 C710 C711 C760 -60.4 . .
C759 C710 C711 C760 -48.5 . .
C712 C710 C711 C760 101.6 . .
C760 C710 C711 C762 -19.9 . .
C709 C710 C711 C762 -80.3 . .
C759 C710 C711 C762 -68.4 . .
C712 C710 C711 C762 81.7 . .
C760 C711 C712 C761 80.3 . .
C710 C711 C712 C761 104 . .
C762 C711 C712 C761 -23 . .
C761 C711 C712 C762 23 . .
C760 C711 C712 C762 103.3 . .
C710 C711 C712 C762 127 . .
C761 C711 C712 C760 -80.3 . .
C710 C711 C712 C760 23.6 . .
C762 C711 C712 C760 -103.3 . .
C761 C711 C712 C710 -104 . .
C760 C711 C712 C710 -23.6 . .
C762 C711 C712 C710 -127 . .
C760 C710 C712 C711 64.3 . .
C709 C710 C712 C711 30.3 . .
C759 C710 C712 C711 39.5 . .
C760 C710 C712 C761 7.9 . .
C709 C710 C712 C761 -26.2 . .
C711 C710 C712 C761 -56.5 . .
C759 C710 C712 C761 -16.9 . .
C760 C710 C712 C762 19.7 . .
C709 C710 C712 C762 -14.4 . .
C711 C710 C712 C762 -44.7 . .
C759 C710 C712 C762 -5.1 . .
C709 C710 C712 C760 -34 . .
C711 C710 C712 C760 -64.3 . .
C759 C710 C712 C760 -24.8 . .
C710 C709 C759 N701 118 . .
C760 C709 C759 N701 114.4 . .
N751 C709 C759 N701 -2.5 . .
N701 C709 C759 C760 -114.4 . .
C710 C709 C759 C760 3.6 . .
N751 C709 C759 C760 -116.9 . .
N701 C709 C759 N751 2.5 . .
C710 C709 C759 N751 120.5 . .
C760 C709 C759 N751 116.9 . .
N701 C709 C759 C710 -118 . .
C760 C709 C759 C710 -3.6 . .
N751 C709 C759 C710 -120.5 . .
N751 N701 C759 C709 172.7 . .
C713 N701 C759 C709 -27.6 . .
C763 N701 C759 C709 -13.5 . .
C701 N701 C759 C709 -139.2 . .
C751 N701 C759 C709 -140.2 . .
C705 N701 C759 C709 132.6 . .
N751 N701 C759 C760 -128.2 . .
C709 N701 C759 C760 59 . .
C713 N701 C759 C760 31.4 . .
C763 N701 C759 C760 45.5 . .
C701 N701 C759 C760 -80.2 . .
C751 N701 C759 C760 -81.1 . .
C705 N701 C759 C760 -168.4 . .
C709 N701 C759 N751 -172.7 . .
C713 N701 C759 N751 159.6 . .
C763 N701 C759 N751 173.8 . .
C701 N701 C759 N751 48 . .
C751 N701 C759 N751 47.1 . .
C705 N701 C759 N751 -40.1 . .
N751 N701 C759 C710 -146.9 . .
C709 N701 C759 C710 40.3 . .
C713 N701 C759 C710 12.7 . .
C763 N701 C759 C710 26.8 . .
C701 N701 C759 C710 -98.9 . .
C751 N701 C759 C710 -99.9 . .
C705 N701 C759 C710 172.9 . .
N701 N751 C759 C709 -6.8 . .
C701 N751 C759 C709 -115.7 . .
C751 N751 C759 C709 -126 . .
C705 N751 C759 C709 117.1 . .
C763 N751 C759 C709 -9.5 . .
C713 N751 C759 C709 -18.6 . .
C755 N751 C759 C709 76.9 . .
C701 N751 C759 N701 -108.9 . .
C751 N751 C759 N701 -119.2 . .
C705 N751 C759 N701 123.9 . .
C763 N751 C759 N701 -2.7 . .
C713 N751 C759 N701 -11.8 . .
C709 N751 C759 N701 6.8 . .
C755 N751 C759 N701 83.8 . .
N701 N751 C759 C760 57.3 . .
C701 N751 C759 C760 -51.6 . .
C751 N751 C759 C760 -61.8 . .
C705 N751 C759 C760 -178.7 . .
C763 N751 C759 C760 54.7 . .
C713 N751 C759 C760 45.5 . .
C709 N751 C759 C760 64.2 . .
C755 N751 C759 C760 141.1 . .
N701 N751 C759 C710 35.8 . .
C701 N751 C759 C710 -73.2 . .
C751 N751 C759 C710 -83.4 . .
C705 N751 C759 C710 159.7 . .
C763 N751 C759 C710 33.1 . .
C713 N751 C759 C710 23.9 . .
C709 N751 C759 C710 42.6 . .
C755 N751 C759 C710 119.5 . .
C760 C710 C759 C709 170.4 . .
C711 C710 C759 C709 -140.6 . .
C712 C710 C759 C709 -162.3 . .
C760 C710 C759 N701 114.1 . .
C709 C710 C759 N701 -56.3 . .
C711 C710 C759 N701 163 . .
C712 C710 C759 N701 141.4 . .
C709 C710 C759 C760 -170.4 . .
C711 C710 C759 C760 49 . .
C712 C710 C759 C760 27.3 . .
C760 C710 C759 N751 102.5 . .
C709 C710 C759 N751 -67.9 . .
C711 C710 C759 N751 151.5 . .
C712 C710 C759 N751 129.8 . .
C709 C710 C760 C711 125.6 . .
C759 C710 C760 C711 122.7 . .
C712 C710 C760 C711 -35.6 . .
C711 C710 C760 C709 -125.6 . .
C759 C710 C760 C709 -2.9 . .
C712 C710 C760 C709 -161.3 . .
C709 C710 C760 C759 2.9 . .
C711 C710 C760 C759 -122.7 . .
C712 C710 C760 C759 -158.4 . .
C709 C710 C760 C761 152.2 . .
C711 C710 C760 C761 26.6 . .
C759 C710 C760 C761 149.3 . .
C712 C710 C760 C761 -9 . .
C709 C710 C760 C712 161.3 . .
C711 C710 C760 C712 35.6 . .
C759 C710 C760 C712 158.4 . .
C712 C711 C760 C710 79.9 . .
C761 C711 C760 C710 153.8 . .
C762 C711 C760 C710 163.7 . .
C712 C711 C760 C709 157.3 . .
C761 C711 C760 C709 -128.8 . .
C710 C711 C760 C709 77.4 . .
C762 C711 C760 C709 -119 . .
C712 C711 C760 C759 -177 . .
C761 C711 C760 C759 -103.1 . .
C710 C711 C760 C759 103.1 . .
C762 C711 C760 C759 -93.2 . .
C712 C711 C760 C761 -73.9 . .
C710 C711 C760 C761 -153.8 . .
C762 C711 C760 C761 9.9 . .
C761 C711 C760 C712 73.9 . .
C710 C711 C760 C712 -79.9 . .
C762 C711 C760 C712 83.8 . .
C759 C709 C760 C710 172.3 . .
N701 C709 C760 C710 -103.8 . .
N751 C709 C760 C710 -118.7 . .
C759 C709 C760 C711 86.2 . .
N701 C709 C760 C711 170.1 . .
C710 C709 C760 C711 -86 . .
N751 C709 C760 C711 155.3 . .
N701 C709 C760 C759 83.9 . .
C710 C709 C760 C759 -172.3 . .
N751 C709 C760 C759 69.1 . .
C759 C709 C760 C761 23.8 . .
N701 C709 C760 C761 107.7 . .
C710 C709 C760 C761 -148.4 . .
N751 C709 C760 C761 92.9 . .
C759 C709 C760 C712 120.3 . .
N701 C709 C760 C712 -155.8 . .
C710 C709 C760 C712 -51.9 . .
N751 C709 C760 C712 -170.6 . .
C709 C759 C760 C710 -7.6 . .
N701 C759 C760 C710 -68.9 . .
N751 C759 C760 C710 -86 . .
C709 C759 C760 C711 -108.2 . .
N701 C759 C760 C711 -169.4 . .
N751 C759 C760 C711 173.4 . .
C710 C759 C760 C711 -100.5 . .
N701 C759 C760 C709 -61.2 . .
N751 C759 C760 C709 -78.4 . .
C710 C759 C760 C709 7.6 . .
C709 C759 C760 C761 -162.7 . .
N701 C759 C760 C761 136.1 . .
N751 C759 C760 C761 118.9 . .
C710 C759 C760 C761 -155.1 . .
C709 C759 C760 C712 -112.8 . .
N701 C759 C760 C712 -174.1 . .
N751 C759 C760 C712 168.7 . .
C710 C759 C760 C712 -105.2 . .
C711 C712 C760 C710 -100.6 . .
C761 C712 C760 C710 -171.2 . .
C762 C712 C760 C710 -160.2 . .
C761 C712 C760 C711 -70.6 . .
C762 C712 C760 C711 -59.6 . .
C710 C712 C760 C711 100.6 . .
C711 C712 C760 C709 -50.4 . .
C761 C712 C760 C709 -121 . .
C762 C712 C760 C709 -110 . .
C710 C712 C760 C709 50.2 . .
C711 C712 C760 C759 6.8 . .
C761 C712 C760 C759 -63.8 . .
C762 C712 C760 C759 -52.8 . .
C710 C712 C760 C759 107.4 . .
C711 C712 C760 C761 70.6 . .
C762 C712 C760 C761 11 . .
C710 C712 C760 C761 171.2 . .
C712 C711 C761 C762 -106.2 . .
C760 C711 C761 C762 155.6 . .
C710 C711 C761 C762 166.3 . .
C760 C711 C761 C712 -98.2 . .
C710 C711 C761 C712 -87.5 . .
C762 C711 C761 C712 106.2 . .
C712 C711 C761 C760 98.2 . .
C710 C711 C761 C760 10.7 . .
C762 C711 C761 C760 -155.6 . .
C711 C712 C761 C762 91 . .
C760 C712 C761 C762 146.5 . .
C710 C712 C761 C762 143.5 . .
C762 C712 C761 C711 -91 . .
C760 C712 C761 C711 55.5 . .
C710 C712 C761 C711 52.5 . .
C711 C712 C761 C760 -55.5 . .
C762 C712 C761 C760 -146.5 . .
C710 C712 C761 C760 -2.9 . .
C710 C760 C761 C762 -88 . .
C711 C760 C761 C762 -50 . .
C709 C760 C761 C762 46.4 . .
C759 C760 C761 C762 56.4 . .
C712 C760 C761 C762 -100.3 . .
C710 C760 C761 C711 -38 . .
C709 C760 C761 C711 96.4 . .
C759 C760 C761 C711 106.4 . .
C712 C760 C761 C711 -50.3 . .
C710 C760 C761 C712 12.3 . .
C711 C760 C761 C712 50.3 . .
C709 C760 C761 C712 146.7 . .
C759 C760 C761 C712 156.7 . .
C712 C761 C762 C711 -49.3 . .
C760 C761 C762 C711 38.5 . .
C711 C761 C762 C712 49.3 . .
C760 C761 C762 C712 87.8 . .
C712 C711 C762 C761 69.2 . .
C760 C711 C762 C761 -25 . .
C710 C711 C762 C761 -16.7 . .
C761 C711 C762 C712 -69.2 . .
C760 C711 C762 C712 -94.2 . .
C710 C711 C762 C712 -86 . .
C711 C712 C762 C761 -77.2 . .
C760 C712 C762 C761 -29.9 . .
C710 C712 C762 C761 -36.4 . .
C761 C712 C762 C711 77.2 . .
C760 C712 C762 C711 47.3 . .
C710 C712 C762 C711 40.8 . .
N751 N701 C713 C763 -38.3 . .
C709 N701 C713 C763 149.4 . .
C759 N701 C713 C763 162 . .
C701 N701 C713 C763 -83 . .
C751 N701 C713 C763 -96.6 . .
C705 N701 C713 C763 6.8 . .
N751 N701 C713 C764 -164.9 . .
C709 N701 C713 C764 22.8 . .
C759 N701 C713 C764 35.4 . .
C763 N701 C713 C764 -126.6 . .
C701 N701 C713 C764 150.4 . .
C751 N701 C713 C764 136.8 . .
C705 N701 C713 C764 -119.8 . .
N751 N701 C713 C714 -110.3 . .
C709 N701 C713 C714 77.4 . .
C759 N701 C713 C714 90 . .
C763 N701 C713 C714 -72 . .
C701 N701 C713 C714 -154.9 . .
C751 N701 C713 C714 -168.6 . .
C705 N701 C713 C714 -65.2 . .
C709 N701 C713 N751 -172.3 . .
C759 N701 C713 N751 -159.7 . .
C763 N701 C713 N751 38.3 . .
C701 N701 C713 N751 -44.6 . .
C751 N701 C713 N751 -58.3 . .
C705 N701 C713 N751 45.1 . .
N701 N751 C713 C763 138.2 . .
C701 N751 C713 C763 -105 . .
C751 N751 C713 C763 -126.3 . .
C705 N751 C713 C763 39.4 . .
C759 N751 C713 C763 149.9 . .
C709 N751 C713 C763 143.5 . .
C755 N751 C713 C763 52.8 . .
N701 N751 C713 C764 30 . .
C701 N751 C713 C764 146.8 . .
C751 N751 C713 C764 125.5 . .
C705 N751 C713 C764 -68.8 . .
C763 N751 C713 C764 -108.2 . .
C759 N751 C713 C764 41.7 . .
C709 N751 C713 C764 35.3 . .
C755 N751 C713 C764 -55.4 . .
C701 N751 C713 N701 116.8 . .
C751 N751 C713 N701 95.5 . .
C705 N751 C713 N701 -98.8 . .
C763 N751 C713 N701 -138.2 . .
C759 N751 C713 N701 11.7 . .
C709 N751 C713 N701 5.3 . .
C755 N751 C713 N701 -85.4 . .
N701 N751 C713 C714 76.1 . .
C701 N751 C713 C714 -167.2 . .
C751 N751 C713 C714 171.5 . .
C705 N751 C713 C714 -22.7 . .
C763 N751 C713 C714 -62.1 . .
C759 N751 C713 C714 87.7 . .
C709 N751 C713 C714 81.4 . .
C755 N751 C713 C714 -9.4 . .
C763 C713 C714 C764 137.8 . .
N701 C713 C714 C764 -145 . .
N751 C713 C714 C764 -164.7 . .
C763 C713 C714 C715 83.2 . .
C764 C713 C714 C715 -54.6 . .
N701 C713 C714 C715 160.3 . .
N751 C713 C714 C715 140.6 . .
C764 C713 C714 C763 -137.8 . .
N701 C713 C714 C763 77.1 . .
N751 C713 C714 C763 57.5 . .
C763 C713 C714 C765 125.1 . .
C764 C713 C714 C765 -12.8 . .
N701 C713 C714 C765 -157.8 . .
N751 C713 C714 C765 -177.5 . .
C763 C713 C714 C766 99.4 . .
C764 C713 C714 C766 -38.5 . .
N701 C713 C714 C766 176.5 . .
N751 C713 C714 C766 156.8 . .
C764 C714 C715 C766 -4.1 . .
C763 C714 C715 C766 48.4 . .
C713 C714 C715 C766 27.5 . .
C765 C714 C715 C766 -21.9 . .
C764 C714 C715 C716 -71.5 . .
C763 C714 C715 C716 -19 . .
C713 C714 C715 C716 -39.8 . .
C765 C714 C715 C716 -89.2 . .
C766 C714 C715 C716 -67.3 . .
C764 C714 C715 C765 17.8 . .
C763 C714 C715 C765 70.3 . .
C713 C714 C715 C765 49.4 . .
C766 C714 C715 C765 21.9 . .
C714 C715 C716 C766 86 . .
C765 C715 C716 C766 13.3 . .
N701 C713 C763 C764 -147.9 . .
C714 C713 C763 C764 -39.2 . .
N751 C713 C763 C764 -160.9 . .
C764 C713 C763 N701 147.9 . .
C714 C713 C763 N701 108.7 . .
N751 C713 C763 N701 -13 . .
C764 C713 C763 N751 160.9 . .
N701 C713 C763 N751 13 . .
C714 C713 C763 N751 121.7 . .
C764 C713 C763 C714 39.2 . .
N701 C713 C763 C714 -108.7 . .
N751 C713 C763 C714 -121.7 . .
N751 N701 C763 C713 144.7 . .
C709 N701 C763 C713 -37 . .
C759 N701 C763 C713 -29.5 . .
C701 N701 C763 C713 98.5 . .
C751 N701 C763 C713 91.6 . .
C705 N701 C763 C713 -174.3 . .
N751 N701 C763 C764 168.2 . .
C709 N701 C763 C764 -13.4 . .
C759 N701 C763 C764 -6 . .
C713 N701 C763 C764 23.5 . .
C701 N701 C763 C764 122 . .
C751 N701 C763 C764 115.1 . .
C705 N701 C763 C764 -150.8 . .
C709 N701 C763 N751 178.3 . .
C759 N701 C763 N751 -174.2 . .
C713 N701 C763 N751 -144.7 . .
C701 N701 C763 N751 -46.2 . .
C751 N701 C763 N751 -53.1 . .
C705 N701 C763 N751 41 . .
N751 N701 C763 C714 -132.7 . .
C709 N701 C763 C714 45.7 . .
C759 N701 C763 C714 53.1 . .
C713 N701 C763 C714 82.6 . .
C701 N701 C763 C714 -178.9 . .
C751 N701 C763 C714 174.2 . .
C705 N701 C763 C714 -91.7 . .
N701 N751 C763 C713 -34.5 . .
C701 N751 C763 C713 77.2 . .
C751 N751 C763 C713 59.7 . .
C705 N751 C763 C713 -147.9 . .
C759 N751 C763 C713 -32.2 . .
C709 N751 C763 C713 -35.4 . .
C755 N751 C763 C713 -127.1 . .
N701 N751 C763 C764 -15.6 . .
C701 N751 C763 C764 96.1 . .
C751 N751 C763 C764 78.6 . .
C705 N751 C763 C764 -129 . .
C759 N751 C763 C764 -13.3 . .
C713 N751 C763 C764 18.9 . .
C709 N751 C763 C764 -16.5 . .
C755 N751 C763 C764 -108.2 . .
C701 N751 C763 N701 111.7 . .
C751 N751 C763 N701 94.2 . .
C705 N751 C763 N701 -113.5 . .
C759 N751 C763 N701 2.2 . .
C713 N751 C763 N701 34.5 . .
C709 N751 C763 N701 -0.9 . .
C755 N751 C763 N701 -92.7 . .
N701 N751 C763 C714 55.6 . .
C701 N751 C763 C714 167.3 . .
C751 N751 C763 C714 149.8 . .
C705 N751 C763 C714 -57.9 . .
C759 N751 C763 C714 57.8 . .
C713 N751 C763 C714 90 . .
C709 N751 C763 C714 54.6 . .
C755 N751 C763 C714 -37.1 . .
C764 C714 C763 C713 -31.9 . .
C715 C714 C763 C713 -108.4 . .
C765 C714 C763 C713 -53.7 . .
C766 C714 C763 C713 -81.5 . .
C715 C714 C763 C764 -76.4 . .
C713 C714 C763 C764 31.9 . .
C765 C714 C763 C764 -21.8 . .
C766 C714 C763 C764 -49.5 . .
C764 C714 C763 N701 -107.2 . .
C715 C714 C763 N701 176.4 . .
C713 C714 C763 N701 -75.3 . .
C765 C714 C763 N701 -129 . .
C766 C714 C763 N701 -156.7 . .
C764 C714 C763 N751 -126.7 . .
C715 C714 C763 N751 156.8 . .
C713 C714 C763 N751 -94.8 . .
C765 C714 C763 N751 -148.5 . .
C766 C714 C763 N751 -176.3 . .
C763 C713 C764 C765 21.3 . .
N701 C713 C764 C765 137.8 . .
C714 C713 C764 C765 68.1 . .
N751 C713 C764 C765 121.3 . .
N701 C713 C764 C763 116.5 . .
C714 C713 C764 C763 46.9 . .
N751 C713 C764 C763 100 . .
C763 C713 C764 C714 -46.9 . .
N701 C713 C764 C714 69.7 . .
N751 C713 C764 C714 53.2 . .
C763 C713 C764 C766 17.7 . .
N701 C713 C764 C766 134.2 . .
C714 C713 C764 C766 64.5 . .
N751 C713 C764 C766 117.7 . .
N701 C763 C764 C713 -34.4 . .
N751 C763 C764 C713 -27.9 . .
C714 C763 C764 C713 -129.8 . .
C713 C763 C764 C765 -168.4 . .
N701 C763 C764 C765 157.2 . .
N751 C763 C764 C765 163.7 . .
C714 C763 C764 C765 61.8 . .
C713 C763 C764 C714 129.8 . .
N701 C763 C764 C714 95.4 . .
N751 C763 C764 C714 101.9 . .
C713 C763 C764 C766 -165.6 . .
N701 C763 C764 C766 160 . .
N751 C763 C764 C766 166.5 . .
C714 C763 C764 C766 64.6 . .
C715 C714 C764 C713 137.7 . .
C763 C714 C764 C713 14.8 . .
C765 C714 C764 C713 161 . .
C766 C714 C764 C713 134.9 . .
C715 C714 C764 C765 -23.3 . .
C763 C714 C764 C765 -146.3 . .
C713 C714 C764 C765 -161 . .
C766 C714 C764 C765 -26.1 . .
C715 C714 C764 C763 123 . .
C713 C714 C764 C763 -14.8 . .
C765 C714 C764 C763 146.3 . .
C766 C714 C764 C763 120.1 . .
C715 C714 C764 C766 2.8 . .
C763 C714 C764 C766 -120.1 . .
C713 C714 C764 C766 -134.9 . .
C765 C714 C764 C766 26.1 . .
C713 C764 C765 C766 -5.6 . .
C763 C764 C765 C766 5.3 . .
C714 C764 C765 C766 61.7 . .
C713 C764 C765 C715 -47.5 . .
C763 C764 C765 C715 -36.5 . .
C714 C764 C765 C715 19.9 . .
C766 C764 C765 C715 -41.8 . .
C713 C764 C765 C714 -67.3 . .
C763 C764 C765 C714 -56.4 . .
C766 C764 C765 C714 -61.7 . .
C716 C715 C765 C766 -23.3 . .
C714 C715 C765 C766 -136.3 . .
C766 C715 C765 C764 116.1 . .
C716 C715 C765 C764 92.9 . .
C714 C715 C765 C764 -20.2 . .
C766 C715 C765 C714 136.3 . .
C716 C715 C765 C714 113 . .
C764 C714 C765 C766 -124.4 . .
C715 C714 C765 C766 28.7 . .
C763 C714 C765 C766 -97.7 . .
C713 C714 C765 C766 -112.3 . .
C715 C714 C765 C764 153.1 . .
C763 C714 C765 C764 26.7 . .
C713 C714 C765 C764 12.1 . .
C766 C714 C765 C764 124.4 . .
C764 C714 C765 C715 -153.1 . .
C763 C714 C765 C715 -126.5 . .
C713 C714 C765 C715 -141 . .
C766 C714 C765 C715 -28.7 . .
C764 C765 C766 C715 -73.7 . .
C714 C765 C766 C715 -31.4 . .
C764 C765 C766 C716 -18.1 . .
C715 C765 C766 C716 55.6 . .
C714 C765 C766 C716 24.3 . .
C715 C765 C766 C764 73.7 . .
C714 C765 C766 C764 42.4 . .
C764 C765 C766 C714 -42.4 . .
C715 C765 C766 C714 31.4 . .
C716 C715 C766 C765 154.8 . .
C714 C715 C766 C765 41.2 . .
C714 C715 C766 C716 -113.6 . .
C765 C715 C766 C716 -154.8 . .
C716 C715 C766 C764 116.8 . .
C714 C715 C766 C764 3.2 . .
C765 C715 C766 C764 -38 . .
C716 C715 C766 C714 113.6 . .
C765 C715 C766 C714 -41.2 . .
C715 C716 C766 C765 -64.7 . .
C715 C716 C766 C764 -77.2 . .
C715 C716 C766 C714 -42.3 . .
C713 C764 C766 C765 177.4 . .
C763 C764 C766 C765 -176.4 . .
C714 C764 C766 C765 -114.5 . .
C713 C764 C766 C715 -71.5 . .
C765 C764 C766 C715 111.1 . .
C763 C764 C766 C715 -65.3 . .
C714 C764 C766 C715 -3.4 . .
C713 C764 C766 C716 -11.5 . .
C765 C764 C766 C716 171.1 . .
C763 C764 C766 C716 -5.3 . .
C714 C764 C766 C716 56.5 . .
C713 C764 C766 C714 -68.1 . .
C765 C764 C766 C714 114.5 . .
C763 C764 C766 C714 -61.9 . .
C764 C714 C766 C765 39 . .
C715 C714 C766 C765 -136.4 . .
C763 C714 C766 C765 83.4 . .
C713 C714 C766 C765 65.8 . .
C764 C714 C766 C715 175.3 . .
C763 C714 C766 C715 -140.2 . .
C713 C714 C766 C715 -157.9 . .
C765 C714 C766 C715 136.4 . .
C764 C714 C766 C716 -130.1 . .
C715 C714 C766 C716 54.5 . .
C763 C714 C766 C716 -85.7 . .
C713 C714 C766 C716 -103.4 . .
C765 C714 C766 C716 -169.1 . .
C715 C714 C766 C764 -175.3 . .
C763 C714 C766 C764 44.4 . .
C713 C714 C766 C764 26.8 . .
C765 C714 C766 C764 -39 . .
C813 N801 N851 C801 0.5 . .
C863 N801 N851 C801 16.4 . .
C855 N801 N851 C801 -105.1 . .
C809 N801 N851 C801 146.1 . .
C859 N801 N851 C801 131.3 . .
C805 N801 N851 C801 -123.1 . .
C813 N801 N851 C859 -130.8 . .
C863 N801 N851 C859 -114.9 . .
C855 N801 N851 C859 123.6 . .
C809 N801 N851 C859 14.8 . .
C805 N801 N851 C859 105.6 . .
C801 N801 N851 C859 -131.3 . .
C813 N801 N851 C851 59.9 . .
C863 N801 N851 C851 75.9 . .
C855 N801 N851 C851 -45.6 . .
C809 N801 N851 C851 -154.4 . .
C859 N801 N851 C851 -169.2 . .
C805 N801 N851 C851 -63.6 . .
C801 N801 N851 C851 59.5 . .
C813 N801 N851 C805 123.6 . .
C863 N801 N851 C805 139.5 . .
C855 N801 N851 C805 18 . .
C809 N801 N851 C805 -90.8 . .
C859 N801 N851 C805 -105.6 . .
C801 N801 N851 C805 123.1 . .
C813 N801 N851 C809 -145.6 . .
C863 N801 N851 C809 -129.7 . .
C855 N801 N851 C809 108.8 . .
C859 N801 N851 C809 -14.8 . .
C805 N801 N851 C809 90.8 . .
C801 N801 N851 C809 -146.1 . .
C813 N801 N851 C855 105.6 . .
C863 N801 N851 C855 121.5 . .
C809 N801 N851 C855 -108.8 . .
C859 N801 N851 C855 -123.6 . .
C805 N801 N851 C855 -18 . .
C801 N801 N851 C855 105.1 . .
C863 N801 N851 C813 15.9 . .
C855 N801 N851 C813 -105.6 . .
C809 N801 N851 C813 145.6 . .
C859 N801 N851 C813 130.8 . .
C805 N801 N851 C813 -123.6 . .
C801 N801 N851 C813 -0.5 . .
N801 N851 C801 C851 138.3 . .
C859 N851 C801 C851 -98.2 . .
C805 N851 C801 C851 41.5 . .
C809 N851 C801 C851 -109.9 . .
C855 N851 C801 C851 72.5 . .
C813 N851 C801 C851 138.6 . .
C859 N851 C801 N801 123.5 . .
C851 N851 C801 N801 -138.3 . .
C805 N851 C801 N801 -96.8 . .
C809 N851 C801 N801 111.8 . .
C855 N851 C801 N801 -65.9 . .
C813 N851 C801 N801 0.2 . .
N801 N851 C801 C802 -170.7 . .
C859 N851 C801 C802 -47.3 . .
C851 N851 C801 C802 50.9 . .
C805 N851 C801 C802 92.4 . .
C809 N851 C801 C802 -58.9 . .
C855 N851 C801 C802 123.4 . .
C813 N851 C801 C802 -170.5 . .
N801 N851 C801 C852 154 . .
C859 N851 C801 C852 -82.6 . .
C851 N851 C801 C852 15.6 . .
C805 N851 C801 C852 57.1 . .
C809 N851 C801 C852 -94.3 . .
C855 N851 C801 C852 88.1 . .
C813 N851 C801 C852 154.2 . .
N851 N801 C801 C851 -41.6 . .
C813 N801 C801 C851 138.8 . .
C863 N801 C801 C851 148.5 . .
C855 N801 C801 C851 42.1 . .
C809 N801 C801 C851 -76.9 . .
C859 N801 C801 C851 -79.5 . .
C805 N801 C801 C851 13.6 . .
C813 N801 C801 N851 -179.6 . .
C863 N801 C801 N851 -170 . .
C855 N801 C801 N851 83.7 . .
C809 N801 C801 N851 -35.3 . .
C859 N801 C801 N851 -37.9 . .
C805 N801 C801 N851 55.2 . .
N851 N801 C801 C802 10.2 . .
C813 N801 C801 C802 -169.5 . .
C863 N801 C801 C802 -159.8 . .
C855 N801 C801 C802 93.8 . .
C809 N801 C801 C802 -25.2 . .
C859 N801 C801 C802 -27.8 . .
C805 N801 C801 C802 65.3 . .
N851 N801 C801 C852 -29.4 . .
C813 N801 C801 C852 151 . .
C863 N801 C801 C852 160.7 . .
C855 N801 C801 C852 54.3 . .
C809 N801 C801 C852 -64.7 . .
C859 N801 C801 C852 -67.3 . .
C805 N801 C801 C852 25.8 . .
C851 C801 C802 C852 -25.6 . .
N851 C801 C802 C852 -101.9 . .
N801 C801 C802 C852 -105.4 . .
C851 C801 C802 C803 -77.7 . .
N851 C801 C802 C803 -154.1 . .
N801 C801 C802 C803 -157.6 . .
C852 C801 C802 C803 -52.1 . .
N851 C801 C802 C851 -76.3 . .
N801 C801 C802 C851 -79.8 . .
C852 C801 C802 C851 25.6 . .
C851 C801 C802 C860 142.2 . .
N851 C801 C802 C860 65.8 . .
N801 C801 C802 C860 62.3 . .
C852 C801 C802 C860 167.8 . .
C851 C802 C803 C852 39.9 . .
C860 C802 C803 C852 145.1 . .
C801 C802 C803 C852 70.4 . .
C852 C802 C803 C804 77.9 . .
C851 C802 C803 C804 117.8 . .
C860 C802 C803 C804 -137 . .
C801 C802 C803 C804 148.3 . .
C852 C802 C803 C853 26.5 . .
C851 C802 C803 C853 66.4 . .
C860 C802 C803 C853 171.5 . .
C801 C802 C803 C853 96.8 . .
C852 C802 C803 C851 -39.9 . .
C860 C802 C803 C851 105.2 . .
C801 C802 C803 C851 30.4 . .
C852 C803 C804 C853 -38.5 . .
C802 C803 C804 C853 -89.5 . .
C851 C803 C804 C853 -37.4 . .
C802 C803 C804 C852 -50.9 . .
C853 C803 C804 C852 38.5 . .
C851 C803 C804 C852 1.1 . .
N851 C801 C851 C852 139.8 . .
N801 C801 C851 C852 153.1 . .
C802 C801 C851 C852 37.7 . .
N801 C801 C851 N851 13.3 . .
C802 C801 C851 N851 -102.1 . .
C852 C801 C851 N851 -139.8 . .
N851 C801 C851 C802 102.1 . .
N801 C801 C851 C802 115.4 . .
C852 C801 C851 C802 -37.7 . .
N851 C801 C851 C803 148.6 . .
N801 C801 C851 C803 161.8 . .
C802 C801 C851 C803 46.5 . .
C852 C801 C851 C803 8.8 . .
N801 N851 C851 C801 -88.1 . .
C859 N851 C851 C801 103.7 . .
C805 N851 C851 C801 -147.5 . .
C809 N851 C851 C801 128.6 . .
C855 N851 C851 C801 -124 . .
C813 N851 C851 C801 -54.2 . .
N801 N851 C851 C852 152.9 . .
C801 N851 C851 C852 -119 . .
C859 N851 C851 C852 -15.3 . .
C805 N851 C851 C852 93.5 . .
C809 N851 C851 C852 9.6 . .
C855 N851 C851 C852 117 . .
C813 N851 C851 C852 -173.2 . .
N801 N851 C851 C802 -176.5 . .
C801 N851 C851 C802 -88.5 . .
C859 N851 C851 C802 15.3 . .
C805 N851 C851 C802 124 . .
C809 N851 C851 C802 40.1 . .
C855 N851 C851 C802 147.5 . .
C813 N851 C851 C802 -142.7 . .
N801 N851 C851 C803 -146.4 . .
C801 N851 C851 C803 -58.4 . .
C859 N851 C851 C803 45.4 . .
C805 N851 C851 C803 154.1 . .
C809 N851 C851 C803 70.2 . .
C855 N851 C851 C803 177.6 . .
C813 N851 C851 C803 -112.6 . .
C852 C802 C851 C801 145.4 . .
C803 C802 C851 C801 100.4 . .
C860 C802 C851 C801 -38.7 . .
C803 C802 C851 C852 -45 . .
C860 C802 C851 C852 175.9 . .
C801 C802 C851 C852 -145.4 . .
C852 C802 C851 N851 -159.6 . .
C803 C802 C851 N851 155.4 . .
C860 C802 C851 N851 16.2 . .
C801 C802 C851 N851 55 . .
C852 C802 C851 C803 45 . .
C860 C802 C851 C803 -139.1 . .
C801 C802 C851 C803 -100.4 . .
C852 C803 C851 C801 -168.6 . .
C804 C803 C851 C801 -170.8 . .
C802 C803 C851 C801 -87.6 . .
C853 C803 C851 C801 160.4 . .
C804 C803 C851 C852 -2.2 . .
C802 C803 C851 C852 81 . .
C853 C803 C851 C852 -30.9 . .
C852 C803 C851 N851 -123.5 . .
C804 C803 C851 N851 -125.7 . .
C802 C803 C851 N851 -42.5 . .
C853 C803 C851 N851 -154.5 . .
C852 C803 C851 C802 -81 . .
C804 C803 C851 C802 -83.2 . .
C853 C803 C851 C802 -111.9 . .
C801 C851 C852 C802 -52.4 . .
N851 C851 C852 C802 40.1 . .
C803 C851 C852 C802 -68.1 . .
C801 C851 C852 C803 15.7 . .
N851 C851 C852 C803 108.1 . .
C802 C851 C852 C803 68.1 . .
C801 C851 C852 C853 133.6 . .
N851 C851 C852 C853 -134 . .
C802 C851 C852 C853 -174.1 . .
C803 C851 C852 C853 117.9 . .
C801 C851 C852 C804 20.3 . .
N851 C851 C852 C804 112.7 . .
C802 C851 C852 C804 72.7 . .
C803 C851 C852 C804 4.6 . .
N851 C851 C852 C801 92.4 . .
C802 C851 C852 C801 52.4 . .
C803 C851 C852 C801 -15.7 . .
C803 C802 C852 C851 119.4 . .
C860 C802 C852 C851 -8.4 . .
C801 C802 C852 C851 17.7 . .
C851 C802 C852 C803 -119.4 . .
C860 C802 C852 C803 -127.8 . .
C801 C802 C852 C803 -101.7 . .
C803 C802 C852 C853 -67.7 . .
C851 C802 C852 C853 172.9 . .
C860 C802 C852 C853 164.5 . .
C801 C802 C852 C853 -169.4 . .
C803 C802 C852 C804 -44 . .
C851 C802 C852 C804 -163.3 . .
C860 C802 C852 C804 -171.8 . .
C801 C802 C852 C804 -145.6 . .
C803 C802 C852 C801 101.7 . .
C851 C802 C852 C801 -17.7 . .
C860 C802 C852 C801 -26.1 . .
C804 C803 C852 C851 178.1 . .
C802 C803 C852 C851 -73.5 . .
C853 C803 C852 C851 140.5 . .
C804 C803 C852 C802 -108.4 . .
C853 C803 C852 C802 -146 . .
C851 C803 C852 C802 73.5 . .
C804 C803 C852 C853 37.6 . .
C802 C803 C852 C853 146 . .
C851 C803 C852 C853 -140.5 . .
C802 C803 C852 C804 108.4 . .
C853 C803 C852 C804 -37.6 . .
C851 C803 C852 C804 -178.1 . .
C804 C803 C852 C801 -176.2 . .
C802 C803 C852 C801 -67.9 . .
C853 C803 C852 C801 146.1 . .
C851 C803 C852 C801 5.6 . .
C803 C804 C852 C851 -5.7 . .
C853 C804 C852 C851 125.9 . .
C803 C804 C852 C802 65.7 . .
C853 C804 C852 C802 -162.7 . .
C853 C804 C852 C803 131.6 . .
C803 C804 C852 C853 -131.6 . .
C803 C804 C852 C801 6.1 . .
C853 C804 C852 C801 137.7 . .
N851 C801 C852 C851 -40.6 . .
N801 C801 C852 C851 -30.7 . .
C802 C801 C852 C851 -123.5 . .
C851 C801 C852 C802 123.5 . .
N851 C801 C852 C802 82.9 . .
N801 C801 C852 C802 92.8 . .
C851 C801 C852 C803 -165.8 . .
N851 C801 C852 C803 153.6 . .
N801 C801 C852 C803 163.5 . .
C802 C801 C852 C803 70.7 . .
C851 C801 C852 C853 -67.9 . .
N851 C801 C852 C853 -108.5 . .
N801 C801 C852 C853 -98.6 . .
C802 C801 C852 C853 168.6 . .
C851 C801 C852 C804 -170.3 . .
N851 C801 C852 C804 149.2 . .
N801 C801 C852 C804 159 . .
C802 C801 C852 C804 66.2 . .
C803 C804 C853 C852 31.2 . .
C803 C804 C853 C854 -92.8 . .
C852 C804 C853 C854 -124 . .
C852 C804 C853 C803 -31.2 . .
C851 C852 C853 C804 -160.3 . .
C802 C852 C853 C804 29.5 . .
C803 C852 C853 C804 -33.1 . .
C801 C852 C853 C804 -132.5 . .
C851 C852 C853 C854 -31.3 . .
C802 C852 C853 C854 158.5 . .
C803 C852 C853 C854 95.9 . .
C804 C852 C853 C854 129 . .
C801 C852 C853 C854 -3.5 . .
C851 C852 C853 C803 -127.2 . .
C802 C852 C853 C803 62.6 . .
C804 C852 C853 C803 33.1 . .
C801 C852 C853 C803 -99.4 . .
C852 C803 C853 C804 127.9 . .
C802 C803 C853 C804 101.2 . .
C851 C803 C853 C804 147.5 . .
C804 C803 C853 C852 -127.9 . .
C802 C803 C853 C852 -26.7 . .
C851 C803 C853 C852 19.6 . .
C852 C803 C853 C854 -112.5 . .
C804 C803 C853 C854 119.6 . .
C802 C803 C853 C854 -139.2 . .
C851 C803 C853 C854 -92.9 . .
C804 C853 C854 C154 -92.6 . 1_545
C852 C853 C854 C154 170.6 . 1_545
C803 C853 C854 C154 -142.9 . 1_545
N851 N801 C805 C855 143.1 . .
C813 N801 C805 C855 12.5 . .
C863 N801 C805 C855 -9.4 . .
C809 N801 C805 C855 -136.3 . .
C859 N801 C805 C855 -166.4 . .
C801 N801 C805 C855 115.9 . .
C813 N801 C805 N851 -130.6 . .
C863 N801 C805 N851 -152.5 . .
C855 N801 C805 N851 -143.1 . .
C809 N801 C805 N851 80.6 . .
C859 N801 C805 N851 50.5 . .
C801 N801 C805 N851 -27.2 . .
N851 N801 C805 C806 156.1 . .
C813 N801 C805 C806 25.6 . .
C863 N801 C805 C806 3.6 . .
C855 N801 C805 C806 13 . .
C809 N801 C805 C806 -123.2 . .
C859 N801 C805 C806 -153.4 . .
C801 N801 C805 C806 129 . .
N851 N801 C805 C856 115 . .
C813 N801 C805 C856 -15.6 . .
C863 N801 C805 C856 -37.5 . .
C855 N801 C805 C856 -28.1 . .
C809 N801 C805 C856 -164.4 . .
C859 N801 C805 C856 165.5 . .
C801 N801 C805 C856 87.8 . .
N801 N851 C805 C855 -34.6 . .
C801 N851 C805 C855 89.9 . .
C859 N851 C805 C855 -127.2 . .
C851 N851 C805 C855 117 . .
C809 N851 C805 C855 -105.9 . .
C813 N851 C805 C855 -8.8 . .
C801 N851 C805 N801 124.5 . .
C859 N851 C805 N801 -92.6 . .
C851 N851 C805 N801 151.6 . .
C809 N851 C805 N801 -71.3 . .
C855 N851 C805 N801 34.6 . .
C813 N851 C805 N801 25.8 . .
N801 N851 C805 C806 -59.6 . .
C801 N851 C805 C806 64.9 . .
C859 N851 C805 C806 -152.2 . .
C851 N851 C805 C806 92 . .
C809 N851 C805 C806 -130.9 . .
C855 N851 C805 C806 -25 . .
C813 N851 C805 C806 -33.8 . .
N801 N851 C805 C856 -70.5 . .
C801 N851 C805 C856 54 . .
C859 N851 C805 C856 -163.2 . .
C851 N851 C805 C856 81.1 . .
C809 N851 C805 C856 -141.9 . .
C855 N851 C805 C856 -35.9 . .
C813 N851 C805 C856 -44.7 . .
C855 C805 C806 C807 -111.4 . .
N801 C805 C806 C807 -124.5 . .
N851 C805 C806 C807 -84.7 . .
C856 C805 C806 C807 -72 . .
N801 C805 C806 C855 -13.1 . .
N851 C805 C806 C855 26.7 . .
C856 C805 C806 C855 39.4 . .
C855 C805 C806 C856 -39.4 . .
N801 C805 C806 C856 -52.5 . .
N851 C805 C806 C856 -12.7 . .
C855 C805 C806 C857 -80 . .
N801 C805 C806 C857 -93.1 . .
N851 C805 C806 C857 -53.3 . .
C856 C805 C806 C857 -40.6 . .
C855 C806 C807 C808 -81.1 . .
C805 C806 C807 C808 -50.5 . .
C856 C806 C807 C808 -115.3 . .
C857 C806 C807 C808 -86.5 . .
C855 C806 C807 C858 13.1 . .
C805 C806 C807 C858 43.7 . .
C856 C806 C807 C858 -21.1 . .
C857 C806 C807 C858 7.7 . .
C855 C806 C807 C857 5.4 . .
C805 C806 C807 C857 36 . .
C856 C806 C807 C857 -28.8 . .
C806 C807 C808 C858 126.9 . .
C857 C807 C808 C858 48.6 . .
C858 C807 C808 C857 -48.6 . .
C806 C807 C808 C857 78.3 . .
N851 C805 C855 N801 16.9 . .
C806 C805 C855 N801 -171 . .
C856 C805 C855 N801 129.6 . .
N801 C805 C855 C856 -129.6 . .
N851 C805 C855 C856 -112.7 . .
C806 C805 C855 C856 59.4 . .
N801 C805 C855 C806 171 . .
N851 C805 C855 C806 -172.1 . .
C856 C805 C855 C806 -59.4 . .
N801 C805 C855 N851 -16.9 . .
C806 C805 C855 N851 172.1 . .
C856 C805 C855 N851 112.7 . .
N801 C805 C855 C813 -7.6 . .
N851 C805 C855 C813 9.3 . .
C806 C805 C855 C813 -178.6 . .
C856 C805 C855 C813 122 . .
N851 N801 C855 C805 -36.7 . .
C813 N801 C855 C805 -169.6 . .
C863 N801 C855 C805 172.4 . .
C809 N801 C855 C805 47.4 . .
C859 N801 C855 C805 16.3 . .
C801 N801 C855 C805 -70.1 . .
N851 N801 C855 C856 88.2 . .
C813 N801 C855 C856 -44.7 . .
C863 N801 C855 C856 -62.7 . .
C809 N801 C855 C856 172.3 . .
C859 N801 C855 C856 141.2 . .
C805 N801 C855 C856 124.9 . .
C801 N801 C855 C856 54.7 . .
N851 N801 C855 C806 -64.1 . .
C813 N801 C855 C806 163 . .
C863 N801 C855 C806 145 . .
C809 N801 C855 C806 20 . .
C859 N801 C855 C806 -11.1 . .
C805 N801 C855 C806 -27.4 . .
C801 N801 C855 C806 -97.5 . .
C813 N801 C855 N851 -132.9 . .
C863 N801 C855 N851 -150.9 . .
C809 N801 C855 N851 84.1 . .
C859 N801 C855 N851 53 . .
C805 N801 C855 N851 36.7 . .
C801 N801 C855 N851 -33.4 . .
N851 N801 C855 C813 132.9 . .
C863 N801 C855 C813 -18 . .
C809 N801 C855 C813 -143 . .
C859 N801 C855 C813 -174.1 . .
C805 N801 C855 C813 169.6 . .
C801 N801 C855 C813 99.5 . .
C807 C806 C855 C805 84.7 . .
C856 C806 C855 C805 130.1 . .
C857 C806 C855 C805 89.5 . .
C807 C806 C855 N801 111.8 . .
C805 C806 C855 N801 27.1 . .
C856 C806 C855 N801 157.1 . .
C857 C806 C855 N801 116.6 . .
C807 C806 C855 C856 -45.4 . .
C805 C806 C855 C856 -130.1 . .
C857 C806 C855 C856 -40.5 . .
C807 C806 C855 N851 73.5 . .
C805 C806 C855 N851 -11.2 . .
C856 C806 C855 N851 118.8 . .
C857 C806 C855 N851 78.3 . .
C807 C806 C855 C813 -98.7 . .
C805 C806 C855 C813 176.6 . .
C856 C806 C855 C813 -53.3 . .
C857 C806 C855 C813 -93.9 . .
N801 N851 C855 C805 137.2 . .
C801 N851 C855 C805 -107.6 . .
C859 N851 C855 C805 62.7 . .
C851 N851 C855 C805 -65.5 . .
C809 N851 C855 C805 73.7 . .
C813 N851 C855 C805 170.4 . .
C801 N851 C855 N801 115.1 . .
C859 N851 C855 N801 -74.6 . .
C851 N851 C855 N801 157.2 . .
C805 N851 C855 N801 -137.2 . .
C809 N851 C855 N801 -63.5 . .
C813 N851 C855 N801 33.2 . .
N801 N851 C855 C856 -110.1 . .
C801 N851 C855 C856 5 . .
C859 N851 C855 C856 175.3 . .
C851 N851 C855 C856 47.1 . .
C805 N851 C855 C856 112.6 . .
C809 N851 C855 C856 -173.6 . .
C813 N851 C855 C856 -77 . .
N801 N851 C855 C806 150.2 . .
C801 N851 C855 C806 -94.7 . .
C859 N851 C855 C806 75.6 . .
C851 N851 C855 C806 -52.6 . .
C805 N851 C855 C806 12.9 . .
C809 N851 C855 C806 86.7 . .
C813 N851 C855 C806 -176.7 . .
N801 N851 C855 C813 -33.2 . .
C801 N851 C855 C813 82 . .
C859 N851 C855 C813 -107.7 . .
C851 N851 C855 C813 124 . .
C805 N851 C855 C813 -170.4 . .
C809 N851 C855 C813 -96.7 . .
C805 C855 C856 C857 10.6 . .
N801 C855 C856 C857 -93.6 . .
C806 C855 C856 C857 76.8 . .
N851 C855 C856 C857 -63.2 . .
C813 C855 C856 C857 -120.6 . .
C805 C855 C856 C806 -66.2 . .
N801 C855 C856 C806 -170.3 . .
N851 C855 C856 C806 -139.9 . .
C813 C855 C856 C806 162.7 . .
N801 C855 C856 C805 -104.1 . .
C806 C855 C856 C805 66.2 . .
N851 C855 C856 C805 -73.7 . .
C813 C855 C856 C805 -131.1 . .
C807 C806 C856 C857 40.6 . .
C855 C806 C856 C857 -103.2 . .
C805 C806 C856 C857 -81.7 . .
C807 C806 C856 C855 143.8 . .
C805 C806 C856 C855 21.5 . .
C857 C806 C856 C855 103.2 . .
C807 C806 C856 C805 122.3 . .
C855 C806 C856 C805 -21.5 . .
C857 C806 C856 C805 81.7 . .
C855 C805 C856 C857 -169.3 . .
N801 C805 C856 C857 -122.4 . .
N851 C805 C856 C857 -95.1 . .
C806 C805 C856 C857 88.9 . .
N801 C805 C856 C855 47 . .
N851 C805 C856 C855 74.2 . .
C806 C805 C856 C855 -101.8 . .
C855 C805 C856 C806 101.8 . .
N801 C805 C856 C806 148.7 . .
N851 C805 C856 C806 176 . .
C855 C856 C857 C858 -131.5 . .
C806 C856 C857 C858 -74 . .
C805 C856 C857 C858 -128 . .
C855 C856 C857 C807 -90.5 . .
C806 C856 C857 C807 -33 . .
C805 C856 C857 C807 -87 . .
C855 C856 C857 C808 -78.5 . .
C806 C856 C857 C808 -21 . .
C805 C856 C857 C808 -75 . .
C855 C856 C857 C806 -57.5 . .
C805 C856 C857 C806 -54.1 . .
C808 C807 C857 C856 158.3 . .
C858 C807 C857 C856 -130.5 . .
C806 C807 C857 C856 41.7 . .
C808 C807 C857 C858 -71.2 . .
C806 C807 C857 C858 172.2 . .
C858 C807 C857 C808 71.2 . .
C806 C807 C857 C808 -116.6 . .
C808 C807 C857 C806 116.6 . .
C858 C807 C857 C806 -172.2 . .
C807 C808 C857 C856 -24.8 . .
C858 C808 C857 C856 -105.3 . .
C807 C808 C857 C858 80.5 . .
C858 C808 C857 C807 -80.5 . .
C807 C808 C857 C806 -45.1 . .
C858 C808 C857 C806 -125.6 . .
C807 C806 C857 C856 -129.3 . .
C855 C806 C857 C856 55.5 . .
C805 C806 C857 C856 84.2 . .
C807 C806 C857 C858 -5.8 . .
C855 C806 C857 C858 179 . .
C805 C806 C857 C858 -152.3 . .
C856 C806 C857 C858 123.4 . .
C855 C806 C857 C807 -175.2 . .
C805 C806 C857 C807 -146.5 . .
C856 C806 C857 C807 129.3 . .
C807 C806 C857 C808 30 . .
C855 C806 C857 C808 -145.3 . .
C805 C806 C857 C808 -116.5 . .
C856 C806 C857 C808 159.2 . .
C808 C807 C858 C857 103.7 . .
C806 C807 C858 C857 -9.8 . .
C806 C807 C858 C808 -113.5 . .
C857 C807 C858 C808 -103.7 . .
C856 C857 C858 C807 61.3 . .
C808 C857 C858 C807 -40.7 . .
C806 C857 C858 C807 5.5 . .
C856 C857 C858 C808 102 . .
C807 C857 C858 C808 40.7 . .
C806 C857 C858 C808 46.2 . .
C857 C808 C858 C807 73.8 . .
C807 C808 C858 C857 -73.8 . .
N851 N801 C809 C859 -23.5 . .
C813 N801 C809 C859 118 . .
C863 N801 C809 C859 126.4 . .
C855 N801 C809 C859 -122.5 . .
C805 N801 C809 C859 -100.7 . .
C801 N801 C809 C859 -5 . .
N851 N801 C809 C810 -92.2 . .
C813 N801 C809 C810 49.3 . .
C863 N801 C809 C810 57.7 . .
C855 N801 C809 C810 168.7 . .
C859 N801 C809 C810 -68.7 . .
C805 N801 C809 C810 -169.5 . .
C801 N801 C809 C810 -73.7 . .
C813 N801 C809 N851 141.5 . .
C863 N801 C809 N851 150 . .
C855 N801 C809 N851 -99 . .
C859 N801 C809 N851 23.5 . .
C805 N801 C809 N851 -77.2 . .
C801 N801 C809 N851 18.6 . .
N851 N801 C809 C811 -73.9 . .
C813 N801 C809 C811 67.7 . .
C863 N801 C809 C811 76.1 . .
C855 N801 C809 C811 -172.9 . .
C859 N801 C809 C811 -50.4 . .
C805 N801 C809 C811 -151.1 . .
C801 N801 C809 C811 -55.3 . .
N801 N851 C809 C859 149.6 . .
C801 N851 C809 C859 21.2 . .
C851 N851 C809 C859 -50 . .
C805 N851 C809 C859 -135.9 . .
C855 N851 C809 C859 -160.8 . .
C813 N851 C809 C859 132.3 . .
N801 N851 C809 C810 94.1 . .
C801 N851 C809 C810 -34.3 . .
C859 N851 C809 C810 -55.5 . .
C851 N851 C809 C810 -105.5 . .
C805 N851 C809 C810 168.6 . .
C855 N851 C809 C810 143.7 . .
C813 N851 C809 C810 76.8 . .
C801 N851 C809 N801 -128.4 . .
C859 N851 C809 N801 -149.6 . .
C851 N851 C809 N801 160.4 . .
C805 N851 C809 N801 74.6 . .
C855 N851 C809 N801 49.6 . .
C813 N851 C809 N801 -17.3 . .
N801 N851 C809 C811 109.2 . .
C801 N851 C809 C811 -19.2 . .
C859 N851 C809 C811 -40.4 . .
C851 N851 C809 C811 -90.4 . .
C805 N851 C809 C811 -176.3 . .
C855 N851 C809 C811 158.8 . .
C813 N851 C809 C811 91.9 . .
C859 C809 C810 C811 16 . .
N801 C809 C810 C811 86.2 . .
N851 C809 C810 C811 57 . .
N801 C809 C810 C859 70.2 . .
N851 C809 C810 C859 41 . .
C811 C809 C810 C859 -16 . .
C859 C809 C810 C812 104.8 . .
N801 C809 C810 C812 175 . .
N851 C809 C810 C812 145.7 . .
C811 C809 C810 C812 88.8 . .
C809 C810 C811 C859 -10.7 . .
C812 C810 C811 C859 -128.8 . .
C809 C810 C811 C860 3.4 . .
C859 C810 C811 C860 14.1 . .
C812 C810 C811 C860 -114.8 . .
C809 C810 C811 C812 118.1 . .
C859 C810 C811 C812 128.8 . .
C859 C810 C811 C809 10.7 . .
C812 C810 C811 C809 -118.1 . .
C809 C810 C811 C861 55.9 . .
C859 C810 C811 C861 66.6 . .
C812 C810 C811 C861 -62.2 . .
C859 C809 C811 C810 -161.4 . .
N801 C809 C811 C810 -97.5 . .
N851 C809 C811 C810 -124.8 . .
C810 C809 C811 C859 161.4 . .
N801 C809 C811 C859 64 . .
N851 C809 C811 C859 36.6 . .
C859 C809 C811 C860 21.6 . .
C810 C809 C811 C860 -177 . .
N801 C809 C811 C860 85.5 . .
N851 C809 C811 C860 58.2 . .
C859 C809 C811 C812 133.3 . .
C810 C809 C811 C812 -65.2 . .
N801 C809 C811 C812 -162.7 . .
N851 C809 C811 C812 169.9 . .
C859 C809 C811 C861 70.1 . .
C810 C809 C811 C861 -128.5 . .
N801 C809 C811 C861 134 . .
N851 C809 C811 C861 106.7 . .
C810 C811 C812 C862 -113.8 . .
C859 C811 C812 C862 -70.1 . .
C860 C811 C812 C862 7.2 . .
C809 C811 C812 C862 -92.1 . .
C861 C811 C812 C862 -3.2 . .
C859 C811 C812 C810 43.6 . .
C860 C811 C812 C810 120.9 . .
C809 C811 C812 C810 21.7 . .
C861 C811 C812 C810 110.6 . .
C810 C811 C812 C861 -110.6 . .
C859 C811 C812 C861 -67 . .
C860 C811 C812 C861 10.3 . .
C809 C811 C812 C861 -88.9 . .
C809 C810 C812 C811 -130.1 . .
C859 C810 C812 C811 -76.1 . .
C811 C810 C812 C862 72.9 . .
C809 C810 C812 C862 -57.2 . .
C859 C810 C812 C862 -3.2 . .
C811 C810 C812 C861 61.6 . .
C809 C810 C812 C861 -68.5 . .
C859 C810 C812 C861 -14.5 . .
N801 C809 C859 C810 -108.1 . .
N851 C809 C859 C810 -122.6 . .
C811 C809 C859 C810 5.9 . .
C810 C809 C859 N851 122.6 . .
N801 C809 C859 N851 14.5 . .
C811 C809 C859 N851 128.6 . .
C810 C809 C859 C811 -5.9 . .
N801 C809 C859 C811 -114.1 . .
N851 C809 C859 C811 -128.6 . .
C810 C809 C859 N801 108.1 . .
N851 C809 C859 N801 -14.5 . .
C811 C809 C859 N801 114.1 . .
C810 C809 C859 C860 -42.6 . .
N801 C809 C859 C860 -150.7 . .
N851 C809 C859 C860 -165.2 . .
C811 C809 C859 C860 -36.6 . .
C811 C810 C859 C809 -169.3 . .
C812 C810 C859 C809 -110.3 . .
C811 C810 C859 N851 104.9 . .
C809 C810 C859 N851 -85.8 . .
C812 C810 C859 N851 163.9 . .
C809 C810 C859 C811 169.3 . .
C812 C810 C859 C811 58.9 . .
C811 C810 C859 N801 123 . .
C809 C810 C859 N801 -67.7 . .
C812 C810 C859 N801 -178 . .
C811 C810 C859 C860 -11.1 . .
C809 C810 C859 C860 158.2 . .
C812 C810 C859 C860 47.9 . .
N801 N851 C859 C809 -28.8 . .
C801 N851 C859 C809 -166.7 . .
C851 N851 C859 C809 144.9 . .
C805 N851 C859 C809 46.5 . .
C855 N851 C859 C809 22.5 . .
C813 N851 C859 C809 -54.9 . .
N801 N851 C859 C810 37.9 . .
C801 N851 C859 C810 -100 . .
C851 N851 C859 C810 -148.4 . .
C805 N851 C859 C810 113.2 . .
C809 N851 C859 C810 66.7 . .
C855 N851 C859 C810 89.2 . .
C813 N851 C859 C810 11.8 . .
N801 N851 C859 C811 78.8 . .
C801 N851 C859 C811 -59.1 . .
C851 N851 C859 C811 -107.5 . .
C805 N851 C859 C811 154.1 . .
C809 N851 C859 C811 107.6 . .
C855 N851 C859 C811 130.1 . .
C813 N851 C859 C811 52.6 . .
C801 N851 C859 N801 -137.9 . .
C851 N851 C859 N801 173.7 . .
C805 N851 C859 N801 75.3 . .
C809 N851 C859 N801 28.8 . .
C855 N851 C859 N801 51.3 . .
C813 N851 C859 N801 -26.1 . .
N801 N851 C859 C860 142.5 . .
C801 N851 C859 C860 4.6 . .
C851 N851 C859 C860 -43.8 . .
C805 N851 C859 C860 -142.2 . .
C809 N851 C859 C860 171.3 . .
C855 N851 C859 C860 -166.2 . .
C813 N851 C859 C860 116.4 . .
C810 C811 C859 C809 9.8 . .
C860 C811 C859 C809 -156.9 . .
C812 C811 C859 C809 -55.3 . .
C861 C811 C859 C809 -110.3 . .
C860 C811 C859 C810 -166.7 . .
C812 C811 C859 C810 -65.1 . .
C809 C811 C859 C810 -9.8 . .
C861 C811 C859 C810 -120.1 . .
C810 C811 C859 N851 -99.1 . .
C860 C811 C859 N851 94.3 . .
C812 C811 C859 N851 -164.1 . .
C809 C811 C859 N851 -108.8 . .
C861 C811 C859 N851 140.8 . .
C810 C811 C859 N801 -66.2 . .
C860 C811 C859 N801 127.1 . .
C812 C811 C859 N801 -131.3 . .
C809 C811 C859 N801 -76 . .
C861 C811 C859 N801 173.6 . .
C810 C811 C859 C860 166.7 . .
C812 C811 C859 C860 101.6 . .
C809 C811 C859 C860 156.9 . .
C861 C811 C859 C860 46.6 . .
N851 N801 C859 C809 150.5 . .
C813 N801 C859 C809 -98.5 . .
C863 N801 C859 C809 -74.5 . .
C855 N801 C859 C809 71.9 . .
C805 N801 C859 C809 80.1 . .
C801 N801 C859 C809 175.2 . .
N851 N801 C859 C810 -148.9 . .
C813 N801 C859 C810 -37.9 . .
C863 N801 C859 C810 -13.9 . .
C855 N801 C859 C810 132.5 . .
C809 N801 C859 C810 60.6 . .
C805 N801 C859 C810 140.7 . .
C801 N801 C859 C810 -124.2 . .
C813 N801 C859 N851 111 . .
C863 N801 C859 N851 135 . .
C855 N801 C859 N851 -78.5 . .
C809 N801 C859 N851 -150.5 . .
C805 N801 C859 N851 -70.4 . .
C801 N801 C859 N851 24.7 . .
N851 N801 C859 C811 -118.3 . .
C813 N801 C859 C811 -7.2 . .
C863 N801 C859 C811 16.8 . .
C855 N801 C859 C811 163.2 . .
C809 N801 C859 C811 91.3 . .
C805 N801 C859 C811 171.4 . .
C801 N801 C859 C811 -93.6 . .
N851 N801 C859 C860 -51.3 . .
C813 N801 C859 C860 59.7 . .
C863 N801 C859 C860 83.7 . .
C855 N801 C859 C860 -129.9 . .
C809 N801 C859 C860 158.2 . .
C805 N801 C859 C860 -121.7 . .
C801 N801 C859 C860 -26.6 . .
C810 C811 C860 C861 92.8 . .
C859 C811 C860 C861 104.2 . .
C812 C811 C860 C861 -12.3 . .
C809 C811 C860 C861 94.2 . .
C810 C811 C860 C859 -11.4 . .
C812 C811 C860 C859 -116.5 . .
C809 C811 C860 C859 -10 . .
C861 C811 C860 C859 -104.2 . .
C810 C811 C860 C802 -34.9 . .
C859 C811 C860 C802 -23.5 . .
C812 C811 C860 C802 -140.1 . .
C809 C811 C860 C802 -33.5 . .
C861 C811 C860 C802 -127.7 . .
C809 C859 C860 C861 -29.9 . .
C810 C859 C860 C861 -67.7 . .
N851 C859 C860 C861 165.8 . .
C811 C859 C860 C861 -74.9 . .
N801 C859 C860 C861 -169.3 . .
C809 C859 C860 C811 45.1 . .
C810 C859 C860 C811 7.3 . .
N851 C859 C860 C811 -119.2 . .
N801 C859 C860 C811 -94.4 . .
C809 C859 C860 C802 -151.1 . .
C810 C859 C860 C802 171.1 . .
N851 C859 C860 C802 44.5 . .
C811 C859 C860 C802 163.8 . .
N801 C859 C860 C802 69.4 . .
C852 C802 C860 C861 -118.9 . .
C803 C802 C860 C861 137.6 . .
C851 C802 C860 C861 -125.2 . .
C801 C802 C860 C861 -144.3 . .
C852 C802 C860 C811 -5.7 . .
C803 C802 C860 C811 -109.3 . .
C851 C802 C860 C811 -12.1 . .
C801 C802 C860 C811 -31.2 . .
C852 C802 C860 C859 -24.7 . .
C803 C802 C860 C859 -128.2 . .
C851 C802 C860 C859 -31 . .
C801 C802 C860 C859 -50.1 . .
C811 C860 C861 C862 46.3 . .
C859 C860 C861 C862 98.5 . .
C802 C860 C861 C862 -174.1 . .
C811 C860 C861 C812 10.2 . .
C859 C860 C861 C812 62.4 . .
C802 C860 C861 C812 149.9 . .
C859 C860 C861 C811 52.2 . .
C802 C860 C861 C811 139.7 . .
C811 C812 C861 C862 -174.5 . .
C810 C812 C861 C862 161.1 . .
C811 C812 C861 C860 -10.1 . .
C862 C812 C861 C860 164.4 . .
C810 C812 C861 C860 -34.5 . .
C862 C812 C861 C811 174.5 . .
C810 C812 C861 C811 -24.4 . .
C810 C811 C861 C862 88.6 . .
C859 C811 C861 C862 133 . .
C860 C811 C861 C862 -161.7 . .
C812 C811 C861 C862 5.2 . .
C809 C811 C861 C862 108.4 . .
C810 C811 C861 C860 -109.6 . .
C859 C811 C861 C860 -65.3 . .
C812 C811 C861 C860 167 . .
C809 C811 C861 C860 -89.9 . .
C810 C811 C861 C812 83.4 . .
C859 C811 C861 C812 127.7 . .
C860 C811 C861 C812 -167 . .
C809 C811 C861 C812 103.1 . .
C860 C861 C862 C812 -41.2 . .
C811 C861 C862 C812 -4.6 . .
C811 C812 C862 C861 5.1 . .
C810 C812 C862 C861 -19.6 . .
N851 N801 C813 C864 -172 . .
C863 N801 C813 C864 37.8 . .
C855 N801 C813 C864 -63.1 . .
C809 N801 C813 C864 61.9 . .
C859 N801 C813 C864 109 . .
C805 N801 C813 C864 -69.4 . .
C801 N801 C813 C864 -171.8 . .
N851 N801 C813 C814 158.3 . .
C863 N801 C813 C814 8.1 . .
C855 N801 C813 C814 -92.8 . .
C809 N801 C813 C814 32.2 . .
C859 N801 C813 C814 79.2 . .
C805 N801 C813 C814 -99.1 . .
C801 N801 C813 C814 158.5 . .
C863 N801 C813 N851 -150.1 . .
C855 N801 C813 N851 109 . .
C809 N801 C813 N851 -126.1 . .
C859 N801 C813 N851 -79 . .
C805 N801 C813 N851 102.7 . .
C801 N801 C813 N851 0.3 . .
N851 N801 C813 C855 -109 . .
C863 N801 C813 C855 100.9 . .
C809 N801 C813 C855 125 . .
C859 N801 C813 C855 172 . .
C805 N801 C813 C855 -6.3 . .
C801 N801 C813 C855 -108.7 . .
C801 N851 C813 N801 -179.6 . .
C859 N851 C813 N801 56.9 . .
C851 N851 C813 N801 -145.5 . .
C805 N851 C813 N801 -53.3 . .
C809 N851 C813 N801 32.5 . .
C855 N851 C813 N801 -57.5 . .
N801 N851 C813 C864 9.8 . .
C801 N851 C813 C864 -169.9 . .
C859 N851 C813 C864 66.6 . .
C851 N851 C813 C864 -135.8 . .
C805 N851 C813 C864 -43.5 . .
C809 N851 C813 C864 42.3 . .
C855 N851 C813 C864 -47.7 . .
N801 N851 C813 C814 -24.5 . .
C801 N851 C813 C814 155.9 . .
C859 N851 C813 C814 32.4 . .
C851 N851 C813 C814 -170 . .
C805 N851 C813 C814 -77.8 . .
C809 N851 C813 C814 8 . .
C855 N851 C813 C814 -82 . .
N801 N851 C813 C855 57.5 . .
C801 N851 C813 C855 -122.2 . .
C859 N851 C813 C855 114.3 . .
C851 N851 C813 C855 -88.1 . .
C805 N851 C813 C855 4.2 . .
C809 N851 C813 C855 90 . .
C805 C855 C813 N801 11.6 . .
C856 C855 C813 N801 146.4 . .
C806 C855 C813 N801 -164.5 . .
N851 C855 C813 N801 21 . .
C805 C855 C813 C864 136.9 . .
N801 C855 C813 C864 125.3 . .
C856 C855 C813 C864 -88.3 . .
C806 C855 C813 C864 -39.2 . .
N851 C855 C813 C864 146.3 . .
C805 C855 C813 C814 109.3 . .
N801 C855 C813 C814 97.6 . .
C856 C855 C813 C814 -116 . .
C806 C855 C813 C814 -66.9 . .
N851 C855 C813 C814 118.7 . .
C805 C855 C813 N851 -9.4 . .
N801 C855 C813 N851 -21 . .
C856 C855 C813 N851 125.4 . .
C806 C855 C813 N851 174.5 . .
N801 C813 C814 C864 115.1 . .
N851 C813 C814 C864 122.7 . .
C855 C813 C814 C864 67.8 . .
N801 C813 C814 C815 -169.4 . .
C864 C813 C814 C815 75.5 . .
N851 C813 C814 C815 -161.9 . .
C855 C813 C814 C815 143.3 . .
N801 C813 C814 C863 -40.5 . .
C864 C813 C814 C863 -155.6 . .
N851 C813 C814 C863 -33 . .
C855 C813 C814 C863 -87.8 . .
C864 C814 C815 C816 -90.3 . .
C863 C814 C815 C816 -145.8 . .
C813 C814 C815 C816 -142.6 . .
C863 C814 C815 C864 -55.5 . .
C813 C814 C815 C864 -52.3 . .
N851 N801 C863 C864 -159.9 . .
C813 N801 C863 C864 -118 . .
C855 N801 C863 C864 -37.2 . .
C809 N801 C863 C864 80.8 . .
C859 N801 C863 C864 115.2 . .
C805 N801 C863 C864 -32.4 . .
C801 N801 C863 C864 -150.2 . .
N851 N801 C863 C814 150.5 . .
C813 N801 C863 C814 -167.7 . .
C855 N801 C863 C814 -86.8 . .
C809 N801 C863 C814 31.1 . .
C859 N801 C863 C814 65.5 . .
C805 N801 C863 C814 -82.1 . .
C801 N801 C863 C814 160.1 . .
C815 C814 C863 C864 75.8 . .
C813 C814 C863 C864 23.4 . .
C864 C814 C863 N801 111.5 . .
C815 C814 C863 N801 -172.7 . .
C813 C814 C863 N801 134.9 . .
C815 C814 C864 C863 -118.8 . .
C813 C814 C864 C863 -1.8 . .
C815 C814 C864 C813 -117 . .
C863 C814 C864 C813 1.8 . .
C815 C814 C864 C865 70.4 . .
C863 C814 C864 C865 -170.8 . .
C813 C814 C864 C865 -172.6 . .
C863 C814 C864 C815 118.8 . .
C813 C814 C864 C815 117 . .
N801 C863 C864 C814 -99 . .
N801 C863 C864 C813 88.8 . .
C814 C863 C864 C813 -172.2 . .
N801 C863 C864 C865 59.7 . .
C814 C863 C864 C865 158.6 . .
N801 C863 C864 C815 -146.4 . .
C814 C863 C864 C815 -47.5 . .
N801 C813 C864 C814 -74.5 . .
N851 C813 C864 C814 -77.8 . .
C855 C813 C864 C814 -114.6 . .
N801 C813 C864 C863 -66.8 . .
C814 C813 C864 C863 7.7 . .
N851 C813 C864 C863 -70 . .
C855 C813 C864 C863 -106.9 . .
N801 C813 C864 C865 94.2 . .
C814 C813 C864 C865 168.6 . .
N851 C813 C864 C865 90.9 . .
C855 C813 C864 C865 54 . .
N801 C813 C864 C815 -126.3 . .
C814 C813 C864 C815 -51.8 . .
N851 C813 C864 C815 -129.6 . .
C855 C813 C864 C815 -166.4 . .
C816 C815 C864 C814 107.9 . .
C814 C815 C864 C863 65.4 . .
C816 C815 C864 C863 173.3 . .
C814 C815 C864 C813 77.4 . .
C816 C815 C864 C813 -174.6 . .
C814 C815 C864 C865 -124.4 . .
C816 C815 C864 C865 -16.5 . .
C814 C864 C865 C866 168.4 . .
C863 C864 C865 C866 12.7 . .
C813 C864 C865 C866 1.3 . .
C815 C864 C865 C866 -142.4 . .
C864 C865 C866 C004 -95.9 . .
C003 C004 C866 C865 -92.3 . .
C054 C004 C866 C865 -140.9 . .
C951 C901 C902 C952 -18.2 . .
N951 C901 C902 C952 -10.5 . .
C951 C901 C902 C903 -165 . .
C952 C901 C902 C903 -146.8 . .
N951 C901 C902 C903 -157.4 . .
C951 C901 C902 C953 -128.4 . .
C952 C901 C902 C953 -110.2 . .
N951 C901 C902 C953 -120.7 . .
C952 C902 C903 C953 95.8 . .
C901 C902 C903 C953 158.7 . .
C952 C902 C903 C904 -0.2 . .
C953 C902 C903 C904 -96.1 . .
C901 C902 C903 C904 62.6 . .
C952 C902 C903 C954 113.7 . .
C953 C902 C903 C954 17.8 . .
C901 C902 C903 C954 176.5 . .
C953 C902 C903 C952 -95.8 . .
C901 C902 C903 C952 62.9 . .
C902 C903 C904 C953 91 . .
C954 C903 C904 C953 -22.7 . .
C952 C903 C904 C953 90.9 . .
C952 C901 C951 N951 143.9 . .
C902 C901 C951 N951 153.7 . .
N951 C901 C951 C952 -143.9 . .
C902 C901 C951 C952 9.8 . .
C952 C901 C951 N901 -177.4 . .
N951 C901 C951 N901 38.7 . .
C902 C901 C951 N901 -167.6 . .
C952 C901 C951 C905 -108.3 . .
N951 C901 C951 C905 107.8 . .
C902 C901 C951 C905 -98.5 . .
C903 C902 C952 C901 77.6 . .
C953 C902 C952 C901 147.4 . .
C903 C902 C952 C951 88.1 . .
C953 C902 C952 C951 157.8 . .
C901 C902 C952 C951 10.4 . .
C953 C902 C952 C903 69.8 . .
C901 C902 C952 C903 -77.6 . .
C951 C901 C952 C902 162 . .
N951 C901 C952 C902 170.9 . .
N951 C901 C952 C951 8.8 . .
C902 C901 C952 C951 -162 . .
C951 C901 C952 C903 178.9 . .
N951 C901 C952 C903 -172.3 . .
C902 C901 C952 C903 16.9 . .
C901 C951 C952 C902 -20.6 . .
N951 C951 C952 C902 179.6 . .
N901 C951 C952 C902 156.1 . .
C905 C951 C952 C902 104.7 . .
N951 C951 C952 C901 -159.9 . .
N901 C951 C952 C901 176.6 . .
C905 C951 C952 C901 125.3 . .
C901 C951 C952 C903 -1.2 . .
N951 C951 C952 C903 -161.1 . .
N901 C951 C952 C903 175.4 . .
C905 C951 C952 C903 124.1 . .
C953 C903 C952 C902 -82.6 . .
C904 C903 C952 C902 179.8 . .
C954 C903 C952 C902 -68.7 . .
C902 C903 C952 C901 -101.6 . .
C953 C903 C952 C901 175.8 . .
C904 C903 C952 C901 78.2 . .
C954 C903 C952 C901 -170.3 . .
C902 C903 C952 C951 -101 . .
C953 C903 C952 C951 176.4 . .
C904 C903 C952 C951 78.8 . .
C954 C903 C952 C951 -169.7 . .
C902 C903 C953 C954 127.5 . .
C904 C903 C953 C954 -87.9 . .
C952 C903 C953 C954 142.1 . .
C904 C903 C953 C902 144.5 . .
C954 C903 C953 C902 -127.5 . .
C952 C903 C953 C902 14.5 . .
C902 C903 C953 C904 -144.5 . .
C954 C903 C953 C904 87.9 . .
C952 C903 C953 C904 -130 . .
C952 C902 C953 C954 120.7 . .
C903 C902 C953 C954 -100 . .
C901 C902 C953 C954 -147.6 . .
C952 C902 C953 C903 -139.3 . .
C901 C902 C953 C903 -47.7 . .
C952 C902 C953 C904 -113.8 . .
C903 C902 C953 C904 25.6 . .
C901 C902 C953 C904 -22.1 . .
C903 C904 C953 C954 120.1 . .
C903 C904 C953 C902 -25.4 . .
C902 C953 C954 C903 65.1 . .
C904 C953 C954 C903 -53.4 . .
C902 C903 C954 C953 -52.5 . .
C904 C903 C954 C953 95.4 . .
C952 C903 C954 C953 -38.9 . .
C901 C951 C905 C955 -168 . .
N951 C951 C905 C955 -17.3 . .
C952 C951 C905 C955 104.7 . .
N901 C951 C905 C955 -42.8 . .
C901 C951 C905 C906 -140.8 . .
N951 C951 C905 C906 9.9 . .
C952 C951 C905 C906 131.9 . .
N901 C951 C905 C906 -15.6 . .
C901 C951 C905 N901 -125.2 . .
N951 C951 C905 N901 25.5 . .
C952 C951 C905 N901 147.5 . .
C901 C951 C905 N951 -150.7 . .
C952 C951 C905 N951 122 . .
N901 C951 C905 N951 -25.5 . .
C955 C905 C906 C956 -46.4 . .
N901 C905 C906 C956 -150 . .
N951 C905 C906 C956 -132 . .
C951 C905 C906 C956 -137.3 . .
N901 C905 C906 C955 -103.6 . .
N951 C905 C906 C955 -85.6 . .
C951 C905 C906 C955 -90.8 . .
C955 C905 C906 C907 -137.1 . .
N901 C905 C906 C907 119.3 . .
N951 C905 C906 C907 137.3 . .
C951 C905 C906 C907 132 . .
C955 C905 C906 C957 -88.1 . .
N901 C905 C906 C957 168.4 . .
N951 C905 C906 C957 -173.7 . .
C951 C905 C906 C957 -178.9 . .
C955 C905 C906 N901 103.6 . .
N951 C905 C906 N901 18 . .
C951 C905 C906 N901 12.7 . .
C955 C905 C906 C908 -52.9 . .
N901 C905 C906 C908 -156.5 . .
N951 C905 C906 C908 -138.5 . .
C951 C905 C906 C908 -143.8 . .
C956 C906 C907 C958 -29.8 . .
C955 C906 C907 C958 99.7 . .
C905 C906 C907 C958 114.5 . .
C957 C906 C907 C958 44.4 . .
N901 C906 C907 C958 -166.4 . .
C908 C906 C907 C958 4 . .
C955 C906 C907 C956 129.5 . .
C905 C906 C907 C956 144.3 . .
C957 C906 C907 C956 74.2 . .
N901 C906 C907 C956 -136.6 . .
C908 C906 C907 C956 33.8 . .
C956 C906 C907 C957 -74.2 . .
C955 C906 C907 C957 55.3 . .
C905 C906 C907 C957 70.1 . .
N901 C906 C907 C957 149.2 . .
C908 C906 C907 C957 -40.4 . .
C956 C906 C907 C908 -33.8 . .
C955 C906 C907 C908 95.6 . .
C905 C906 C907 C908 110.5 . .
C957 C906 C907 C908 40.4 . .
N901 C906 C907 C908 -170.4 . .
C956 C907 C908 C958 154.5 . .
C957 C907 C908 C958 -100.7 . .
C906 C907 C908 C958 172.1 . .
C958 C907 C908 C957 100.7 . .
C956 C907 C908 C957 -104.8 . .
C906 C907 C908 C957 -87.1 . .
C958 C907 C908 C956 -154.5 . .
C957 C907 C908 C956 104.8 . .
C906 C907 C908 C956 17.7 . .
C958 C907 C908 C906 -172.1 . .
C956 C907 C908 C906 -17.7 . .
C957 C907 C908 C906 87.1 . .
C956 C906 C908 C958 47 . .
C955 C906 C908 C958 -148.8 . .
C905 C906 C908 C958 -138.4 . .
C907 C906 C908 C958 -5.5 . .
C957 C906 C908 C958 -65.3 . .
N901 C906 C908 C958 154.6 . .
C956 C906 C908 C957 112.3 . .
C955 C906 C908 C957 -83.5 . .
C905 C906 C908 C957 -73.1 . .
C907 C906 C908 C957 59.8 . .
N901 C906 C908 C957 -140 . .
C955 C906 C908 C956 164.2 . .
C905 C906 C908 C956 174.6 . .
C907 C906 C908 C956 -52.5 . .
C957 C906 C908 C956 -112.3 . .
N901 C906 C908 C956 107.6 . .
C956 C906 C908 C907 52.5 . .
C955 C906 C908 C907 -143.3 . .
C905 C906 C908 C907 -132.9 . .
C957 C906 C908 C907 -59.8 . .
N901 C906 C908 C907 160.1 . .
N901 C905 C955 C906 74.2 . .
N951 C905 C955 C906 98.7 . .
C951 C905 C955 C906 107.7 . .
C906 C905 C955 N901 -74.2 . .
N951 C905 C955 N901 24.5 . .
C951 C905 C955 N901 33.5 . .
C906 C905 C955 C956 23.1 . .
N901 C905 C955 C956 97.3 . .
N951 C905 C955 C956 121.8 . .
C951 C905 C955 C956 130.8 . .
C906 C905 C955 N951 -98.7 . .
N901 C905 C955 N951 -24.5 . .
C951 C905 C955 N951 9 . .
C956 C906 C955 C905 146.8 . .
C907 C906 C955 C905 55 . .
C957 C906 C955 C905 96 . .
N901 C906 C955 C905 -67.6 . .
C908 C906 C955 C905 132.5 . .
C956 C906 C955 N901 -145.5 . .
C905 C906 C955 N901 67.6 . .
C907 C906 C955 N901 122.6 . .
C957 C906 C955 N901 163.6 . .
C908 C906 C955 N901 -159.9 . .
C905 C906 C955 C956 -146.8 . .
C907 C906 C955 C956 -91.9 . .
C957 C906 C955 C956 -50.8 . .
N901 C906 C955 C956 145.5 . .
C908 C906 C955 C956 -14.3 . .
C956 C906 C955 N951 -131.6 . .
C905 C906 C955 N951 81.5 . .
C907 C906 C955 N951 136.5 . .
C957 C906 C955 N951 177.5 . .
N901 C906 C955 N951 13.9 . .
C908 C906 C955 N951 -146 . .
C955 C906 C956 C907 -132.4 . .
C905 C906 C956 C907 -117.3 . .
C957 C906 C956 C907 -65.7 . .
N901 C906 C956 C907 112.1 . .
C908 C906 C956 C907 -106.7 . .
C955 C906 C956 C908 -25.7 . .
C905 C906 C956 C908 -10.5 . .
C907 C906 C956 C908 106.7 . .
C957 C906 C956 C908 41 . .
N901 C906 C956 C908 -141.2 . .
C955 C906 C956 C957 -66.7 . .
C905 C906 C956 C957 -51.6 . .
C907 C906 C956 C957 65.7 . .
N901 C906 C956 C957 177.8 . .
C908 C906 C956 C957 -41 . .
C905 C906 C956 C955 15.1 . .
C907 C906 C956 C955 132.4 . .
C957 C906 C956 C955 66.7 . .
N901 C906 C956 C955 -115.5 . .
C908 C906 C956 C955 25.7 . .
C955 C906 C956 C958 -82 . .
C905 C906 C956 C958 -66.8 . .
C907 C906 C956 C958 50.4 . .
C957 C906 C956 C958 -15.3 . .
N901 C906 C956 C958 162.5 . .
C908 C906 C956 C958 -56.3 . .
C958 C907 C956 C906 149.2 . .
C957 C907 C956 C906 95.6 . .
C908 C907 C956 C906 136 . .
C958 C907 C956 C908 13.2 . .
C957 C907 C956 C908 -40.4 . .
C906 C907 C956 C908 -136 . .
C958 C907 C956 C957 53.6 . .
C906 C907 C956 C957 -95.6 . .
C908 C907 C956 C957 40.4 . .
C958 C907 C956 C955 132.7 . .
C957 C907 C956 C955 79.1 . .
C906 C907 C956 C955 -16.5 . .
C908 C907 C956 C955 119.5 . .
C957 C907 C956 C958 -53.6 . .
C906 C907 C956 C958 -149.2 . .
C908 C907 C956 C958 -13.2 . .
C958 C908 C956 C906 -133.6 . .
C957 C908 C956 C906 -62.7 . .
C907 C908 C956 C906 -116.2 . .
C958 C908 C956 C907 -17.4 . .
C957 C908 C956 C907 53.5 . .
C906 C908 C956 C907 116.2 . .
C958 C908 C956 C957 -70.9 . .
C907 C908 C956 C957 -53.5 . .
C906 C908 C956 C957 62.7 . .
C958 C908 C956 C955 -142.6 . .
C957 C908 C956 C955 -71.7 . .
C907 C908 C956 C955 -125.2 . .
C906 C908 C956 C955 -9 . .
C957 C908 C956 C958 70.9 . .
C907 C908 C956 C958 17.4 . .
C906 C908 C956 C958 133.6 . .
C905 C955 C956 C906 -54 . .
N901 C955 C956 C906 36.4 . .
N951 C955 C956 C906 55.8 . .
C905 C955 C956 C907 1.1 . .
C906 C955 C956 C907 55.1 . .
N901 C955 C956 C907 91.5 . .
N951 C955 C956 C907 110.9 . .
C905 C955 C956 C908 105.6 . .
C906 C955 C956 C908 159.5 . .
N901 C955 C956 C908 -164 . .
N951 C955 C956 C908 -144.7 . .
C905 C955 C956 C957 62.4 . .
C906 C955 C956 C957 116.4 . .
N901 C955 C956 C957 152.8 . .
N951 C955 C956 C957 172.1 . .
C905 C955 C956 C958 69.7 . .
C906 C955 C956 C958 123.7 . .
N901 C955 C956 C958 160.1 . .
N951 C955 C956 C958 179.4 . .
C956 C908 C957 C958 -92.5 . .
C907 C908 C957 C958 -46.2 . .
C906 C908 C957 C958 -107.9 . .
C958 C908 C957 C907 46.2 . .
C956 C908 C957 C907 -46.3 . .
C906 C908 C957 C907 -61.7 . .
C958 C908 C957 C956 92.5 . .
C907 C908 C957 C956 46.3 . .
C906 C908 C957 C956 -15.4 . .
C958 C908 C957 C906 107.9 . .
C956 C908 C957 C906 15.4 . .
C907 C908 C957 C906 61.7 . .
C958 C907 C957 C908 -40.3 . .
C956 C907 C957 C908 51.3 . .
C906 C907 C957 C908 76.4 . .
C956 C907 C957 C958 91.6 . .
C906 C907 C957 C958 116.6 . .
C908 C907 C957 C958 40.3 . .
C958 C907 C957 C956 -91.6 . .
C906 C907 C957 C956 25.1 . .
C908 C907 C957 C956 -51.3 . .
C958 C907 C957 C906 -116.6 . .
C956 C907 C957 C906 -25.1 . .
C908 C907 C957 C906 -76.4 . .
C906 C956 C957 C908 138.5 . .
C907 C956 C957 C908 -115.3 . .
C955 C956 C957 C908 121 . .
C958 C956 C957 C908 -52.7 . .
C906 C956 C957 C958 -168.9 . .
C907 C956 C957 C958 -62.6 . .
C908 C956 C957 C958 52.7 . .
C955 C956 C957 C958 173.7 . .
C906 C956 C957 C907 -106.2 . .
C908 C956 C957 C907 115.3 . .
C955 C956 C957 C907 -123.7 . .
C958 C956 C957 C907 62.6 . .
C907 C956 C957 C906 106.2 . .
C908 C956 C957 C906 -138.5 . .
C955 C956 C957 C906 -17.5 . .
C958 C956 C957 C906 168.9 . .
C956 C906 C957 C908 -35.9 . .
C955 C906 C957 C908 111.5 . .
C905 C906 C957 C908 123.7 . .
C907 C906 C957 C908 -96.1 . .
N901 C906 C957 C908 146.9 . .
C956 C906 C957 C958 10.6 . .
C955 C906 C957 C958 158 . .
C905 C906 C957 C958 170.2 . .
C907 C906 C957 C958 -49.5 . .
N901 C906 C957 C958 -166.5 . .
C908 C906 C957 C958 46.5 . .
C956 C906 C957 C907 60.2 . .
C955 C906 C957 C907 -152.5 . .
C905 C906 C957 C907 -140.3 . .
N901 C906 C957 C907 -117 . .
C908 C906 C957 C907 96.1 . .
C955 C906 C957 C956 147.3 . .
C905 C906 C957 C956 159.6 . .
C907 C906 C957 C956 -60.2 . .
N901 C906 C957 C956 -177.2 . .
C908 C906 C957 C956 35.9 . .
C956 C908 C958 C957 74.5 . .
C907 C908 C958 C957 56.4 . .
C906 C908 C958 C957 62.9 . .
C957 C908 C958 C907 -56.4 . .
C956 C908 C958 C907 18.1 . .
C906 C908 C958 C907 6.5 . .
C957 C908 C958 C956 -74.5 . .
C907 C908 C958 C956 -18.1 . .
C906 C908 C958 C956 -11.6 . .
C907 C957 C958 C908 -121.7 . .
C956 C957 C958 C908 -64.7 . .
C906 C957 C958 C908 -69.1 . .
C908 C957 C958 C907 121.7 . .
C956 C957 C958 C907 56.9 . .
C906 C957 C958 C907 52.6 . .
C908 C957 C958 C956 64.7 . .
C907 C957 C958 C956 -56.9 . .
C906 C957 C958 C956 -4.3 . .
C956 C907 C958 C908 -18.9 . .
C957 C907 C958 C908 49.6 . .
C906 C907 C958 C908 -7.1 . .
C956 C907 C958 C957 -68.5 . .
C906 C907 C958 C957 -56.8 . .
C908 C907 C958 C957 -49.6 . .
C957 C907 C958 C956 68.5 . .
C906 C907 C958 C956 11.8 . .
C908 C907 C958 C956 18.9 . .
C906 C956 C958 C908 91.9 . .
C907 C956 C958 C908 157.8 . .
C957 C956 C958 C908 71 . .
C955 C956 C958 C908 60.9 . .
C906 C956 C958 C957 20.9 . .
C907 C956 C958 C957 86.8 . .
C908 C956 C958 C957 -71 . .
C955 C956 C958 C957 -10.1 . .
C906 C956 C958 C907 -65.9 . .
C908 C956 C958 C907 -157.8 . .
C957 C956 C958 C907 -86.8 . .
C955 C956 C958 C907 -96.9 . .
C955 C905 N901 N951 121 . .
C906 C905 N901 N951 140.7 . .
C951 C905 N901 N951 -27.9 . .
C955 C905 N901 C913 -117.5 . .
C906 C905 N901 C913 -97.8 . .
N951 C905 N901 C913 121.5 . .
C951 C905 N901 C913 93.5 . .
C955 C905 N901 C963 -95.8 . .
C906 C905 N901 C963 -76 . .
N951 C905 N901 C963 143.2 . .
C951 C905 N901 C963 115.3 . .
C906 C905 N901 C955 19.7 . .
N951 C905 N901 C955 -121 . .
C951 C905 N901 C955 -148.9 . .
C955 C905 N901 C951 148.9 . .
C906 C905 N901 C951 168.7 . .
N951 C905 N901 C951 27.9 . .
C955 C905 N901 C959 64.4 . .
C906 C905 N901 C959 84.1 . .
N951 C905 N901 C959 -56.6 . .
C951 C905 N901 C959 -84.6 . .
C955 C905 N901 C906 -19.7 . .
N951 C905 N901 C906 -140.7 . .
C951 C905 N901 C906 -168.7 . .
C955 C905 N901 C909 77.1 . .
C906 C905 N901 C909 96.8 . .
N951 C905 N901 C909 -43.9 . .
C951 C905 N901 C909 -71.9 . .
C905 C955 N901 N951 -61.3 . .
C906 C955 N901 N951 149.5 . .
C956 C955 N901 N951 140.7 . .
C905 C955 N901 C913 129.1 . .
C906 C955 N901 C913 -20.2 . .
C956 C955 N901 C913 -29 . .
N951 C955 N901 C913 -169.7 . .
C905 C955 N901 C963 98.1 . .
C906 C955 N901 C963 -51.2 . .
C956 C955 N901 C963 -59.9 . .
N951 C955 N901 C963 159.4 . .
C906 C955 N901 C905 -149.3 . .
C956 C955 N901 C905 -158 . .
N951 C955 N901 C905 61.3 . .
C905 C955 N901 C951 -30.3 . .
C906 C955 N901 C951 -179.5 . .
C956 C955 N901 C951 171.7 . .
N951 C955 N901 C951 31 . .
C905 C955 N901 C959 -124.7 . .
C906 C955 N901 C959 86 . .
C956 C955 N901 C959 77.2 . .
N951 C955 N901 C959 -63.5 . .
C905 C955 N901 C906 149.3 . .
C956 C955 N901 C906 -8.8 . .
N951 C955 N901 C906 -149.5 . .
C905 C955 N901 C909 -105 . .
C906 C955 N901 C909 105.7 . .
C956 C955 N901 C909 96.9 . .
N951 C955 N901 C909 -43.7 . .
C901 C951 N901 N951 -138 . .
C952 C951 N901 N951 46.8 . .
C905 C951 N901 N951 116.3 . .
C901 C951 N901 C913 -56.4 . .
N951 C951 N901 C913 81.6 . .
C952 C951 N901 C913 128.5 . .
C905 C951 N901 C913 -162.1 . .
C901 C951 N901 C963 -15 . .
N951 C951 N901 C963 123 . .
C952 C951 N901 C963 169.9 . .
C905 C951 N901 C963 -120.7 . .
C901 C951 N901 C905 105.7 . .
N951 C951 N901 C905 -116.3 . .
C952 C951 N901 C905 -69.4 . .
C901 C951 N901 C955 116.5 . .
N951 C951 N901 C955 -105.5 . .
C952 C951 N901 C955 -58.7 . .
C905 C951 N901 C955 10.8 . .
C901 C951 N901 C959 -132.4 . .
N951 C951 N901 C959 5.7 . .
C952 C951 N901 C959 52.5 . .
C905 C951 N901 C959 121.9 . .
C901 C951 N901 C906 116.2 . .
N951 C951 N901 C906 -105.8 . .
C952 C951 N901 C906 -59 . .
C905 C951 N901 C906 10.5 . .
C901 C951 N901 C909 -151.6 . .
N951 C951 N901 C909 -13.6 . .
C952 C951 N901 C909 33.2 . .
C905 C951 N901 C909 102.6 . .
C956 C906 N901 N951 102.6 . .
C955 C906 N901 N951 -38.6 . .
C905 C906 N901 N951 -52.7 . .
C907 C906 N901 N951 -177.1 . .
C957 C906 N901 N951 -81.9 . .
C908 C906 N901 N951 28.8 . .
C956 C906 N901 C913 -47.8 . .
C955 C906 N901 C913 171 . .
C905 C906 N901 C913 157 . .
C907 C906 N901 C913 32.5 . .
C957 C906 N901 C913 127.8 . .
C908 C906 N901 C913 -121.5 . .
C956 C906 N901 C963 -80.8 . .
C955 C906 N901 C963 138 . .
C905 C906 N901 C963 123.9 . .
C907 C906 N901 C963 -0.5 . .
C957 C906 N901 C963 94.7 . .
C908 C906 N901 C963 -154.6 . .
C956 C906 N901 C905 155.3 . .
C955 C906 N901 C905 14.1 . .
C907 C906 N901 C905 -124.4 . .
C957 C906 N901 C905 -29.2 . .
C908 C906 N901 C905 81.5 . .
C956 C906 N901 C955 141.2 . .
C905 C906 N901 C955 -14.1 . .
C907 C906 N901 C955 -138.5 . .
C957 C906 N901 C955 -43.3 . .
C908 C906 N901 C955 67.4 . .
C956 C906 N901 C951 141.8 . .
C955 C906 N901 C951 0.6 . .
C905 C906 N901 C951 -13.5 . .
C907 C906 N901 C951 -137.9 . .
C957 C906 N901 C951 -42.7 . .
C908 C906 N901 C951 68 . .
C956 C906 N901 C959 37.1 . .
C955 C906 N901 C959 -104.1 . .
C905 C906 N901 C959 -118.2 . .
C907 C906 N901 C959 117.4 . .
C957 C906 N901 C959 -147.4 . .
C908 C906 N901 C959 -36.7 . .
C956 C906 N901 C909 63.3 . .
C955 C906 N901 C909 -77.8 . .
C905 C906 N901 C909 -91.9 . .
C907 C906 N901 C909 143.7 . .
C957 C906 N901 C909 -121.1 . .
C908 C906 N901 C909 -10.4 . .
C913 N901 N951 C951 -104.3 . .
C963 N901 N951 C951 -77.6 . .
C905 N901 N951 C951 60.8 . .
C955 N901 N951 C951 79.3 . .
C959 N901 N951 C951 -173.5 . .
C906 N901 N951 C951 97.9 . .
C909 N901 N951 C951 161 . .
C913 N901 N951 C909 94.7 . .
C963 N901 N951 C909 121.4 . .
C905 N901 N951 C909 -100.2 . .
C955 N901 N951 C909 -81.7 . .
C951 N901 N951 C909 -161 . .
C959 N901 N951 C909 25.4 . .
C906 N901 N951 C909 -63.1 . .
C963 N901 N951 C913 26.6 . .
C905 N901 N951 C913 165.1 . .
C955 N901 N951 C913 -176.5 . .
C951 N901 N951 C913 104.3 . .
C959 N901 N951 C913 -69.3 . .
C906 N901 N951 C913 -157.8 . .
C909 N901 N951 C913 -94.7 . .
C913 N901 N951 C959 69.3 . .
C963 N901 N951 C959 95.9 . .
C905 N901 N951 C959 -125.6 . .
C955 N901 N951 C959 -107.2 . .
C951 N901 N951 C959 173.5 . .
C906 N901 N951 C959 -88.5 . .
C909 N901 N951 C959 -25.4 . .
C913 N901 N951 C905 -165.1 . .
C963 N901 N951 C905 -138.4 . .
C955 N901 N951 C905 18.5 . .
C951 N901 N951 C905 -60.8 . .
C959 N901 N951 C905 125.6 . .
C906 N901 N951 C905 37.1 . .
C909 N901 N951 C905 100.2 . .
C913 N901 N951 C901 -90.7 . .
C963 N901 N951 C901 -64 . .
C905 N901 N951 C901 74.4 . .
C955 N901 N951 C901 92.9 . .
C951 N901 N951 C901 13.6 . .
C959 N901 N951 C901 -159.9 . .
C906 N901 N951 C901 111.5 . .
C909 N901 N951 C901 174.6 . .
C913 N901 N951 C955 176.5 . .
C963 N901 N951 C955 -156.9 . .
C905 N901 N951 C955 -18.5 . .
C951 N901 N951 C955 -79.3 . .
C959 N901 N951 C955 107.2 . .
C906 N901 N951 C955 18.7 . .
C909 N901 N951 C955 81.7 . .
C901 C951 N951 N901 74.5 . .
C952 C951 N951 N901 -151.1 . .
C905 C951 N951 N901 -49.4 . .
C901 C951 N951 C909 -125.9 . .
C952 C951 N951 C909 8.4 . .
N901 C951 N951 C909 159.6 . .
C905 C951 N951 C909 110.2 . .
C901 C951 N951 C913 12.6 . .
C952 C951 N951 C913 146.9 . .
N901 C951 N951 C913 -61.9 . .
C905 C951 N951 C913 -111.3 . .
C901 C951 N951 C959 -94.5 . .
C952 C951 N951 C959 39.9 . .
N901 C951 N951 C959 -169 . .
C905 C951 N951 C959 141.7 . .
C901 C951 N951 C905 123.8 . .
C952 C951 N951 C905 -101.8 . .
N901 C951 N951 C905 49.4 . .
C952 C951 N951 C901 134.4 . .
N901 C951 N951 C901 -74.5 . .
C905 C951 N951 C901 -123.8 . .
C901 C951 N951 C955 127.7 . .
C952 C951 N951 C955 -97.9 . .
N901 C951 N951 C955 53.2 . .
C905 C951 N951 C955 3.9 . .
C955 C905 N951 N901 -60.5 . .
C906 C905 N951 N901 -39.9 . .
C951 C905 N951 N901 132.7 . .
C955 C905 N951 C951 166.7 . .
C906 C905 N951 C951 -172.7 . .
N901 C905 N951 C951 -132.7 . .
C955 C905 N951 C909 45.4 . .
C906 C905 N951 C909 66 . .
N901 C905 N951 C909 105.9 . .
C951 C905 N951 C909 -121.4 . .
C955 C905 N951 C913 -73.1 . .
C906 C905 N951 C913 -52.5 . .
N901 C905 N951 C913 -12.6 . .
C951 C905 N951 C913 120.2 . .
C955 C905 N951 C959 12.1 . .
C906 C905 N951 C959 32.7 . .
N901 C905 N951 C959 72.7 . .
C951 C905 N951 C959 -154.6 . .
C955 C905 N951 C901 177 . .
C906 C905 N951 C901 -162.4 . .
N901 C905 N951 C901 -122.5 . .
C951 C905 N951 C901 10.2 . .
C906 C905 N951 C955 20.6 . .
N901 C905 N951 C955 60.5 . .
C951 C905 N951 C955 -166.7 . .
C951 C901 N951 N901 -112.5 . .
C952 C901 N951 N901 -147.4 . .
C902 C901 N951 N901 -141.9 . .
C952 C901 N951 C951 -34.9 . .
C902 C901 N951 C951 -29.3 . .
C951 C901 N951 C909 61.2 . .
C952 C901 N951 C909 26.3 . .
C902 C901 N951 C909 31.9 . .
C951 C901 N951 C913 -168.6 . .
C952 C901 N951 C913 156.6 . .
C902 C901 N951 C913 162.1 . .
C951 C901 N951 C959 102.3 . .
C952 C901 N951 C959 67.4 . .
C902 C901 N951 C959 73 . .
C951 C901 N951 C905 -55.9 . .
C952 C901 N951 C905 -90.8 . .
C902 C901 N951 C905 -85.3 . .
C951 C901 N951 C955 -55 . .
C952 C901 N951 C955 -89.9 . .
C902 C901 N951 C955 -84.3 . .
C905 C955 N951 N901 109.2 . .
C906 C955 N951 N901 -34.7 . .
C956 C955 N951 N901 -48.5 . .
C905 C955 N951 C951 -13.5 . .
C906 C955 N951 C951 -157.4 . .
N901 C955 N951 C951 -122.7 . .
C956 C955 N951 C951 -171.2 . .
C905 C955 N951 C909 -137.5 . .
C906 C955 N951 C909 78.6 . .
N901 C955 N951 C909 113.3 . .
C956 C955 N951 C909 64.8 . .
C905 C955 N951 C913 112.1 . .
C906 C955 N951 C913 -31.8 . .
N901 C955 N951 C913 2.9 . .
C956 C955 N951 C913 -45.6 . .
C905 C955 N951 C959 -169.3 . .
C906 C955 N951 C959 46.8 . .
N901 C955 N951 C959 81.5 . .
C956 C955 N951 C959 33 . .
C906 C955 N951 C905 -143.9 . .
N901 C955 N951 C905 -109.2 . .
C956 C955 N951 C905 -157.7 . .
C905 C955 N951 C901 -3.2 . .
C906 C955 N951 C901 -147.1 . .
N901 C955 N951 C901 -112.4 . .
C956 C955 N951 C901 -160.9 . .
N901 N951 C909 C959 -53.8 . .
C951 N951 C909 C959 144.7 . .
C913 N951 C909 C959 1.8 . .
C905 N951 C909 C959 -118.7 . .
C901 N951 C909 C959 132.1 . .
C955 N951 C909 C959 -106.7 . .
N901 N951 C909 C910 -145.9 . .
C951 N951 C909 C910 52.7 . .
C913 N951 C909 C910 -90.3 . .
C959 N951 C909 C910 -92 . .
C905 N951 C909 C910 149.2 . .
C901 N951 C909 C910 40 . .
C955 N951 C909 C910 161.3 . .
N901 N951 C909 C960 -106.7 . .
C951 N951 C909 C960 91.8 . .
C913 N951 C909 C960 -51.1 . .
C959 N951 C909 C960 -52.9 . .
C905 N951 C909 C960 -171.6 . .
C901 N951 C909 C960 79.2 . .
C955 N951 C909 C960 -159.6 . .
C951 N951 C909 N901 -161.4 . .
C913 N951 C909 N901 55.6 . .
C959 N951 C909 N901 53.8 . .
C905 N951 C909 N901 -64.9 . .
C901 N951 C909 N901 -174.1 . .
C955 N951 C909 N901 -52.8 . .
N951 N901 C909 C959 121.4 . .
C913 N901 C909 C959 29.6 . .
C963 N901 C909 C959 16.2 . .
C905 N901 C909 C959 -154.8 . .
C955 N901 C909 C959 -134.2 . .
C951 N901 C909 C959 131.5 . .
C906 N901 C909 C959 -104.8 . .
C913 N901 C909 N951 -91.8 . .
C963 N901 C909 N951 -105.2 . .
C905 N901 C909 N951 83.8 . .
C955 N901 C909 N951 104.4 . .
C951 N901 C909 N951 10.1 . .
C959 N901 C909 N951 -121.4 . .
C906 N901 C909 N951 133.8 . .
N951 N901 C909 C910 41.1 . .
C913 N901 C909 C910 -50.7 . .
C963 N901 C909 C910 -64.1 . .
C905 N901 C909 C910 124.9 . .
C955 N901 C909 C910 145.5 . .
C951 N901 C909 C910 51.2 . .
C959 N901 C909 C910 -80.3 . .
C906 N901 C909 C910 174.9 . .
N951 N901 C909 C960 73.7 . .
C913 N901 C909 C960 -18.1 . .
C963 N901 C909 C960 -31.5 . .
C905 N901 C909 C960 157.5 . .
C955 N901 C909 C960 178.1 . .
C951 N901 C909 C960 83.9 . .
C959 N901 C909 C960 -47.7 . .
C906 N901 C909 C960 -152.5 . .
C959 C909 C910 C960 -16.2 . .
N951 C909 C910 C960 67.1 . .
N901 C909 C910 C960 51.7 . .
C959 C909 C910 C962 94.2 . .
N951 C909 C910 C962 177.5 . .
C960 C909 C910 C962 110.4 . .
N901 C909 C910 C962 162.1 . .
C959 C909 C910 C961 33.9 . .
N951 C909 C910 C961 117.2 . .
C960 C909 C910 C961 50.1 . .
N901 C909 C910 C961 101.8 . .
C959 C909 C910 C911 70.7 . .
N951 C909 C910 C911 154 . .
C960 C909 C910 C911 86.9 . .
N901 C909 C910 C911 138.6 . .
N951 C909 C910 C959 83.3 . .
C960 C909 C910 C959 16.2 . .
N901 C909 C910 C959 67.9 . .
C960 C910 C911 C962 -141.8 . .
C961 C910 C911 C962 -115.9 . .
C909 C910 C911 C962 144.3 . .
C959 C910 C911 C962 168.2 . .
C960 C910 C911 C961 -25.9 . .
C962 C910 C911 C961 115.9 . .
C909 C910 C911 C961 -99.9 . .
C959 C910 C911 C961 -76 . .
C960 C910 C911 C912 -100.8 . .
C962 C910 C911 C912 40.9 . .
C961 C910 C911 C912 -74.9 . .
C909 C910 C911 C912 -174.8 . .
C959 C910 C911 C912 -150.9 . .
C962 C910 C911 C960 141.8 . .
C961 C910 C911 C960 25.9 . .
C909 C910 C911 C960 -74 . .
C959 C910 C911 C960 -50 . .
C961 C911 C912 C962 -128.5 . .
C910 C911 C912 C962 -57.8 . .
C960 C911 C912 C962 -96.6 . .
C962 C911 C912 C961 128.5 . .
C910 C911 C912 C961 70.7 . .
C960 C911 C912 C961 31.8 . .
N951 C909 C959 C960 -93.1 . .
C910 C909 C959 C960 13.9 . .
N901 C909 C959 C960 -112.5 . .
C910 C909 C959 N951 107 . .
C960 C909 C959 N951 93.1 . .
N901 C909 C959 N951 -19.4 . .
N951 C909 C959 N901 19.4 . .
C910 C909 C959 N901 126.4 . .
C960 C909 C959 N901 112.5 . .
N951 C909 C959 C913 -1.6 . .
C910 C909 C959 C913 105.5 . .
C960 C909 C959 C913 91.6 . .
N901 C909 C959 C913 -21 . .
N951 C909 C959 C910 -107 . .
C960 C909 C959 C910 -13.9 . .
N901 C909 C959 C910 -126.4 . .
N901 N951 C959 C909 132 . .
C951 N951 C959 C909 -57.3 . .
C913 N951 C959 C909 -178.3 . .
C905 N951 C959 C909 76.1 . .
C901 N951 C959 C909 -78 . .
C955 N951 C959 C909 79.7 . .
N901 N951 C959 C960 -129.7 . .
C951 N951 C959 C960 41 . .
C909 N951 C959 C960 98.3 . .
C913 N951 C959 C960 -80 . .
C905 N951 C959 C960 174.4 . .
C901 N951 C959 C960 20.3 . .
C955 N951 C959 C960 178.1 . .
C951 N951 C959 N901 170.8 . .
C909 N951 C959 N901 -132 . .
C913 N951 C959 N901 49.8 . .
C905 N951 C959 N901 -55.8 . .
C901 N951 C959 N901 150 . .
C955 N951 C959 N901 -52.2 . .
N901 N951 C959 C913 -49.8 . .
C951 N951 C959 C913 121 . .
C909 N951 C959 C913 178.3 . .
C905 N951 C959 C913 -105.6 . .
C901 N951 C959 C913 100.2 . .
C955 N951 C959 C913 -102 . .
N901 N951 C959 C910 -171.8 . .
C951 N951 C959 C910 -1 . .
C909 N951 C959 C910 56.3 . .
C913 N951 C959 C910 -122 . .
C905 N951 C959 C910 132.4 . .
C901 N951 C959 C910 -21.8 . .
C955 N951 C959 C910 136 . .
N951 N901 C959 C909 -42.9 . .
C913 N901 C959 C909 -149.8 . .
C963 N901 C959 C909 -168.3 . .
C905 N901 C959 C909 29.6 . .
C955 N901 C959 C909 50 . .
C951 N901 C959 C909 -46.3 . .
C906 N901 C959 C909 81.3 . .
N951 N901 C959 C960 56.1 . .
C913 N901 C959 C960 -50.8 . .
C963 N901 C959 C960 -69.4 . .
C905 N901 C959 C960 128.6 . .
C955 N901 C959 C960 149 . .
C951 N901 C959 C960 52.7 . .
C906 N901 C959 C960 -179.7 . .
C909 N901 C959 C960 99 . .
C913 N901 C959 N951 -106.9 . .
C963 N901 C959 N951 -125.5 . .
C905 N901 C959 N951 72.5 . .
C955 N901 C959 N951 92.9 . .
C951 N901 C959 N951 -3.4 . .
C906 N901 C959 N951 124.2 . .
C909 N901 C959 N951 42.9 . .
N951 N901 C959 C913 106.9 . .
C963 N901 C959 C913 -18.5 . .
C905 N901 C959 C913 179.4 . .
C955 N901 C959 C913 -160.2 . .
C951 N901 C959 C913 103.5 . .
C906 N901 C959 C913 -128.9 . .
C909 N901 C959 C913 149.8 . .
N951 N901 C959 C910 9.3 . .
C913 N901 C959 C910 -97.6 . .
C963 N901 C959 C910 -116.2 . .
C905 N901 C959 C910 81.8 . .
C955 N901 C959 C910 102.1 . .
C951 N901 C959 C910 5.9 . .
C906 N901 C959 C910 133.5 . .
C909 N901 C959 C910 52.2 . .
C960 C910 C959 C909 159.5 . .
C962 C910 C959 C909 -101.9 . .
C961 C910 C959 C909 -146 . .
C911 C910 C959 C909 -109.8 . .
C962 C910 C959 C960 98.6 . .
C961 C910 C959 C960 54.5 . .
C911 C910 C959 C960 90.7 . .
C909 C910 C959 C960 -159.5 . .
C960 C910 C959 N951 98.9 . .
C962 C910 C959 N951 -162.5 . .
C961 C910 C959 N951 153.4 . .
C911 C910 C959 N951 -170.4 . .
C909 C910 C959 N951 -60.6 . .
C960 C910 C959 N901 94.8 . .
C962 C910 C959 N901 -166.6 . .
C961 C910 C959 N901 149.3 . .
C911 C910 C959 N901 -174.5 . .
C909 C910 C959 N901 -64.7 . .
C960 C910 C959 C913 50.9 . .
C962 C910 C959 C913 149.5 . .
C961 C910 C959 C913 105.4 . .
C911 C910 C959 C913 141.6 . .
C909 C910 C959 C913 -108.6 . .
C962 C910 C960 C961 -4.8 . .
C911 C910 C960 C961 18.4 . .
C909 C910 C960 C961 114.5 . .
C959 C910 C960 C961 105.5 . .
C962 C910 C960 C959 -110.3 . .
C961 C910 C960 C959 -105.5 . .
C911 C910 C960 C959 -87.1 . .
C909 C910 C960 C959 9 . .
C962 C910 C960 C909 -119.3 . .
C961 C910 C960 C909 -114.5 . .
C911 C910 C960 C909 -96.1 . .
C959 C910 C960 C909 -9 . .
C962 C910 C960 C911 -23.2 . .
C961 C910 C960 C911 -18.4 . .
C909 C910 C960 C911 96.1 . .
C959 C910 C960 C911 87.1 . .
C909 C959 C960 C910 -18 . .
N951 C959 C960 C910 -84.4 . .
N901 C959 C960 C910 -106.3 . .
C913 C959 C960 C910 -135.5 . .
C909 C959 C960 C961 -89.8 . .
N951 C959 C960 C961 -156.2 . .
N901 C959 C960 C961 -178.1 . .
C913 C959 C960 C961 152.7 . .
C910 C959 C960 C961 -71.8 . .
N951 C959 C960 C909 -66.4 . .
N901 C959 C960 C909 -88.2 . .
C913 C959 C960 C909 -117.5 . .
C910 C959 C960 C909 18 . .
C909 C959 C960 C911 -70.1 . .
N951 C959 C960 C911 -136.5 . .
N901 C959 C960 C911 -158.3 . .
C913 C959 C960 C911 172.4 . .
C910 C959 C960 C911 -52.1 . .
C959 C909 C960 C910 159.6 . .
N951 C909 C960 C910 -118.4 . .
N901 C909 C960 C910 -140.2 . .
C959 C909 C960 C961 96.6 . .
N951 C909 C960 C961 178.5 . .
C910 C909 C960 C961 -63 . .
N901 C909 C960 C961 156.8 . .
N951 C909 C960 C959 82 . .
C910 C909 C960 C959 -159.6 . .
N901 C909 C960 C959 60.2 . .
C959 C909 C960 C911 106.3 . .
N951 C909 C960 C911 -171.7 . .
C910 C909 C960 C911 -53.3 . .
N901 C909 C960 C911 166.6 . .
C962 C911 C960 C910 35.1 . .
C961 C911 C960 C910 137.4 . .
C912 C911 C960 C910 80.7 . .
C962 C911 C960 C961 -102.3 . .
C910 C911 C960 C961 -137.4 . .
C912 C911 C960 C961 -56.7 . .
C962 C911 C960 C959 125 . .
C961 C911 C960 C959 -132.7 . .
C910 C911 C960 C959 89.9 . .
C912 C911 C960 C959 170.7 . .
C962 C911 C960 C909 99.5 . .
C961 C911 C960 C909 -158.1 . .
C910 C911 C960 C909 64.5 . .
C912 C911 C960 C909 145.2 . .
C962 C911 C961 C960 85.6 . .
C910 C911 C961 C960 27.1 . .
C912 C911 C961 C960 120.7 . .
C910 C911 C961 C962 -58.6 . .
C912 C911 C961 C962 35.1 . .
C960 C911 C961 C962 -85.6 . .
C962 C911 C961 C910 58.6 . .
C912 C911 C961 C910 93.7 . .
C960 C911 C961 C910 -27.1 . .
C962 C911 C961 C912 -35.1 . .
C910 C911 C961 C912 -93.7 . .
C960 C911 C961 C912 -120.7 . .
C910 C960 C961 C911 -33.9 . .
C959 C960 C961 C911 49.2 . .
C909 C960 C961 C911 21.9 . .
C910 C960 C961 C962 4.4 . .
C959 C960 C961 C962 87.5 . .
C909 C960 C961 C962 60.2 . .
C911 C960 C961 C962 38.4 . .
C959 C960 C961 C910 83.1 . .
C909 C960 C961 C910 55.8 . .
C911 C960 C961 C910 33.9 . .
C910 C960 C961 C912 51.2 . .
C959 C960 C961 C912 134.3 . .
C909 C960 C961 C912 107.1 . .
C911 C960 C961 C912 85.2 . .
C960 C910 C961 C911 148.2 . .
C962 C910 C961 C911 -36.8 . .
C909 C910 C961 C911 85.3 . .
C959 C910 C961 C911 99.5 . .
C962 C910 C961 C960 175 . .
C911 C910 C961 C960 -148.2 . .
C909 C910 C961 C960 -62.9 . .
C959 C910 C961 C960 -48.8 . .
C960 C910 C961 C962 -175 . .
C911 C910 C961 C962 36.8 . .
C909 C910 C961 C962 122.1 . .
C959 C910 C961 C962 136.3 . .
C960 C910 C961 C912 -140.3 . .
C962 C910 C961 C912 34.7 . .
C911 C910 C961 C912 71.5 . .
C909 C910 C961 C912 156.9 . .
C959 C910 C961 C912 171 . .
C962 C912 C961 C911 28.9 . .
C962 C912 C961 C960 -80.4 . .
C911 C912 C961 C960 -109.3 . .
C911 C912 C961 C962 -28.9 . .
C962 C912 C961 C910 -43.1 . .
C911 C912 C961 C910 -72 . .
C961 C911 C962 C912 51.4 . .
C910 C911 C962 C912 112.9 . .
C960 C911 C962 C912 89.5 . .
C961 C911 C962 C910 -61.5 . .
C912 C911 C962 C910 -112.9 . .
C960 C911 C962 C910 -23.4 . .
C910 C911 C962 C961 61.5 . .
C912 C911 C962 C961 -51.4 . .
C960 C911 C962 C961 38 . .
C961 C912 C962 C911 -30.4 . .
C911 C912 C962 C910 83.1 . .
C961 C912 C962 C910 52.7 . .
C911 C912 C962 C961 30.4 . .
C960 C910 C962 C911 43.2 . .
C961 C910 C962 C911 38.6 . .
C909 C910 C962 C911 -43.8 . .
C959 C910 C962 C911 -13.8 . .
C960 C910 C962 C912 -56.2 . .
C961 C910 C962 C912 -60.8 . .
C911 C910 C962 C912 -99.4 . .
C909 C910 C962 C912 -143.2 . .
C959 C910 C962 C912 -113.3 . .
C960 C910 C962 C961 4.6 . .
C911 C910 C962 C961 -38.6 . .
C909 C910 C962 C961 -82.4 . .
C959 C910 C962 C961 -52.5 . .
C960 C961 C962 C911 -109.3 . .
C910 C961 C962 C911 -105.2 . .
C912 C961 C962 C911 129 . .
C911 C961 C962 C912 -129 . .
C960 C961 C962 C912 121.8 . .
C910 C961 C962 C912 125.9 . .
C911 C961 C962 C910 105.2 . .
C960 C961 C962 C910 -4.1 . .
C912 C961 C962 C910 -125.9 . .
N951 N901 C913 C963 148.9 . .
C905 N901 C913 C963 28.2 . .
C955 N901 C913 C963 -41.3 . .
C951 N901 C913 C963 117.5 . .
C959 N901 C913 C963 -153.4 . .
C906 N901 C913 C963 -54.4 . .
C909 N901 C913 C963 -166.4 . .
C963 N901 C913 N951 -148.9 . .
C905 N901 C913 N951 -120.7 . .
C955 N901 C913 N951 169.8 . .
C951 N901 C913 N951 -31.4 . .
C959 N901 C913 N951 57.6 . .
C906 N901 C913 N951 156.6 . .
C909 N901 C913 N951 44.7 . .
N951 N901 C913 C914 116 . .
C963 N901 C913 C914 -32.9 . .
C905 N901 C913 C914 -4.7 . .
C955 N901 C913 C914 -74.2 . .
C951 N901 C913 C914 84.6 . .
C959 N901 C913 C914 173.6 . .
C906 N901 C913 C914 -87.4 . .
C909 N901 C913 C914 160.7 . .
N951 N901 C913 C959 -57.6 . .
C963 N901 C913 C959 153.4 . .
C905 N901 C913 C959 -178.3 . .
C955 N901 C913 C959 112.2 . .
C951 N901 C913 C959 -89 . .
C906 N901 C913 C959 99 . .
C909 N901 C913 C959 -12.9 . .
N901 N951 C913 C963 -32.3 . .
C951 N951 C913 C963 78.2 . .
C909 N951 C913 C963 -138.3 . .
C959 N951 C913 C963 -137.3 . .
C905 N951 C913 C963 -18.5 . .
C901 N951 C913 C963 81 . .
C955 N951 C913 C963 -35.2 . .
C951 N951 C913 N901 110.5 . .
C909 N951 C913 N901 -106 . .
C959 N951 C913 N901 -105.1 . .
C905 N951 C913 N901 13.8 . .
C901 N951 C913 N901 113.3 . .
C955 N951 C913 N901 -2.9 . .
N901 N951 C913 C914 -69.4 . .
C951 N951 C913 C914 41.1 . .
C909 N951 C913 C914 -175.4 . .
C959 N951 C913 C914 -174.5 . .
C905 N951 C913 C914 -55.6 . .
C901 N951 C913 C914 43.9 . .
C955 N951 C913 C914 -72.3 . .
N901 N951 C913 C959 105.1 . .
C951 N951 C913 C959 -144.5 . .
C909 N951 C913 C959 -1 . .
C905 N951 C913 C959 118.8 . .
C901 N951 C913 C959 -141.7 . .
C955 N951 C913 C959 102.1 . .
C909 C959 C913 C963 75.3 . .
C960 C959 C913 C963 175.3 . .
N951 C959 C913 C963 73.5 . .
N901 C959 C913 C963 40.9 . .
C910 C959 C913 C963 143.8 . .
C909 C959 C913 N901 34.4 . .
C960 C959 C913 N901 134.4 . .
N951 C959 C913 N901 32.6 . .
C910 C959 C913 N901 102.9 . .
C909 C959 C913 N951 1.8 . .
C960 C959 C913 N951 101.8 . .
N901 C959 C913 N951 -32.6 . .
C910 C959 C913 N951 70.3 . .
C909 C959 C913 C914 16.6 . .
C960 C959 C913 C914 116.6 . .
N951 C959 C913 C914 14.8 . .
N901 C959 C913 C914 -17.8 . .
C910 C959 C913 C914 85.1 . .
C963 C913 C914 C964 -2.6 . .
N901 C913 C914 C964 65.2 . .
N951 C913 C914 C964 93.6 . .
C959 C913 C914 C964 81.4 . .
N901 C913 C914 C963 67.9 . .
N951 C913 C914 C963 96.3 . .
C959 C913 C914 C963 84 . .
C963 C913 C914 C915 131.5 . .
N901 C913 C914 C915 -160.6 . .
N951 C913 C914 C915 -132.2 . .
C959 C913 C914 C915 -144.4 . .
C963 C914 C915 C964 -33 . .
C913 C914 C915 C964 -137.2 . .
C964 C914 C915 C916 63.2 . .
C963 C914 C915 C916 30.2 . .
C913 C914 C915 C916 -74 . .
C964 C914 C915 C966 79.9 . .
C963 C914 C915 C966 46.9 . .
C913 C914 C915 C966 -57.3 . .
C964 C914 C915 C965 43.9 . .
C963 C914 C915 C965 10.9 . .
C913 C914 C915 C965 -93.3 . .
C914 C915 C916 C966 66.4 . .
C964 C915 C916 C966 102.3 . .
C965 C915 C916 C966 99.7 . .
C914 C915 C916 C965 -33.3 . .
C964 C915 C916 C965 2.6 . .
C966 C915 C916 C965 -99.7 . .
N901 C913 C963 C914 -110.9 . .
N951 C913 C963 C914 -95 . .
C959 C913 C963 C914 -147.8 . .
N901 C913 C963 C964 -104.5 . .
N951 C913 C963 C964 -88.6 . .
C914 C913 C963 C964 6.4 . .
C959 C913 C963 C964 -141.4 . .
N951 C913 C963 N901 15.9 . .
C914 C913 C963 N901 110.9 . .
C959 C913 C963 N901 -36.9 . .
C964 C914 C963 C913 177.5 . .
C915 C914 C963 C913 -149.1 . .
C915 C914 C963 C964 33.4 . .
C913 C914 C963 C964 -177.5 . .
C964 C914 C963 N901 113.2 . .
C915 C914 C963 N901 146.6 . .
C913 C914 C963 N901 -64.3 . .
N951 N901 C963 C913 -42.6 . .
C905 N901 C963 C913 -170.3 . .
C955 N901 C963 C913 164.5 . .
C951 N901 C963 C913 -78 . .
C959 N901 C963 C913 28 . .
C906 N901 C963 C913 141 . .
C909 N901 C963 C913 20.4 . .
N951 N901 C963 C914 56.7 . .
C913 N901 C963 C914 99.3 . .
C905 N901 C963 C914 -70.9 . .
C955 N901 C963 C914 -96.2 . .
C951 N901 C963 C914 21.3 . .
C959 N901 C963 C914 127.3 . .
C906 N901 C963 C914 -119.7 . .
C909 N901 C963 C914 119.7 . .
N951 N901 C963 C964 116.2 . .
C913 N901 C963 C964 158.9 . .
C905 N901 C963 C964 -11.4 . .
C955 N901 C963 C964 -36.7 . .
C951 N901 C963 C964 80.8 . .
C959 N901 C963 C964 -173.1 . .
C906 N901 C963 C964 -60.1 . .
C909 N901 C963 C964 179.2 . .
C915 C914 C964 C963 -166.7 . .
C913 C914 C964 C963 1.5 . .
C963 C914 C964 C915 166.7 . .
C913 C914 C964 C915 168.1 . .
C963 C914 C964 C965 115.8 . .
C915 C914 C964 C965 -50.9 . .
C913 C914 C964 C965 117.3 . .
C913 C963 C964 C914 -7.7 . .
N901 C963 C964 C914 -100.4 . .
C913 C963 C964 C915 -19.6 . .
C914 C963 C964 C915 -11.9 . .
N901 C963 C964 C915 -112.3 . .
C913 C963 C964 C965 -96.8 . .
C914 C963 C964 C965 -89 . .
N901 C963 C964 C965 170.6 . .
C916 C915 C964 C914 -129.9 . .
C966 C915 C964 C914 -113.3 . .
C965 C915 C964 C914 -128.1 . .
C914 C915 C964 C963 11 . .
C916 C915 C964 C963 -118.9 . .
C966 C915 C964 C963 -102.3 . .
C965 C915 C964 C963 -117.1 . .
C914 C915 C964 C965 128.1 . .
C916 C915 C964 C965 -1.8 . .
C966 C915 C964 C965 14.8 . .
C915 C916 C965 C966 100.8 . .
C966 C916 C965 C964 -103.1 . .
C915 C916 C965 C964 -2.3 . .
C966 C916 C965 C915 -100.8 . .
C914 C964 C965 C916 47.2 . .
C963 C964 C965 C916 102.9 . .
C915 C964 C965 C916 2.7 . .
C914 C964 C965 C966 23.1 . .
C963 C964 C965 C966 78.8 . .
C915 C964 C965 C966 -21.4 . .
C914 C964 C965 C915 44.5 . .
C963 C964 C965 C915 100.2 . .
C914 C915 C965 C916 152.2 . .
C964 C915 C965 C916 -177 . .
C966 C915 C965 C916 24.6 . .
C914 C915 C965 C966 127.6 . .
C964 C915 C965 C966 158.3 . .
C916 C915 C965 C966 -24.6 . .
C914 C915 C965 C964 -30.7 . .
C916 C915 C965 C964 177 . .
C966 C915 C965 C964 -158.3 . .
C915 C916 C966 C965 -85.1 . .
C965 C916 C966 C915 85.1 . .
C964 C965 C966 C916 85.3 . .
C915 C965 C966 C916 67.9 . .
C916 C965 C966 C915 -67.9 . .
C964 C965 C966 C915 17.4 . .
C914 C915 C966 C916 -121.5 . .
C964 C915 C966 C916 -80.7 . .
C965 C915 C966 C916 -61.2 . .
C914 C915 C966 C965 -60.3 . .
C964 C915 C966 C965 -19.4 . .
C916 C915 C966 C965 61.2 . .
W105 O138 Si1 O137 117.3(11) . .
W104 O138 Si1 O137 -115.7(11) . .
W105 O138 Si1 O140 -4.3(15) . .
W104 O138 Si1 O140 122.6(11) . .
W105 O138 Si1 O139 -122.7(11) . .
W104 O138 Si1 O139 4.3(15) . .
W103 O137 Si1 O138 114.7(11) . .
W106 O137 Si1 O138 -113.4(10) . .
W103 O137 Si1 O140 -123.9(10) . .
W106 O137 Si1 O140 8.0(12) . .
W103 O137 Si1 O139 -6.4(13) . .
W106 O137 Si1 O139 125.5(10) . .
W111 O140 Si1 O138 -56.3(12) . .
W112 O140 Si1 O138 176.0(9) . .
W108 O140 Si1 O138 60.1(11) . .
W111 O140 Si1 O137 -177.8(8) . .
W112 O140 Si1 O137 54.5(12) . .
W108 O140 Si1 O137 -61.4(10) . .
W111 O140 Si1 O139 64.0(11) . .
W112 O140 Si1 O139 -63.7(11) . .
W108 O140 Si1 O139 -179.6(8) . .
W110 O139 Si1 O138 58.1(13) . .
W109 O139 Si1 O138 -175.8(9) . .
W107 O139 Si1 O138 -60.0(12) . .
W110 O139 Si1 O137 178.9(9) . .
W109 O139 Si1 O137 -54.9(12) . .
W107 O139 Si1 O137 60.8(11) . .
W110 O139 Si1 O140 -61.8(12) . .
W109 O139 Si1 O140 64.4(11) . .
W107 O139 Si1 O140 -179.9(8) . .
W505 O538 Si2 O540 -7.9(14) . .
W504 O538 Si2 O540 126.9(10) . .
W505 O538 Si2 O537 112.2(12) . .
W504 O538 Si2 O537 -113.0(11) . .
W505 O538 Si2 O539 -124.4(11) . .
W504 O538 Si2 O539 10.4(14) . .
W511 O540 Si2 O538 -55.7(12) . .
W512 O540 Si2 O538 178.3(9) . .
W508 O540 Si2 O538 62.0(11) . .
W511 O540 Si2 O537 -178.0(9) . .
W512 O540 Si2 O537 56.0(12) . .
W508 O540 Si2 O537 -60.3(11) . .
W511 O540 Si2 O539 62.3(11) . .
W512 O540 Si2 O539 -63.7(11) . .
W508 O540 Si2 O539 -180.0(8) . .
W506 O537 Si2 O538 -112.9(12) . .
W503 O537 Si2 O538 115.8(11) . .
W506 O537 Si2 O540 6.3(14) . .
W503 O537 Si2 O540 -125.0(10) . .
W506 O537 Si2 O539 124.1(11) . .
W503 O537 Si2 O539 -7.2(14) . .
W509 O539 Si2 O538 -179.7(9) . .
W510 O539 Si2 O538 53.3(12) . .
W507 O539 Si2 O538 -63.6(11) . .
W509 O539 Si2 O540 63.7(11) . .
W510 O539 Si2 O540 -63.4(11) . .
W507 O539 Si2 O540 179.8(8) . .
W509 O539 Si2 O537 -55.0(12) . .
W510 O539 Si2 O537 177.9(9) . .
W507 O539 Si2 O537 61.1(11) . .
W106 O118 V101 O101 163.2(12) . .
W106 O118 V101 O115 59.6(13) . .
W106 O118 V101 O114 -92.2(13) . .
W106 O118 V101 O113 -30(2) . .
W103 O115 V101 O101 -167.1(13) . .
W103 O115 V101 O118 -61.2(13) . .
W103 O115 V101 O114 28(2) . .
W103 O115 V101 O113 86.2(13) . .
V102 O114 V101 O101 -100.2(11) . .
V102 O114 V101 O118 153.6(9) . .
V102 O114 V101 O115 64(2) . .
V102 O114 V101 O113 3.1(9) . .
V102 O113 V101 O101 97.5(11) . .
V102 O113 V101 O118 -69.3(17) . .
V102 O113 V101 O115 -158.7(10) . .
V102 O113 V101 O114 -3.1(9) . .
W105 O117 V102 O102 -161.4(14) . .
W105 O117 V102 O116 -59.2(14) . .
W105 O117 V102 O114 92.0(14) . .
W105 O117 V102 O113 28(2) . .
W104 O116 V102 O102 160.3(13) . .
W104 O116 V102 O117 56.5(13) . .
W104 O116 V102 O114 -36(2) . .
W104 O116 V102 O113 -90.4(13) . .
V101 O114 V102 O102 103.0(11) . .
V101 O114 V102 O117 -152.7(9) . .
V101 O114 V102 O116 -61(2) . .
V101 O114 V102 O113 -3.1(9) . .
V101 O113 V102 O102 -98.8(11) . .
V101 O113 V102 O117 71.0(17) . .
V101 O113 V102 O116 159.1(10) . .
V101 O113 V102 O114 3.1(9) . .
W503 O515 V501 O501 -169.4(16) . .
W503 O515 V501 O513 84.7(15) . .
W503 O515 V501 O514 21(3) . .
W503 O515 V501 O518 -62.8(15) . .
W503 O515 V501 V502 67.5(16) . .
V502 O513 V501 O501 100.5(14) . .
V502 O513 V501 O515 -157.7(11) . .
V502 O513 V501 O514 -4.2(11) . .
V502 O513 V501 O518 -74(2) . .
V502 O514 V501 O501 -98.2(15) . .
V502 O514 V501 O515 71(2) . .
V502 O514 V501 O513 4.2(11) . .
V502 O514 V501 O518 153.9(11) . .
W506 O518 V501 O501 162.0(16) . .
W506 O518 V501 O515 61.4(15) . .
W506 O518 V501 O513 -24(3) . .
W506 O518 V501 O514 -89.9(16) . .
W506 O518 V501 V502 -70.6(16) . .
W504 O516 V502 O502 163.7(17) . .
W504 O516 V502 O514 -33(3) . .
W504 O516 V502 O517 57.5(16) . .
W504 O516 V502 O513 -91.9(16) . .
W504 O516 V502 V501 -76.4(16) . .
V501 O514 V502 O502 97.6(14) . .
V501 O514 V502 O516 -65(2) . .
V501 O514 V502 O517 -156.7(12) . .
V501 O514 V502 O513 -4.2(11) . .
W505 O517 V502 O502 -158.5(15) . .
W505 O517 V502 O516 -56.8(14) . .
W505 O517 V502 O514 93.8(15) . .
W505 O517 V502 O513 31(3) . .
W505 O517 V502 V501 76.1(14) . .
V501 O513 V502 O502 -100.9(14) . .
V501 O513 V502 O516 158.9(12) . .
V501 O513 V502 O514 4.2(11) . .
V501 O513 V502 O517 70(2) . .
O501 V501 V502 O502 -1.0(16) . .
O515 V501 V502 O502 119.0(14) . .
O513 V501 V502 O502 90.9(16) . .
O514 V501 V502 O502 -95.6(16) . .
O518 V501 V502 O502 -127.7(13) . .
O501 V501 V502 O516 -117.2(14) . .
O515 V501 V502 O516 2.7(12) . .
O513 V501 V502 O516 -25.3(15) . .
O514 V501 V502 O516 148.1(15) . .
O518 V501 V502 O516 116.1(12) . .
O501 V501 V502 O514 94.6(16) . .
O515 V501 V502 O514 -145.4(15) . .
O513 V501 V502 O514 -173.5(17) . .
O518 V501 V502 O514 -32.1(14) . .
O501 V501 V502 O517 123.2(13) . .
O515 V501 V502 O517 -116.8(12) . .
O513 V501 V502 O517 -144.9(15) . .
O514 V501 V502 O517 28.6(14) . .
O518 V501 V502 O517 -3.5(12) . .
O501 V501 V502 O513 -91.9(16) . .
O515 V501 V502 O513 28.1(14) . .
O514 V501 V502 O513 173.5(17) . .
O518 V501 V502 O513 141.4(14) . .
V101 O115 W103 O103 169.2(12) . .
V101 O115 W103 O119 -88.6(12) . .
V101 O115 W103 O124 69.6(12) . .
V101 O115 W103 O125 0(3) . .
V101 O115 W103 O137 -4.8(11) . .
W107 O119 W103 O103 -111.4(17) . .
W107 O119 W103 O115 148.9(17) . .
W107 O119 W103 O124 49(3) . .
W107 O119 W103 O125 -14.7(17) . .
W107 O119 W103 O137 66.8(16) . .
W106 O124 W103 O103 -169.8(10) . .
W106 O124 W103 O115 -70.7(10) . .
W106 O124 W103 O119 30(2) . .
W106 O124 W103 O125 93.9(10) . .
W106 O124 W103 O137 11.3(8) . .
W109 O125 W103 O103 117.2(17) . .
W109 O125 W103 O115 -74(3) . .
W109 O125 W103 O119 15.9(17) . .
W109 O125 W103 O124 -144.1(17) . .
W109 O125 W103 O137 -68.8(16) . .
Si1 O137 W103 O103 125(7) . .
W106 O137 W103 O103 -18(7) . .
Si1 O137 W103 O115 -132.5(12) . .
W106 O137 W103 O115 84.5(7) . .
Si1 O137 W103 O119 -38.5(11) . .
W106 O137 W103 O119 178.5(7) . .
Si1 O137 W103 O124 134.7(12) . .
W106 O137 W103 O124 -8.4(6) . .
Si1 O137 W103 O125 48.9(11) . .
W106 O137 W103 O125 -94.1(6) . .
V102 O116 W104 O104 -165.3(12) . .
V102 O116 W104 O121 -66.6(13) . .
V102 O116 W104 O120 91.0(12) . .
V102 O116 W104 O126 16(3) . .
V102 O116 W104 O138 8.1(11) . .
W105 O121 W104 O104 168.7(10) . .
W105 O121 W104 O116 65.4(10) . .
W105 O121 W104 O120 -41(2) . .
W105 O121 W104 O126 -98.1(9) . .
W105 O121 W104 O138 -13.5(8) . .
W107 O120 W104 O104 104.6(17) . .
W107 O120 W104 O116 -152.4(17) . .
W107 O120 W104 O121 -45(3) . .
W107 O120 W104 O126 11.6(17) . .
W107 O120 W104 O138 -71.9(17) . .
W110 O126 W104 O104 -121.7(16) . .
W110 O126 W104 O116 57(3) . .
W110 O126 W104 O121 141.6(16) . .
W110 O126 W104 O120 -18.8(15) . .
W110 O126 W104 O138 64.9(15) . .
Si1 O138 W104 O104 -112(6) . .
W105 O138 W104 O104 28(7) . .
Si1 O138 W104 O116 131.8(13) . .
W105 O138 W104 O116 -87.8(8) . .
Si1 O138 W104 O121 -129.8(13) . .
W105 O138 W104 O121 10.6(6) . .
Si1 O138 W104 O120 39.6(12) . .
W105 O138 W104 O120 180.0(7) . .
Si1 O138 W104 O126 -46.0(12) . .
W105 O138 W104 O126 94.3(7) . .
V102 O117 W105 O105 166.4(13) . .
V102 O117 W105 O122 -89.6(13) . .
V102 O117 W105 O121 66.6(13) . .
V102 O117 W105 O127 -10(3) . .
V102 O117 W105 O138 -6.9(12) . .
W108 O122 W105 O105 -105(2) . .
W108 O122 W105 O117 148(2) . .
W108 O122 W105 O121 41(3) . .
W108 O122 W105 O127 -12.7(19) . .
W108 O122 W105 O138 69.2(19) . .
W104 O121 W105 O105 -170.4(11) . .
W104 O121 W105 O117 -64.2(10) . .
W104 O121 W105 O122 43(2) . .
W104 O121 W105 O127 96.8(9) . .
W104 O121 W105 O138 13.6(8) . .
W111 O127 W105 O105 116.6(18) . .
W111 O127 W105 O117 -67(3) . .
W111 O127 W105 O122 14.3(16) . .
W111 O127 W105 O121 -145.6(17) . .
W111 O127 W105 O138 -70.0(16) . .
Si1 O138 W105 O105 100(6) . .
W104 O138 W105 O105 -39(7) . .
Si1 O138 W105 O117 -133.1(14) . .
W104 O138 W105 O117 87.0(8) . .
Si1 O138 W105 O122 -38.4(13) . .
W104 O138 W105 O122 -178.3(8) . .
Si1 O138 W105 O121 129.6(14) . .
W104 O138 W105 O121 -10.2(6) . .
Si1 O138 W105 O127 45.8(12) . .
W104 O138 W105 O127 -94.0(7) . .
V101 O118 W106 O106 -165.2(11) . .
V101 O118 W106 O124 -67.3(12) . .
V101 O118 W106 O123 91.5(12) . .
V101 O118 W106 O128 9(3) . .
V101 O118 W106 O137 6.2(11) . .
W103 O124 W106 O106 171.3(10) . .
W103 O124 W106 O118 69.5(10) . .
W103 O124 W106 O123 -32(3) . .
W103 O124 W106 O128 -93.7(9) . .
W103 O124 W106 O137 -11.1(8) . .
W108 O123 W106 O106 110.6(18) . .
W108 O123 W106 O118 -147.0(18) . .
W108 O123 W106 O124 -46(3) . .
W108 O123 W106 O128 15.9(17) . .
W108 O123 W106 O137 -65.9(18) . .
W112 O128 W106 O106 -120.7(14) . .
W112 O128 W106 O118 65(3) . .
W112 O128 W106 O124 142.3(14) . .
W112 O128 W106 O123 -18.6(14) . .
W112 O128 W106 O137 67.8(13) . .
Si1 O137 W106 O106 -121(4) . .
W103 O137 W106 O106 24(5) . .
Si1 O137 W106 O118 129.9(11) . .
W103 O137 W106 O118 -85.5(7) . .
Si1 O137 W106 O124 -136.1(11) . .
W103 O137 W106 O124 8.5(6) . .
Si1 O137 W106 O123 36.5(11) . .
W103 O137 W106 O123 -178.9(7) . .
Si1 O137 W106 O128 -49.1(10) . .
W103 O137 W106 O128 95.4(6) . .
W104 O120 W107 O107 -135.6(17) . .
W104 O120 W107 O119 119.8(17) . .
W104 O120 W107 O129 29(3) . .
W104 O120 W107 O130 -36.8(17) . .
W104 O120 W107 O139 37.1(16) . .
W103 O119 W107 O107 139.1(17) . .
W103 O119 W107 O120 -114.5(17) . .
W103 O119 W107 O129 38.7(17) . .
W103 O119 W107 O130 -20(3) . .
W103 O119 W107 O139 -33.5(16) . .
W109 O129 W107 O107 -179.2(11) . .
W109 O129 W107 O120 16(2) . .
W109 O129 W107 O119 -77.0(11) . .
W109 O129 W107 O130 82.9(11) . .
W109 O129 W107 O139 7.5(9) . .
W110 O130 W107 O107 -179.1(10) . .
W110 O130 W107 O120 76.3(9) . .
W110 O130 W107 O119 -19(2) . .
W110 O130 W107 O129 -79.3(10) . .
W110 O130 W107 O139 -5.8(8) . .
Si1 O139 W107 O107 -18E1(10) . .
W110 O139 W107 O107 48(5) . .
W109 O139 W107 O107 -48(5) . .
Si1 O139 W107 O120 47.9(10) . .
W110 O139 W107 O120 -85.0(6) . .
W109 O139 W107 O120 178.7(7) . .
Si1 O139 W107 O119 -48.0(10) . .
W110 O139 W107 O119 179.1(7) . .
W109 O139 W107 O119 82.8(7) . .
Si1 O139 W107 O129 -136.1(12) . .
W110 O139 W107 O129 91.1(7) . .
W109 O139 W107 O129 -5.2(6) . .
Si1 O139 W107 O130 137.3(11) . .
W110 O139 W107 O130 4.5(6) . .
W109 O139 W107 O130 -91.8(7) . .
W105 O122 W108 O108 138.6(19) . .
W105 O122 W108 O123 -117(2) . .
W105 O122 W108 O132 -25(3) . .
W105 O122 W108 O131 38.1(19) . .
W105 O122 W108 O140 -35.5(19) . .
W106 O123 W108 O108 -140.5(18) . .
W106 O123 W108 O122 112.8(18) . .
W106 O123 W108 O132 -41.4(18) . .
W106 O123 W108 O131 19(3) . .
W106 O123 W108 O140 33.4(17) . .
W112 O132 W108 O108 -179.3(9) . .
W112 O132 W108 O122 -16(2) . .
W112 O132 W108 O123 79.1(9) . .
W112 O132 W108 O131 -79.3(9) . .
W112 O132 W108 O140 -4.6(8) . .
W111 O131 W108 O108 -177.5(9) . .
W111 O131 W108 O122 -73.1(9) . .
W111 O131 W108 O123 23(2) . .
W111 O131 W108 O132 84.0(9) . .
W111 O131 W108 O140 8.0(8) . .
Si1 O140 W108 O108 18E1(5) . .
W111 O140 W108 O108 -50(5) . .
W112 O140 W108 O108 46(5) . .
Si1 O140 W108 O122 -49.3(10) . .
W111 O140 W108 O122 83.1(6) . .
W112 O140 W108 O122 178.6(7) . .
Si1 O140 W108 O123 48.2(10) . .
W111 O140 W108 O123 -179.4(7) . .
W112 O140 W108 O123 -83.9(7) . .
Si1 O140 W108 O132 135.5(10) . .
W111 O140 W108 O132 -92.0(6) . .
W112 O140 W108 O132 3.4(6) . .
Si1 O140 W108 O131 -138.2(10) . .
W111 O140 W108 O131 -5.8(6) . .
W112 O140 W108 O131 89.6(6) . .
W107 O129 W109 O109 -178.2(11) . .
W107 O129 W109 O125 78.4(11) . .
W107 O129 W109 O136 -3(3) . .
W107 O129 W109 O133 -81.3(11) . .
W107 O129 W109 O139 -7.5(9) . .
W103 O125 W109 O109 -143.4(16) . .
W103 O125 W109 O129 -43.0(17) . .
W103 O125 W109 O136 118.6(17) . .
W103 O125 W109 O133 31(3) . .
W103 O125 W109 O139 32.9(16) . .
W112 O136 W109 O109 -143(2) . .
W112 O136 W109 O129 43(4) . .
W112 O136 W109 O125 -39(2) . .
W112 O136 W109 O133 120(2) . .
W112 O136 W109 O139 47(2) . .
W110 O133 W109 O109 171.7(11) . .
W110 O133 W109 O129 71.2(11) . .
W110 O133 W109 O125 -3(3) . .
W110 O133 W109 O136 -90.7(11) . .
W110 O133 W109 O139 -4.8(9) . .
Si1 O139 W109 O109 -155(4) . .
W110 O139 W109 O109 -17(5) . .
W107 O139 W109 O109 76(5) . .
Si1 O139 W109 O129 135.2(12) . .
W110 O139 W109 O129 -87.3(8) . .
W107 O139 W109 O129 5.5(7) . .
Si1 O139 W109 O125 46.9(11) . .
W110 O139 W109 O125 -175.5(8) . .
W107 O139 W109 O125 -82.7(7) . .
Si1 O139 W109 O136 -43.5(11) . .
W110 O139 W109 O136 94.1(7) . .
W107 O139 W109 O136 -173.2(7) . .
Si1 O139 W109 O133 -133.7(12) . .
W110 O139 W109 O133 3.9(7) . .
W107 O139 W109 O133 96.7(8) . .
W111 O134 W110 O110 141(2) . .
W111 O134 W110 O126 35(2) . .
W111 O134 W110 O130 -44(4) . .
W111 O134 W110 O133 -123(2) . .
W111 O134 W110 O139 -49(2) . .
W104 O126 W110 O110 145.9(15) . .
W104 O126 W110 O134 -115.6(16) . .
W104 O126 W110 O130 49.1(16) . .
W104 O126 W110 O133 -22(3) . .
W104 O126 W110 O139 -28.7(15) . .
W107 O130 W110 O110 175.6(10) . .
W107 O130 W110 O134 0(4) . .
W107 O130 W110 O126 -79.8(10) . .
W107 O130 W110 O133 79.9(10) . .
W107 O130 W110 O139 6.0(8) . .
W109 O133 W110 O110 -170.3(11) . .
W109 O133 W110 O134 92.0(11) . .
W109 O133 W110 O126 -2(3) . .
W109 O133 W110 O130 -72.7(11) . .
W109 O133 W110 O139 4.9(9) . .
Si1 O139 W110 O110 158(4) . .
W109 O139 W110 O110 21(4) . .
W107 O139 W110 O110 -71(4) . .
Si1 O139 W110 O134 42.9(12) . .
W109 O139 W110 O134 -94.2(8) . .
W107 O139 W110 O134 173.9(8) . .
Si1 O139 W110 O126 -49.3(11) . .
W109 O139 W110 O126 173.7(7) . .
W107 O139 W110 O126 81.8(7) . .
Si1 O139 W110 O130 -135.6(12) . .
W109 O139 W110 O130 87.4(7) . .
W107 O139 W110 O130 -4.6(6) . .
Si1 O139 W110 O133 133.2(13) . .
W109 O139 W110 O133 -3.8(7) . .
W107 O139 W110 O133 -95.8(7) . .
W108 O131 W111 O111 -179.8(10) . .
W108 O131 W111 O127 75.1(9) . .
W108 O131 W111 O134 -16(3) . .
W108 O131 W111 O135 -81.7(10) . .
W108 O131 W111 O140 -8.2(8) . .
W105 O127 W111 O111 -142.1(17) . .
W105 O127 W111 O131 -43.1(17) . .
W105 O127 W111 O134 119.5(17) . .
W105 O127 W111 O135 34(3) . .
W105 O127 W111 O140 35.0(16) . .
W110 O134 W111 O111 -139(2) . .
W110 O134 W111 O131 58(4) . .
W110 O134 W111 O127 -33(2) . .
W110 O134 W111 O135 123(2) . .
W110 O134 W111 O140 50(2) . .
W112 O135 W111 O111 169.2(11) . .
W112 O135 W111 O131 70.3(11) . .
W112 O135 W111 O127 -7(3) . .
W112 O135 W111 O134 -94.0(11) . .
W112 O135 W111 O140 -8.1(9) . .
Si1 O140 W111 O111 -151(5) . .
W112 O140 W111 O111 -12(6) . .
W108 O140 W111 O111 78(6) . .
Si1 O140 W111 O131 136.9(11) . .
W112 O140 W111 O131 -84.0(7) . .
W108 O140 W111 O131 6.0(6) . .
Si1 O140 W111 O127 47.8(10) . .
W112 O140 W111 O127 -173.2(7) . .
W108 O140 W111 O127 -83.1(6) . .
Si1 O140 W111 O134 -45.4(11) . .
W112 O140 W111 O134 93.6(7) . .
W108 O140 W111 O134 -176.3(7) . .
Si1 O140 W111 O135 -132.8(11) . .
W112 O140 W111 O135 6.3(7) . .
W108 O140 W111 O135 96.3(7) . .
W106 O128 W112 O112 145.1(13) . .
W106 O128 W112 O132 46.6(14) . .
W106 O128 W112 O136 -117.5(14) . .
W106 O128 W112 O135 -29(3) . .
W106 O128 W112 O140 -31.9(13) . .
W108 O132 W112 O112 175.6(9) . .
W108 O132 W112 O128 -80.5(9) . .
W108 O132 W112 O136 -8(3) . .
W108 O132 W112 O135 78.7(10) . .
W108 O132 W112 O140 4.7(8) . .
W109 O136 W112 O112 143(2) . .
W109 O136 W112 O128 39(2) . .
W109 O136 W112 O132 -33(4) . .
W109 O136 W112 O135 -120(2) . .
W109 O136 W112 O140 -45(2) . .
W111 O135 W112 O112 -169.1(10) . .
W111 O135 W112 O128 6(3) . .
W111 O135 W112 O132 -69.5(10) . .
W111 O135 W112 O136 93.8(11) . .
W111 O135 W112 O140 8.1(9) . .
Si1 O140 W112 O112 150(4) . .
W111 O140 W112 O112 11(5) . .
W108 O140 W112 O112 -79(4) . .
Si1 O140 W112 O128 -48.3(10) . .
W111 O140 W112 O128 172.6(6) . .
W108 O140 W112 O128 82.4(6) . .
Si1 O140 W112 O132 -134.1(11) . .
W111 O140 W112 O132 86.8(6) . .
W108 O140 W112 O132 -3.4(6) . .
Si1 O140 W112 O136 42.2(11) . .
W111 O140 W112 O136 -96.9(7) . .
W108 O140 W112 O136 172.9(7) . .
Si1 O140 W112 O135 132.7(11) . .
W111 O140 W112 O135 -6.4(7) . .
W108 O140 W112 O135 -96.7(7) . .
V501 O515 W503 O503 172.2(14) . .
V501 O515 W503 O519 -86.7(14) . .
V501 O515 W503 O524 72.4(14) . .
V501 O515 W503 O525 3(4) . .
V501 O515 W503 O537 -1.7(13) . .
W507 O519 W503 O503 -112(2) . .
W507 O519 W503 O515 144(2) . .
W507 O519 W503 O524 30(4) . .
W507 O519 W503 O525 -19(2) . .
W507 O519 W503 O537 63(2) . .
W506 O524 W503 O503 -167.7(11) . .
W506 O524 W503 O515 -64.2(11) . .
W506 O524 W503 O519 50(2) . .
W506 O524 W503 O525 99.9(10) . .
W506 O524 W503 O537 15.9(8) . .
W509 O525 W503 O503 117.3(17) . .
W509 O525 W503 O515 -73(3) . .
W509 O525 W503 O519 18.1(16) . .
W509 O525 W503 O524 -144.5(17) . .
W509 O525 W503 O537 -68.5(16) . .
Si2 O537 W503 O503 102(7) . .
W506 O537 W503 O503 -42(7) . .
Si2 O537 W503 O515 -131.9(13) . .
W506 O537 W503 O515 83.7(8) . .
Si2 O537 W503 O519 -35.5(12) . .
W506 O537 W503 O519 -179.9(8) . .
Si2 O537 W503 O524 131.7(13) . .
W506 O537 W503 O524 -12.6(7) . .
Si2 O537 W503 O525 49.3(11) . .
W506 O537 W503 O525 -95.0(7) . .
V502 O516 W504 O504 -167.3(15) . .
V502 O516 W504 O520 90.3(15) . .
V502 O516 W504 O521 -65.5(15) . .
V502 O516 W504 O526 18(4) . .
V502 O516 W504 O538 8.1(14) . .
W507 O520 W504 O504 106(3) . .
W507 O520 W504 O516 -151(2) . .
W507 O520 W504 O521 -41(4) . .
W507 O520 W504 O526 14(2) . .
W507 O520 W504 O538 -69(2) . .
W505 O521 W504 O504 171.1(13) . .
W505 O521 W504 O516 67.7(12) . .
W505 O521 W504 O520 -42(2) . .
W505 O521 W504 O526 -95.9(11) . .
W505 O521 W504 O538 -13.5(9) . .
W510 O526 W504 O504 -119(2) . .
W510 O526 W504 O516 56(4) . .
W510 O526 W504 O520 -18(2) . .
W510 O526 W504 O521 141(2) . .
W510 O526 W504 O538 66(2) . .
Si2 O538 W504 O504 -95(9) . .
W505 O538 W504 O504 52(9) . .
Si2 O538 W504 O516 126.6(13) . .
W505 O538 W504 O516 -86.2(9) . .
Si2 O538 W504 O520 31.0(12) . .
W505 O538 W504 O520 178.3(7) . .
Si2 O538 W504 O521 -137.0(13) . .
W505 O538 W504 O521 10.3(7) . .
Si2 O538 W504 O526 -50.7(12) . .
W505 O538 W504 O526 96.6(8) . .
V502 O517 W505 O505 166.3(13) . .
V502 O517 W505 O522 -91.0(13) . .
V502 O517 W505 O521 66.7(14) . .
V502 O517 W505 O527 -17(4) . .
V502 O517 W505 O538 -8.7(12) . .
W508 O522 W505 O505 -108(2) . .
W508 O522 W505 O517 151(2) . .
W508 O522 W505 O521 43(4) . .
W508 O522 W505 O527 -14(2) . .
W508 O522 W505 O538 67(2) . .
W504 O521 W505 O505 -170.7(11) . .
W504 O521 W505 O517 -68.8(12) . .
W504 O521 W505 O522 38(3) . .
W504 O521 W505 O527 95.6(11) . .
W504 O521 W505 O538 13.6(9) . .
W511 O527 W505 O505 120.1(17) . .
W511 O527 W505 O517 -57(4) . .
W511 O527 W505 O522 18.5(16) . .
W511 O527 W505 O521 -141.9(17) . .
W511 O527 W505 O538 -65.0(16) . .
Si2 O538 W505 O505 97(7) . .
W504 O538 W505 O505 -48(7) . .
Si2 O538 W505 O517 -128.2(13) . .
W504 O538 W505 O517 86.1(8) . .
Si2 O538 W505 O522 -35.2(12) . .
W504 O538 W505 O522 179.2(8) . .
Si2 O538 W505 O521 135.2(13) . .
W504 O538 W505 O521 -10.5(7) . .
Si2 O538 W505 O527 49.6(12) . .
W504 O538 W505 O527 -96.1(6) . .
V501 O518 W506 O506 -170.2(14) . .
V501 O518 W506 O523 88.3(15) . .
V501 O518 W506 O524 -69.6(15) . .
V501 O518 W506 O528 4(4) . .
V501 O518 W506 O537 5.3(13) . .
W508 O523 W506 O518 -145(3) . .
W508 O523 W506 O506 109(3) . .
W508 O523 W506 O524 -27(4) . .
W508 O523 W506 O528 17(3) . .
W508 O523 W506 O537 -63(3) . .
W503 O524 W506 O518 64.7(11) . .
W503 O524 W506 O506 170.8(11) . .
W503 O524 W506 O523 -53(2) . .
W503 O524 W506 O528 -97.9(10) . .
W503 O524 W506 O537 -16.1(8) . .
W512 O528 W506 O518 73(3) . .
W512 O528 W506 O506 -112.4(18) . .
W512 O528 W506 O523 -13.0(18) . .
W512 O528 W506 O524 149.4(18) . .
W512 O528 W506 O537 71.9(17) . .
Si2 O537 W506 O518 131.3(14) . .
W503 O537 W506 O518 -86.0(9) . .
Si2 O537 W506 O506 -79(6) . .
W503 O537 W506 O506 64(6) . .
Si2 O537 W506 O523 35.0(13) . .
W503 O537 W506 O523 177.7(9) . .
Si2 O537 W506 O524 -130.0(13) . .
W503 O537 W506 O524 12.7(7) . .
Si2 O537 W506 O528 -49.1(12) . .
W503 O537 W506 O528 93.6(7) . .
W504 O520 W507 O507 -139(2) . .
W504 O520 W507 O519 116(2) . .
W504 O520 W507 O529 19(3) . .
W504 O520 W507 O530 -36(2) . .
W504 O520 W507 O539 36(2) . .
W503 O519 W507 O507 145(2) . .
W503 O519 W507 O520 -107(2) . .
W503 O519 W507 O529 44(2) . .
W503 O519 W507 O530 -13(3) . .
W503 O519 W507 O539 -30(2) . .
W509 O529 W507 O507 -175.4(11) . .
W509 O529 W507 O520 27(2) . .
W509 O529 W507 O519 -74.1(10) . .
W509 O529 W507 O530 82.9(11) . .
W509 O529 W507 O539 8.7(8) . .
W510 O530 W507 O507 177.9(13) . .
W510 O530 W507 O520 73.2(12) . .
W510 O530 W507 O519 -24(3) . .
W510 O530 W507 O529 -82.6(13) . .
W510 O530 W507 O539 -7.0(10) . .
Si2 O539 W507 O507 -176(7) . .
W509 O539 W507 O507 -44(7) . .
W510 O539 W507 O507 51(7) . .
Si2 O539 W507 O520 50.6(10) . .
W509 O539 W507 O520 -177.5(7) . .
W510 O539 W507 O520 -82.2(7) . .
Si2 O539 W507 O519 -50.0(10) . .
W509 O539 W507 O519 81.9(7) . .
W510 O539 W507 O519 177.2(7) . .
Si2 O539 W507 O529 -138.3(11) . .
W509 O539 W507 O529 -6.4(6) . .
W510 O539 W507 O529 88.9(7) . .
Si2 O539 W507 O530 137.7(12) . .
W509 O539 W507 O530 -90.4(8) . .
W510 O539 W507 O530 4.9(7) . .
W506 O523 W508 O508 -142(3) . .
W506 O523 W508 O522 110(3) . .
W506 O523 W508 O531 15(4) . .
W506 O523 W508 O532 -43(3) . .
W506 O523 W508 O540 31(3) . .
W505 O522 W508 O508 140(2) . .
W505 O522 W508 O523 -115(2) . .
W505 O522 W508 O531 37(2) . .
W505 O522 W508 O532 -20(3) . .
W505 O522 W508 O540 -35(2) . .
W511 O531 W508 O508 -179.3(13) . .
W511 O531 W508 O523 24(3) . .
W511 O531 W508 O522 -74.6(13) . .
W511 O531 W508 O532 82.6(13) . .
W511 O531 W508 O540 6.9(10) . .
W512 O532 W508 O508 176.4(12) . .
W512 O532 W508 O523 74.7(13) . .
W512 O532 W508 O522 -24(3) . .
W512 O532 W508 O531 -81.8(13) . .
W512 O532 W508 O540 -7.7(10) . .
Si2 O540 W508 O508 169(6) . .
W511 O540 W508 O508 -58(6) . .
W512 O540 W508 O508 37(6) . .
Si2 O540 W508 O523 49.8(11) . .
W511 O540 W508 O523 -176.7(8) . .
W512 O540 W508 O523 -82.1(8) . .
Si2 O540 W508 O522 -49.9(10) . .
W511 O540 W508 O522 83.6(7) . .
W512 O540 W508 O522 178.2(7) . .
Si2 O540 W508 O531 -138.3(11) . .
W511 O540 W508 O531 -4.8(7) . .
W512 O540 W508 O531 89.8(8) . .
Si2 O540 W508 O532 137.4(11) . .
W511 O540 W508 O532 -89.1(8) . .
W512 O540 W508 O532 5.5(7) . .
W512 O536 W509 O509 -141.2(19) . .
W512 O536 W509 O525 -36(2) . .
W512 O536 W509 O529 55(4) . .
W512 O536 W509 O533 123(2) . .
W512 O536 W509 O539 49.2(19) . .
W503 O525 W509 O509 -142.7(15) . .
W503 O525 W509 O536 118.8(16) . .
W503 O525 W509 O529 -44.1(16) . .
W503 O525 W509 O533 32(3) . .
W503 O525 W509 O539 32.3(16) . .
W507 O529 W509 O509 -178.7(10) . .
W507 O529 W509 O536 -15(3) . .
W507 O529 W509 O525 76.3(10) . .
W507 O529 W509 O533 -83.1(10) . .
W507 O529 W509 O539 -9.0(8) . .
W510 O533 W509 O509 167.7(10) . .
W510 O533 W509 O536 -94.9(10) . .
W510 O533 W509 O525 -7(3) . .
W510 O533 W509 O529 69.2(10) . .
W510 O533 W509 O539 -7.5(8) . .
Si2 O539 W509 O509 -158(3) . .
W510 O539 W509 O509 -19(4) . .
W507 O539 W509 O509 72(4) . .
Si2 O539 W509 O536 -44.9(11) . .
W510 O539 W509 O536 93.9(7) . .
W507 O539 W509 O536 -175.2(7) . .
Si2 O539 W509 O525 47.3(11) . .
W510 O539 W509 O525 -173.9(7) . .
W507 O539 W509 O525 -83.0(7) . .
Si2 O539 W509 O529 136.7(12) . .
W510 O539 W509 O529 -84.5(7) . .
W507 O539 W509 O529 6.4(6) . .
Si2 O539 W509 O533 -132.9(12) . .
W510 O539 W509 O533 5.9(7) . .
W507 O539 W509 O533 96.8(7) . .
W507 O530 W510 O510 177.3(13) . .
W507 O530 W510 O526 -78.5(13) . .
W507 O530 W510 O534 5(3) . .
W507 O530 W510 O533 81.1(12) . .
W507 O530 W510 O539 7.1(11) . .
W504 O526 W510 O510 145(2) . .
W504 O526 W510 O530 47(2) . .
W504 O526 W510 O534 -114(2) . .
W504 O526 W510 O533 -28(4) . .
W504 O526 W510 O539 -29.8(19) . .
W511 O534 W510 O510 139(2) . .
W511 O534 W510 O530 -48(4) . .
W511 O534 W510 O526 34(3) . .
W511 O534 W510 O533 -125(2) . .
W511 O534 W510 O539 -50(2) . .
W509 O533 W510 O510 -167.9(12) . .
W509 O533 W510 O530 -68.8(11) . .
W509 O533 W510 O526 5(3) . .
W509 O533 W510 O534 91.8(10) . .
W509 O533 W510 O539 7.5(8) . .
Si2 O539 W510 O510 158(5) . .
W509 O539 W510 O510 20(5) . .
W507 O539 W510 O510 -71(5) . .
Si2 O539 W510 O530 -135.8(13) . .
W509 O539 W510 O530 85.9(8) . .
W507 O539 W510 O530 -5.1(8) . .
Si2 O539 W510 O526 -48.4(12) . .
W509 O539 W510 O526 173.2(8) . .
W507 O539 W510 O526 82.3(8) . .
Si2 O539 W510 O534 43.3(11) . .
W509 O539 W510 O534 -95.0(7) . .
W507 O539 W510 O534 174.0(7) . .
Si2 O539 W510 O533 132.5(12) . .
W509 O539 W510 O533 -5.9(7) . .
W507 O539 W510 O533 -96.8(7) . .
W508 O531 W511 O511 -177.7(13) . .
W508 O531 W511 O527 78.5(13) . .
W508 O531 W511 O534 -4(4) . .
W508 O531 W511 O535 -80.9(13) . .
W508 O531 W511 O540 -7.0(11) . .
W505 O527 W511 O511 -145.5(16) . .
W505 O527 W511 O531 -46.0(17) . .
W505 O527 W511 O534 114.8(16) . .
W505 O527 W511 O535 24(3) . .
W505 O527 W511 O540 30.4(15) . .
W510 O534 W511 O511 -139(2) . .
W510 O534 W511 O531 47(4) . .
W510 O534 W511 O527 -35(2) . .
W510 O534 W511 O535 123(2) . .
W510 O534 W511 O540 50(2) . .
W512 O535 W511 O511 171.1(13) . .
W512 O535 W511 O531 71.6(13) . .
W512 O535 W511 O527 2(3) . .
W512 O535 W511 O534 -89.6(13) . .
W512 O535 W511 O540 -5.3(10) . .
Si2 O540 W511 O511 -155(5) . .
W512 O540 W511 O511 -17(5) . .
W508 O540 W511 O511 73(5) . .
Si2 O540 W511 O531 136.8(12) . .
W512 O540 W511 O531 -85.5(8) . .
W508 O540 W511 O531 5.0(8) . .
Si2 O540 W511 O527 48.9(11) . .
W512 O540 W511 O527 -173.4(7) . .
W508 O540 W511 O527 -82.9(6) . .
Si2 O540 W511 O534 -42.2(11) . .
W512 O540 W511 O534 95.5(7) . .
W508 O540 W511 O534 -174.1(7) . .
Si2 O540 W511 O535 -133.8(12) . .
W512 O540 W511 O535 3.9(8) . .
W508 O540 W511 O535 94.4(8) . .
W508 O532 W512 O512 178.5(12) . .
W508 O532 W512 O528 -76.2(12) . .
W508 O532 W512 O535 80.8(12) . .
W508 O532 W512 O536 13(4) . .
W508 O532 W512 O540 7.7(10) . .
W506 O528 W512 O512 140.0(17) . .
W506 O528 W512 O532 41.3(18) . .
W506 O528 W512 O535 -34(3) . .
W506 O528 W512 O536 -122.4(17) . .
W506 O528 W512 O540 -36.6(16) . .
W511 O535 W512 O512 -171.5(13) . .
W511 O535 W512 O532 -73.5(13) . .
W511 O535 W512 O528 3(3) . .
W511 O535 W512 O536 91.4(12) . .
W511 O535 W512 O540 5.3(10) . .
W509 O536 W512 O512 140(2) . .
W509 O536 W512 O532 -54(4) . .
W509 O536 W512 O528 35(2) . .
W509 O536 W512 O535 -122(2) . .
W509 O536 W512 O540 -49.1(19) . .
Si2 O540 W512 O512 153(5) . .
W511 O540 W512 O512 15(5) . .
W508 O540 W512 O512 -76(5) . .
Si2 O540 W512 O532 -136.9(12) . .
W511 O540 W512 O532 84.8(8) . .
W508 O540 W512 O532 -5.8(8) . .
Si2 O540 W512 O528 -46.5(11) . .
W511 O540 W512 O528 175.2(7) . .
W508 O540 W512 O528 84.5(7) . .
Si2 O540 W512 O535 134.4(12) . .
W511 O540 W512 O535 -3.9(8) . .
W508 O540 W512 O535 -94.6(8) . .
Si2 O540 W512 O536 44.7(10) . .
W511 O540 W512 O536 -93.6(7) . .
W508 O540 W512 O536 175.7(6) . .

loop_
_platon_squeeze_void_nr
_platon_squeeze_void_average_x
_platon_squeeze_void_average_y
_platon_squeeze_void_average_z
_platon_squeeze_void_volume
_platon_squeeze_void_count_electrons
1 -0.069 0.169 0.178 194.3 33.4
2 0.069 0.669 0.822 193.6 34.4
3 0.071 0.826 0.056 45.0 20.4
4 0.097 0.507 0.516 164.8 41.4
5 0.283 -0.074 0.447 369.0 71.6
6 0.500 0.945 0.000 889.5 174.0
7 0.403 0.514 0.108 8.2 1.0
8 0.717 0.427 0.553 369.8 66.5
9 0.597 0.014 0.892 8.2 0.3
10 0.903 0.008 0.483 164.0 42.1
11 0.929 0.326 0.944 45.1 19.2
